data_1548193
loop_
_publ_author_name
'Antonio Fernandez'
'Jesus Ferrando-Soria'
'Eufemio Moreno Pineda'
'Floriana Tuna'
'Inigo J. Vitorica-Yrezabal'
'Christiane Knappke'
'Jakub Ujma'
'Christopher A. Muryn'
'Grigore A. Timco'
'Perdita E. Barran'
'Arzhang Ardavan'
'Richard E.P. Winpenny'

_publ_section_title
;
 Making hybrid [n]-rotaxanes as supramolecular arrays of molecular
 electron spin qubits
;
_journal_name_full 'Nature Communications'
_journal_page_first 10240
_journal_paper_doi 10.1038/ncomms10240
_journal_volume 7
_journal_year 2016
_chemical_formula_moiety 'C96 H129 Co1 Fe2 N6 O13, 3(C80 H144 Cr7 F8 Ni O32)'
_chemical_formula_sum 'C336 H561 Co Cr21 F24 Fe2 N6 Ni3 O109'
_chemical_formula_weight 8323.63
_space_group_crystal_system triclinic
_space_group_IT_number 2
_space_group_name_Hall '-P 1'
_space_group_name_H-M_alt 'P -1'
_symmetry_space_group_name_Hall '-P 1'
_symmetry_space_group_name_H-M 'P -1'
_atom_sites_solution_hydrogens geom
_atom_sites_solution_primary direct
_cell_angle_alpha 73.3116(13)
_cell_angle_beta 86.8220(14)
_cell_angle_gamma 78.9831(14)
_cell_formula_units_Z 2
_cell_length_a 25.5047(5)
_cell_length_b 31.7138(4)
_cell_length_c 31.7614(5)
_cell_measurement_reflns_used 33032
_cell_measurement_temperature 100
_cell_measurement_theta_max 25.5280
_cell_measurement_theta_min 1.7910
_cell_volume 24154.7(7)
_computing_cell_refinement
'CrysAlisPro, Agilent Technologies, Version 1.171.37.33 (release 27-03-2014 CrysAlis171 .NET) (compiled Mar 27 2014,17:12:48)'
_computing_data_collection
'CrysAlisPro, Agilent Technologies, Version 1.171.37.33 (release 27-03-2014 CrysAlis171 .NET) (compiled Mar 27 2014,17:12:48)'
_computing_data_reduction
'CrysAlisPro, Agilent Technologies, Version 1.171.37.33 (release 27-03-2014 CrysAlis171 .NET) (compiled Mar 27 2014,17:12:48)'
_computing_molecular_graphics 'Olex2 (Dolomanov et al., 2009)'
_computing_publication_material 'Olex2 (Dolomanov et al., 2009)'
_computing_structure_refinement 'XL (Sheldrick, 2008)'
_computing_structure_solution 'XS (Sheldrick, 2008)'
_diffrn_ambient_temperature 100.0
_diffrn_detector 'CCD plate'
_diffrn_measured_fraction_theta_full 0.980
_diffrn_measured_fraction_theta_max 0.972
_diffrn_measurement_details
;
#__ type_ start__ end____ width___ exp.time_
  1 omega  -60.00  115.00   1.0000    3.0000
omega____ theta____ kappa____ phi______ frames
    -       30.0000    0.0000    0.0000 175

#__ type_ start__ end____ width___ exp.time_
  2 omega  -60.00   60.00   1.0000    3.0000
omega____ theta____ kappa____ phi______ frames
    -       30.0000  -50.0000    0.0000 120

#__ type_ start__ end____ width___ exp.time_
  3 omega  -60.00   60.00   1.0000    3.0000
omega____ theta____ kappa____ phi______ frames
    -       30.0000  -50.0000  120.0000 120

#__ type_ start__ end____ width___ exp.time_
  4 omega  -60.00   60.00   1.0000    3.0000
omega____ theta____ kappa____ phi______ frames
    -       30.0000  -50.0000  240.0000 120
;
_diffrn_measurement_device 'abstract diffractometer'
_diffrn_measurement_device_type 'dtrek-CrysAlisPro-abstract goniometer imported rigaku-d*trek images'
_diffrn_measurement_method '\w scans'
_diffrn_orient_matrix_UB_11 -0.0022084000
_diffrn_orient_matrix_UB_12 0.0073811000
_diffrn_orient_matrix_UB_13 -0.0225621000
_diffrn_orient_matrix_UB_21 -0.0274015000
_diffrn_orient_matrix_UB_22 0.0026755000
_diffrn_orient_matrix_UB_23 0.0018023000
_diffrn_orient_matrix_UB_31 -0.0012288000
_diffrn_orient_matrix_UB_32 0.0216907000
_diffrn_orient_matrix_UB_33 0.0006596000
_diffrn_radiation_monochromator synchrotron
_diffrn_radiation_probe x-ray
_diffrn_radiation_wavelength 0.6889
_diffrn_reflns_av_R_equivalents 0.0635
_diffrn_reflns_av_unetI/netI 0.0926
_diffrn_reflns_Laue_measured_fraction_full 0.980
_diffrn_reflns_Laue_measured_fraction_max 0.972
_diffrn_reflns_limit_h_max 31
_diffrn_reflns_limit_h_min -31
_diffrn_reflns_limit_k_max 38
_diffrn_reflns_limit_k_min -26
_diffrn_reflns_limit_l_max 39
_diffrn_reflns_limit_l_min -39
_diffrn_reflns_number 222171
_diffrn_reflns_point_group_measured_fraction_full 0.980
_diffrn_reflns_point_group_measured_fraction_max 0.972
_diffrn_reflns_theta_full 24.415
_diffrn_reflns_theta_max 25.503
_diffrn_reflns_theta_min 1.519
_diffrn_source synchrotron
_exptl_absorpt_coefficient_mu 0.690
_exptl_absorpt_correction_T_max 1.00000
_exptl_absorpt_correction_T_min 0.55395
_exptl_absorpt_correction_type multi-scan
_exptl_absorpt_process_details
'CrysAlisPro, Agilent Technologies, Version 1.171.37.33 (release 27-03-2014 CrysAlis171 .NET) (compiled Mar 27 2014,17:12:48) Empirical absorption correction using spherical harmonics, implemented in SCALE3 ABSPACK scaling algorithm.'
_exptl_crystal_colour 'clear green'
_exptl_crystal_colour_lustre clear
_exptl_crystal_colour_primary green
_exptl_crystal_density_diffrn 1.144
_exptl_crystal_description
;
;
_exptl_crystal_F_000 8748
_exptl_crystal_size_max 0.06
_exptl_crystal_size_mid 0.05
_exptl_crystal_size_min 0.04
_refine_diff_density_max 0.804
_refine_diff_density_min -0.706
_refine_diff_density_rms 0.067
_refine_ls_extinction_coef .
_refine_ls_extinction_method none
_refine_ls_goodness_of_fit_ref 0.995
_refine_ls_hydrogen_treatment constr
_refine_ls_matrix_type full
_refine_ls_number_parameters 4693
_refine_ls_number_reflns 96021
_refine_ls_number_restraints 921
_refine_ls_restrained_S_all 8.652
_refine_ls_R_factor_all 0.1133
_refine_ls_R_factor_gt 0.0635
_refine_ls_shift/su_max 0.003
_refine_ls_shift/su_mean 0.000
_refine_ls_structure_factor_coef Fsqd
_refine_ls_weighting_details 'w=1/[\s^2^(Fo^2^)+(0.0836P)^2^] where P=(Fo^2^+2Fc^2^)/3'
_refine_ls_weighting_scheme calc
_refine_ls_wR_factor_gt 0.1597
_refine_ls_wR_factor_ref 0.1999
_reflns_Friedel_coverage 0.000
_reflns_Friedel_fraction_full .
_reflns_Friedel_fraction_max .
_reflns_number_gt 54954
_reflns_number_total 96021
_reflns_threshold_expression 'I > 2\s(I)'
_cod_data_source_file ncomms10240-s3.cif
_cod_data_source_block 3-Rotaxane
_cod_database_code 1548193
_shelx_space_group_comment
;
The symmetry employed for this shelxl refinement is uniquely defined
by the following loop, which should always be used as a source of
symmetry information in preference to the above space-group names.
They are only intended as comments.
;
_reflns_odcompleteness_completeness 82.48
_reflns_odcompleteness_iscentric 1
_reflns_odcompleteness_theta 32.16
_olex2_refinement_description
;
1. Shared sites
{Fe1, Co1A}
{Fe2, Co2A}
{Co3, Fe3}
{Ni8B, Cr8B}
{Ni1B, Cr1B}
{Cr2B, Ni2B}
{Cr3B, Ni3B}
{Ni4B, Cr4B}
{Cr5B, Ni5B}
{Ni6B, Cr6B}
{Cr7B, Ni7B}
{H91A, H87A}
{Ni7C, Cr7C}
{Ni8C, Cr8C}
{Ni1C, Cr1C}
{Ni2C, Cr2C}
{Ni3C, Cr3C}
{Cr4C, Ni4C}
{Ni5C, Cr5C}
{Ni6C, Cr6C}
{Cr8A, Ni8A}
{Ni1A, Cr1A}
{Ni2A, Cr2A}
{Cr3A, Ni3A}
{Ni4A, Cr4A}
{Ni5A, Cr5A}
{Cr6A, Ni6A}
{Ni7A, Cr7A}
2. Others
 Fixed Sof: Fe1(0.6667) Fe2(0.6667) Fe3(0.6667) Cr8B(0.875) Cr1B(0.875)
 Cr2B(0.875) Cr3B(0.875) Cr4B(0.875) Cr5B(0.875) Cr6B(0.875) Cr7B(0.875)
 Cr7C(0.875) Cr8C(0.875) Cr1C(0.875) Cr2C(0.875) Cr3C(0.875) Cr4C(0.875)
 Cr5C(0.875) Cr6C(0.875) Cr8A(0.875) Cr1A(0.875) Cr2A(0.875) Cr3A(0.875)
 Cr4A(0.875) Cr5A(0.875) Cr6A(0.875) Cr7A(0.875) Co1A(0.3333) Co2A(0.3333)
 Co3(0.3333) Ni1A(0.125) Ni2A(0.125) Ni3A(0.125) Ni4A(0.125) Ni5A(0.125)
 Ni6A(0.125) Ni7A(0.125) Ni8A(0.125) Ni1B(0.125) Ni2B(0.125) Ni3B(0.125)
 Ni4B(0.125) Ni5B(0.125) Ni6B(0.125) Ni7B(0.125) Ni8B(0.125) Ni1C(0.125)
 Ni2C(0.125) Ni3C(0.125) Ni4C(0.125) Ni5C(0.125) Ni6C(0.125) Ni7C(0.125)
 Ni8C(0.125)
 Fixed Uiso: H2A(0.061) H2B(0.061) H4A(0.087) H4B(0.087) H6A(0.058) H6B(0.058)
 H25A(0.361) H25B(0.361) H25C(0.361) H25D(0.363) H25E(0.363) H25F(0.363)
 H25G(0.3) H25H(0.3) H25I(0.3) H26A(0.122) H26B(0.122) H26C(0.122) H26D(0.129)
 H26E(0.129) H26F(0.129) H27A(0.13) H27B(0.13) H27C(0.13) H27D(0.176)
 H27E(0.176) H27F(0.176) H27G(0.172) H27H(0.172) H27I(0.172) H27J(0.15)
 H27K(0.15) H27L(0.15) H27M(0.354) H27N(0.354) H27O(0.354) H27P(0.302)
 H27Q(0.302) H27R(0.302) H28A(0.204) H28B(0.204) H28C(0.204) H289(0.071)
 H290(0.07) H292(0.065) H293(0.068) H295(0.065) H296(0.063) H298(0.069)
 H299(0.073) H30A(0.062) H30B(0.062) H30C(0.065) H30D(0.065) H30E(0.072)
 H30F(0.072) H30G(0.086) H30H(0.086) H30I(0.105) H30J(0.105) H306(0.225)
 H307(0.279) H308(0.241) H309(0.238) H310(0.177) H317(0.079) H318(0.077)
 H320(0.077) H321(0.083) H324(0.066) H323(0.073) H327(0.092) H326(0.085)
 H33A(0.056) H33B(0.056) H33C(0.055) H33D(0.055) H33E(0.073) H33F(0.073)
 H33G(0.071) H33H(0.071) H33I(0.099) H33J(0.099) H338(0.19) H339(0.231)
 H340(0.198) H341(0.191) H342(0.161) H343(0.069) H344(0.071) H346(0.103)
 H347(0.097) H35A(0.088) H35B(0.088) H35C(0.074) H35D(0.074) H35E(0.074)
 H35F(0.074) H26G(0.171) H26H(0.171) H26I(0.171) H26J(0.171) H26K(0.171)
 H26L(0.171) H26M(0.171) H26N(0.171) H26O(0.171) H28D(0.178) H28E(0.178)
 H28F(0.178) H28G(0.182) H28H(0.182) H28I(0.182) H28J(0.203) H28K(0.203)
 H28L(0.203) H328(0.072) H329(0.069) H330(0.068) H331(0.067) H354(0.08)
 H355(0.083) H356(0.111) H357(0.104) H36A(0.123) H36B(0.123) H36C(0.094)
 H36D(0.094) H36E(0.163) H36F(0.163) H364(0.2) H365(0.2) H366(0.2) H367(0.2)
 H368(0.2) H26P(0.171) H26Q(0.171) H26R(0.171) H26S(0.171) H26T(0.171)
 H26U(0.171) H26V(0.171) H26W(0.171) H26X(0.171) H28M(0.199) H28N(0.199)
 H28O(0.199) H28P(0.12) H28Q(0.12) H28R(0.12) H28S(0.157) H28T(0.157)
 H28U(0.157) H349(0.081) H350(0.08) H352(0.084) H353(0.084) H36G(0.123)
 H36H(0.123) H37A(0.126) H37B(0.126) H37C(0.163) H37D(0.163) H373(0.2)
 H374(0.2) H375(0.2) H376(0.2) H377(0.2) H94A(0.186) H94B(0.186) H94C(0.186)
 H95A(0.23) H95B(0.23) H95C(0.23) H96A(0.186) H96B(0.186) H96C(0.186)
 H99A(0.198) H99B(0.198) H99C(0.198) H10A(0.149) H10B(0.149) H10C(0.149)
 H10D(0.147) H10E(0.147) H10F(0.147) H10G(0.158) H10H(0.158) H10I(0.158)
 H10J(0.239) H10K(0.239) H10L(0.239) H10M(0.206) H10N(0.206) H10O(0.206)
 H10P(0.221) H10Q(0.221) H10R(0.221) H11A(0.19) H11B(0.19) H11C(0.19)
 H11D(0.252) H11E(0.252) H11F(0.252) H11G(0.16) H11H(0.16) H11I(0.16)
 H11J(0.19) H11K(0.19) H11L(0.19) H11M(0.234) H11N(0.234) H11O(0.234)
 H11P(0.185) H11Q(0.185) H11R(0.185) H12A(0.253) H12B(0.253) H12C(0.253)
 H12D(0.217) H12E(0.217) H12F(0.217) H12G(0.157) H12H(0.157) H12I(0.157)
 H12J(0.228) H12K(0.228) H12L(0.228) H12M(0.24) H12N(0.24) H12O(0.24)
 H12P(0.262) H12Q(0.262) H12R(0.262) H13A(0.223) H13B(0.223) H13C(0.223)
 H13D(0.195) H13E(0.195) H13F(0.195) H14A(0.197) H14B(0.197) H14C(0.197)
 H14D(0.162) H14E(0.162) H14F(0.162) H14G(0.207) H14H(0.207) H14I(0.207)
 H14J(0.143) H14K(0.143) H14L(0.143) H14M(0.132) H14N(0.132) H14O(0.132)
 H14P(0.143) H14Q(0.143) H14R(0.143) H15A(0.211) H15B(0.211) H15C(0.211)
 H15D(0.285) H15E(0.285) H15F(0.285) H15G(0.195) H15H(0.195) H15I(0.195)
 H15J(0.152) H15K(0.152) H15L(0.152) H15M(0.166) H15N(0.166) H15O(0.166)
 H15P(0.16) H15Q(0.16) H15R(0.16) H16A(0.213) H16B(0.213) H16C(0.213)
 H16D(0.115) H16E(0.115) H16F(0.115) H16G(0.206) H16H(0.206) H16I(0.206)
 H16J(0.132) H16K(0.132) H16L(0.132) H16M(0.145) H16N(0.145) H16O(0.145)
 H16P(0.144) H16Q(0.144) H16R(0.144) H86A(0.186) H86B(0.186) H86C(0.186)
 H87A(0.168) H87B(0.168) H87C(0.168) H88A(0.194) H88B(0.194) H88C(0.194)
 H13G(0.169) H13H(0.169) H13I(0.169) H13J(0.155) H13K(0.155) H13L(0.155)
 H13M(0.152) H13N(0.152) H13O(0.152) H89A(0.147) H89B(0.147) H89C(0.147)
 H90A(0.172) H90B(0.172) H90C(0.172) H91A(0.177) H91B(0.177) H91C(0.177)
 H13P(0.199) H13Q(0.199) H13R(0.199) H13S(0.15) H13T(0.15) H13U(0.15)
 H13V(0.192) H13W(0.192) H13X(0.192) H17A(0.272) H17B(0.272) H17C(0.272)
 H17D(0.169) H17E(0.169) H17F(0.169) H17G(0.256) H17H(0.256) H17I(0.256)
 H17J(0.319) H17K(0.319) H17L(0.319) H17M(0.318) H17N(0.318) H17O(0.318)
 H17P(0.229) H17Q(0.229) H17R(0.229) H18A(0.203) H18B(0.203) H18C(0.203)
 H18D(0.204) H18E(0.204) H18F(0.204) H18G(0.226) H18H(0.226) H18I(0.226)
 H18J(0.242) H18K(0.242) H18L(0.242) H18M(0.341) H18N(0.341) H18O(0.341)
 H18P(0.244) H18Q(0.244) H18R(0.244) H19A(0.262) H19B(0.262) H19C(0.262)
 H19D(0.225) H19E(0.225) H19F(0.225) H19G(0.301) H19H(0.301) H19I(0.301)
 H19J(0.176) H19K(0.176) H19L(0.176) H19M(0.195) H19N(0.195) H19O(0.195)
 H19P(0.169) H19Q(0.169) H19R(0.169) H20A(0.258) H20B(0.258) H20C(0.258)
 H20D(0.194) H20E(0.194) H20F(0.194) H20G(0.209) H20H(0.209) H20I(0.209)
 H20J(0.193) H20K(0.193) H20L(0.193) H20M(0.252) H20N(0.252) H20O(0.252)
 H20P(0.248) H20Q(0.248) H20R(0.248) H21A(0.183) H21B(0.183) H21C(0.183)
 H21D(0.178) H21E(0.178) H21F(0.178) H21G(0.242) H21H(0.242) H21I(0.242)
 H22A(0.233) H22B(0.233) H22C(0.233) H22D(0.302) H22E(0.302) H22F(0.302)
 H22G(0.165) H22H(0.165) H22I(0.165) H23A(0.25) H23B(0.25) H23C(0.25)
 H23D(0.28) H23E(0.28) H23F(0.28) H23G(0.255) H23H(0.255) H23I(0.255)
 H23J(0.147) H23K(0.147) H23L(0.147) H23M(0.192) H23N(0.192) H23O(0.192)
 H23P(0.214) H23Q(0.214) H23R(0.214) H24A(0.321) H24B(0.321) H24C(0.321)
 H24D(0.279) H24E(0.279) H24F(0.279) H24G(0.239) H24H(0.239) H24I(0.239)
 H24J(0.253) H24K(0.253) H24L(0.253) H24M(0.308) H24N(0.308) H24O(0.308)
 H24P(0.221) H24Q(0.221) H24R(0.221) H25J(0.311) H25K(0.311) H25L(0.311)
 H25M(0.259) H25N(0.259) H25O(0.259) H25P(0.275) H25Q(0.275) H25R(0.275)
 H22J(0.157) H22K(0.157) H22L(0.157) H22M(0.15) H22N(0.15) H22O(0.15)
 H22P(0.191) H22Q(0.191) H22R(0.191) H21J(0.157) H21K(0.157) H21L(0.157)
 H21M(0.177) H21N(0.177) H21O(0.177) H21P(0.139) H21Q(0.139) H21R(0.139)
 H3A(0.208) H3B(0.208) H3C(0.208) H4C(0.268) H4D(0.268) H4E(0.268) H5A(0.208)
 H5B(0.208) H5C(0.208) H8A(0.248) H8B(0.248) H8C(0.248) H9A(0.255) H9B(0.255)
 H9C(0.255) H10S(0.332) H10T(0.332) H10U(0.332) H13Y(0.248) H(0.248) HA(0.248)
 H14S(0.23) H14T(0.23) H14U(0.23) H15S(0.164) H15T(0.164) H15U(0.164)
 H18S(0.206) H18T(0.206) H18U(0.206) H19S(0.284) H19T(0.284) H19U(0.284)
 H20S(0.352) H20T(0.352) H20U(0.352) H23S(0.233) H23T(0.233) H23U(0.233)
 H24S(0.292) H24T(0.292) H24U(0.292) H25S(0.279) H25T(0.279) H25U(0.279)
 H28V(0.173) H28W(0.173) H28X(0.173) H29A(0.214) H29B(0.214) H29C(0.214)
 H30K(0.199) H30L(0.199) H30M(0.199) H33K(0.103) H33L(0.103) H33M(0.103)
 H34A(0.135) H34B(0.135) H34C(0.135) H35G(0.128) H35H(0.128) H35I(0.128)
 H38A(0.231) H38B(0.231) H38C(0.231) H39A(0.159) H39B(0.159) H39C(0.159)
 H40A(0.289) H40B(0.289) H40C(0.289) H43A(0.141) H43B(0.141) H43C(0.141)
 H44A(0.158) H44B(0.158) H44C(0.158) H45A(0.136) H45B(0.136) H45C(0.136)
 H48A(0.16) H48B(0.16) H48C(0.16) H49A(0.146) H49B(0.146) H49C(0.146)
 H50A(0.149) H50B(0.149) H50C(0.149) H53A(0.114) H53B(0.114) H53C(0.114)
 H54A(0.105) H54B(0.105) H54C(0.105) H55A(0.127) H55B(0.127) H55C(0.127)
 H58A(0.129) H58B(0.129) H58C(0.129) H59A(0.14) H59B(0.14) H59C(0.14)
 H60A(0.139) H60B(0.139) H60C(0.139) H63A(0.212) H63B(0.212) H63C(0.212)
 H64A(0.163) H64B(0.163) H64C(0.163) H65A(0.264) H65B(0.264) H65C(0.264)
 H68A(0.262) H68B(0.262) H68C(0.262) H69A(0.147) H69B(0.147) H69C(0.147)
 H70A(0.286) H70B(0.286) H70C(0.286) H81A(0.253) H81B(0.253) H81C(0.253)
 H82A(0.201) H82B(0.201) H82C(0.201) H83A(0.193) H83B(0.193) H83C(0.193)
 H76A(0.17) H76B(0.17) H76C(0.17) H77A(0.16) H77B(0.16) H77C(0.16) H78A(0.126)
 H78B(0.126) H78C(0.126) H73A(0.167) H73B(0.167) H73C(0.167) H74A(0.129)
 H74B(0.129) H74C(0.129) H75A(0.159) H75B(0.159) H75C(0.159)
 Fixed X: H2A(0.7027) H2B(0.7587) H4A(1.1845) H4B(1.1726) H6A(0.3197)
 H6B(0.3019) H25A(0.8808) H25B(0.8676) H25C(0.8272) H25D(0.7937) H25E(0.7627)
 H25F(0.754) H25G(0.8952) H25H(0.8532) H25I(0.8835) H26A(0.5582) H26B(0.6077)
 H26C(0.6138) H26D(0.5083) H26E(0.5313) H26F(0.5591) H27A(0.5158) H27B(0.5706)
 H27C(0.5372) H27D(0.6879) H27E(0.6301) H27F(0.6642) H27G(0.6683) H27H(0.6518)
 H27I(0.6178) H27J(0.7585) H27K(0.766) H27L(0.7417) H27M(0.6939) H27N(0.6421)
 H27O(0.6376) H27P(0.5877) H27Q(0.5913) H27R(0.6078) H28A(0.7305) H28B(0.6962)
 H28C(0.6797) H289(0.7195) H290(0.7203) H292(0.802) H293(0.7986) H295(0.8285)
 H296(0.815) H298(0.6584) H299(0.6731) H30A(0.7521) H30B(0.6905) H30C(0.6803)
 H30D(0.7414) H30E(0.7516) H30F(0.6909) H30G(0.6681) H30H(0.7289) H30I(0.6761)
 H30J(0.7359) H306(0.7297) H307(0.7062) H308(0.6492) H309(0.6043) H310(0.6311)
 H317(0.6231) H318(0.5435) H320(0.4665) H321(0.5479) H324(0.3978) H323(0.4763)
 H327(0.3948) H326(0.3162) H33A(0.2693) H33B(0.2871) H33C(0.2343) H33D(0.2143)
 H33E(0.2413) H33F(0.2637) H33G(0.1546) H33H(0.1762) H33I(0.1994) H33J(0.1776)
 H338(0.0838) H339(-0.0002) H340(-0.018) H341(0.0475) H342(0.133) H343(0.8912)
 H344(0.9635) H346(0.8952) H347(0.8245) H35A(1.1336) H35B(1.1207) H35C(1.2151)
 H35D(1.2402) H35E(1.2285) H35F(1.2202) H26G(0.9225) H26H(0.8711) H26I(0.8686)
 H26J(0.9702) H26K(0.946) H26L(0.9173) H26M(0.9704) H26N(0.918) H26O(0.9488)
 H28D(0.7414) H28E(0.7081) H28F(0.7018) H28G(0.8155) H28H(0.7819) H28I(0.835)
 H28J(0.8227) H28K(0.8386) H28L(0.7888) H328(0.4649) H329(0.3856) H330(0.3297)
 H331(0.4072) H354(0.9529) H355(1.0293) H356(1.1159) H357(1.0397) H36A(1.2565)
 H36B(1.2769) H36C(1.3234) H36D(1.3164) H36E(1.3537) H36F(1.3846) H364(1.3603)
 H365(1.4296) H366(1.5171) H367(1.5354) H368(1.4661) H26P(0.8843) H26Q(0.9431)
 H26R(0.9292) H26S(0.9786) H26T(0.942) H26U(0.9585) H26V(0.8554) H26W(0.8784)
 H26X(0.9149) H28M(0.7426) H28N(0.7436) H28O(0.6991) H28P(0.8347) H28Q(0.8542)
 H28R(0.8423) H28S(0.7773) H28T(0.7854) H28U(0.728) H349(0.9879) H350(1.06)
 H352(1.0777) H353(1.0049) H36G(1.2868) H36H(1.2679) H37A(1.3113) H37B(1.3477)
 H37C(1.3402) H37D(1.3569) H373(1.4104) H374(1.5008) H375(1.5583) H376(1.5256)
 H377(1.4352) H94A(0.1455) H94B(0.1019) H94C(0.0853) H95A(0.0586) H95B(0.076)
 H95C(0.0423) H96A(0.17) H96B(0.1105) H96C(0.1442) H99A(0.2238) H99B(0.17)
 H99C(0.2202) H10A(0.295) H10B(0.3018) H10C(0.2972) H10D(0.2111) H10E(0.2124)
 H10F(0.1622) H10G(0.0433) H10H(-0.0172) H10I(0.0072) H10J(0.0716) H10K(0.0533)
 H10L(0.0122) H10M(-0.0077) H10N(-0.0243) H10O(-0.0487) H10P(0.0751)
 H10Q(0.1149) H10R(0.0552) H11A(-0.0036) H11B(0.0039) H11C(-0.0158) H11D(0.06)
 H11E(0.0458) H11F(0.1055) H11G(0.0264) H11H(0.0021) H11I(0.0631) H11J(-0.0085)
 H11K(0.0061) H11L(-0.0334) H11M(0.0625) H11N(0.0852) H11O(0.0242) H11P(0.3851)
 H11Q(0.4003) H11R(0.3928) H12A(0.3323) H12B(0.2745) H12C(0.3228) H12D(0.3045)
 H12E(0.2613) H12F(0.3169) H12G(0.1423) H12H(0.1106) H12I(0.1005) H12J(0.2295)
 H12K(0.2424) H12L(0.2007) H12M(0.1183) H12N(0.1309) H12O(0.1726) H12P(0.4528)
 H12Q(0.4434) H12R(0.4) H13A(0.3432) H13B(0.3316) H13C(0.3749) H13D(0.4255)
 H13E(0.46) H13F(0.4685) H14A(0.5535) H14B(0.5343) H14C(0.5891) H14D(0.5524)
 H14E(0.5889) H14F(0.5346) H14G(0.5046) H14H(0.5044) H14I(0.5588) H14J(0.5034)
 H14K(0.4909) H14L(0.4488) H14M(0.4801) H14N(0.5108) H14O(0.523) H14P(0.3944)
 H14Q(0.3795) H14R(0.4216) H15A(0.5737) H15B(0.5465) H15C(0.6) H15D(0.571)
 H15E(0.5982) H15F(0.5431) H15G(0.5569) H15H(0.505) H15I(0.5023) H15J(0.2916)
 H15K(0.2777) H15L(0.3351) H15M(0.357) H15N(0.3985) H15O(0.3799) H15P(0.2632)
 H15Q(0.2902) H15R(0.2496) H16A(0.3697) H16B(0.4266) H16C(0.3981) H16D(0.4963)
 H16E(0.4787) H16F(0.5072) H16G(0.4521) H16H(0.4586) H16I(0.4017) H16J(0.3625)
 H16K(0.4108) H16L(0.3792) H16M(0.2699) H16N(0.2832) H16O(0.2587) H16P(0.3947)
 H16Q(0.3364) H16R(0.3609) H86A(0.1583) H86B(0.1401) H86C(0.1486) H87A(0.2787)
 H87B(0.2228) H87C(0.241) H88A(0.2918) H88B(0.2544) H88C(0.2449) H13G(0.2804)
 H13H(0.2212) H13I(0.2394) H13J(0.167) H13K(0.1491) H13L(0.1634) H13M(0.2789)
 H13N(0.2348) H13O(0.2205) H89A(0.1638) H89B(0.2235) H89C(0.1949) H90A(0.1388)
 H90B(0.1683) H90C(0.1808) H91A(0.2774) H91B(0.2658) H91C(0.2943) H13P(0.1731)
 H13Q(0.2158) H13R(0.1699) H13S(0.2093) H13T(0.1658) H13U(0.1664) H13V(0.282)
 H13W(0.2362) H13X(0.2822) H17A(1.2831) H17B(1.3219) H17C(1.2645) H17D(1.3639)
 H17E(1.3437) H17F(1.305) H17G(1.351) H17H(1.3747) H17I(1.3917) H17J(1.0673)
 H17K(1.0477) H17L(1.0449) H17M(1.1556) H17N(1.1) H17O(1.1028) H17P(1.1532)
 H17Q(1.1884) H17R(1.1364) H18A(1.1578) H18B(1.2181) H18C(1.2025) H18D(1.2493)
 H18E(1.2595) H18F(1.2752) H18G(1.1195) H18H(1.1639) H18I(1.154) H18J(0.9831)
 H18K(0.9392) H18L(0.9933) H18M(0.9879) H18N(0.9969) H18O(0.9423) H18P(1.005)
 H18Q(0.953) H18R(1.0076) H19A(1.3196) H19B(1.2896) H19C(1.3478) H19D(1.3334)
 H19E(1.3643) H19F(1.3162) H19G(1.2588) H19H(1.2687) H19I(1.3168) H19J(1.1102)
 H19K(1.0614) H19L(1.0521) H19M(1.1552) H19N(1.1258) H19O(1.1087) H19P(1.0316)
 H19Q(1.0042) H19R(1.0135) H20A(1.0946) H20B(1.1423) H20C(1.1348) H20D(1.1694)
 H20E(1.1107) H20F(1.1497) H20G(1.2433) H20H(1.2308) H20I(1.2383) H20J(0.9693)
 H20K(0.926) H20L(0.9668) H20M(0.9949) H20N(1.0135) H20O(0.9532) H20P(1.0156)
 H20Q(0.9957) H20R(0.9549) H21A(1.329) H21B(1.3374) H21C(1.3855) H21D(1.3291)
 H21E(1.3861) H21F(1.3395) H21G(1.3512) H21H(1.3534) H21I(1.3999) H22A(1.293)
 H22B(1.336) H22C(1.3211) H22D(1.2045) H22E(1.2305) H22F(1.1907) H22G(1.2603)
 H22H(1.3012) H22I(1.3161) H23A(1.0291) H23B(0.9865) H23C(1.0127) H23D(1.1015)
 H23E(1.0416) H23F(1.0844) H23G(1.079) H23H(1.0442) H23I(1.018) H23J(1.4412)
 H23K(1.3913) H23L(1.3908) H23M(1.432) H23N(1.3783) H23O(1.3802) H23P(1.4382)
 H23Q(1.3878) H23R(1.3864) H24A(1.1828) H24B(1.1808) H24C(1.1451) H24D(1.3057)
 H24E(1.278) H24F(1.2788) H24G(1.2489) H24H(1.1866) H24I(1.2223) H24J(1.2784)
 H24K(1.3279) H24L(1.3335) H24M(1.2326) H24N(1.2861) H24O(1.2546) H24P(1.3621)
 H24Q(1.3356) H24R(1.3672) H25J(1.1304) H25K(1.096) H25L(1.148) H25M(1.0533)
 H25N(1.0208) H25O(1.0151) H25P(1.0451) H25Q(1.0955) H25R(1.0435) H22J(1.2303)
 H22K(1.2163) H22L(1.2041) H22M(1.1661) H22N(1.1364) H22O(1.1044) H22P(1.1037)
 H22Q(1.1186) H22R(1.0754) H21J(1.18) H21K(1.1871) H21L(1.222) H21M(1.0659)
 H21N(1.0857) H21O(1.0794) H21P(1.1185) H21Q(1.1364) H21R(1.1794) H3A(0.5796)
 H3B(0.598) H3C(0.6294) H4C(0.7154) H4D(0.7141) H4E(0.6828) H5A(0.5805)
 H5B(0.6327) H5C(0.6008) H8A(0.6329) H8B(0.6208) H8C(0.5912) H9A(0.7252)
 H9B(0.7479) H9C(0.7161) H10S(0.6819) H10T(0.621) H10U(0.6506) H13Y(0.6625)
 H(0.6309) HA(0.6367) H14S(0.5029) H14T(0.5371) H14U(0.5312) H15S(0.5457)
 H15T(0.5768) H15U(0.6081) H18S(0.4799) H18T(0.4564) H18U(0.418) H19S(0.4686)
 H19T(0.4065) H19U(0.4386) H20S(0.4015) H20T(0.3695) H20U(0.4079) H23S(0.4452)
 H23T(0.4387) H23U(0.388) H24S(0.4278) H24T(0.3689) H24U(0.4018) H25S(0.4061)
 H25T(0.388) H25U(0.3551) H28V(0.5782) H28W(0.5751) H28X(0.5378) H29A(0.4501)
 H29B(0.4551) H29C(0.4923) H30K(0.5083) H30L(0.467) H30M(0.4562) H33K(0.6742)
 H33L(0.6364) H33M(0.67) H34A(0.5381) H34B(0.585) H34C(0.5514) H35G(0.5467)
 H35H(0.5614) H35I(0.5998) H38A(0.4994) H38B(0.5016) H38C(0.5404) H39A(0.5048)
 H39B(0.5528) H39C(0.5107) H40A(0.6259) H40B(0.6211) H40C(0.5822) H43A(0.7518)
 H43B(0.7311) H43C(0.7712) H44A(0.845) H44B(0.8685) H44C(0.884) H45A(0.854)
 H45B(0.8351) H45C(0.7951) H48A(0.7946) H48B(0.7671) H48C(0.8252) H49A(0.8092)
 H49B(0.8412) H49C(0.7944) H50A(0.7164) H50B(0.6977) H50C(0.6899) H53A(0.9625)
 H53B(0.9324) H53C(0.902) H54A(1.0312) H54B(1.0139) H54C(0.9985) H55A(0.9851)
 H55B(0.9258) H55C(0.9713) H58A(0.9602) H58B(0.9873) H58C(0.9262) H59A(1.0265)
 H59B(1.0342) H59C(1.0553) H60A(1.0004) H60B(0.9831) H60C(0.9396) H63A(1.0192)
 H63B(1.0782) H63C(1.0343) H64A(1.0545) H64B(1.0563) H64C(1.1002) H65A(1.0349)
 H65B(1.0797) H65C(1.0213) H68A(0.9506) H68B(0.9544) H68C(0.9471) H69A(0.8675)
 H69B(0.8631) H69C(0.8155) H70A(0.8726) H70B(0.8188) H70C(0.8664) H81A(0.9263)
 H81B(0.8737) H81C(0.923) H82A(0.9524) H82B(0.9497) H82C(0.9172) H83A(0.835)
 H83B(0.8663) H83C(0.817) H76A(0.7698) H76B(0.7651) H76C(0.7992) H77A(0.9056)
 H77B(0.856) H77C(0.8852) H78A(0.8971) H78B(0.8786) H78C(0.8446) H73A(0.7955)
 H73B(0.7552) H73C(0.789) H74A(0.842) H74B(0.8591) H74C(0.7984) H75A(0.8961)
 H75B(0.8851) H75C(0.9165)
 Fixed Y: H2A(1.0808) H2B(1.0819) H4A(0.4061) H4B(0.4201) H6A(0.7859)
 H6B(0.8168) H25A(0.7201) H25B(0.7304) H25C(0.7514) H25D(0.6903) H25E(0.6622)
 H25F(0.7144) H25G(0.6413) H25H(0.6156) H25I(0.6446) H26A(0.817) H26B(0.8222)
 H26C(0.7863) H26D(0.8073) H26E(0.7686) H26F(0.8104) H27A(0.7493) H27B(0.717)
 H27C(0.7127) H27D(0.8356) H27E(0.8267) H27F(0.8404) H27G(0.7254) H27H(0.7724)
 H27I(0.7587) H27J(0.7416) H27K(0.7844) H27L(0.7891) H27M(0.6088) H27N(0.5934)
 H27O(0.6331) H27P(0.5949) H27Q(0.5565) H27R(0.5449) H28A(0.5328) H28B(0.5062)
 H28C(0.5178) H289(0.795) H290(0.8662) H292(0.8881) H293(0.8159) H295(0.9416)
 H296(1.0187) H298(1.0219) H299(0.9451) H30A(1.0904) H30B(1.0912) H30C(1.1539)
 H30D(1.155) H30E(1.1443) H30F(1.1415) H30G(1.2165) H30H(1.2191) H30I(1.2068)
 H30J(1.2123) H306(1.2905) H307(1.3684) H308(1.3923) H309(1.3429) H310(1.2662)
 H317(0.6608) H318(0.6819) H320(0.6832) H321(0.6616) H324(0.7695) H323(0.7404)
 H327(0.6734) H326(0.7025) H33A(0.7635) H33B(0.7299) H33C(0.78) H33D(0.8123)
 H33E(0.8715) H33F(0.8393) H33G(0.8604) H33H(0.8264) H33I(0.8849) H33J(0.9189)
 H338(0.9429) H339(0.9583) H340(0.917) H341(0.8662) H342(0.8551) H343(0.564)
 H344(0.5114) H346(0.503) H347(0.5553) H35A(0.3554) H35B(0.3705) H35C(0.3467)
 H35D(0.348) H35E(0.3389) H35F(0.3593) H26G(0.7434) H26H(0.7648) H26I(0.7269)
 H26J(0.7259) H26K(0.6963) H26L(0.7457) H26M(0.6648) H26N(0.6457) H26O(0.6367)
 H28D(0.5844) H28E(0.6243) H28F(0.5749) H28G(0.5344) H28H(0.5217) H28I(0.5396)
 H28J(0.6168) H28K(0.6218) H28L(0.6537) H328(0.6757) H329(0.7032) H330(0.7704)
 H331(0.7414) H354(0.4196) H355(0.3753) H356(0.4607) H357(0.5047) H36A(0.4035)
 H36B(0.4109) H36C(0.3324) H36D(0.342) H36E(0.4099) H36F(0.3708) H364(0.367)
 H365(0.3575) H366(0.3516) H367(0.3552) H368(0.3647) H26P(0.7722) H26Q(0.7583)
 H26R(0.7492) H26S(0.6787) H26T(0.6424) H26U(0.663) H26V(0.7361) H26W(0.6863)
 H26X(0.7225) H28M(0.5306) H28N(0.5451) H28O(0.5698) H28P(0.5395) H28Q(0.5847)
 H28R(0.555) H28S(0.6201) H28T(0.6504) H28U(0.6424) H349(0.4257) H350(0.3776)
 H352(0.4608) H353(0.5109) H36G(0.3776) H36H(0.4138) H37A(0.3436) H37B(0.3453)
 H37C(0.3971) H37D(0.4185) H373(0.3769) H374(0.3524) H375(0.3285) H376(0.329)
 H377(0.3534) H94A(1.0072) H94B(0.9861) H94C(1.0207) H95A(0.9303) H95B(0.9172)
 H95C(0.9647) H96A(0.9876) H96B(0.9998) H96C(0.9523) H99A(0.6594) H99B(0.6789)
 H99C(0.6575) H10A(0.7439) H10B(0.6995) H10C(0.698) H10D(0.7734) H10E(0.7275)
 H10F(0.7489) H10G(0.8997) H10H(0.8973) H10I(0.8963) H10J(0.8354) H10K(0.7897)
 H10L(0.8308) H10M(0.7833) H10N(0.8242) H10O(0.8252) H10P(0.662) H10Q(0.6176)
 H10R(0.6162) H11A(0.6672) H11B(0.6917) H11C(0.6458) H11D(0.5993) H11E(0.5772)
 H11F(0.5786) H11G(0.8354) H11H(0.8385) H11I(0.8386) H11J(0.7652) H11K(0.7245)
 H11L(0.7677) H11M(0.7305) H11N(0.7743) H11O(0.7742) H11P(0.5702) H11Q(0.5612)
 H11R(0.61) H12A(0.5883) H12B(0.612) H12C(0.637) H12D(0.5342) H12E(0.5523)
 H12F(0.525) H12G(0.5469) H12H(0.5405) H12I(0.5868) H12J(0.524) H12K(0.5471)
 H12L(0.515) H12M(0.6229) H12N(0.577) H12O(0.6091) H12P(0.5697) H12Q(0.5343)
 H12R(0.55) H13A(0.6058) H13B(0.5722) H13C(0.5565) H13D(0.6343) H13E(0.586)
 H13F(0.6213) H14A(0.7397) H14B(0.6967) H14C(0.6924) H14D(0.7573) H14E(0.7111)
 H14F(0.7258) H14G(0.6441) H14H(0.6548) H14I(0.6402) H14J(0.7308) H14K(0.7478)
 H14L(0.7265) H14M(0.848) H14N(0.822) H14O(0.8049) H14P(0.8434) H14Q(0.7981)
 H14R(0.8194) H15A(0.8511) H15B(0.8969) H15C(0.8936) H15D(0.8385) H15E(0.8798)
 H15F(0.8768) H15G(0.956) H15H(0.9596) H15I(0.9529) H15J(0.9705) H15K(0.9265)
 H15L(0.9267) H15M(1.0091) H15N(0.9642) H15O(0.9918) H15P(1.0122) H15Q(0.9963)
 H15R(0.9698) H16A(0.8571) H16B(0.8371) H16C(0.8088) H16D(0.8451) H16E(0.8011)
 H16F(0.8294) H16G(0.9205) H16H(0.9057) H16I(0.925) H16J(1.0321) H16K(1.0182)
 H16L(1.0676) H16M(1.0457) H16N(1.0823) H16O(1.0421) H16P(1.0138) H16Q(1.0222)
 H16R(1.0624) H86A(0.9713) H86B(0.9325) H86C(0.9762) H87A(0.8905) H87B(0.8779)
 H87C(0.917) H88A(0.9565) H88B(0.9874) H88C(0.9929) H13G(0.6868) H13H(0.692)
 H13I(0.6639) H13J(0.7123) H13K(0.7424) H13L(0.7643) H13M(0.7648) H13N(0.7979)
 H13O(0.776) H89A(0.9894) H89B(0.9951) H89C(1.0026) H90A(0.9277) H90B(0.9366)
 H90C(0.8893) H91A(0.8953) H91B(0.9432) H91C(0.9357) H13P(0.6953) H13Q(0.6715)
 H13R(0.7098) H13S(0.8039) H13T(0.7784) H13U(0.7902) H13V(0.7616) H13W(0.7501)
 H13X(0.7119) H17A(0.5771) H17B(0.57) H17C(0.5585) H17D(0.491) H17E(0.4508)
 H17F(0.4842) H17G(0.527) H17H(0.4781) H17I(0.5192) H17J(0.6293) H17K(0.6591)
 H17L(0.608) H17M(0.6132) H17N(0.5979) H17O(0.649) H17P(0.6536) H17Q(0.6461)
 H17R(0.6829) H18A(0.5164) H18B(0.5102) H18C(0.507) H18D(0.3928) H18E(0.4297)
 H18F(0.4329) H18G(0.4532) H18H(0.4415) H18I(0.4049) H18J(0.5099) H18K(0.4838)
 H18L(0.48) H18M(0.472) H18N(0.4197) H18O(0.4466) H18P(0.3998) H18Q(0.4016)
 H18R(0.3746) H19A(0.2525) H19B(0.214) H19C(0.2137) H19D(0.3103) H19E(0.2736)
 H19F(0.3087) H19G(0.2089) H19H(0.2443) H19I(0.2091) H19J(0.3303) H19K(0.3137)
 H19L(0.3486) H19M(0.2531) H19N(0.2209) H19O(0.2335) H19P(0.2488) H19Q(0.2984)
 H19R(0.2635) H20A(0.1431) H20B(0.1511) H20C(0.1022) H20D(0.1035) H20E(0.1151)
 H20F(0.073) H20G(0.1167) H20H(0.0851) H20I(0.134) H20J(0.2914) H20K(0.2952)
 H20L(0.328) H20M(0.2119) H20N(0.1966) H20O(0.2163) H20P(0.2529) H20Q(0.3039)
 H20R(0.2711) H21A(0.154) H21B(0.1946) H21C(0.1675) H21D(0.1576) H21E(0.1702)
 H21F(0.2) H21G(0.2657) H21H(0.2679) H21I(0.2382) H22A(0.2209) H22B(0.2518)
 H22C(0.2285) H22D(0.2457) H22E(0.2527) H22F(0.2922) H22G(0.3401) H22H(0.3007)
 H22I(0.324) H23A(0.3192) H23B(0.3583) H23C(0.3638) H23D(0.3609) H23E(0.3553)
 H23F(0.3171) H23G(0.4315) H23H(0.4349) H23I(0.4295) H23J(0.3546) H23K(0.3401)
 H23L(0.3511) H23M(0.4166) H23N(0.4513) H23O(0.4016) H23P(0.433) H23Q(0.4317)
 H23R(0.4692) H24A(0.4462) H24B(0.4891) H24C(0.4911) H24D(0.4754) H24E(0.4781)
 H24F(0.4359) H24G(0.5469) H24H(0.555) H24I(0.5531) H24J(0.6074) H24K(0.5696)
 H24L(0.62) H24M(0.6513) H24N(0.6668) H24O(0.6448) H24P(0.557) H24Q(0.5855)
 H24R(0.6075) H25J(0.6338) H25K(0.6518) H25L(0.6157) H25M(0.6102) H25N(0.578)
 H25O(0.6279) H25P(0.5529) H25Q(0.566) H25R(0.602) H22J(0.1286) H22K(0.1552)
 H22L(0.1067) H22M(0.1119) H22N(0.09) H22O(0.1273) H22P(0.1365) H22Q(0.1838)
 H22R(0.1775) H21J(0.091) H21K(0.1109) H21L(0.1221) H21M(0.1779) H21N(0.1455)
 H21O(0.126) H21P(0.1888) H21Q(0.1373) H21R(0.1681) H3A(1.188) H3B(1.1978)
 H3C(1.1571) H4C(1.2366) H4D(1.1875) H4E(1.2281) H5A(1.2658) H5B(1.2857)
 H5C(1.2751) H8A(1.2884) H8B(1.339) H8C(1.3046) H9A(1.2829) H9B(1.2982)
 H9C(1.3339) H10S(1.3257) H10T(1.3272) H10U(1.3615) H13Y(1.0407) H(1.0316)
 HA(1.0806) H14S(1.0781) H14T(1.104) H14U(1.055) H15S(1.0158) H15T(0.9916)
 H15U(1.0023) H18S(1.2699) H18T(1.2326) H18U(1.2747) H19S(1.2802) H19T(1.2846)
 H19U(1.2492) H20S(1.1901) H20T(1.2254) H20U(1.1832) H23S(0.9963) H23T(1.0267)
 H23U(1.0169) H24S(1.0274) H24T(1.0448) H24U(1.0779) H25S(1.1046) H25T(1.127)
 H25U(1.0938) H28V(1.196) H28W(1.2348) H28X(1.2411) H29A(1.2173) H29B(1.2545)
 H29C(1.2483) H30K(1.1612) H30L(1.2063) H30M(1.1675) H33K(0.8836) H33L(0.8572)
 H33M(0.8871) H34A(0.9523) H34B(0.9299) H34C(0.9001) H35G(0.9455) H35H(0.8932)
 H35I(0.9202) H38A(1.0765) H38B(1.0668) H38C(1.0955) H39A(1.0001) H39B(0.9644)
 H39C(0.9894) H40A(0.9891) H40B(1.0397) H40C(1.0111) H43A(0.9306) H43B(0.8998)
 H43C(0.8785) H44A(0.9435) H44B(0.8921) H44C(0.922) H45A(0.8708) H45B(0.8412)
 H45C(0.8625) H48A(1.0735) H48B(1.0379) H48C(1.043) H49A(1.1429) H49B(1.1086)
 H49C(1.1456) H50A(1.1362) H50B(1.1393) H50C(1.0982) H53A(0.8735) H53B(0.8955)
 H53C(0.8957) H54A(0.9219) H54B(0.9741) H54C(0.9451) H55A(0.9213) H55B(0.9461)
 H55C(0.9736) H58A(0.9924) H58B(1.0238) H58C(1.0365) H59A(0.9962) H59B(1.0427)
 H59C(1.0277) H60A(1.0974) H60B(1.112) H60C(1.1104) H63A(1.1158) H63B(1.095)
 H63C(1.065) H64A(1.0811) H64B(1.0433) H64C(1.0734) H65A(1.1592) H65B(1.1515)
 H65C(1.1739) H68A(1.1862) H68B(1.2133) H68C(1.2383) H69A(1.1921) H69B(1.2441)
 H69C(1.224) H70A(1.262) H70B(1.267) H70C(1.2872) H81A(1.1659) H81B(1.1783)
 H81C(1.2006) H82A(1.2173) H82B(1.2544) H82C(1.2647) H83A(1.2875) H83B(1.2762)
 H83C(1.2538) H76A(1.0283) H76B(1.0559) H76C(1.0074) H77A(1.0286) H77B(1.0103)
 H77C(0.9897) H78A(1.0754) H78B(1.0367) H78C(1.0852) H73A(1.0304) H73B(1.0586)
 H73C(1.0828) H74A(0.985) H74B(1.0085) H74C(1.0124) H75A(1.0251) H75B(1.0775)
 H75C(1.0523)
 Fixed Z: H2A(0.1359) H2B(0.1291) H4A(0.2374) H4B(0.1915) H6A(0.4908)
 H6B(0.4491) H25A(0.1407) H25B(0.0907) H25C(0.1214) H25D(0.0709) H25E(0.1096)
 H25F(0.0998) H25G(0.1531) H25H(0.1425) H25I(0.1042) H26A(0.135) H26B(0.1589)
 H26C(0.133) H26D(0.2076) H26E(0.2489) H26F(0.2314) H27A(0.1644) H27B(0.1641)
 H27C(0.2077) H27D(0.3075) H27E(0.321) H27F(0.3528) H27G(0.4038) H27H(0.4124)
 H27I(0.3806) H27J(0.3832) H27K(0.3455) H27L(0.3907) H27M(0.1701) H27N(0.1604)
 H27O(0.1814) H27P(0.242) H27Q(0.2193) H27R(0.2687) H28A(0.215) H28B(0.2521)
 H28C(0.2027) H289(0.1416) H290(0.0974) H292(0.191) H293(0.233) H295(0.1191)
 H296(0.0925) H298(0.0813) H299(0.1033) H30A(0.0556) H30B(0.0618) H30C(0.0961)
 H30D(0.0893) H30E(0.1648) H30F(0.1725) H30G(0.1282) H30H(0.1225) H30I(0.2045)
 H30J(0.1972) H306(0.1279) H307(0.1166) H308(0.1648) H309(0.2169) H310(0.2264)
 H317(0.3919) H318(0.4254) H320(0.3193) H321(0.2887) H324(0.4563) H323(0.426)
 H327(0.3707) H326(0.401) H33A(0.4288) H33B(0.4744) H33C(0.5131) H33D(0.4673)
 H33E(0.4846) H33F(0.5299) H33G(0.506) H33H(0.5505) H33I(0.5728) H33J(0.5282)
 H338(0.5179) H339(0.5456) H340(0.6151) H341(0.6568) H342(0.6287) H343(0.3178)
 H344(0.31) H346(0.2043) H347(0.215) H35A(0.25) H35B(0.1999) H35C(0.1922)
 H35D(0.2355) H35E(0.2309) H35F(0.1803) H26G(0.3243) H26H(0.2955) H26I(0.3394)
 H26J(0.2552) H26K(0.2324) H26L(0.2281) H26M(0.3293) H26N(0.3446) H26O(0.303)
 H28D(0.4733) H28E(0.438) H28F(0.4426) H28G(0.4534) H28H(0.4205) H28I(0.4048)
 H28J(0.4412) H28K(0.3919) H28L(0.4038) H328(0.458) H329(0.4887) H330(0.368)
 H331(0.3384) H354(0.2406) H355(0.2259) H356(0.2396) H357(0.2572) H36A(0.151)
 H36B(0.1935) H36C(0.207) H36D(0.1562) H36E(0.1623) H36F(0.1993) H364(0.089)
 H365(0.0401) H366(0.0608) H367(0.1303) H368(0.1791) H26P(0.2594) H26Q(0.277)
 H26R(0.2333) H26S(0.3047) H26T(0.3157) H26U(0.2669) H26V(0.3301) H26W(0.3556)
 H26X(0.346) H28M(0.421) H28N(0.4641) H28O(0.4288) H28P(0.4025) H28Q(0.397)
 H28R(0.444) H28S(0.4562) H28T(0.4086) H28U(0.425) H349(0.3028) H350(0.2904)
 H352(0.1715) H353(0.1868) H36G(0.2336) H36H(0.19) H37A(0.1673) H37B(0.204)
 H37C(0.1183) H37D(0.153) H373(0.0783) H374(0.0685) H375(0.1282) H376(0.1977)
 H377(0.2075) H94A(0.3387) H94B(0.3233) H94C(0.3505) H95A(0.3796) H95B(0.4289)
 H95C(0.4071) H96A(0.4144) H96B(0.4286) H96C(0.4504) H99A(0.3544) H99B(0.3284)
 H99C(0.3059) H10A(0.294) H10B(0.3326) H10C(0.284) H10D(0.2541) H10E(0.2443)
 H10F(0.2668) H10G(0.285) H10H(0.2825) H10I(0.327) H10J(0.2559) H10K(0.2781)
 H10L(0.2515) H10M(0.3447) H10N(0.364) H10O(0.3194) H10P(0.3753) H10Q(0.3965)
 H10R(0.3888) H11A(0.4672) H11B(0.4174) H11C(0.431) H11D(0.5035) H11E(0.4684)
 H11F(0.4762) H11G(0.481) H11H(0.5267) H11I(0.5176) H11J(0.4894) H11K(0.5312)
 H11L(0.5351) H11M(0.5894) H11N(0.5839) H11O(0.593) H11P(0.5265) H11Q(0.4809)
 H11R(0.4854) H12A(0.4203) H12B(0.4288) H12C(0.425) H12D(0.5316) H12E(0.4943)
 H12F(0.4858) H12G(0.5925) H12H(0.6369) H12I(0.6008) H12J(0.6301) H12K(0.6649)
 H12L(0.6759) H12M(0.6548) H12N(0.6913) H12O(0.6802) H12P(0.6387) H12Q(0.683)
 H12R(0.6459) H13A(0.7233) H13B(0.6988) H13C(0.7359) H13D(0.7119) H13E(0.723)
 H13F(0.6784) H14A(0.5789) H14B(0.6087) H14C(0.5839) H14D(0.4992) H14E(0.5005)
 H14F(0.4749) H14G(0.5724) H14H(0.5211) H14I(0.5467) H14J(0.6792) H14K(0.721)
 H14L(0.7039) H14M(0.6348) H14N(0.6787) H14O(0.6369) H14P(0.6681) H14Q(0.6968)
 H14R(0.714) H15A(0.4383) H15B(0.4065) H15C(0.4302) H15D(0.5199) H15E(0.516)
 H15F(0.5401) H15G(0.4626) H15H(0.4366) H15I(0.4875) H15J(0.5801) H15K(0.5743)
 H15L(0.5895) H15M(0.5291) H15N(0.5369) H15O(0.489) H15P(0.5036) H15Q(0.4639)
 H15R(0.494) H16A(0.2649) H16B(0.2503) H16C(0.2905) H16D(0.3425) H16E(0.34)
 H16F(0.2998) H16G(0.2963) H16H(0.253) H16I(0.2682) H16J(0.399) H16K(0.3702)
 H16L(0.3575) H16M(0.3718) H16N(0.3297) H16O(0.325) H16P(0.2955) H16Q(0.2775)
 H16R(0.2822) H86A(0.1848) H86B(0.2222) H86C(0.2325) H87A(0.2098) H87B(0.2067)
 H87C(0.1698) H88A(0.2237) H88B(0.185) H88C(0.2325) H13G(0.7239) H13H(0.7408)
 H13I(0.7074) H13J(0.6562) H13K(0.6878) H13L(0.6387) H13M(0.6963) H13N(0.6643)
 H13O(0.7134) H89A(0.2376) H89B(0.2379) H89C(0.1932) H90A(0.2213) H90B(0.1758)
 H90C(0.2102) H91A(0.2086) H91B(0.1753) H91C(0.22) H13P(0.6741) H13Q(0.7111)
 H13R(0.7176) H13S(0.6417) H13T(0.6332) H13U(0.6778) H13V(0.6986) H13W(0.7326)
 H13X(0.7262) H17A(0.0529) H17B(0.0144) H17C(0.0166) H17D(0.0141) H17E(0.0481)
 H17F(0.0117) H17G(0.1101) H17H(0.1082) H17I(0.073) H17J(0.0902) H17K(0.0433)
 H17L(0.0578) H17M(-0.015) H17N(-0.0077) H17O(-0.0223) H17P(0.0765)
 H17Q(0.0364) H17R(0.0288) H18A(-0.0581) H18B(-0.0461) H18C(-0.092) H18D(-
 0.0336) H18E(-0.0766) H18F(-0.0307) H18G(-0.0635) H18H(-0.0967) H18I(-0.0534)
 H18J(0.0843) H18K(0.1097) H18L(0.1329) H18M(0.0232) H18N(0.035) H18O(0.0461)
 H18P(0.1507) H18Q(0.1257) H18R(0.1146) H19A(0.1694) H19B(0.1687) H19C(0.15)
 H19D(0.1024) H19E(0.0814) H19F(0.0563) H19G(0.0973) H19H(0.0531) H19I(0.0782)
 H19J(-0.0176) H19K(-0.0313) H19L(-0.0041) H19M(0.0188) H19N(0.0551)
 H19O(0.0057) H19P(0.0748) H19Q(0.0528) H19R(0.0255) H20A(0.1762) H20B(0.1434)
 H20C(0.1682) H20D(0.2744) H20E(0.2568) H20F(0.2499) H20G(0.2278) H20H(0.2013)
 H20I(0.1765) H20J(0.1858) H20K(0.2222) H20L(0.2106) H20M(0.2241) H20N(0.2733)
 H20O(0.2615) H20P(0.3118) H20Q(0.289) H20R(0.3006) H21A(0.2899) H21B(0.2498)
 H21C(0.2808) H21D(0.3628) H21E(0.3563) H21F(0.3748) H21G(0.2642) H21H(0.3127)
 H21I(0.2942) H22A(0.4569) H22B(0.4475) H22C(0.4961) H22D(0.4843) H22E(0.5248)
 H22F(0.4944) H22G(0.4817) H22H(0.5111) H22I(0.4626) H23A(0.3853) H23B(0.3943)
 H23C(0.3477) H23D(0.4512) H23E(0.4584) H23F(0.4478) H23G(0.3929) H23H(0.3525)
 H23I(0.3991) H23J(0.3014) H23K(0.3287) H23L(0.2774) H23M(0.3416) H23N(0.3368)
 H23O(0.3652) H23P(0.2563) H23Q(0.231) H23R(0.2544) H24A(0.4425) H24B(0.4581)
 H24C(0.4187) H24D(0.4082) H24E(0.4529) H24F(0.4364) H24G(0.3654) H24H(0.3701)
 H24I(0.4094) H24J(0.265) H24K(0.265) H24L(0.2469) H24M(0.1972) H24N(0.1783)
 H24O(0.152) H24P(0.1976) H24Q(0.1525) H24R(0.1788) H25J(0.199) H25K(0.2347)
 H25L(0.2484) H25M(0.1734) H25N(0.2068) H25O(0.2075) H25P(0.2871) H25Q(0.3027)
 H25R(0.289) H22J(0.3993) H22K(0.4343) H22L(0.4441) H22M(0.3597) H22N(0.4027)
 H22O(0.3644) H22P(0.4523) H22Q(0.445) H22R(0.4153) H21J(0.4228) H21K(0.372)
 H21L(0.4049) H21M(0.395) H21N(0.366) H21O(0.4169) H21P(0.4484) H21Q(0.4704)
 H21R(0.4557) H3A(-0.1396) H3B(-0.1888) H3C(-0.153) H4C(-0.174) H4D(-0.1745)
 H4E(-0.2103) H5A(-0.1437) H5B(-0.1571) H5C(-0.1924) H8A(0.0509) H8B(0.0238)
 H8C(0.0125) H9A(0.0379) H9B(-0.0099) H9C(0.012) H10S(-0.0733) H10T(-0.0627)
 H10U(-0.0514) H13Y(-0.0366) H(-0.073) HA(-0.0759) H14S(-0.0413) H14T(-0.0789)
 H14U(-0.0761) H15S(0.0177) H15T(-0.0154) H15U(0.0203) H18S(-0.0695) H18T(-
 0.0815) H18U(-0.0741) H19S(0.0019) H19T(-0.0006) H19U(0.0389) H20S(0.0225)
 H20T(-0.0171) H20U(-0.0246) H23S(0.1771) H23T(0.2089) H23U(0.1904)
 H24S(0.1012) H24T(0.1136) H24U(0.0819) H25S(0.1827) H25T(0.1337) H25U(0.1655)
 H28V(0.2006) H28W(0.1566) H28X(0.1961) H29A(0.1255) H29B(0.1477) H29C(0.1082)
 H30K(0.229) H30L(0.22) H30M(0.2021) H33K(0.2361) H33L(0.2209) H33M(0.1861)
 H34A(0.1694) H34B(0.1444) H34C(0.1792) H35G(0.2488) H35H(0.2604) H35I(0.274)
 H38A(0.291) H38B(0.3422) H38C(0.3121) H39A(0.3015) H39B(0.3259) H39C(0.3525)
 H40A(0.355) H40B(0.3529) H40C(0.3829) H43A(0.3676) H43B(0.3439) H43C(0.3833)
 H44A(0.3574) H44B(0.3719) H44C(0.3261) H45A(0.2902) H45B(0.3348) H45C(0.2955)
 H48A(0.3598) H48B(0.3486) H48C(0.3319) H49A(0.2969) H49B(0.2736) H49C(0.2489)
 H50A(0.3237) H50B(0.2765) H50C(0.3163) H53A(0.1647) H53B(0.1997) H53C(0.158)
 H54A(0.1604) H54B(0.1473) H54C(0.1935) H55A(0.0913) H55B(0.0824) H55C(0.0803)
 H58A(0.2988) H58B(0.3173) H58C(0.306) H59A(0.2371) H59B(0.2055) H59C(0.2539)
 H60A(0.2679) H60B(0.2184) H60C(0.2555) H63A(-0.0189) H63B(-0.0035)
 H63C(0.0069) H64A(0.109) H64B(0.0858) H64C(0.0754) H65A(0.0685) H65B(0.0343)
 H65C(0.0182) H68A(0.1385) H68B(0.089) H68C(0.1256) H69A(0.1775) H69B(0.1658)
 H69C(0.1555) H70A(0.0516) H70B(0.0776) H70C(0.088) H81A(-0.108) H81B(-0.1357)
 H81C(-0.1546) H82A(-0.0753) H82B(-0.1205) H82C(-0.0801) H83A(-0.1244) H83B(-
 0.1648) H83C(-0.1459) H76A(-0.0261) H76B(-0.0758) H76C(-0.062) H77A(-0.0095)
 H77B(0.0151) H77C(-0.0212) H78A(-0.0859) H78B(-0.0995) H78C(-0.1133) H73A(-
 0.0937) H73B(-0.0686) H73C(-0.1077) H74A(-0.0224) H74B(0.0105) H74C(0.001)
 H75A(-0.0842) H75B(-0.1002) H75C(-0.0564)
;
_shelx_shelxl_version_number 2014/7
_olex2_submission_special_instructions 'No special instructions were received'

loop_
_space_group_symop_operation_xyz
'x, y, z'
'-x, -y, -z'

loop_
_atom_site_label
_atom_site_type_symbol
_atom_site_fract_x
_atom_site_fract_y
_atom_site_fract_z
_atom_site_U_iso_or_equiv
_atom_site_adp_type
_atom_site_occupancy
_atom_site_site_symmetry_order
_atom_site_calc_flag
_atom_site_refinement_flags_posn
_atom_site_refinement_flags_adp
_atom_site_refinement_flags_occupancy
_atom_site_disorder_assembly
_atom_site_disorder_group
Fe1 Fe 0.78873(2) 0.62411(2) 0.26790(2) 0.05248(16) Uani 0.6667 1 d . . P . .
Fe2 Fe 0.74420(2) 0.73297(2) 0.23531(2) 0.05125(15) Uani 0.6667 1 d . . P . .
Fe3 Fe 0.67016(2) 0.66579(2) 0.29916(2) 0.05577(16) Uani 0.6667 1 d . . P . .
O1 O 0.66912(13) 0.71752(12) 0.32541(11) 0.0708(9) Uani 1 1 d . . . . .
O2 O 0.72128(13) 0.76192(10) 0.28490(10) 0.0610(8) Uani 1 1 d . . . . .
O3 O 0.62076(12) 0.70691(13) 0.25037(12) 0.0765(10) Uani 1 1 d . . . . .
O4 O 0.66904(13) 0.75488(11) 0.20959(11) 0.0667(9) Uani 1 1 d . . . . .
O5 O 0.82064(12) 0.72573(11) 0.25400(11) 0.0644(8) Uani 1 1 d . . . . .
O6 O 0.84943(12) 0.65303(12) 0.28106(13) 0.0712(10) Uani 1 1 d . . . . .
O7 O 0.76764(14) 0.71535(12) 0.17947(10) 0.0695(9) Uani 1 1 d . . . . .
O8 O 0.80672(17) 0.64423(12) 0.20270(13) 0.0886(12) Uani 1 1 d . . . . .
O9 O 0.78612(12) 0.59523(10) 0.33412(10) 0.0632(8) Uani 1 1 d . . . . .
O10 O 0.70618(13) 0.62525(12) 0.35532(10) 0.0681(9) Uani 1 1 d . . . . .
O11 O 0.73810(13) 0.58837(10) 0.25297(11) 0.0638(8) Uani 1 1 d . . . . .
O12 O 0.65823(13) 0.61511(12) 0.27668(12) 0.0734(10) Uani 1 1 d . . . . .
O13 O 0.73464(10) 0.67473(9) 0.26780(9) 0.0506(7) Uani 1 1 d . . . . .
N1 N 0.75670(14) 0.79927(12) 0.19245(11) 0.0529(9) Uani 1 1 d . . . . .
N2 N 0.72652(13) 1.09281(12) 0.11694(10) 0.0508(9) Uani 1 1 d . . . . .
H2A H 0.7027 1.0808 0.1359 0.061 Uiso 1 1 calc R . . . .
H2B H 0.7587 1.0819 0.1291 0.061 Uiso 1 1 calc R . . . .
N3 N 0.85164(14) 0.56634(13) 0.26620(14) 0.0580(10) Uani 1 1 d . . . . .
N4 N 1.17763(15) 0.39639(13) 0.21501(16) 0.0728(12) Uani 1 1 d . . . . .
H4A H 1.1845 0.4061 0.2374 0.087 Uiso 1 1 calc R . . . .
H4B H 1.1726 0.4201 0.1915 0.087 Uiso 1 1 calc R . . . .
N5 N 0.59348(15) 0.66179(14) 0.33616(13) 0.0629(10) Uani 1 1 d . . . . .
N6 N 0.29470(12) 0.79328(11) 0.47019(11) 0.0484(8) Uani 1 1 d . . . . .
H6A H 0.3197 0.7859 0.4908 0.058 Uiso 1 1 calc R . . . .
H6B H 0.3019 0.8168 0.4491 0.058 Uiso 1 1 calc R . . . .
C253 C 0.7963(3) 0.6798(2) 0.17452(18) 0.0856(19) Uani 1 1 d . . . . .
C254 C 0.8241(4) 0.6830(3) 0.1307(2) 0.133(3) Uani 1 1 d . U . . .
C255 C 0.8528(5) 0.7255(3) 0.1198(4) 0.241(6) Uani 1 1 d . U . . .
H25A H 0.8808 0.7201 0.1407 0.361 Uiso 1 1 calc R . . . .
H25B H 0.8676 0.7304 0.0907 0.361 Uiso 1 1 calc R . . . .
H25C H 0.8272 0.7514 0.1214 0.361 Uiso 1 1 calc R . . . .
C256 C 0.7796(5) 0.6879(5) 0.1000(3) 0.242(6) Uani 1 1 d . U . . .
H25D H 0.7937 0.6903 0.0709 0.363 Uiso 1 1 calc R . . . .
H25E H 0.7627 0.6622 0.1096 0.363 Uiso 1 1 calc R . . . .
H25F H 0.7540 0.7144 0.0998 0.363 Uiso 1 1 calc R . . . .
C257 C 0.8681(4) 0.6424(3) 0.1328(3) 0.200(5) Uani 1 1 d . U . . .
H25G H 0.8952 0.6413 0.1531 0.300 Uiso 1 1 calc R . . . .
H25H H 0.8532 0.6156 0.1425 0.300 Uiso 1 1 calc R . . . .
H25I H 0.8835 0.6446 0.1042 0.300 Uiso 1 1 calc R . . . .
C258 C 0.85431(17) 0.69267(17) 0.27355(16) 0.0554(11) Uani 1 1 d D U . . .
C259 C 0.90458(19) 0.70242(18) 0.2895(2) 0.0780(15) Uani 1 1 d D U . . .
C266 C 0.62622(17) 0.74072(17) 0.21966(15) 0.0562(12) Uani 1 1 d . . . . .
C267 C 0.57624(19) 0.76665(18) 0.19295(16) 0.0665(13) Uani 1 1 d . . . . .
C268 C 0.5903(2) 0.80127(18) 0.15105(18) 0.0811(16) Uani 1 1 d . . . . .
H26A H 0.5582 0.8170 0.1350 0.122 Uiso 1 1 calc R . . . .
H26B H 0.6077 0.8222 0.1589 0.122 Uiso 1 1 calc R . . . .
H26C H 0.6138 0.7863 0.1330 0.122 Uiso 1 1 calc R . . . .
C269 C 0.5403(2) 0.7905(2) 0.2231(2) 0.0860(17) Uani 1 1 d . . . . .
H26D H 0.5083 0.8073 0.2076 0.129 Uiso 1 1 calc R . . . .
H26E H 0.5313 0.7686 0.2489 0.129 Uiso 1 1 calc R . . . .
H26F H 0.5591 0.8104 0.2314 0.129 Uiso 1 1 calc R . . . .
C270 C 0.5472(2) 0.7333(2) 0.18119(19) 0.0869(17) Uani 1 1 d . . . . .
H27A H 0.5158 0.7493 0.1644 0.130 Uiso 1 1 calc R . . . .
H27B H 0.5706 0.7170 0.1641 0.130 Uiso 1 1 calc R . . . .
H27C H 0.5372 0.7127 0.2077 0.130 Uiso 1 1 calc R . . . .
C271 C 0.69302(18) 0.74977(16) 0.31780(14) 0.0533(11) Uani 1 1 d . . . . .
C272 C 0.6876(2) 0.77600(16) 0.35253(15) 0.0622(13) Uani 1 1 d . . . . .
C273 C 0.6655(3) 0.8239(2) 0.3316(2) 0.117(3) Uani 1 1 d . . . . .
H27D H 0.6879 0.8356 0.3075 0.176 Uiso 1 1 calc R . . . .
H27E H 0.6301 0.8267 0.3210 0.176 Uiso 1 1 calc R . . . .
H27F H 0.6642 0.8404 0.3528 0.176 Uiso 1 1 calc R . . . .
C274 C 0.6532(3) 0.7563(2) 0.3908(2) 0.115(3) Uani 1 1 d . . . . .
H27G H 0.6683 0.7254 0.4038 0.172 Uiso 1 1 calc R . . . .
H27H H 0.6518 0.7724 0.4124 0.172 Uiso 1 1 calc R . . . .
H27I H 0.6178 0.7587 0.3806 0.172 Uiso 1 1 calc R . . . .
C275 C 0.7437(3) 0.7724(2) 0.3696(2) 0.100(2) Uani 1 1 d . . . . .
H27J H 0.7585 0.7416 0.3832 0.150 Uiso 1 1 calc R . . . .
H27K H 0.7660 0.7844 0.3455 0.150 Uiso 1 1 calc R . . . .
H27L H 0.7417 0.7891 0.3907 0.150 Uiso 1 1 calc R . . . .
C276 C 0.6882(2) 0.59308(16) 0.25487(16) 0.0585(12) Uani 1 1 d . . . . .
C277 C 0.6617(3) 0.5710(2) 0.2271(3) 0.100(2) Uani 1 1 d . U . . .
C278 C 0.6585(6) 0.6048(4) 0.1802(3) 0.236(6) Uani 1 1 d . U . . .
H27M H 0.6939 0.6088 0.1701 0.354 Uiso 1 1 calc R . . . .
H27N H 0.6421 0.5934 0.1604 0.354 Uiso 1 1 calc R . . . .
H27O H 0.6376 0.6331 0.1814 0.354 Uiso 1 1 calc R . . . .
C279 C 0.6076(3) 0.5664(4) 0.2404(4) 0.202(5) Uani 1 1 d . U . . .
H27P H 0.5877 0.5949 0.2420 0.302 Uiso 1 1 calc R . . . .
H27Q H 0.5913 0.5565 0.2193 0.302 Uiso 1 1 calc R . . . .
H27R H 0.6078 0.5449 0.2687 0.302 Uiso 1 1 calc R . . . .
C280 C 0.6949(3) 0.5282(2) 0.2239(3) 0.136(3) Uani 1 1 d . U . . .
H28A H 0.7305 0.5328 0.2150 0.204 Uiso 1 1 calc R . . . .
H28B H 0.6962 0.5062 0.2521 0.204 Uiso 1 1 calc R . . . .
H28C H 0.6797 0.5178 0.2027 0.204 Uiso 1 1 calc R . . . .
C281 C 0.7536(2) 0.60400(15) 0.36242(16) 0.0586(11) Uani 1 1 d D U . . .
C282 C 0.7727(2) 0.58998(18) 0.40981(16) 0.0760(14) Uani 1 1 d D U . . .
C289 C 0.73524(19) 0.81421(16) 0.15197(14) 0.0595(12) Uani 1 1 d . . . . .
H289 H 0.7195 0.7950 0.1416 0.071 Uiso 1 1 calc R . . . .
C290 C 0.73563(19) 0.85701(16) 0.12521(14) 0.0583(12) Uani 1 1 d . . . . .
H290 H 0.7203 0.8662 0.0974 0.070 Uiso 1 1 calc R . . . .
C291 C 0.75917(18) 0.88662(16) 0.14012(14) 0.0556(11) Uani 1 1 d . . . . .
C292 C 0.78404(17) 0.87028(15) 0.18061(14) 0.0544(11) Uani 1 1 d . . . . .
H292 H 0.8020 0.8881 0.1910 0.065 Uiso 1 1 calc R . . . .
C293 C 0.78182(18) 0.82655(16) 0.20573(15) 0.0565(11) Uani 1 1 d . . . . .
H293 H 0.7986 0.8159 0.2330 0.068 Uiso 1 1 calc R . . . .
C294 C 0.75201(18) 0.93510(15) 0.11646(14) 0.0529(11) Uani 1 1 d . . . . .
C295 C 0.79416(17) 0.95771(16) 0.11177(14) 0.0546(11) Uani 1 1 d . . . . .
H295 H 0.8285 0.9416 0.1191 0.065 Uiso 1 1 calc R . . . .
C296 C 0.78607(17) 1.00399(15) 0.09627(14) 0.0525(11) Uani 1 1 d . . . . .
H296 H 0.8150 1.0187 0.0925 0.063 Uiso 1 1 calc R . . . .
C297 C 0.73481(17) 1.02838(15) 0.08644(13) 0.0500(10) Uani 1 1 d . . . . .
C298 C 0.69266(17) 1.00587(16) 0.08900(14) 0.0576(12) Uani 1 1 d . . . . .
H298 H 0.6584 1.0219 0.0813 0.069 Uiso 1 1 calc R . . . .
C299 C 0.70138(19) 0.95994(17) 0.10291(15) 0.0608(12) Uani 1 1 d . . . . .
H299 H 0.6731 0.9451 0.1033 0.073 Uiso 1 1 calc R . . . .
C300 C 0.72503(17) 1.07877(14) 0.07588(13) 0.0516(11) Uani 1 1 d . . . . .
H30A H 0.7521 1.0904 0.0556 0.062 Uiso 1 1 calc R . . . .
H30B H 0.6905 1.0912 0.0618 0.062 Uiso 1 1 calc R . . . .
C301 C 0.71521(17) 1.14181(14) 0.10962(14) 0.0546(11) Uani 1 1 d . . . . .
H30C H 0.6803 1.1539 0.0961 0.065 Uiso 1 1 calc R . . . .
H30D H 0.7414 1.1550 0.0893 0.065 Uiso 1 1 calc R . . . .
C302 C 0.71636(19) 1.15515(15) 0.15172(15) 0.0600(12) Uani 1 1 d . . . . .
H30E H 0.7516 1.1443 0.1648 0.072 Uiso 1 1 calc R . . . .
H30F H 0.6909 1.1415 0.1725 0.072 Uiso 1 1 calc R . . . .
C303 C 0.7026(2) 1.20580(17) 0.14262(17) 0.0720(14) Uani 1 1 d . . . . .
H30G H 0.6681 1.2165 0.1282 0.086 Uiso 1 1 calc R . . . .
H30H H 0.7289 1.2191 0.1225 0.086 Uiso 1 1 calc R . . . .
C304 C 0.7008(2) 1.22171(19) 0.1837(2) 0.0874(17) Uani 1 1 d . U . . .
H30I H 0.6761 1.2068 0.2045 0.105 Uiso 1 1 calc R . . . .
H30J H 0.7359 1.2123 0.1972 0.105 Uiso 1 1 calc R . . . .
C305 C 0.6845(3) 1.2709(3) 0.1766(3) 0.107(2) Uani 1 1 d . U . . .
C306 C 0.7044(5) 1.3009(3) 0.1466(4) 0.187(5) Uani 1 1 d . U . . .
H306 H 0.7297 1.2905 0.1279 0.225 Uiso 1 1 calc R . . . .
C307 C 0.6912(6) 1.3485(3) 0.1393(5) 0.232(6) Uani 1 1 d . U . . .
H307 H 0.7062 1.3684 0.1166 0.279 Uiso 1 1 calc R . . . .
C308 C 0.6570(6) 1.3620(4) 0.1667(5) 0.201(5) Uani 1 1 d . U . . .
H308 H 0.6492 1.3923 0.1648 0.241 Uiso 1 1 calc R . . . .
C309 C 0.6309(5) 1.3322(4) 0.1994(4) 0.198(5) Uani 1 1 d . U . . .
H309 H 0.6043 1.3429 0.2169 0.238 Uiso 1 1 calc R . . . .
C310 C 0.6464(4) 1.2865(3) 0.2044(3) 0.148(3) Uani 1 1 d . U . . .
H310 H 0.6311 1.2662 0.2264 0.177 Uiso 1 1 calc R . . . .
C317 C 0.59130(18) 0.66627(17) 0.37660(15) 0.0658(13) Uani 1 1 d . . . . .
H317 H 0.6231 0.6608 0.3919 0.079 Uiso 1 1 calc R . . . .
C318 C 0.54318(17) 0.67882(17) 0.39721(16) 0.0645(13) Uani 1 1 d . . . . .
H318 H 0.5435 0.6819 0.4254 0.077 Uiso 1 1 calc R . . . .
C319 C 0.49533(16) 0.68657(15) 0.37546(15) 0.0553(11) Uani 1 1 d . . . . .
C320 C 0.49783(18) 0.67949(17) 0.33466(16) 0.0646(13) Uani 1 1 d . . . . .
H320 H 0.4665 0.6832 0.3193 0.077 Uiso 1 1 calc R . . . .
C321 C 0.54726(18) 0.66676(18) 0.31615(17) 0.0688(14) Uani 1 1 d . . . . .
H321 H 0.5479 0.6616 0.2887 0.083 Uiso 1 1 calc R . . . .
C325 C 0.34921(12) 0.73886(13) 0.43164(12) 0.0434(9) Uani 1 1 d . U . . .
C324 C 0.39717(17) 0.7502(3) 0.4391(3) 0.055(5) Uani 0.233(5) 1 d G U P A 2
H324 H 0.3978 0.7695 0.4563 0.066 Uiso 0.233(5) 1 calc R . P A 2
C323 C 0.44425(14) 0.7328(3) 0.4210(3) 0.061(5) Uani 0.233(5) 1 d G U P A 2
H323 H 0.4763 0.7404 0.4260 0.073 Uiso 0.233(5) 1 calc R . P A 2
C322 C 0.44337(13) 0.70401(14) 0.39535(14) 0.0517(10) Uani 1 1 d G U . A .
C327 C 0.39540(18) 0.6927(3) 0.3879(3) 0.077(8) Uani 0.233(5) 1 d G U P A 2
H327 H 0.3948 0.6734 0.3707 0.092 Uiso 0.233(5) 1 calc R . P A 2
C326 C 0.34832(14) 0.7101(3) 0.4060(3) 0.071(7) Uani 0.233(5) 1 d G U P A 2
H326 H 0.3162 0.7025 0.4010 0.085 Uiso 0.233(5) 1 calc R . P A 2
C332 C 0.29652(15) 0.75489(14) 0.45135(13) 0.0469(10) Uani 1 1 d . . . . .
H33A H 0.2693 0.7635 0.4288 0.056 Uiso 1 1 calc R . . . .
H33B H 0.2871 0.7299 0.4744 0.056 Uiso 1 1 calc R . . . .
C333 C 0.24145(14) 0.80567(14) 0.48971(13) 0.0462(10) Uani 1 1 d . . . . .
H33C H 0.2343 0.7800 0.5131 0.055 Uiso 1 1 calc R . . . .
H33D H 0.2143 0.8123 0.4673 0.055 Uiso 1 1 calc R . . . .
C334 C 0.23630(17) 0.84513(16) 0.50798(17) 0.0612(12) Uani 1 1 d . . . . .
H33E H 0.2413 0.8715 0.4846 0.073 Uiso 1 1 calc R . . . .
H33F H 0.2637 0.8393 0.5299 0.073 Uiso 1 1 calc R . . . .
C335 C 0.18151(17) 0.85366(16) 0.52858(16) 0.0589(12) Uani 1 1 d . . . . .
H33G H 0.1546 0.8604 0.5060 0.071 Uiso 1 1 calc R . . . .
H33H H 0.1762 0.8264 0.5505 0.071 Uiso 1 1 calc R . . . .
C336 C 0.1726(2) 0.89151(19) 0.5501(2) 0.0823(17) Uani 1 1 d . . . . .
H33I H 0.1994 0.8849 0.5728 0.099 Uiso 1 1 calc R . . . .
H33J H 0.1776 0.9189 0.5282 0.099 Uiso 1 1 calc R . . . .
C337 C 0.1188(2) 0.8990(2) 0.5701(2) 0.0788(16) Uani 1 1 d D . . . .
C338 C 0.0773(3) 0.9278(3) 0.5469(3) 0.158(4) Uani 1 1 d D . . . .
H338 H 0.0838 0.9429 0.5179 0.190 Uiso 1 1 calc R . . . .
C339 C 0.0262(4) 0.9367(4) 0.5626(4) 0.192(5) Uani 1 1 d D . . . .
H339 H -0.0002 0.9583 0.5456 0.231 Uiso 1 1 calc R . . . .
C340 C 0.0164(4) 0.9126(4) 0.6037(4) 0.165(6) Uani 1 1 d D . . . .
H340 H -0.0180 0.9170 0.6151 0.198 Uiso 1 1 calc R . . . .
C341 C 0.0550(4) 0.8825(4) 0.6284(3) 0.160(4) Uani 1 1 d D . . . .
H341 H 0.0475 0.8662 0.6568 0.191 Uiso 1 1 calc R . . . .
C342 C 0.1064(3) 0.8759(3) 0.6114(2) 0.134(3) Uani 1 1 d D . . . .
H342 H 0.1330 0.8551 0.6287 0.161 Uiso 1 1 calc R . . . .
C343 C 0.89219(18) 0.55214(15) 0.29410(15) 0.0574(11) Uani 1 1 d . . . . .
H343 H 0.8912 0.5640 0.3178 0.069 Uiso 1 1 calc R . . . .
C344 C 0.93601(19) 0.52043(14) 0.28950(16) 0.0593(12) Uani 1 1 d . . . . .
H344 H 0.9635 0.5114 0.3100 0.071 Uiso 1 1 calc R . . . .
C345 C 0.93927(17) 0.50228(15) 0.25503(16) 0.0553(11) Uani 1 1 d . . . . .
C346 C 0.8959(2) 0.5154(2) 0.2274(2) 0.0855(18) Uani 1 1 d . . . . .
H346 H 0.8952 0.5030 0.2043 0.103 Uiso 1 1 calc R . . . .
C347 C 0.8535(2) 0.54703(19) 0.2341(2) 0.0805(17) Uani 1 1 d . . . . .
H347 H 0.8245 0.5553 0.2150 0.097 Uiso 1 1 calc R . . . .
C348 C 0.98761(17) 0.47053(16) 0.24738(16) 0.0544(11) Uani 1 1 d . U . . .
C351 C 1.08035(18) 0.41321(15) 0.23186(15) 0.0533(11) Uani 1 1 d . U . . .
C358 C 1.1285(2) 0.38110(16) 0.2242(2) 0.0737(15) Uani 1 1 d . . . . .
H35A H 1.1336 0.3554 0.2500 0.088 Uiso 1 1 calc R . . . .
H35B H 1.1207 0.3705 0.1999 0.088 Uiso 1 1 calc R . . . .
C359 C 1.22544(17) 0.36650(15) 0.20722(16) 0.0615(12) Uani 1 1 d D U . . .
H35C H 1.2151 0.3467 0.1922 0.074 Uiso 0.422(7) 1 calc R . P B 1
H35D H 1.2402 0.3480 0.2355 0.074 Uiso 0.422(7) 1 calc R . P B 1
H35E H 1.2285 0.3389 0.2309 0.074 Uiso 0.578(7) 1 calc R . P B 2
H35F H 1.2202 0.3593 0.1803 0.074 Uiso 0.578(7) 1 calc R . P B 2
C263 C 0.8904(4) 0.7377(4) 0.3145(4) 0.114(2) Uani 0.631(8) 1 d D U P C 1
H26G H 0.9225 0.7434 0.3243 0.171 Uiso 0.631(8) 1 calc R . P C 1
H26H H 0.8711 0.7648 0.2955 0.171 Uiso 0.631(8) 1 calc R . P C 1
H26I H 0.8686 0.7269 0.3394 0.171 Uiso 0.631(8) 1 calc R . P C 1
C264 C 0.9377(4) 0.7192(4) 0.2472(4) 0.114(2) Uani 0.631(8) 1 d D U P C 1
H26J H 0.9702 0.7259 0.2552 0.171 Uiso 0.631(8) 1 calc R . P C 1
H26K H 0.9460 0.6963 0.2324 0.171 Uiso 0.631(8) 1 calc R . P C 1
H26L H 0.9173 0.7457 0.2281 0.171 Uiso 0.631(8) 1 calc R . P C 1
C265 C 0.9388(5) 0.6581(4) 0.3196(4) 0.114(2) Uani 0.631(8) 1 d D U P C 1
H26M H 0.9704 0.6648 0.3293 0.171 Uiso 0.631(8) 1 calc R . P C 1
H26N H 0.9180 0.6457 0.3446 0.171 Uiso 0.631(8) 1 calc R . P C 1
H26O H 0.9488 0.6367 0.3030 0.171 Uiso 0.631(8) 1 calc R . P C 1
C286 C 0.7265(4) 0.5938(5) 0.4443(3) 0.118(5) Uani 0.585(11) 1 d D U P D 1
H28D H 0.7414 0.5844 0.4733 0.178 Uiso 0.585(11) 1 calc R . P D 1
H28E H 0.7081 0.6243 0.4380 0.178 Uiso 0.585(11) 1 calc R . P D 1
H28F H 0.7018 0.5749 0.4426 0.178 Uiso 0.585(11) 1 calc R . P D 1
C287 C 0.8042(6) 0.5419(4) 0.4234(4) 0.121(5) Uani 0.585(11) 1 d D U P D 1
H28G H 0.8155 0.5344 0.4534 0.182 Uiso 0.585(11) 1 calc R . P D 1
H28H H 0.7819 0.5217 0.4205 0.182 Uiso 0.585(11) 1 calc R . P D 1
H28I H 0.8350 0.5396 0.4048 0.182 Uiso 0.585(11) 1 calc R . P D 1
C288 C 0.8092(6) 0.6239(4) 0.4119(4) 0.136(5) Uani 0.585(11) 1 d D U P D 1
H28J H 0.8227 0.6168 0.4412 0.203 Uiso 0.585(11) 1 calc R . P D 1
H28K H 0.8386 0.6218 0.3919 0.203 Uiso 0.585(11) 1 calc R . P D 1
H28L H 0.7888 0.6537 0.4038 0.203 Uiso 0.585(11) 1 calc R . P D 1
C328 C 0.4373(2) 0.6939(2) 0.43982(19) 0.0601(18) Uani 0.767(5) 1 d . U P A 1
H328 H 0.4649 0.6757 0.4580 0.072 Uiso 0.767(5) 1 calc R . P A 1
C329 C 0.3898(2) 0.7109(2) 0.45834(19) 0.0578(17) Uani 0.767(5) 1 d . U P A 1
H329 H 0.3856 0.7032 0.4887 0.069 Uiso 0.767(5) 1 calc R . P A 1
C330 C 0.3564(2) 0.7507(2) 0.38630(19) 0.0569(16) Uani 0.767(5) 1 d . U P A 1
H330 H 0.3297 0.7704 0.3680 0.068 Uiso 0.767(5) 1 calc R . P A 1
C331 C 0.4028(2) 0.7334(2) 0.36874(18) 0.0559(16) Uani 0.767(5) 1 d . U P A 1
H331 H 0.4072 0.7414 0.3384 0.067 Uiso 0.767(5) 1 calc R . P A 1
C354 C 0.9855(3) 0.4287(3) 0.2399(3) 0.067(3) Uani 0.576(6) 1 d . . P E 1
H354 H 0.9529 0.4196 0.2406 0.080 Uiso 0.576(6) 1 calc R . P E 1
C355 C 1.0315(3) 0.4020(3) 0.2317(3) 0.069(3) Uani 0.576(6) 1 d . . P E 1
H355 H 1.0293 0.3753 0.2259 0.083 Uiso 0.576(6) 1 calc R . P E 1
C356 C 1.0831(4) 0.4520(3) 0.2401(4) 0.093(4) Uani 0.576(6) 1 d . . P E 1
H356 H 1.1159 0.4607 0.2396 0.111 Uiso 0.576(6) 1 calc R . P E 1
C357 C 1.0365(4) 0.4792(3) 0.2493(4) 0.086(4) Uani 0.576(6) 1 d . . P E 1
H357 H 1.0397 0.5047 0.2572 0.104 Uiso 0.576(6) 1 calc R . P E 1
C360 C 1.2691(7) 0.3884(7) 0.1808(8) 0.102(5) Uani 0.422(7) 1 d D U P B 1
H36A H 1.2565 0.4035 0.1510 0.123 Uiso 0.422(7) 1 calc R . P B 1
H36B H 1.2769 0.4109 0.1935 0.123 Uiso 0.422(7) 1 calc R . P B 1
C361 C 1.3190(8) 0.3558(8) 0.1794(6) 0.078(5) Uani 0.422(7) 1 d D U P B 1
H36C H 1.3234 0.3324 0.2070 0.094 Uiso 0.422(7) 1 calc R . P B 1
H36D H 1.3164 0.3420 0.1562 0.094 Uiso 0.422(7) 1 calc R . P B 1
C362 C 1.3664(7) 0.3778(9) 0.1714(7) 0.136(6) Uani 0.422(7) 1 d D U P B 1
H36E H 1.3537 0.4099 0.1623 0.163 Uiso 0.422(7) 1 calc R . P B 1
H36F H 1.3846 0.3708 0.1993 0.163 Uiso 0.422(7) 1 calc R . P B 1
C363 C 1.4063(5) 0.3668(5) 0.1389(5) 0.167(3) Uani 0.422(7) 1 d D U P B 1
C364 C 1.3954(5) 0.3647(5) 0.0973(5) 0.167(3) Uani 0.422(7) 1 d DG U P B 1
H364 H 1.3603 0.3670 0.0890 0.200 Uiso 0.422(7) 1 calc R . P B 1
C365 C 1.4369(6) 0.3590(5) 0.0680(4) 0.167(3) Uani 0.422(7) 1 d G U P B 1
H365 H 1.4296 0.3575 0.0401 0.200 Uiso 0.422(7) 1 calc R . P B 1
C366 C 1.4894(5) 0.3554(5) 0.0804(5) 0.167(3) Uani 0.422(7) 1 d G U P B 1
H366 H 1.5171 0.3516 0.0608 0.200 Uiso 0.422(7) 1 calc R . P B 1
C367 C 1.5003(4) 0.3576(5) 0.1220(6) 0.167(3) Uani 0.422(7) 1 d G U P B 1
H367 H 1.5354 0.3552 0.1303 0.200 Uiso 0.422(7) 1 calc R . P B 1
C368 C 1.4588(6) 0.3633(5) 0.1513(5) 0.167(3) Uani 0.422(7) 1 d G U P B 1
H368 H 1.4661 0.3647 0.1791 0.200 Uiso 0.422(7) 1 calc R . P B 1
C260 C 0.9165(7) 0.7503(6) 0.2621(6) 0.114(2) Uani 0.369(8) 1 d D U P C 2
H26P H 0.8843 0.7722 0.2594 0.171 Uiso 0.369(8) 1 calc R . P C 2
H26Q H 0.9431 0.7583 0.2770 0.171 Uiso 0.369(8) 1 calc R . P C 2
H26R H 0.9292 0.7492 0.2333 0.171 Uiso 0.369(8) 1 calc R . P C 2
C261 C 0.9493(7) 0.6691(7) 0.2946(7) 0.114(2) Uani 0.369(8) 1 d D U P C 2
H26S H 0.9786 0.6787 0.3047 0.171 Uiso 0.369(8) 1 calc R . P C 2
H26T H 0.9420 0.6424 0.3157 0.171 Uiso 0.369(8) 1 calc R . P C 2
H26U H 0.9585 0.6630 0.2669 0.171 Uiso 0.369(8) 1 calc R . P C 2
C262 C 0.8865(7) 0.7129(7) 0.3348(6) 0.114(2) Uani 0.369(8) 1 d D U P C 2
H26V H 0.8554 0.7361 0.3301 0.171 Uiso 0.369(8) 1 calc R . P C 2
H26W H 0.8784 0.6863 0.3556 0.171 Uiso 0.369(8) 1 calc R . P C 2
H26X H 0.9149 0.7225 0.3460 0.171 Uiso 0.369(8) 1 calc R . P C 2
C283 C 0.7359(7) 0.5555(6) 0.4332(6) 0.133(7) Uani 0.415(11) 1 d D U P D 2
H28M H 0.7426 0.5306 0.4210 0.199 Uiso 0.415(11) 1 calc R . P D 2
H28N H 0.7436 0.5451 0.4641 0.199 Uiso 0.415(11) 1 calc R . P D 2
H28O H 0.6991 0.5698 0.4288 0.199 Uiso 0.415(11) 1 calc R . P D 2
C284 C 0.8316(5) 0.5649(5) 0.4137(4) 0.080(4) Uani 0.415(11) 1 d D U P D 2
H28P H 0.8347 0.5395 0.4025 0.120 Uiso 0.415(11) 1 calc R . P D 2
H28Q H 0.8542 0.5847 0.3970 0.120 Uiso 0.415(11) 1 calc R . P D 2
H28R H 0.8423 0.5550 0.4440 0.120 Uiso 0.415(11) 1 calc R . P D 2
C285 C 0.7652(7) 0.6290(5) 0.4263(6) 0.105(6) Uani 0.415(11) 1 d D U P D 2
H28S H 0.7773 0.6201 0.4562 0.157 Uiso 0.415(11) 1 calc R . P D 2
H28T H 0.7854 0.6504 0.4086 0.157 Uiso 0.415(11) 1 calc R . P D 2
H28U H 0.7280 0.6424 0.4250 0.157 Uiso 0.415(11) 1 calc R . P D 2
C349 C 1.0057(5) 0.4332(3) 0.2762(4) 0.067(4) Uani 0.424(6) 1 d . . P E 2
H349 H 0.9879 0.4257 0.3028 0.081 Uiso 0.424(6) 1 calc R . P E 2
C350 C 1.0499(5) 0.4046(4) 0.2689(4) 0.067(4) Uani 0.424(6) 1 d . . P E 2
H350 H 1.0600 0.3776 0.2904 0.080 Uiso 0.424(6) 1 calc R . P E 2
C352 C 1.0606(5) 0.4540(4) 0.1986(4) 0.070(4) Uani 0.424(6) 1 d . . P E 2
H352 H 1.0777 0.4608 0.1715 0.084 Uiso 0.424(6) 1 calc R . P E 2
C353 C 1.0161(5) 0.4833(4) 0.2071(4) 0.070(4) Uani 0.424(6) 1 d . . P E 2
H353 H 1.0049 0.5109 0.1868 0.084 Uiso 0.424(6) 1 calc R . P E 2
C369 C 1.2757(5) 0.3817(6) 0.2037(6) 0.102(5) Uani 0.578(7) 1 d D . P B 2
H36G H 1.2868 0.3776 0.2336 0.123 Uiso 0.578(7) 1 calc R . P B 2
H36H H 1.2679 0.4138 0.1900 0.123 Uiso 0.578(7) 1 calc R . P B 2
C370 C 1.3232(6) 0.3639(5) 0.1809(6) 0.105(7) Uani 0.578(7) 1 d D . P B 2
H37A H 1.3113 0.3436 0.1673 0.126 Uiso 0.578(7) 1 calc R . P B 2
H37B H 1.3477 0.3453 0.2040 0.126 Uiso 0.578(7) 1 calc R . P B 2
C371 C 1.3569(5) 0.3903(6) 0.1468(6) 0.136(6) Uani 0.578(7) 1 d D . P B 2
H37C H 1.3402 0.3971 0.1183 0.163 Uiso 0.578(7) 1 calc R . P B 2
H37D H 1.3569 0.4185 0.1530 0.163 Uiso 0.578(7) 1 calc R . P B 2
C372 C 1.4139(3) 0.3675(4) 0.1439(4) 0.167(3) Uani 0.578(7) 1 d D . P B 2
C373 C 1.4335(4) 0.3673(4) 0.1022(4) 0.167(3) Uani 0.578(7) 1 d G . P B 2
H373 H 1.4104 0.3769 0.0783 0.200 Uiso 0.578(7) 1 calc R . P B 2
C374 C 1.4876(4) 0.3526(4) 0.0963(3) 0.167(3) Uani 0.578(7) 1 d G . P B 2
H374 H 1.5008 0.3524 0.0685 0.200 Uiso 0.578(7) 1 calc R . P B 2
C375 C 1.5221(3) 0.3383(4) 0.1321(4) 0.167(3) Uani 0.578(7) 1 d G . P B 2
H375 H 1.5583 0.3285 0.1282 0.200 Uiso 0.578(7) 1 calc R . P B 2
C376 C 1.5025(4) 0.3386(4) 0.1738(4) 0.167(3) Uani 0.578(7) 1 d G . P B 2
H376 H 1.5256 0.3290 0.1977 0.200 Uiso 0.578(7) 1 calc R . P B 2
C377 C 1.4484(4) 0.3532(4) 0.1796(3) 0.167(3) Uani 0.578(7) 1 d G . P B 2
H377 H 1.4352 0.3534 0.2075 0.200 Uiso 0.578(7) 1 calc R . P B 2
Cr8B Cr 0.27721(2) 0.90304(2) 0.35844(2) 0.04447(15) Uani 0.875 1 d . . P . .
Cr1B Cr 0.18752(3) 0.84079(2) 0.34736(2) 0.04942(16) Uani 0.875 1 d . . P . .
Cr2B Cr 0.13491(3) 0.75637(2) 0.41716(2) 0.05126(17) Uani 0.875 1 d . . P . .
Cr3B Cr 0.17905(3) 0.67666(2) 0.51160(2) 0.05730(19) Uani 0.875 1 d . . P . .
Cr4B Cr 0.28317(3) 0.66311(2) 0.57979(2) 0.05234(17) Uani 0.875 1 d . . P . .
Cr5B Cr 0.36629(3) 0.73014(2) 0.59284(2) 0.05180(17) Uani 0.875 1 d . . P . .
Cr6B Cr 0.40721(3) 0.82494(2) 0.52998(2) 0.05285(18) Uani 0.875 1 d . . P . .
Cr7B Cr 0.38252(2) 0.88924(2) 0.42559(2) 0.04294(15) Uani 0.875 1 d . . P . .
F1B F 0.25464(8) 0.84557(7) 0.36867(7) 0.0454(5) Uani 1 1 d . . . . .
F2B F 0.17252(8) 0.80535(7) 0.40582(7) 0.0461(5) Uani 1 1 d . . . . .
F3B F 0.19075(8) 0.71924(7) 0.45667(7) 0.0478(5) Uani 1 1 d . . . . .
F4B F 0.22588(8) 0.70013(7) 0.54089(7) 0.0481(5) Uani 1 1 d . . . . .
F5B F 0.32659(9) 0.70755(7) 0.55555(7) 0.0500(6) Uani 1 1 d . . . . .
F6B F 0.35198(9) 0.78697(8) 0.54867(7) 0.0515(6) Uani 1 1 d . . . . .
F7B F 0.38629(9) 0.83254(7) 0.46944(7) 0.0518(6) Uani 1 1 d . . . . .
F8B F 0.30945(8) 0.88157(7) 0.41539(7) 0.0450(5) Uani 1 1 d . . . . .
O1B O 0.24470(12) 0.92661(10) 0.29937(9) 0.0551(7) Uani 1 1 d . . . . .
O2B O 0.20306(13) 0.87535(11) 0.28788(9) 0.0605(8) Uani 1 1 d . . . . .
O3B O 0.21062(11) 0.92513(10) 0.38567(10) 0.0544(7) Uani 1 1 d . . . . .
O4B O 0.14979(11) 0.89504(10) 0.36196(10) 0.0530(7) Uani 1 1 d . . . . .
O5B O 0.22128(12) 0.78573(10) 0.33244(9) 0.0553(7) Uani 1 1 d . . . . .
O6B O 0.17129(12) 0.73616(10) 0.36866(9) 0.0555(7) Uani 1 1 d . . . . .
O7B O 0.11921(12) 0.83714(11) 0.32412(10) 0.0619(8) Uani 1 1 d . . . . .
O8B O 0.07712(12) 0.79342(11) 0.37811(11) 0.0642(8) Uani 1 1 d . . . . .
O9B O 0.09507(12) 0.70805(11) 0.42708(10) 0.0628(8) Uani 1 1 d . . . . .
O10B O 0.13220(14) 0.65105(11) 0.48297(12) 0.0768(10) Uani 1 1 d . . . . .
O11B O 0.09771(11) 0.77634(10) 0.46524(10) 0.0576(8) Uani 1 1 d . . . . .
O12B O 0.11826(12) 0.71877(12) 0.52519(10) 0.0652(9) Uani 1 1 d . . . . .
O13B O 0.23931(14) 0.63386(10) 0.49779(11) 0.0656(9) Uani 1 1 d . . . . .
O14B O 0.31097(12) 0.63418(10) 0.53440(11) 0.0600(8) Uani 1 1 d . . . . .
O15B O 0.16521(13) 0.63373(11) 0.56643(11) 0.0730(10) Uani 1 1 d . . . . .
O16B O 0.24010(13) 0.61707(10) 0.60524(10) 0.0615(8) Uani 1 1 d . . . . .
O17B O 0.34040(13) 0.62460(10) 0.61785(11) 0.0677(9) Uani 1 1 d . . . . .
O18B O 0.38023(14) 0.67202(12) 0.63813(11) 0.0758(10) Uani 1 1 d . . . . .
O19B O 0.25492(12) 0.69047(10) 0.62589(9) 0.0551(7) Uani 1 1 d . . . . .
O20B O 0.29847(13) 0.74579(10) 0.62370(10) 0.0635(8) Uani 1 1 d . . . . .
O21B O 0.43286(13) 0.71053(11) 0.56511(12) 0.0712(9) Uani 1 1 d . . . . .
O22B O 0.46150(13) 0.77304(14) 0.52640(12) 0.0872(12) Uani 1 1 d . . . . .
O23B O 0.40405(15) 0.75295(11) 0.63068(10) 0.0728(10) Uani 1 1 d . . . . .
O24B O 0.42827(16) 0.81564(13) 0.59147(11) 0.0890(13) Uani 1 1 d . . . . .
O25B O 0.46224(15) 0.86267(13) 0.51048(11) 0.0866(12) Uani 1 1 d . . . . .
O26B O 0.45577(12) 0.89282(10) 0.43774(10) 0.0586(8) Uani 1 1 d . . . . .
O27B O 0.35408(14) 0.87841(11) 0.53467(10) 0.0689(9) Uani 1 1 d . . . . .
O28B O 0.35329(12) 0.92404(10) 0.46641(9) 0.0536(7) Uani 1 1 d . . . . .
O29B O 0.40938(11) 0.86021(10) 0.37906(9) 0.0519(7) Uani 1 1 d . . . . .
O30B O 0.34233(11) 0.88129(10) 0.33062(9) 0.0512(7) Uani 1 1 d . . . . .
O31B O 0.37525(11) 0.94843(9) 0.38084(9) 0.0507(7) Uani 1 1 d . . . . .
O32B O 0.29530(11) 0.96194(9) 0.34926(10) 0.0559(8) Uani 1 1 d . . . . .
C84 C 0.22239(18) 0.91041(16) 0.27541(14) 0.0542(11) Uani 1 1 d . . . . .
C85 C 0.2165(2) 0.93574(18) 0.22636(15) 0.0749(14) Uani 1 1 d D U . . .
C92 C 0.16357(16) 0.92288(15) 0.37871(13) 0.0481(10) Uani 1 1 d . . . . .
C93 C 0.11956(18) 0.95897(17) 0.38854(17) 0.0649(13) Uani 1 1 d . . . . .
C94 C 0.1124(3) 0.9967(2) 0.3464(2) 0.124(3) Uani 1 1 d . . . . .
H94A H 0.1455 1.0072 0.3387 0.186 Uiso 1 1 calc R . . . .
H94B H 0.1019 0.9861 0.3233 0.186 Uiso 1 1 calc R . . . .
H94C H 0.0853 1.0207 0.3505 0.186 Uiso 1 1 calc R . . . .
C95 C 0.0697(3) 0.9412(3) 0.4022(3) 0.153(4) Uani 1 1 d . . . . .
H95A H 0.0586 0.9303 0.3796 0.230 Uiso 1 1 calc R . . . .
H95B H 0.0760 0.9172 0.4289 0.230 Uiso 1 1 calc R . . . .
H95C H 0.0423 0.9647 0.4071 0.230 Uiso 1 1 calc R . . . .
C96 C 0.1377(3) 0.9762(3) 0.4236(2) 0.124(3) Uani 1 1 d . . . . .
H96A H 0.1700 0.9876 0.4144 0.186 Uiso 1 1 calc R . . . .
H96B H 0.1105 0.9998 0.4286 0.186 Uiso 1 1 calc R . . . .
H96C H 0.1442 0.9523 0.4504 0.186 Uiso 1 1 calc R . . . .
C97 C 0.20466(18) 0.74939(16) 0.33970(14) 0.0547(11) Uani 1 1 d . . . . .
C98 C 0.2250(2) 0.72010(17) 0.30939(16) 0.0669(13) Uani 1 1 d . . . . .
C99 C 0.2082(3) 0.6749(2) 0.3260(2) 0.132(3) Uani 1 1 d . . . . .
H99A H 0.2238 0.6594 0.3544 0.198 Uiso 1 1 calc R . . . .
H99B H 0.1700 0.6789 0.3284 0.198 Uiso 1 1 calc R . . . .
H99C H 0.2202 0.6575 0.3059 0.198 Uiso 1 1 calc R . . . .
C100 C 0.2853(2) 0.7149(2) 0.3046(2) 0.099(2) Uani 1 1 d . . . . .
H10A H 0.2950 0.7439 0.2940 0.149 Uiso 1 1 calc R . . . .
H10B H 0.3018 0.6995 0.3326 0.149 Uiso 1 1 calc R . . . .
H10C H 0.2972 0.6980 0.2840 0.149 Uiso 1 1 calc R . . . .
C101 C 0.2004(3) 0.7447(2) 0.26450(18) 0.098(2) Uani 1 1 d . . . . .
H10D H 0.2111 0.7734 0.2541 0.147 Uiso 1 1 calc R . . . .
H10E H 0.2124 0.7275 0.2443 0.147 Uiso 1 1 calc R . . . .
H10F H 0.1622 0.7489 0.2668 0.147 Uiso 1 1 calc R . . . .
C102 C 0.07889(18) 0.82108(16) 0.34095(16) 0.0580(12) Uani 1 1 d . . . . .
C103 C 0.0283(2) 0.83606(19) 0.3127(2) 0.0821(17) Uani 1 1 d . . . . .
C104 C 0.0141(2) 0.8871(2) 0.3007(2) 0.106(2) Uani 1 1 d . . . . .
H10G H 0.0433 0.8997 0.2850 0.158 Uiso 1 1 calc R . . . .
H10H H -0.0172 0.8973 0.2825 0.158 Uiso 1 1 calc R . . . .
H10I H 0.0072 0.8963 0.3270 0.158 Uiso 1 1 calc R . . . .
C105 C 0.0427(3) 0.8216(3) 0.2706(3) 0.159(4) Uani 1 1 d . . . . .
H10J H 0.0716 0.8354 0.2559 0.239 Uiso 1 1 calc R . . . .
H10K H 0.0533 0.7897 0.2781 0.239 Uiso 1 1 calc R . . . .
H10L H 0.0122 0.8308 0.2515 0.239 Uiso 1 1 calc R . . . .
C106 C -0.0173(2) 0.8153(2) 0.3375(3) 0.137(3) Uani 1 1 d . . . . .
H10M H -0.0077 0.7833 0.3447 0.206 Uiso 1 1 calc R . . . .
H10N H -0.0243 0.8242 0.3640 0.206 Uiso 1 1 calc R . . . .
H10O H -0.0487 0.8252 0.3194 0.206 Uiso 1 1 calc R . . . .
C107 C 0.10043(19) 0.66821(19) 0.45137(17) 0.0652(13) Uani 1 1 d . . . . .
C108 C 0.0645(2) 0.6386(2) 0.44108(19) 0.0765(16) Uani 1 1 d . . . . .
C109 C 0.0787(3) 0.6331(3) 0.3964(3) 0.147(3) Uani 1 1 d . . . . .
H10P H 0.0751 0.6620 0.3753 0.221 Uiso 1 1 calc R . . . .
H10Q H 0.1149 0.6176 0.3965 0.221 Uiso 1 1 calc R . . . .
H10R H 0.0552 0.6162 0.3888 0.221 Uiso 1 1 calc R . . . .
C110 C 0.0070(3) 0.6631(3) 0.4390(3) 0.127(3) Uani 1 1 d . . . . .
H11A H -0.0036 0.6672 0.4672 0.190 Uiso 1 1 calc R . . . .
H11B H 0.0039 0.6917 0.4174 0.190 Uiso 1 1 calc R . . . .
H11C H -0.0158 0.6458 0.4310 0.190 Uiso 1 1 calc R . . . .
C111 C 0.0694(4) 0.5945(3) 0.4754(3) 0.168(4) Uani 1 1 d . . . . .
H11D H 0.0600 0.5993 0.5035 0.252 Uiso 1 1 calc R . . . .
H11E H 0.0458 0.5772 0.4684 0.252 Uiso 1 1 calc R . . . .
H11F H 0.1055 0.5786 0.4762 0.252 Uiso 1 1 calc R . . . .
C112 C 0.09105(17) 0.75592(18) 0.50462(16) 0.0573(12) Uani 1 1 d . . . . .
C113 C 0.04472(18) 0.77605(19) 0.52942(17) 0.0678(14) Uani 1 1 d . . . . .
C114 C 0.0330(2) 0.8268(2) 0.5121(2) 0.107(2) Uani 1 1 d . . . . .
H11G H 0.0264 0.8354 0.4810 0.160 Uiso 1 1 calc R . . . .
H11H H 0.0021 0.8385 0.5267 0.160 Uiso 1 1 calc R . . . .
H11I H 0.0631 0.8386 0.5176 0.160 Uiso 1 1 calc R . . . .
C115 C -0.0021(2) 0.7566(2) 0.5205(3) 0.127(3) Uani 1 1 d . . . . .
H11J H -0.0085 0.7652 0.4894 0.190 Uiso 1 1 calc R . . . .
H11K H 0.0061 0.7245 0.5312 0.190 Uiso 1 1 calc R . . . .
H11L H -0.0334 0.7677 0.5351 0.190 Uiso 1 1 calc R . . . .
C116 C 0.0551(3) 0.7625(3) 0.5785(2) 0.156(4) Uani 1 1 d . . . . .
H11M H 0.0625 0.7305 0.5894 0.234 Uiso 1 1 calc R . . . .
H11N H 0.0852 0.7743 0.5839 0.234 Uiso 1 1 calc R . . . .
H11O H 0.0242 0.7742 0.5930 0.234 Uiso 1 1 calc R . . . .
C117 C 0.2880(2) 0.62224(15) 0.50691(16) 0.0587(12) Uani 1 1 d . . . . .
C118 C 0.3209(2) 0.58971(19) 0.4840(2) 0.0818(16) Uani 1 1 d . . . . .
C119 C 0.3803(3) 0.5821(2) 0.4952(3) 0.123(3) Uani 1 1 d . . . . .
H11P H 0.3851 0.5702 0.5265 0.185 Uiso 1 1 calc R . . . .
H11Q H 0.4003 0.5612 0.4809 0.185 Uiso 1 1 calc R . . . .
H11R H 0.3928 0.6100 0.4854 0.185 Uiso 1 1 calc R . . . .
C120 C 0.3118(4) 0.6085(3) 0.4351(2) 0.169(4) Uani 1 1 d . . . . .
H12A H 0.3323 0.5883 0.4203 0.253 Uiso 1 1 calc R . . . .
H12B H 0.2745 0.6120 0.4288 0.253 Uiso 1 1 calc R . . . .
H12C H 0.3228 0.6370 0.4250 0.253 Uiso 1 1 calc R . . . .
C121 C 0.2988(3) 0.5462(2) 0.5005(3) 0.145(3) Uani 1 1 d . . . . .
H12D H 0.3045 0.5342 0.5316 0.217 Uiso 1 1 calc R . . . .
H12E H 0.2613 0.5523 0.4943 0.217 Uiso 1 1 calc R . . . .
H12F H 0.3169 0.5250 0.4858 0.217 Uiso 1 1 calc R . . . .
C122 C 0.1943(2) 0.61180(16) 0.59915(16) 0.0603(12) Uani 1 1 d . U . . .
C123 C 0.1709(2) 0.57611(19) 0.63444(19) 0.0848(16) Uani 1 1 d . U . . .
C124 C 0.1270(2) 0.5612(2) 0.6143(2) 0.105(2) Uani 1 1 d . U . . .
H12G H 0.1423 0.5469 0.5925 0.157 Uiso 1 1 calc R . . . .
H12H H 0.1106 0.5405 0.6369 0.157 Uiso 1 1 calc R . . . .
H12I H 0.1005 0.5868 0.6008 0.157 Uiso 1 1 calc R . . . .
C125 C 0.2149(3) 0.5370(2) 0.6530(3) 0.152(3) Uani 1 1 d . U . . .
H12J H 0.2295 0.5240 0.6301 0.228 Uiso 1 1 calc R . . . .
H12K H 0.2424 0.5471 0.6649 0.228 Uiso 1 1 calc R . . . .
H12L H 0.2007 0.5150 0.6759 0.228 Uiso 1 1 calc R . . . .
C126 C 0.1459(4) 0.5982(3) 0.6682(3) 0.160(4) Uani 1 1 d . U . . .
H12M H 0.1183 0.6229 0.6548 0.240 Uiso 1 1 calc R . . . .
H12N H 0.1309 0.5770 0.6913 0.240 Uiso 1 1 calc R . . . .
H12O H 0.1726 0.6091 0.6802 0.240 Uiso 1 1 calc R . . . .
C127 C 0.37222(19) 0.63408(17) 0.64151(16) 0.0622(13) Uani 1 1 d . . . . .
C128 C 0.4010(2) 0.59523(19) 0.6783(2) 0.0871(17) Uani 1 1 d . U . . .
C129 C 0.4265(4) 0.5592(3) 0.6599(3) 0.174(4) Uani 1 1 d . U . . .
H12P H 0.4528 0.5697 0.6387 0.262 Uiso 1 1 calc R . . . .
H12Q H 0.4434 0.5343 0.6830 0.262 Uiso 1 1 calc R . . . .
H12R H 0.4000 0.5500 0.6459 0.262 Uiso 1 1 calc R . . . .
C130 C 0.3588(3) 0.5811(3) 0.7122(2) 0.149(3) Uani 1 1 d . U . . .
H13A H 0.3432 0.6058 0.7233 0.223 Uiso 1 1 calc R . . . .
H13B H 0.3316 0.5722 0.6988 0.223 Uiso 1 1 calc R . . . .
H13C H 0.3749 0.5565 0.7359 0.223 Uiso 1 1 calc R . . . .
C131 C 0.4426(3) 0.6106(2) 0.6999(2) 0.130(3) Uani 1 1 d . U . . .
H13D H 0.4255 0.6343 0.7119 0.195 Uiso 1 1 calc R . . . .
H13E H 0.4600 0.5860 0.7230 0.195 Uiso 1 1 calc R . . . .
H13F H 0.4685 0.6213 0.6784 0.195 Uiso 1 1 calc R . . . .
C132 C 0.26361(18) 0.72259(17) 0.63857(14) 0.0569(12) Uani 1 1 d . . . . .
C133 C 0.2278(2) 0.7334(2) 0.67624(18) 0.0804(16) Uani 1 1 d . U . . .
C140 C 0.46773(18) 0.7319(2) 0.54357(16) 0.0650(13) Uani 1 1 d . . . . .
C141 C 0.5242(2) 0.7043(3) 0.5418(2) 0.0916(19) Uani 1 1 d . . . . .
C142 C 0.5531(2) 0.7087(3) 0.5823(2) 0.131(3) Uani 1 1 d . . . . .
H14A H 0.5535 0.7397 0.5789 0.197 Uiso 1 1 calc R . . . .
H14B H 0.5343 0.6967 0.6087 0.197 Uiso 1 1 calc R . . . .
H14C H 0.5891 0.6924 0.5839 0.197 Uiso 1 1 calc R . . . .
C143 C 0.5527(2) 0.7267(3) 0.5002(2) 0.108(2) Uani 1 1 d . . . . .
H14D H 0.5524 0.7573 0.4992 0.162 Uiso 1 1 calc R . . . .
H14E H 0.5889 0.7111 0.5005 0.162 Uiso 1 1 calc R . . . .
H14F H 0.5346 0.7258 0.4749 0.162 Uiso 1 1 calc R . . . .
C144 C 0.5229(3) 0.6566(3) 0.5459(3) 0.138(3) Uani 1 1 d . . . . .
H14G H 0.5046 0.6441 0.5724 0.207 Uiso 1 1 calc R . . . .
H14H H 0.5044 0.6548 0.5211 0.207 Uiso 1 1 calc R . . . .
H14I H 0.5588 0.6402 0.5467 0.207 Uiso 1 1 calc R . . . .
C145 C 0.42628(18) 0.78572(17) 0.62593(14) 0.0572(12) Uani 1 1 d . . . . .
C146 C 0.45151(17) 0.78968(17) 0.66707(14) 0.0587(12) Uani 1 1 d . . . . .
C147 C 0.4758(3) 0.74473(19) 0.69529(19) 0.095(2) Uani 1 1 d . . . . .
H14J H 0.5034 0.7308 0.6792 0.143 Uiso 1 1 calc R . . . .
H14K H 0.4909 0.7478 0.7210 0.143 Uiso 1 1 calc R . . . .
H14L H 0.4488 0.7265 0.7039 0.143 Uiso 1 1 calc R . . . .
C148 C 0.4956(2) 0.8190(2) 0.65304(19) 0.0879(17) Uani 1 1 d . . . . .
H14M H 0.4801 0.8480 0.6348 0.132 Uiso 1 1 calc R . . . .
H14N H 0.5108 0.8220 0.6787 0.132 Uiso 1 1 calc R . . . .
H14O H 0.5230 0.8049 0.6369 0.132 Uiso 1 1 calc R . . . .
C149 C 0.4079(2) 0.8149(2) 0.68841(19) 0.0953(19) Uani 1 1 d . . . . .
H14P H 0.3944 0.8434 0.6681 0.143 Uiso 1 1 calc R . . . .
H14Q H 0.3795 0.7981 0.6968 0.143 Uiso 1 1 calc R . . . .
H14R H 0.4216 0.8194 0.7140 0.143 Uiso 1 1 calc R . . . .
C150 C 0.48030(19) 0.88194(17) 0.47326(17) 0.0703(15) Uani 1 1 d . . . . .
C151 C 0.5350(3) 0.8952(2) 0.4717(2) 0.105(2) Uani 1 1 d . . . . .
C152 C 0.5668(3) 0.8831(3) 0.4331(3) 0.141(3) Uani 1 1 d . . . . .
H15A H 0.5737 0.8511 0.4383 0.211 Uiso 1 1 calc R . . . .
H15B H 0.5465 0.8969 0.4065 0.211 Uiso 1 1 calc R . . . .
H15C H 0.6000 0.8936 0.4302 0.211 Uiso 1 1 calc R . . . .
C153 C 0.5647(3) 0.8702(3) 0.5162(3) 0.190(5) Uani 1 1 d . . . . .
H15D H 0.5710 0.8385 0.5199 0.285 Uiso 1 1 calc R . . . .
H15E H 0.5982 0.8798 0.5160 0.285 Uiso 1 1 calc R . . . .
H15F H 0.5431 0.8768 0.5401 0.285 Uiso 1 1 calc R . . . .
C154 C 0.5238(3) 0.9455(3) 0.4639(2) 0.130(3) Uani 1 1 d . . . . .
H15G H 0.5569 0.9560 0.4626 0.195 Uiso 1 1 calc R . . . .
H15H H 0.5050 0.9596 0.4366 0.195 Uiso 1 1 calc R . . . .
H15I H 0.5023 0.9529 0.4875 0.195 Uiso 1 1 calc R . . . .
C155 C 0.34527(18) 0.91659(17) 0.50702(15) 0.0571(12) Uani 1 1 d . . . . .
C156 C 0.3232(2) 0.95706(18) 0.52328(16) 0.0703(14) Uani 1 1 d . . . . .
C157 C 0.3052(3) 0.9440(2) 0.57124(18) 0.101(2) Uani 1 1 d . . . . .
H15J H 0.2916 0.9705 0.5801 0.152 Uiso 1 1 calc R . . . .
H15K H 0.2777 0.9265 0.5743 0.152 Uiso 1 1 calc R . . . .
H15L H 0.3351 0.9267 0.5895 0.152 Uiso 1 1 calc R . . . .
C158 C 0.3689(3) 0.9829(2) 0.5192(2) 0.111(2) Uani 1 1 d . . . . .
H15M H 0.3570 1.0091 0.5291 0.166 Uiso 1 1 calc R . . . .
H15N H 0.3985 0.9642 0.5369 0.166 Uiso 1 1 calc R . . . .
H15O H 0.3799 0.9918 0.4890 0.166 Uiso 1 1 calc R . . . .
C159 C 0.2773(3) 0.9866(2) 0.4934(2) 0.107(2) Uani 1 1 d . . . . .
H15P H 0.2632 1.0122 0.5036 0.160 Uiso 1 1 calc R . . . .
H15Q H 0.2902 0.9963 0.4639 0.160 Uiso 1 1 calc R . . . .
H15R H 0.2496 0.9698 0.4940 0.160 Uiso 1 1 calc R . . . .
C160 C 0.39108(16) 0.86621(13) 0.34216(14) 0.0461(10) Uani 1 1 d . . . . .
C161 C 0.42888(19) 0.85764(18) 0.30540(17) 0.0665(13) Uani 1 1 d . . . . .
C162 C 0.4035(3) 0.8384(3) 0.2750(3) 0.142(3) Uani 1 1 d . . . . .
H16A H 0.3697 0.8571 0.2649 0.213 Uiso 1 1 calc R . . . .
H16B H 0.4266 0.8371 0.2503 0.213 Uiso 1 1 calc R . . . .
H16C H 0.3981 0.8088 0.2905 0.213 Uiso 1 1 calc R . . . .
C163 C 0.48272(18) 0.83084(18) 0.32360(18) 0.0764(15) Uani 1 1 d . . . . .
H16D H 0.4963 0.8451 0.3425 0.115 Uiso 1 1 calc R . . . .
H16E H 0.4787 0.8011 0.3400 0.115 Uiso 1 1 calc R . . . .
H16F H 0.5072 0.8294 0.2998 0.115 Uiso 1 1 calc R . . . .
C164 C 0.4361(2) 0.9072(2) 0.2780(2) 0.137(3) Uani 1 1 d . . . . .
H16G H 0.4521 0.9205 0.2963 0.206 Uiso 1 1 calc R . . . .
H16H H 0.4586 0.9057 0.2530 0.206 Uiso 1 1 calc R . . . .
H16I H 0.4017 0.9250 0.2682 0.206 Uiso 1 1 calc R . . . .
C165 C 0.33612(17) 0.97399(14) 0.35878(13) 0.0465(10) Uani 1 1 d . . . . .
C166 C 0.33791(18) 1.02418(15) 0.34104(15) 0.0568(11) Uani 1 1 d . . . . .
C167 C 0.3762(2) 1.03670(17) 0.3696(2) 0.0878(18) Uani 1 1 d . . . . .
H16J H 0.3625 1.0321 0.3990 0.132 Uiso 1 1 calc R . . . .
H16K H 0.4108 1.0182 0.3702 0.132 Uiso 1 1 calc R . . . .
H16L H 0.3792 1.0676 0.3575 0.132 Uiso 1 1 calc R . . . .
C168 C 0.2824(2) 1.05102(17) 0.3420(2) 0.097(2) Uani 1 1 d . . . . .
H16M H 0.2699 1.0457 0.3718 0.145 Uiso 1 1 calc R . . . .
H16N H 0.2832 1.0823 0.3297 0.145 Uiso 1 1 calc R . . . .
H16O H 0.2587 1.0421 0.3250 0.145 Uiso 1 1 calc R . . . .
C169 C 0.3594(3) 1.03132(19) 0.29489(18) 0.096(2) Uani 1 1 d . . . . .
H16P H 0.3947 1.0138 0.2955 0.144 Uiso 1 1 calc R . . . .
H16Q H 0.3364 1.0222 0.2775 0.144 Uiso 1 1 calc R . . . .
H16R H 0.3609 1.0624 0.2822 0.144 Uiso 1 1 calc R . . . .
C86 C 0.1612(5) 0.9556(6) 0.2156(4) 0.124(5) Uani 0.607(11) 1 d . U P F 1
H86A H 0.1583 0.9713 0.1848 0.186 Uiso 0.607(11) 1 calc R . P F 1
H86B H 0.1401 0.9325 0.2222 0.186 Uiso 0.607(11) 1 calc R . P F 1
H86C H 0.1486 0.9762 0.2325 0.186 Uiso 0.607(11) 1 calc R . P F 1
C87 C 0.2422(6) 0.9021(4) 0.2007(3) 0.112(4) Uani 0.607(11) 1 d . U P F 1
H87A H 0.2787 0.8905 0.2098 0.168 Uiso 0.607(11) 1 calc R . P F 1
H87B H 0.2228 0.8779 0.2067 0.168 Uiso 0.607(11) 1 calc R . P F 1
H87C H 0.2410 0.9170 0.1698 0.168 Uiso 0.607(11) 1 calc R . P F 1
C88 C 0.2559(7) 0.9718(5) 0.2158(3) 0.130(5) Uani 0.607(11) 1 d . U P F 1
H88A H 0.2918 0.9565 0.2237 0.194 Uiso 0.607(11) 1 calc R . P F 1
H88B H 0.2544 0.9874 0.1850 0.194 Uiso 0.607(11) 1 calc R . P F 1
H88C H 0.2449 0.9929 0.2325 0.194 Uiso 0.607(11) 1 calc R . P F 1
C134 C 0.2438(6) 0.6897(4) 0.7160(3) 0.112(4) Uani 0.619(11) 1 d . U P G 1
H13G H 0.2804 0.6868 0.7239 0.169 Uiso 0.619(11) 1 calc R . P G 1
H13H H 0.2212 0.6920 0.7408 0.169 Uiso 0.619(11) 1 calc R . P G 1
H13I H 0.2394 0.6639 0.7074 0.169 Uiso 0.619(11) 1 calc R . P G 1
C135 C 0.1720(4) 0.7385(4) 0.6637(4) 0.103(4) Uani 0.619(11) 1 d . U P G 1
H13J H 0.1670 0.7123 0.6562 0.155 Uiso 0.619(11) 1 calc R . P G 1
H13K H 0.1491 0.7424 0.6878 0.155 Uiso 0.619(11) 1 calc R . P G 1
H13L H 0.1634 0.7643 0.6387 0.155 Uiso 0.619(11) 1 calc R . P G 1
C136 C 0.2417(6) 0.7714(4) 0.6886(4) 0.101(4) Uani 0.619(11) 1 d . U P G 1
H13M H 0.2789 0.7648 0.6963 0.152 Uiso 0.619(11) 1 calc R . P G 1
H13N H 0.2348 0.7979 0.6643 0.152 Uiso 0.619(11) 1 calc R . P G 1
H13O H 0.2205 0.7760 0.7134 0.152 Uiso 0.619(11) 1 calc R . P G 1
C89 C 0.1979(8) 0.9853(4) 0.2235(5) 0.098(6) Uani 0.393(11) 1 d D U P F 2
H89A H 0.1638 0.9894 0.2376 0.147 Uiso 0.393(11) 1 calc R . P F 2
H89B H 0.2235 0.9951 0.2379 0.147 Uiso 0.393(11) 1 calc R . P F 2
H89C H 0.1949 1.0026 0.1932 0.147 Uiso 0.393(11) 1 calc R . P F 2
C90 C 0.1719(7) 0.9210(6) 0.2066(5) 0.114(6) Uani 0.393(11) 1 d D U P F 2
H90A H 0.1388 0.9277 0.2213 0.172 Uiso 0.393(11) 1 calc R . P F 2
H90B H 0.1683 0.9366 0.1758 0.172 Uiso 0.393(11) 1 calc R . P F 2
H90C H 0.1808 0.8893 0.2102 0.172 Uiso 0.393(11) 1 calc R . P F 2
C91 C 0.2678(7) 0.9267(7) 0.2058(6) 0.118(6) Uani 0.393(11) 1 d D U P F 2
H91A H 0.2774 0.8953 0.2086 0.177 Uiso 0.393(11) 1 calc R . P F 2
H91B H 0.2658 0.9432 0.1753 0.177 Uiso 0.393(11) 1 calc R . P F 2
H91C H 0.2943 0.9357 0.2200 0.177 Uiso 0.393(11) 1 calc R . P F 2
C137 C 0.1936(10) 0.6995(8) 0.6966(8) 0.133(9) Uani 0.381(11) 1 d . U P G 2
H13P H 0.1731 0.6953 0.6741 0.199 Uiso 0.381(11) 1 calc R . P G 2
H13Q H 0.2158 0.6715 0.7111 0.199 Uiso 0.381(11) 1 calc R . P G 2
H13R H 0.1699 0.7098 0.7176 0.199 Uiso 0.381(11) 1 calc R . P G 2
C138 C 0.1882(7) 0.7814(6) 0.6551(6) 0.100(7) Uani 0.381(11) 1 d . U P G 2
H13S H 0.2093 0.8039 0.6417 0.150 Uiso 0.381(11) 1 calc R . P G 2
H13T H 0.1658 0.7784 0.6332 0.150 Uiso 0.381(11) 1 calc R . P G 2
H13U H 0.1664 0.7902 0.6778 0.150 Uiso 0.381(11) 1 calc R . P G 2
C139 C 0.2600(9) 0.7398(10) 0.7116(7) 0.128(9) Uani 0.381(11) 1 d . U P G 2
H13V H 0.2820 0.7616 0.6986 0.192 Uiso 0.381(11) 1 calc R . P G 2
H13W H 0.2362 0.7501 0.7326 0.192 Uiso 0.381(11) 1 calc R . P G 2
H13X H 0.2822 0.7119 0.7262 0.192 Uiso 0.381(11) 1 calc R . P G 2
Cr7C Cr 1.19829(3) 0.52386(2) 0.15769(2) 0.05297(17) Uani 0.875 1 d . . P . .
Cr8C Cr 1.15960(4) 0.47596(3) 0.08321(2) 0.0700(2) Uani 0.875 1 d . . P . .
Cr1C Cr 1.15844(4) 0.36928(3) 0.08416(3) 0.0719(2) Uani 0.875 1 d . . P . .
Cr2C Cr 1.13469(3) 0.27658(2) 0.16180(2) 0.05832(19) Uani 0.875 1 d . . P . .
Cr3C Cr 1.16963(3) 0.23517(2) 0.26908(3) 0.05755(19) Uani 0.875 1 d . . P . .
Cr4C Cr 1.18889(3) 0.28425(2) 0.34760(2) 0.06070(19) Uani 0.875 1 d . . P . .
Cr5C Cr 1.22378(3) 0.38380(3) 0.34459(2) 0.0617(2) Uani 0.875 1 d . . P . .
Cr6C Cr 1.22079(3) 0.48575(2) 0.26824(2) 0.05424(18) Uani 0.875 1 d . . P . .
F1C F 1.16103(11) 0.48085(9) 0.14266(8) 0.0652(7) Uani 1 1 d . . . . .
F2C F 1.18171(11) 0.41076(9) 0.10888(9) 0.0713(7) Uani 1 1 d . . . . .
F3C F 1.13281(10) 0.33996(8) 0.14186(8) 0.0600(6) Uani 1 1 d . . . . .
F4C F 1.17513(9) 0.27521(8) 0.21167(8) 0.0546(6) Uani 1 1 d . . . . .
F5C F 1.15994(9) 0.28584(7) 0.29243(8) 0.0528(6) Uani 1 1 d . . . . .
F6C F 1.21836(9) 0.33690(8) 0.31776(7) 0.0535(6) Uani 1 1 d . . . . .
F7C F 1.19518(9) 0.42826(8) 0.29184(8) 0.0547(6) Uani 1 1 d . . . . .
F8C F 1.22019(9) 0.47548(7) 0.21122(8) 0.0530(6) Uani 1 1 d . . . . .
O1C O 1.26348(14) 0.50287(13) 0.12691(12) 0.0786(10) Uani 1 1 d . . . . .
O2C O 1.23471(16) 0.48270(12) 0.07172(12) 0.0773(10) Uani 1 1 d . . . . .
O3C O 1.17372(16) 0.57055(12) 0.10287(12) 0.0824(11) Uani 1 1 d . . . . .
O4C O 1.13497(16) 0.54011(13) 0.06005(12) 0.0851(11) Uani 1 1 d . . . . .
O5C O 1.16018(18) 0.47088(14) 0.02259(12) 0.0894(12) Uani 1 1 d . . . . .
O6C O 1.18586(17) 0.39756(14) 0.02659(12) 0.0875(12) Uani 1 1 d . . . . .
O7C O 1.08386(16) 0.46789(13) 0.09199(12) 0.0804(10) Uani 1 1 d . . . . .
O8C O 1.08839(16) 0.40445(12) 0.07183(12) 0.0770(10) Uani 1 1 d . . . . .
O9C O 1.22784(14) 0.32876(14) 0.09763(12) 0.0772(10) Uani 1 1 d . . . . .
O10C O 1.20198(13) 0.26365(11) 0.13181(11) 0.0695(9) Uani 1 1 d . . . . .
O11C O 1.13519(15) 0.32730(12) 0.05755(11) 0.0745(10) Uani 1 1 d . . . . .
O12C O 1.09510(13) 0.27964(11) 0.10993(11) 0.0655(9) Uani 1 1 d . . . . .
O13C O 1.13643(13) 0.21159(11) 0.18064(11) 0.0628(8) Uani 1 1 d . . . . .
O14C O 1.17983(13) 0.18387(10) 0.24507(12) 0.0681(9) Uani 1 1 d . . . . .
O15C O 1.06781(11) 0.28565(10) 0.19470(10) 0.0577(8) Uani 1 1 d . . . . .
O16C O 1.09208(11) 0.24377(10) 0.26291(10) 0.0592(8) Uani 1 1 d . . . . .
O17C O 1.24739(12) 0.22582(10) 0.27614(11) 0.0639(8) Uani 1 1 d . . . . .
O18C O 1.25541(13) 0.24673(11) 0.33672(12) 0.0681(9) Uani 1 1 d . . . . .
O19C O 1.16434(13) 0.19308(10) 0.32694(12) 0.0660(9) Uani 1 1 d . . . . .
O20C O 1.15873(15) 0.23067(12) 0.37733(11) 0.0742(10) Uani 1 1 d . . . . .
O21C O 1.21693(16) 0.27938(11) 0.40469(11) 0.0764(10) Uani 1 1 d . . . . .
O22C O 1.25344(16) 0.33916(12) 0.39827(11) 0.0843(12) Uani 1 1 d . . . . .
O23C O 1.12342(13) 0.32182(12) 0.35946(11) 0.0672(9) Uani 1 1 d . . . . .
O24C O 1.15136(15) 0.38251(11) 0.36788(11) 0.0733(10) Uani 1 1 d . . . . .
O25C O 1.29648(13) 0.38442(11) 0.32242(12) 0.0753(10) Uani 1 1 d . . . . .
O26C O 1.29483(13) 0.45292(11) 0.27741(12) 0.0748(10) Uani 1 1 d . . . . .
O27C O 1.22744(18) 0.42803(13) 0.37465(11) 0.0896(12) Uani 1 1 d . . . . .
O28C O 1.2192(2) 0.49540(12) 0.32675(12) 0.0983(14) Uani 1 1 d . . . . .
O29C O 1.25111(16) 0.54022(11) 0.24534(12) 0.0780(10) Uani 1 1 d . . . . .
O30C O 1.23954(15) 0.56418(11) 0.17259(11) 0.0737(10) Uani 1 1 d . . . . .
O31C O 1.14845(15) 0.52087(12) 0.25982(12) 0.0800(11) Uani 1 1 d . . . . .
O32C O 1.13469(13) 0.54930(11) 0.18746(12) 0.0695(9) Uani 1 1 d . . . . .
C170 C 1.2683(2) 0.49680(19) 0.08950(18) 0.0733(14) Uani 1 1 d . . . . .
C171 C 1.3163(3) 0.5102(2) 0.0613(2) 0.0949(19) Uani 1 1 d . . . . .
C172 C 1.2944(4) 0.5585(2) 0.0337(3) 0.181(5) Uani 1 1 d . . . . .
H17A H 1.2831 0.5771 0.0529 0.272 Uiso 1 1 calc R . . . .
H17B H 1.3219 0.5700 0.0144 0.272 Uiso 1 1 calc R . . . .
H17C H 1.2645 0.5585 0.0166 0.272 Uiso 1 1 calc R . . . .
C173 C 1.3338(3) 0.4815(2) 0.0311(2) 0.113(2) Uani 1 1 d . . . . .
H17D H 1.3639 0.4910 0.0141 0.169 Uiso 1 1 calc R . . . .
H17E H 1.3437 0.4508 0.0481 0.169 Uiso 1 1 calc R . . . .
H17F H 1.3050 0.4842 0.0117 0.169 Uiso 1 1 calc R . . . .
C174 C 1.3628(3) 0.5085(4) 0.0909(3) 0.171(4) Uani 1 1 d . . . . .
H17G H 1.3510 0.5270 0.1101 0.256 Uiso 1 1 calc R . . . .
H17H H 1.3747 0.4781 0.1082 0.256 Uiso 1 1 calc R . . . .
H17I H 1.3917 0.5192 0.0730 0.256 Uiso 1 1 calc R . . . .
C175 C 1.1462(3) 0.5727(2) 0.07071(18) 0.0823(17) Uani 1 1 d . . . . .
C176 C 1.1203(4) 0.6195(2) 0.0421(2) 0.116(2) Uani 1 1 d . U . . .
C177 C 1.0651(4) 0.6299(3) 0.0599(4) 0.213(5) Uani 1 1 d . U . . .
H17J H 1.0673 0.6293 0.0902 0.319 Uiso 1 1 calc R . . . .
H17K H 1.0477 0.6591 0.0433 0.319 Uiso 1 1 calc R . . . .
H17L H 1.0449 0.6080 0.0578 0.319 Uiso 1 1 calc R . . . .
C178 C 1.1196(5) 0.6199(3) -0.0049(3) 0.212(5) Uani 1 1 d . U . . .
H17M H 1.1556 0.6132 -0.0150 0.318 Uiso 1 1 calc R . . . .
H17N H 1.1000 0.5979 -0.0077 0.318 Uiso 1 1 calc R . . . .
H17O H 1.1028 0.6490 -0.0223 0.318 Uiso 1 1 calc R . . . .
C179 C 1.1525(4) 0.6537(2) 0.0463(3) 0.153(3) Uani 1 1 d . U . . .
H17P H 1.1532 0.6536 0.0765 0.229 Uiso 1 1 calc R . . . .
H17Q H 1.1884 0.6461 0.0364 0.229 Uiso 1 1 calc R . . . .
H17R H 1.1364 0.6829 0.0288 0.229 Uiso 1 1 calc R . . . .
C180 C 1.1792(3) 0.4396(3) 0.00638(18) 0.0851(18) Uani 1 1 d . . . . .
C181 C 1.1953(3) 0.4506(2) -0.0421(2) 0.103(2) Uani 1 1 d . . . . .
C182 C 1.1932(4) 0.5007(2) -0.0614(2) 0.135(3) Uani 1 1 d . . . . .
H18A H 1.1578 0.5164 -0.0581 0.203 Uiso 1 1 calc R . . . .
H18B H 1.2181 0.5102 -0.0461 0.203 Uiso 1 1 calc R . . . .
H18C H 1.2025 0.5070 -0.0920 0.203 Uiso 1 1 calc R . . . .
C183 C 1.2497(4) 0.4241(3) -0.0461(2) 0.136(3) Uani 1 1 d . . . . .
H18D H 1.2493 0.3928 -0.0336 0.204 Uiso 1 1 calc R . . . .
H18E H 1.2595 0.4297 -0.0766 0.204 Uiso 1 1 calc R . . . .
H18F H 1.2752 0.4329 -0.0307 0.204 Uiso 1 1 calc R . . . .
C184 C 1.1543(4) 0.4362(3) -0.0662(2) 0.151(4) Uani 1 1 d . . . . .
H18G H 1.1195 0.4532 -0.0635 0.226 Uiso 1 1 calc R . . . .
H18H H 1.1639 0.4415 -0.0967 0.226 Uiso 1 1 calc R . . . .
H18I H 1.1540 0.4049 -0.0534 0.226 Uiso 1 1 calc R . . . .
C185 C 1.0626(2) 0.4384(2) 0.08380(17) 0.0736(15) Uani 1 1 d . . . . .
C186 C 0.9770(3) 0.4828(3) 0.1055(3) 0.161(4) Uani 1 1 d . U . . .
H18J H 0.9831 0.5099 0.0843 0.242 Uiso 1 1 calc R . . . .
H18K H 0.9392 0.4838 0.1097 0.242 Uiso 1 1 calc R . . . .
H18L H 0.9933 0.4800 0.1329 0.242 Uiso 1 1 calc R . . . .
C187 C 1.0017(3) 0.4420(2) 0.0886(3) 0.103(2) Uani 1 1 d . U . . .
C188 C 0.9802(4) 0.4454(5) 0.0441(4) 0.227(5) Uani 1 1 d . U . . .
H18M H 0.9879 0.4720 0.0232 0.341 Uiso 1 1 calc R . . . .
H18N H 0.9969 0.4197 0.0350 0.341 Uiso 1 1 calc R . . . .
H18O H 0.9423 0.4466 0.0461 0.341 Uiso 1 1 calc R . . . .
C189 C 0.9909(3) 0.4008(3) 0.1230(3) 0.163(4) Uani 1 1 d . U . . .
H18P H 1.0050 0.3998 0.1507 0.244 Uiso 1 1 calc R . . . .
H18Q H 0.9530 0.4016 0.1257 0.244 Uiso 1 1 calc R . . . .
H18R H 1.0076 0.3746 0.1146 0.244 Uiso 1 1 calc R . . . .
C190 C 1.2359(2) 0.2868(2) 0.11245(19) 0.0766(15) Uani 1 1 d . . . . .
C191 C 1.2915(3) 0.2597(3) 0.1071(3) 0.109(2) Uani 1 1 d . . . . .
C192 C 1.3143(3) 0.2324(3) 0.1532(3) 0.175(4) Uani 1 1 d . . . . .
H19A H 1.3196 0.2525 0.1694 0.262 Uiso 1 1 calc R . . . .
H19B H 1.2896 0.2140 0.1687 0.262 Uiso 1 1 calc R . . . .
H19C H 1.3478 0.2137 0.1500 0.262 Uiso 1 1 calc R . . . .
C193 C 1.3299(3) 0.2910(3) 0.0847(3) 0.150(3) Uani 1 1 d . . . . .
H19D H 1.3334 0.3103 0.1024 0.225 Uiso 1 1 calc R . . . .
H19E H 1.3643 0.2736 0.0814 0.225 Uiso 1 1 calc R . . . .
H19F H 1.3162 0.3087 0.0563 0.225 Uiso 1 1 calc R . . . .
C194 C 1.2832(4) 0.2275(4) 0.0815(4) 0.201(5) Uani 1 1 d . . . . .
H19G H 1.2588 0.2089 0.0973 0.301 Uiso 1 1 calc R . . . .
H19H H 1.2687 0.2443 0.0531 0.301 Uiso 1 1 calc R . . . .
H19I H 1.3168 0.2091 0.0782 0.301 Uiso 1 1 calc R . . . .
C195 C 1.1049(2) 0.29870(17) 0.07017(17) 0.0668(13) Uani 1 1 d . . . . .
C196 C 1.0811(3) 0.2846(2) 0.03396(18) 0.0827(17) Uani 1 1 d . . . . .
C197 C 1.0757(3) 0.3229(2) -0.00874(19) 0.117(3) Uani 1 1 d . . . . .
H19J H 1.1102 0.3303 -0.0176 0.176 Uiso 1 1 calc R . . . .
H19K H 1.0614 0.3137 -0.0313 0.176 Uiso 1 1 calc R . . . .
H19L H 1.0521 0.3486 -0.0041 0.176 Uiso 1 1 calc R . . . .
C198 C 1.1215(3) 0.2442(2) 0.0278(3) 0.130(3) Uani 1 1 d . . . . .
H19M H 1.1552 0.2531 0.0188 0.195 Uiso 1 1 calc R . . . .
H19N H 1.1258 0.2209 0.0551 0.195 Uiso 1 1 calc R . . . .
H19O H 1.1087 0.2335 0.0057 0.195 Uiso 1 1 calc R . . . .
C199 C 1.0279(3) 0.2728(2) 0.0480(2) 0.113(2) Uani 1 1 d . . . . .
H19P H 1.0316 0.2488 0.0748 0.169 Uiso 1 1 calc R . . . .
H19Q H 1.0042 0.2984 0.0528 0.169 Uiso 1 1 calc R . . . .
H19R H 1.0135 0.2635 0.0255 0.169 Uiso 1 1 calc R . . . .
C200 C 1.1600(2) 0.18010(18) 0.21121(19) 0.0669(13) Uani 1 1 d . . . . .
C201 C 1.1654(3) 0.13208(18) 0.2071(2) 0.0830(17) Uani 1 1 d . . . . .
C202 C 1.1312(4) 0.1321(2) 0.1705(3) 0.172(5) Uani 1 1 d . . . . .
H20A H 1.0946 0.1431 0.1762 0.258 Uiso 1 1 calc R . . . .
H20B H 1.1423 0.1511 0.1434 0.258 Uiso 1 1 calc R . . . .
H20C H 1.1348 0.1022 0.1682 0.258 Uiso 1 1 calc R . . . .
C203 C 1.1471(3) 0.1032(2) 0.2512(3) 0.129(3) Uani 1 1 d . . . . .
H20D H 1.1694 0.1035 0.2744 0.194 Uiso 1 1 calc R . . . .
H20E H 1.1107 0.1151 0.2568 0.194 Uiso 1 1 calc R . . . .
H20F H 1.1497 0.0730 0.2499 0.194 Uiso 1 1 calc R . . . .
C204 C 1.2249(3) 0.1154(2) 0.2028(3) 0.139(3) Uani 1 1 d . . . . .
H20G H 1.2433 0.1167 0.2278 0.209 Uiso 1 1 calc R . . . .
H20H H 1.2308 0.0851 0.2013 0.209 Uiso 1 1 calc R . . . .
H20I H 1.2383 0.1340 0.1765 0.209 Uiso 1 1 calc R . . . .
C205 C 1.05755(17) 0.26560(15) 0.23384(17) 0.0555(11) Uani 1 1 d . . . . .
C206 C 0.99969(18) 0.26591(19) 0.24756(17) 0.0729(14) Uani 1 1 d . U . . .
C207 C 0.9621(2) 0.2980(3) 0.2135(2) 0.129(3) Uani 1 1 d . U . . .
H20J H 0.9693 0.2914 0.1858 0.193 Uiso 1 1 calc R . . . .
H20K H 0.9260 0.2952 0.2222 0.193 Uiso 1 1 calc R . . . .
H20L H 0.9668 0.3280 0.2106 0.193 Uiso 1 1 calc R . . . .
C208 C 0.9894(3) 0.2181(3) 0.2520(3) 0.168(4) Uani 1 1 d . U . . .
H20M H 0.9949 0.2119 0.2241 0.252 Uiso 1 1 calc R . . . .
H20N H 1.0135 0.1966 0.2733 0.252 Uiso 1 1 calc R . . . .
H20O H 0.9532 0.2163 0.2615 0.252 Uiso 1 1 calc R . . . .
C209 C 0.9907(3) 0.2742(4) 0.2911(3) 0.165(4) Uani 1 1 d . U . . .
H20P H 1.0156 0.2529 0.3118 0.248 Uiso 1 1 calc R . . . .
H20Q H 0.9957 0.3039 0.2890 0.248 Uiso 1 1 calc R . . . .
H20R H 0.9549 0.2711 0.3006 0.248 Uiso 1 1 calc R . . . .
C210 C 1.27403(18) 0.22911(16) 0.30735(19) 0.0617(13) Uani 1 1 d . . . . .
C211 C 1.33369(18) 0.21024(17) 0.3088(2) 0.0751(16) Uani 1 1 d . . . . .
C212 C 1.3477(2) 0.1787(2) 0.2796(3) 0.122(3) Uani 1 1 d . . . . .
H21A H 1.3290 0.1540 0.2899 0.183 Uiso 1 1 calc R . . . .
H21B H 1.3374 0.1946 0.2498 0.183 Uiso 1 1 calc R . . . .
H21C H 1.3855 0.1675 0.2808 0.183 Uiso 1 1 calc R . . . .
C213 C 1.3484(2) 0.1820(2) 0.3549(2) 0.119(3) Uani 1 1 d . . . . .
H21D H 1.3291 0.1576 0.3628 0.178 Uiso 1 1 calc R . . . .
H21E H 1.3861 0.1702 0.3563 0.178 Uiso 1 1 calc R . . . .
H21F H 1.3395 0.2000 0.3748 0.178 Uiso 1 1 calc R . . . .
C214 C 1.3621(2) 0.2490(2) 0.2936(3) 0.161(4) Uani 1 1 d . . . . .
H21G H 1.3512 0.2657 0.2642 0.242 Uiso 1 1 calc R . . . .
H21H H 1.3534 0.2679 0.3127 0.242 Uiso 1 1 calc R . . . .
H21I H 1.3999 0.2382 0.2942 0.242 Uiso 1 1 calc R . . . .
C215 C 1.15806(18) 0.19590(18) 0.36540(19) 0.0628(13) Uani 1 1 d . . . . .
C216 C 1.1485(2) 0.15410(17) 0.40073(19) 0.0809(16) Uani 1 1 d D U . . .
C223 C 1.2431(2) 0.30199(19) 0.41939(16) 0.0674(14) Uani 1 1 d . . . . .
C224 C 1.2646(3) 0.2819(2) 0.46646(17) 0.0860(18) Uani 1 1 d . . . . .
C225 C 1.3075(4) 0.2422(2) 0.4668(3) 0.155(4) Uani 1 1 d . . . . .
H22A H 1.2930 0.2209 0.4569 0.233 Uiso 1 1 calc R . . . .
H22B H 1.3360 0.2518 0.4475 0.233 Uiso 1 1 calc R . . . .
H22C H 1.3211 0.2285 0.4961 0.233 Uiso 1 1 calc R . . . .
C226 C 1.2183(4) 0.2667(4) 0.4951(2) 0.202(6) Uani 1 1 d . . . . .
H22D H 1.2045 0.2457 0.4843 0.302 Uiso 1 1 calc R . . . .
H22E H 1.2305 0.2527 0.5248 0.302 Uiso 1 1 calc R . . . .
H22F H 1.1907 0.2922 0.4944 0.302 Uiso 1 1 calc R . . . .
C227 C 1.2876(3) 0.3146(2) 0.48183(19) 0.110(2) Uani 1 1 d . . . . .
H22G H 1.2603 0.3401 0.4817 0.165 Uiso 1 1 calc R . . . .
H22H H 1.3012 0.3007 0.5111 0.165 Uiso 1 1 calc R . . . .
H22I H 1.3161 0.3240 0.4626 0.165 Uiso 1 1 calc R . . . .
C228 C 1.1171(2) 0.3577(2) 0.37095(16) 0.0673(14) Uani 1 1 d . . . . .
C229 C 1.0629(3) 0.3704(2) 0.3927(3) 0.107(2) Uani 1 1 d . . . . .
C230 C 1.0187(3) 0.3512(3) 0.3787(4) 0.167(4) Uani 1 1 d . . . . .
H23A H 1.0291 0.3192 0.3853 0.250 Uiso 1 1 calc R . . . .
H23B H 0.9865 0.3583 0.3943 0.250 Uiso 1 1 calc R . . . .
H23C H 1.0127 0.3638 0.3477 0.250 Uiso 1 1 calc R . . . .
C231 C 1.0736(4) 0.3489(3) 0.4422(3) 0.187(5) Uani 1 1 d . . . . .
H23D H 1.1015 0.3609 0.4512 0.280 Uiso 1 1 calc R . . . .
H23E H 1.0416 0.3553 0.4584 0.280 Uiso 1 1 calc R . . . .
H23F H 1.0844 0.3171 0.4478 0.280 Uiso 1 1 calc R . . . .
C232 C 1.0498(3) 0.4213(3) 0.3834(4) 0.170(4) Uani 1 1 d . . . . .
H23G H 1.0790 0.4315 0.3929 0.255 Uiso 1 1 calc R . . . .
H23H H 1.0442 0.4349 0.3525 0.255 Uiso 1 1 calc R . . . .
H23I H 1.0180 0.4295 0.3991 0.255 Uiso 1 1 calc R . . . .
C233 C 1.31848(19) 0.41605(18) 0.29883(16) 0.0633(13) Uani 1 1 d . . . . .
C234 C 1.3795(2) 0.4082(2) 0.2983(2) 0.0890(18) Uani 1 1 d . . . . .
C235 C 1.4029(2) 0.35885(19) 0.3018(2) 0.098(2) Uani 1 1 d . . . . .
H23J H 1.4412 0.3546 0.3014 0.147 Uiso 1 1 calc R . . . .
H23K H 1.3913 0.3401 0.3287 0.147 Uiso 1 1 calc R . . . .
H23L H 1.3908 0.3511 0.2774 0.147 Uiso 1 1 calc R . . . .
C236 C 1.3938(3) 0.4206(2) 0.3394(3) 0.128(3) Uani 1 1 d . . . . .
H23M H 1.4320 0.4166 0.3416 0.192 Uiso 1 1 calc R . . . .
H23N H 1.3783 0.4513 0.3368 0.192 Uiso 1 1 calc R . . . .
H23O H 1.3802 0.4016 0.3652 0.192 Uiso 1 1 calc R . . . .
C237 C 1.3999(3) 0.4383(2) 0.2560(3) 0.143(4) Uani 1 1 d . . . . .
H23P H 1.4382 0.4330 0.2563 0.214 Uiso 1 1 calc R . . . .
H23Q H 1.3878 0.4317 0.2310 0.214 Uiso 1 1 calc R . . . .
H23R H 1.3864 0.4692 0.2544 0.214 Uiso 1 1 calc R . . . .
C238 C 1.2230(3) 0.4699(2) 0.36428(18) 0.0858(18) Uani 1 1 d . . . . .
C239 C 1.2218(4) 0.4909(2) 0.4025(2) 0.119(3) Uani 1 1 d . . . . .
C240 C 1.1790(5) 0.4782(4) 0.4331(3) 0.214(6) Uani 1 1 d . . . . .
H24A H 1.1828 0.4462 0.4425 0.321 Uiso 1 1 calc R . . . .
H24B H 1.1808 0.4891 0.4581 0.321 Uiso 1 1 calc R . . . .
H24C H 1.1451 0.4911 0.4187 0.321 Uiso 1 1 calc R . . . .
C241 C 1.2765(5) 0.4678(3) 0.4274(3) 0.186(5) Uani 1 1 d . . . . .
H24D H 1.3057 0.4754 0.4082 0.279 Uiso 1 1 calc R . . . .
H24E H 1.2780 0.4781 0.4529 0.279 Uiso 1 1 calc R . . . .
H24F H 1.2788 0.4359 0.4364 0.279 Uiso 1 1 calc R . . . .
C242 C 1.2197(4) 0.5411(2) 0.3852(2) 0.159(4) Uani 1 1 d . . . . .
H24G H 1.2489 0.5469 0.3654 0.239 Uiso 1 1 calc R . . . .
H24H H 1.1866 0.5550 0.3701 0.239 Uiso 1 1 calc R . . . .
H24I H 1.2223 0.5531 0.4094 0.239 Uiso 1 1 calc R . . . .
C243 C 1.2589(2) 0.56507(16) 0.20747(18) 0.0629(12) Uani 1 1 d . . . . .
C244 C 1.2951(2) 0.59913(18) 0.2041(2) 0.0836(16) Uani 1 1 d . U . . .
C245 C 1.3101(4) 0.5990(3) 0.2494(3) 0.169(4) Uani 1 1 d . U . . .
H24J H 1.2784 0.6074 0.2650 0.253 Uiso 1 1 calc R . . . .
H24K H 1.3279 0.5696 0.2650 0.253 Uiso 1 1 calc R . . . .
H24L H 1.3335 0.6200 0.2469 0.253 Uiso 1 1 calc R . . . .
C246 C 1.2643(4) 0.6446(2) 0.1808(4) 0.205(5) Uani 1 1 d . U . . .
H24M H 1.2326 0.6513 0.1972 0.308 Uiso 1 1 calc R . . . .
H24N H 1.2861 0.6668 0.1783 0.308 Uiso 1 1 calc R . . . .
H24O H 1.2546 0.6448 0.1520 0.308 Uiso 1 1 calc R . . . .
C247 C 1.3442(3) 0.5862(3) 0.1813(3) 0.147(3) Uani 1 1 d . U . . .
H24P H 1.3621 0.5570 0.1976 0.221 Uiso 1 1 calc R . . . .
H24Q H 1.3356 0.5855 0.1525 0.221 Uiso 1 1 calc R . . . .
H24R H 1.3672 0.6075 0.1788 0.221 Uiso 1 1 calc R . . . .
C248 C 1.12577(19) 0.54931(17) 0.2264(2) 0.0690(14) Uani 1 1 d . . . . .
C249 C 1.0855(3) 0.5889(2) 0.2356(3) 0.111(2) Uani 1 1 d . . . . .
C250 C 1.1180(4) 0.6260(3) 0.2288(4) 0.207(6) Uani 1 1 d . . . . .
H25J H 1.1304 0.6338 0.1990 0.311 Uiso 1 1 calc R . . . .
H25K H 1.0960 0.6518 0.2347 0.311 Uiso 1 1 calc R . . . .
H25L H 1.1480 0.6157 0.2484 0.311 Uiso 1 1 calc R . . . .
C251 C 1.0394(3) 0.6025(3) 0.2028(3) 0.173(4) Uani 1 1 d . . . . .
H25M H 1.0533 0.6102 0.1734 0.259 Uiso 1 1 calc R . . . .
H25N H 1.0208 0.5780 0.2068 0.259 Uiso 1 1 calc R . . . .
H25O H 1.0151 0.6279 0.2075 0.259 Uiso 1 1 calc R . . . .
C252 C 1.0655(4) 0.5763(3) 0.2830(3) 0.183(5) Uani 1 1 d . . . . .
H25P H 1.0451 0.5529 0.2871 0.275 Uiso 1 1 calc R . . . .
H25Q H 1.0955 0.5660 0.3027 0.275 Uiso 1 1 calc R . . . .
H25R H 1.0435 0.6020 0.2890 0.275 Uiso 1 1 calc R . . . .
C220 C 1.2053(5) 0.1342(4) 0.4216(5) 0.105(3) Uani 0.497(8) 1 d D U P H 1
H22J H 1.2303 0.1286 0.3993 0.157 Uiso 0.497(8) 1 calc R . P H 1
H22K H 1.2163 0.1552 0.4343 0.157 Uiso 0.497(8) 1 calc R . P H 1
H22L H 1.2041 0.1067 0.4441 0.157 Uiso 0.497(8) 1 calc R . P H 1
C221 C 1.1378(6) 0.1173(4) 0.3798(4) 0.100(4) Uani 0.497(8) 1 d D U P H 1
H22M H 1.1661 0.1119 0.3597 0.150 Uiso 0.497(8) 1 calc R . P H 1
H22N H 1.1364 0.0900 0.4027 0.150 Uiso 0.497(8) 1 calc R . P H 1
H22O H 1.1044 0.1273 0.3644 0.150 Uiso 0.497(8) 1 calc R . P H 1
C222 C 1.1084(6) 0.1637(5) 0.4307(6) 0.128(6) Uani 0.497(8) 1 d D U P H 1
H22P H 1.1037 0.1365 0.4523 0.191 Uiso 0.497(8) 1 calc R . P H 1
H22Q H 1.1186 0.1838 0.4450 0.191 Uiso 0.497(8) 1 calc R . P H 1
H22R H 1.0754 0.1775 0.4153 0.191 Uiso 0.497(8) 1 calc R . P H 1
C217 C 1.1875(6) 0.1166(4) 0.4001(5) 0.105(3) Uani 0.503(8) 1 d . . P H 2
H21J H 1.1800 0.0910 0.4228 0.157 Uiso 0.503(8) 1 calc R . P H 2
H21K H 1.1871 0.1109 0.3720 0.157 Uiso 0.503(8) 1 calc R . P H 2
H21L H 1.2220 0.1221 0.4049 0.157 Uiso 0.503(8) 1 calc R . P H 2
C218 C 1.0891(6) 0.1505(5) 0.3940(5) 0.118(6) Uani 0.503(8) 1 d . . P H 2
H21M H 1.0659 0.1779 0.3950 0.177 Uiso 0.503(8) 1 calc R . P H 2
H21N H 1.0857 0.1455 0.3660 0.177 Uiso 0.503(8) 1 calc R . P H 2
H21O H 1.0794 0.1260 0.4169 0.177 Uiso 0.503(8) 1 calc R . P H 2
C219 C 1.1454(6) 0.1630(4) 0.4487(4) 0.093(4) Uani 0.503(8) 1 d . . P H 2
H21P H 1.1185 0.1888 0.4484 0.139 Uiso 0.503(8) 1 calc R . P H 2
H21Q H 1.1364 0.1373 0.4704 0.139 Uiso 0.503(8) 1 calc R . P H 2
H21R H 1.1794 0.1681 0.4557 0.139 Uiso 0.503(8) 1 calc R . P H 2
Cr8A Cr 0.86152(3) 1.14409(3) 0.02183(2) 0.05645(18) Uani 0.875 1 d . . P . .
Cr1A Cr 0.74661(3) 1.17846(2) -0.03834(2) 0.05312(18) Uani 0.875 1 d . . P . .
Cr2A Cr 0.61540(3) 1.18056(2) -0.01332(2) 0.05078(17) Uani 0.875 1 d . . P . .
Cr3A Cr 0.54913(3) 1.12182(2) 0.07275(2) 0.05253(17) Uani 0.875 1 d . . P . .
Cr4A Cr 0.58358(3) 1.06632(2) 0.17860(2) 0.05229(17) Uani 0.875 1 d . . P . .
Cr5A Cr 0.70012(3) 1.01199(2) 0.23372(2) 0.04995(17) Uani 0.875 1 d . . P . .
Cr6A Cr 0.83186(2) 1.01348(2) 0.21042(2) 0.04583(16) Uani 0.875 1 d . . P . .
Cr7A Cr 0.89095(3) 1.08301(2) 0.12765(2) 0.04945(16) Uani 0.875 1 d . . P . .
F1A F 0.68906(8) 1.15233(7) -0.00656(7) 0.0458(5) Uani 1 1 d . . . . .
F2A F 0.60538(8) 1.15463(7) 0.04876(7) 0.0482(5) Uani 1 1 d . . . . .
F3A F 0.59864(9) 1.08136(8) 0.11578(7) 0.0512(6) Uani 1 1 d . . . . .
F4A F 0.65801(9) 1.06192(8) 0.18804(7) 0.0525(6) Uani 1 1 d . . . . .
F5A F 0.75960(9) 1.01311(8) 0.19266(7) 0.0522(6) Uani 1 1 d . . . . .
F6A F 0.82803(9) 1.06727(8) 0.15879(7) 0.0538(6) Uani 1 1 d . . . . .
F7A F 0.85081(9) 1.09638(8) 0.07283(7) 0.0525(6) Uani 1 1 d . . . . .
F8A F 0.78547(8) 1.16503(7) 0.01599(7) 0.0480(5) Uani 1 1 d . . . . .
O1A O 0.70893(11) 1.19106(11) -0.09376(9) 0.0661(9) Uani 1 1 d . . . . .
O2A O 0.62282(11) 1.20679(10) -0.07624(9) 0.0594(8) Uani 1 1 d . . . . .
O3A O 0.71408(12) 1.23703(10) -0.03130(11) 0.0642(9) Uani 1 1 d . . . . .
O4A O 0.63306(12) 1.23295(10) -0.00114(10) 0.0606(8) Uani 1 1 d . . . . .
O5A O 0.59847(12) 1.12838(11) -0.02702(9) 0.0569(8) Uani 1 1 d . . . . .
O6A O 0.56965(12) 1.08295(10) 0.03415(9) 0.0568(8) Uani 1 1 d . . . . .
O7A O 0.54112(11) 1.21089(11) -0.01937(10) 0.0666(9) Uani 1 1 d . . . . .
O8A O 0.49782(11) 1.16309(11) 0.02945(10) 0.0615(8) Uani 1 1 d . . . . .
O9A O 0.49194(12) 1.08865(11) 0.09648(10) 0.0628(8) Uani 1 1 d . . . . .
O10A O 0.50690(11) 1.06989(10) 0.16916(10) 0.0583(8) Uani 1 1 d . . . . .
O11A O 0.52637(11) 1.16159(10) 0.11044(9) 0.0537(7) Uani 1 1 d . . . . .
O12A O 0.57052(12) 1.13072(11) 0.17426(10) 0.0594(8) Uani 1 1 d . . . . .
O13A O 0.59265(11) 1.00345(10) 0.18176(10) 0.0548(7) Uani 1 1 d . . . . .
O14A O 0.67202(13) 0.96712(10) 0.21277(11) 0.0654(9) Uani 1 1 d . . . . .
O15A O 0.56700(12) 1.05489(11) 0.24096(10) 0.0635(8) Uani 1 1 d . . . . .
O16A O 0.63939(13) 1.01057(12) 0.27619(10) 0.0733(10) Uani 1 1 d . . . . .
O17A O 0.74326(13) 0.96390(12) 0.27929(10) 0.0742(10) Uani 1 1 d . . . . .
O18A O 0.82890(13) 0.96091(12) 0.26069(10) 0.0728(10) Uani 1 1 d . . . . .
O19A O 0.71937(13) 1.05820(12) 0.25718(10) 0.0704(9) Uani 1 1 d . . . . .
O20A O 0.80644(13) 1.05379(13) 0.24661(11) 0.0751(10) Uani 1 1 d . . . . .
O21A O 0.87149(11) 0.97405(10) 0.17603(9) 0.0556(7) Uani 1 1 d . . . . .
O22A O 0.91790(11) 1.02038(10) 0.12770(9) 0.0548(7) Uani 1 1 d . . . . .
O23A O 0.90411(12) 1.01656(11) 0.23015(10) 0.0620(8) Uani 1 1 d . . . . .
O24A O 0.92920(12) 1.07589(11) 0.18134(10) 0.0658(9) Uani 1 1 d . . . . .
O25A O 0.95647(12) 1.09850(11) 0.09596(10) 0.0618(8) Uani 1 1 d . . . . .
O26A O 0.93855(12) 1.12372(12) 0.02434(10) 0.0707(9) Uani 1 1 d . . . . .
O27A O 0.86486(13) 1.14632(10) 0.12756(10) 0.0640(8) Uani 1 1 d . . . . .
O28A O 0.86699(13) 1.18537(10) 0.05678(10) 0.0625(8) Uani 1 1 d . . . . .
O29A O 0.85821(12) 1.10350(11) -0.01358(10) 0.0636(9) Uani 1 1 d . . . . .
O30A O 0.77779(11) 1.11930(11) -0.04448(10) 0.0594(8) Uani 1 1 d . . . . .
O31A O 0.87494(12) 1.19071(12) -0.03137(11) 0.0730(10) Uani 1 1 d . . . . .
O32A O 0.80365(12) 1.20391(11) -0.07405(10) 0.0698(9) Uani 1 1 d . . . . .
C1 C 0.66045(17) 1.20410(15) -0.10334(14) 0.0552(11) Uani 1 1 d . . . . .
C2 C 0.6457(2) 1.2169(2) -0.15113(15) 0.0777(15) Uani 1 1 d D U . . .
C3 C 0.6099(3) 1.1873(3) -0.1588(2) 0.139(3) Uani 1 1 d . U . . .
H3A H 0.5796 1.1880 -0.1396 0.208 Uiso 1 1 calc R . . . .
H3B H 0.5980 1.1978 -0.1888 0.208 Uiso 1 1 calc R . . . .
H3C H 0.6294 1.1571 -0.1530 0.208 Uiso 1 1 calc R . . . .
C4 C 0.6938(3) 1.2173(4) -0.18007(19) 0.179(4) Uani 1 1 d . U . . .
H4C H 0.7154 1.2366 -0.1740 0.268 Uiso 1 1 calc R . . . .
H4D H 0.7141 1.1875 -0.1745 0.268 Uiso 1 1 calc R . . . .
H4E H 0.6828 1.2281 -0.2103 0.268 Uiso 1 1 calc R . . . .
C5 C 0.6116(3) 1.2656(3) -0.1622(2) 0.139(3) Uani 1 1 d . U . . .
H5A H 0.5805 1.2658 -0.1437 0.208 Uiso 1 1 calc R . . . .
H5B H 0.6327 1.2857 -0.1571 0.208 Uiso 1 1 calc R . . . .
H5C H 0.6008 1.2751 -0.1924 0.208 Uiso 1 1 calc R . . . .
C6 C 0.6720(2) 1.25264(16) -0.01348(15) 0.0599(12) Uani 1 1 d . . . . .
C7 C 0.6675(3) 1.30003(19) -0.0091(2) 0.0949(19) Uani 1 1 d . U . . .
C8 C 0.6243(4) 1.3088(3) 0.0223(3) 0.165(4) Uani 1 1 d . U . . .
H8A H 0.6329 1.2884 0.0509 0.248 Uiso 1 1 calc R . . . .
H8B H 0.6208 1.3390 0.0238 0.248 Uiso 1 1 calc R . . . .
H8C H 0.5912 1.3046 0.0125 0.248 Uiso 1 1 calc R . . . .
C9 C 0.7188(4) 1.3041(3) 0.0094(4) 0.170(4) Uani 1 1 d . U . . .
H9A H 0.7252 1.2829 0.0379 0.255 Uiso 1 1 calc R . . . .
H9B H 0.7479 1.2982 -0.0099 0.255 Uiso 1 1 calc R . . . .
H9C H 0.7161 1.3339 0.0120 0.255 Uiso 1 1 calc R . . . .
C10 C 0.6541(5) 1.3313(2) -0.0529(3) 0.221(5) Uani 1 1 d . U . . .
H10S H 0.6819 1.3257 -0.0733 0.332 Uiso 1 1 calc R . . . .
H10T H 0.6210 1.3272 -0.0627 0.332 Uiso 1 1 calc R . . . .
H10U H 0.6506 1.3615 -0.0514 0.332 Uiso 1 1 calc R . . . .
C11 C 0.58394(17) 1.09217(17) -0.00542(14) 0.0551(11) Uani 1 1 d . . . . .
C12 C 0.5828(2) 1.05743(19) -0.03065(17) 0.0718(14) Uani 1 1 d . U . . .
C13 C 0.6326(4) 1.0521(3) -0.0563(3) 0.166(4) Uani 1 1 d . U . . .
H13Y H 0.6625 1.0407 -0.0366 0.248 Uiso 1 1 calc R . . . .
H H 0.6309 1.0316 -0.0730 0.248 Uiso 1 1 calc R . . . .
HA H 0.6367 1.0806 -0.0759 0.248 Uiso 1 1 calc R . . . .
C14 C 0.5341(4) 1.0753(3) -0.0593(3) 0.154(3) Uani 1 1 d . U . . .
H14S H 0.5029 1.0781 -0.0413 0.230 Uiso 1 1 calc R . . . .
H14T H 0.5371 1.1040 -0.0789 0.230 Uiso 1 1 calc R . . . .
H14U H 0.5312 1.0550 -0.0761 0.230 Uiso 1 1 calc R . . . .
C15 C 0.5779(3) 1.0128(2) 0.0008(2) 0.110(2) Uani 1 1 d . U . . .
H15S H 0.5457 1.0158 0.0177 0.164 Uiso 1 1 calc R . . . .
H15T H 0.5768 0.9916 -0.0154 0.164 Uiso 1 1 calc R . . . .
H15U H 0.6081 1.0023 0.0203 0.164 Uiso 1 1 calc R . . . .
C16 C 0.49951(17) 1.19837(18) -0.00134(15) 0.0603(12) Uani 1 1 d . . . . .
C17 C 0.4471(2) 1.2301(2) -0.01734(17) 0.0927(19) Uani 1 1 d . U . . .
C18 C 0.4507(3) 1.2539(3) -0.0648(2) 0.137(3) Uani 1 1 d . U . . .
H18S H 0.4799 1.2699 -0.0695 0.206 Uiso 1 1 calc R . . . .
H18T H 0.4564 1.2326 -0.0815 0.206 Uiso 1 1 calc R . . . .
H18U H 0.4180 1.2747 -0.0741 0.206 Uiso 1 1 calc R . . . .
C19 C 0.4396(3) 1.2641(3) 0.0080(3) 0.189(4) Uani 1 1 d . U . . .
H19S H 0.4686 1.2802 0.0019 0.284 Uiso 1 1 calc R . . . .
H19T H 0.4065 1.2846 -0.0006 0.284 Uiso 1 1 calc R . . . .
H19U H 0.4386 1.2492 0.0389 0.284 Uiso 1 1 calc R . . . .
C20 C 0.4026(3) 1.2050(4) -0.0083(4) 0.235(5) Uani 1 1 d . U . . .
H20S H 0.4015 1.1901 0.0225 0.352 Uiso 1 1 calc R . . . .
H20T H 0.3695 1.2254 -0.0171 0.352 Uiso 1 1 calc R . . . .
H20U H 0.4079 1.1832 -0.0246 0.352 Uiso 1 1 calc R . . . .
C21 C 0.47849(17) 1.07414(16) 0.13620(15) 0.0561(11) Uani 1 1 d . . . . .
C22 C 0.42351(19) 1.06257(18) 0.14505(17) 0.0682(13) Uani 1 1 d . U . . .
C23 C 0.4239(3) 1.0219(3) 0.1839(3) 0.155(3) Uani 1 1 d . U . . .
H23S H 0.4452 0.9963 0.1771 0.233 Uiso 1 1 calc R . . . .
H23T H 0.4387 1.0267 0.2089 0.233 Uiso 1 1 calc R . . . .
H23U H 0.3880 1.0169 0.1904 0.233 Uiso 1 1 calc R . . . .
C24 C 0.4038(3) 1.0523(4) 0.1071(3) 0.194(5) Uani 1 1 d . U . . .
H24S H 0.4278 1.0274 0.1012 0.292 Uiso 1 1 calc R . . . .
H24T H 0.3689 1.0448 0.1136 0.292 Uiso 1 1 calc R . . . .
H24U H 0.4018 1.0779 0.0819 0.292 Uiso 1 1 calc R . . . .
C25 C 0.3903(3) 1.1003(3) 0.1578(4) 0.186(4) Uani 1 1 d . U . . .
H25S H 0.4061 1.1046 0.1827 0.279 Uiso 1 1 calc R . . . .
H25T H 0.3880 1.1270 0.1337 0.279 Uiso 1 1 calc R . . . .
H25U H 0.3551 1.0938 0.1655 0.279 Uiso 1 1 calc R . . . .
C26 C 0.53881(17) 1.16130(16) 0.14831(14) 0.0533(11) Uani 1 1 d . . . . .
C27 C 0.51347(19) 1.20171(18) 0.16415(17) 0.0663(13) Uani 1 1 d . U . . .
C28 C 0.5548(3) 1.2200(2) 0.1808(2) 0.115(2) Uani 1 1 d . U . . .
H28V H 0.5782 1.1960 0.2006 0.173 Uiso 1 1 calc R . . . .
H28W H 0.5751 1.2348 0.1566 0.173 Uiso 1 1 calc R . . . .
H28X H 0.5378 1.2411 0.1961 0.173 Uiso 1 1 calc R . . . .
C29 C 0.4745(3) 1.2331(2) 0.1339(3) 0.143(3) Uani 1 1 d . U . . .
H29A H 0.4501 1.2173 0.1255 0.214 Uiso 1 1 calc R . . . .
H29B H 0.4551 1.2545 0.1477 0.214 Uiso 1 1 calc R . . . .
H29C H 0.4923 1.2483 0.1082 0.214 Uiso 1 1 calc R . . . .
C30 C 0.4833(3) 1.1823(3) 0.2081(2) 0.133(3) Uani 1 1 d . U . . .
H30K H 0.5083 1.1612 0.2290 0.199 Uiso 1 1 calc R . . . .
H30L H 0.4670 1.2063 0.2200 0.199 Uiso 1 1 calc R . . . .
H30M H 0.4562 1.1675 0.2021 0.199 Uiso 1 1 calc R . . . .
C31 C 0.62615(19) 0.96846(16) 0.19969(14) 0.0576(12) Uani 1 1 d . . . . .
C32 C 0.60508(18) 0.92426(16) 0.20803(17) 0.0621(12) Uani 1 1 d . . . . .
C33 C 0.6506(2) 0.88433(15) 0.21328(18) 0.0689(14) Uani 1 1 d . . . . .
H33K H 0.6742 0.8836 0.2361 0.103 Uiso 1 1 calc R . . . .
H33L H 0.6364 0.8572 0.2209 0.103 Uiso 1 1 calc R . . . .
H33M H 0.6700 0.8871 0.1861 0.103 Uiso 1 1 calc R . . . .
C34 C 0.5663(2) 0.92688(19) 0.1719(2) 0.0901(18) Uani 1 1 d . . . . .
H34A H 0.5381 0.9523 0.1694 0.135 Uiso 1 1 calc R . . . .
H34B H 0.5850 0.9299 0.1444 0.135 Uiso 1 1 calc R . . . .
H34C H 0.5514 0.9001 0.1792 0.135 Uiso 1 1 calc R . . . .
C35 C 0.5755(2) 0.92043(17) 0.2519(2) 0.0851(18) Uani 1 1 d . . . . .
H35G H 0.5467 0.9455 0.2488 0.128 Uiso 1 1 calc R . . . .
H35H H 0.5614 0.8932 0.2604 0.128 Uiso 1 1 calc R . . . .
H35I H 0.5998 0.9202 0.2740 0.128 Uiso 1 1 calc R . . . .
C36 C 0.59333(19) 1.03195(17) 0.27516(14) 0.0588(12) Uani 1 1 d . . . . .
C37 C 0.5631(2) 1.0288(2) 0.31847(15) 0.0767(15) Uani 1 1 d . U . . .
C38 C 0.5225(4) 1.0707(3) 0.3157(2) 0.154(3) Uani 1 1 d . U . . .
H38A H 0.4994 1.0765 0.2910 0.231 Uiso 1 1 calc R . . . .
H38B H 0.5016 1.0668 0.3422 0.231 Uiso 1 1 calc R . . . .
H38C H 0.5404 1.0955 0.3121 0.231 Uiso 1 1 calc R . . . .
C39 C 0.5297(3) 0.9923(2) 0.32525(19) 0.106(2) Uani 1 1 d . U . . .
H39A H 0.5048 1.0001 0.3015 0.159 Uiso 1 1 calc R . . . .
H39B H 0.5528 0.9644 0.3259 0.159 Uiso 1 1 calc R . . . .
H39C H 0.5107 0.9894 0.3525 0.159 Uiso 1 1 calc R . . . .
C40 C 0.6015(3) 1.0161(4) 0.3556(2) 0.193(4) Uani 1 1 d . U . . .
H40A H 0.6259 0.9891 0.3550 0.289 Uiso 1 1 calc R . . . .
H40B H 0.6211 1.0397 0.3529 0.289 Uiso 1 1 calc R . . . .
H40C H 0.5822 1.0111 0.3829 0.289 Uiso 1 1 calc R . . . .
C41 C 0.79167(19) 0.94811(16) 0.28513(14) 0.0575(12) Uani 1 1 d . . . . .
C42 C 0.8080(2) 0.90818(19) 0.32617(16) 0.0729(15) Uani 1 1 d . . . . .
C43 C 0.7612(2) 0.9039(2) 0.35820(17) 0.0939(19) Uani 1 1 d . . . . .
H43A H 0.7518 0.9306 0.3676 0.141 Uiso 1 1 calc R . . . .
H43B H 0.7311 0.8998 0.3439 0.141 Uiso 1 1 calc R . . . .
H43C H 0.7712 0.8785 0.3833 0.141 Uiso 1 1 calc R . . . .
C44 C 0.8559(3) 0.9173(2) 0.34739(19) 0.106(2) Uani 1 1 d . . . . .
H44A H 0.8450 0.9435 0.3574 0.158 Uiso 1 1 calc R . . . .
H44B H 0.8685 0.8921 0.3719 0.158 Uiso 1 1 calc R . . . .
H44C H 0.8840 0.9220 0.3261 0.158 Uiso 1 1 calc R . . . .
C45 C 0.8246(2) 0.86686(19) 0.3102(2) 0.0905(18) Uani 1 1 d . . . . .
H45A H 0.8540 0.8708 0.2902 0.136 Uiso 1 1 calc R . . . .
H45B H 0.8351 0.8412 0.3348 0.136 Uiso 1 1 calc R . . . .
H45C H 0.7951 0.8625 0.2955 0.136 Uiso 1 1 calc R . . . .
C46 C 0.76354(19) 1.06732(16) 0.26334(14) 0.0560(11) Uani 1 1 d . . . . .
C47 C 0.7675(2) 1.09438(19) 0.29484(17) 0.0723(14) Uani 1 1 d . . . . .
C48 C 0.7909(3) 1.0588(2) 0.33798(17) 0.107(2) Uani 1 1 d . . . . .
H48A H 0.7946 1.0735 0.3598 0.160 Uiso 1 1 calc R . . . .
H48B H 0.7671 1.0379 0.3486 0.160 Uiso 1 1 calc R . . . .
H48C H 0.8252 1.0430 0.3319 0.160 Uiso 1 1 calc R . . . .
C49 C 0.8067(2) 1.1257(2) 0.2769(2) 0.097(2) Uani 1 1 d . . . . .
H49A H 0.8092 1.1429 0.2969 0.146 Uiso 1 1 calc R . . . .
H49B H 0.8412 1.1086 0.2736 0.146 Uiso 1 1 calc R . . . .
H49C H 0.7944 1.1456 0.2489 0.146 Uiso 1 1 calc R . . . .
C50 C 0.7128(2) 1.1193(2) 0.3037(2) 0.100(2) Uani 1 1 d . . . . .
H50A H 0.7164 1.1362 0.3237 0.149 Uiso 1 1 calc R . . . .
H50B H 0.6977 1.1393 0.2765 0.149 Uiso 1 1 calc R . . . .
H50C H 0.6899 1.0982 0.3163 0.149 Uiso 1 1 calc R . . . .
C51 C 0.91018(17) 0.98201(16) 0.14949(14) 0.0520(11) Uani 1 1 d . . . . .
C52 C 0.95142(18) 0.94242(16) 0.14394(15) 0.0585(12) Uani 1 1 d . . . . .
C53 C 0.9356(2) 0.89758(17) 0.16891(18) 0.0761(15) Uani 1 1 d . . . . .
H53A H 0.9625 0.8735 0.1647 0.114 Uiso 1 1 calc R . . . .
H53B H 0.9324 0.8955 0.1997 0.114 Uiso 1 1 calc R . . . .
H53C H 0.9020 0.8957 0.1580 0.114 Uiso 1 1 calc R . . . .
C54 C 1.00368(18) 0.94624(17) 0.16308(17) 0.0698(14) Uani 1 1 d . . . . .
H54A H 1.0312 0.9219 0.1604 0.105 Uiso 1 1 calc R . . . .
H54B H 1.0139 0.9741 0.1473 0.105 Uiso 1 1 calc R . . . .
H54C H 0.9985 0.9451 0.1935 0.105 Uiso 1 1 calc R . . . .
C55 C 0.9591(2) 0.94620(19) 0.09492(17) 0.0845(17) Uani 1 1 d . . . . .
H55A H 0.9851 0.9213 0.0913 0.127 Uiso 1 1 calc R . . . .
H55B H 0.9258 0.9461 0.0824 0.127 Uiso 1 1 calc R . . . .
H55C H 0.9713 0.9736 0.0803 0.127 Uiso 1 1 calc R . . . .
C56 C 0.93171(18) 1.04673(17) 0.21840(15) 0.0562(12) Uani 1 1 d . . . . .
C57 C 0.97345(18) 1.04881(18) 0.25038(16) 0.0638(13) Uani 1 1 d . . . . .
C58 C 0.9606(2) 1.0229(2) 0.29757(16) 0.0859(17) Uani 1 1 d . . . . .
H58A H 0.9602 0.9924 0.2988 0.129 Uiso 1 1 calc R . . . .
H58B H 0.9873 1.0238 0.3173 0.129 Uiso 1 1 calc R . . . .
H58C H 0.9262 1.0365 0.3060 0.129 Uiso 1 1 calc R . . . .
C59 C 1.0275(2) 1.0268(2) 0.2353(2) 0.0932(19) Uani 1 1 d . . . . .
H59A H 1.0265 0.9962 0.2371 0.140 Uiso 1 1 calc R . . . .
H59B H 1.0342 1.0427 0.2055 0.140 Uiso 1 1 calc R . . . .
H59C H 1.0553 1.0277 0.2539 0.140 Uiso 1 1 calc R . . . .
C60 C 0.9742(2) 1.0964(2) 0.2478(2) 0.0927(19) Uani 1 1 d . . . . .
H60A H 1.0004 1.0974 0.2679 0.139 Uiso 1 1 calc R . . . .
H60B H 0.9831 1.1120 0.2184 0.139 Uiso 1 1 calc R . . . .
H60C H 0.9396 1.1104 0.2555 0.139 Uiso 1 1 calc R . . . .
C61 C 0.97021(17) 1.10927(16) 0.05654(16) 0.0559(11) Uani 1 1 d . . . . .
C62 C 1.02953(17) 1.10549(17) 0.04552(17) 0.0657(13) Uani 1 1 d . U . . .
C63 C 1.0413(2) 1.0943(3) 0.0039(2) 0.142(3) Uani 1 1 d . U . . .
H63A H 1.0192 1.1158 -0.0189 0.212 Uiso 1 1 calc R . . . .
H63B H 1.0782 1.0950 -0.0035 0.212 Uiso 1 1 calc R . . . .
H63C H 1.0343 1.0650 0.0069 0.212 Uiso 1 1 calc R . . . .
C64 C 1.0631(2) 1.0729(2) 0.0822(2) 0.108(2) Uani 1 1 d . U . . .
H64A H 1.0545 1.0811 0.1090 0.163 Uiso 1 1 calc R . . . .
H64B H 1.0563 1.0433 0.0858 0.163 Uiso 1 1 calc R . . . .
H64C H 1.1002 1.0734 0.0754 0.163 Uiso 1 1 calc R . . . .
C65 C 1.0426(3) 1.1519(3) 0.0412(4) 0.176(4) Uani 1 1 d . U . . .
H65A H 1.0349 1.1592 0.0685 0.264 Uiso 1 1 calc R . . . .
H65B H 1.0797 1.1515 0.0343 0.264 Uiso 1 1 calc R . . . .
H65C H 1.0213 1.1739 0.0182 0.264 Uiso 1 1 calc R . . . .
C66 C 0.86803(18) 1.18099(16) 0.09745(16) 0.0589(12) Uani 1 1 d . . . . .
C67 C 0.8767(3) 1.2208(2) 0.1125(2) 0.0871(17) Uani 1 1 d . U . . .
C68 C 0.9380(3) 1.2140(3) 0.1168(3) 0.175(4) Uani 1 1 d . U . . .
H68A H 0.9506 1.1862 0.1385 0.262 Uiso 1 1 calc R . . . .
H68B H 0.9544 1.2133 0.0890 0.262 Uiso 1 1 calc R . . . .
H68C H 0.9471 1.2383 0.1256 0.262 Uiso 1 1 calc R . . . .
C69 C 0.8537(3) 1.2202(2) 0.1567(2) 0.0983(19) Uani 1 1 d . U . . .
H69A H 0.8675 1.1921 0.1775 0.147 Uiso 1 1 calc R . . . .
H69B H 0.8631 1.2441 0.1658 0.147 Uiso 1 1 calc R . . . .
H69C H 0.8155 1.2240 0.1555 0.147 Uiso 1 1 calc R . . . .
C70 C 0.8569(5) 1.2628(2) 0.0796(3) 0.191(4) Uani 1 1 d . U . . .
H70A H 0.8726 1.2620 0.0516 0.286 Uiso 1 1 calc R . . . .
H70B H 0.8188 1.2670 0.0776 0.286 Uiso 1 1 calc R . . . .
H70C H 0.8664 1.2872 0.0880 0.286 Uiso 1 1 calc R . . . .
C71 C 0.82261(18) 1.09503(15) -0.03451(13) 0.0528(11) Uani 1 1 d . . . . .
C72 C 0.8356(2) 1.05290(17) -0.04934(16) 0.0701(13) Uani 1 1 d D U . . .
C79 C 0.85122(18) 1.20578(15) -0.06732(15) 0.0572(12) Uani 1 1 d . . . . .
C80 C 0.8831(2) 1.22658(18) -0.10818(17) 0.0745(15) Uani 1 1 d . U . . .
C81 C 0.9033(4) 1.1895(3) -0.1284(3) 0.169(4) Uani 1 1 d . U . . .
H81A H 0.9263 1.1659 -0.1080 0.253 Uiso 1 1 calc R . . . .
H81B H 0.8737 1.1783 -0.1357 0.253 Uiso 1 1 calc R . . . .
H81C H 0.9230 1.2006 -0.1546 0.253 Uiso 1 1 calc R . . . .
C82 C 0.9298(3) 1.2422(3) -0.0948(2) 0.134(3) Uani 1 1 d . U . . .
H82A H 0.9524 1.2173 -0.0753 0.201 Uiso 1 1 calc R . . . .
H82B H 0.9497 1.2544 -0.1205 0.201 Uiso 1 1 calc R . . . .
H82C H 0.9172 1.2647 -0.0801 0.201 Uiso 1 1 calc R . . . .
C83 C 0.8472(3) 1.2644(2) -0.1385(2) 0.128(3) Uani 1 1 d . U . . .
H83A H 0.8350 1.2875 -0.1244 0.193 Uiso 1 1 calc R . . . .
H83B H 0.8663 1.2762 -0.1648 0.193 Uiso 1 1 calc R . . . .
H83C H 0.8170 1.2538 -0.1459 0.193 Uiso 1 1 calc R . . . .
C76 C 0.7883(5) 1.0345(5) -0.0537(7) 0.113(5) Uani 0.613(17) 1 d . U P I 1
H76A H 0.7698 1.0283 -0.0261 0.170 Uiso 0.613(17) 1 calc R . P I 1
H76B H 0.7651 1.0559 -0.0758 0.170 Uiso 0.613(17) 1 calc R . P I 1
H76C H 0.7992 1.0074 -0.0620 0.170 Uiso 0.613(17) 1 calc R . P I 1
C77 C 0.8745(7) 1.0167(4) -0.0125(4) 0.107(5) Uani 0.613(17) 1 d . U P I 1
H77A H 0.9056 1.0286 -0.0095 0.160 Uiso 0.613(17) 1 calc R . P I 1
H77B H 0.8560 1.0103 0.0151 0.160 Uiso 0.613(17) 1 calc R . P I 1
H77C H 0.8852 0.9897 -0.0212 0.160 Uiso 0.613(17) 1 calc R . P I 1
C78 C 0.8667(5) 1.0635(5) -0.0906(4) 0.084(3) Uani 0.613(17) 1 d . U P I 1
H78A H 0.8971 1.0754 -0.0859 0.126 Uiso 0.613(17) 1 calc R . P I 1
H78B H 0.8786 1.0367 -0.0995 0.126 Uiso 0.613(17) 1 calc R . P I 1
H78C H 0.8446 1.0852 -0.1133 0.126 Uiso 0.613(17) 1 calc R . P I 1
C73 C 0.7891(7) 1.0565(9) -0.0833(7) 0.111(6) Uani 0.387(17) 1 d D U P I 2
H73A H 0.7955 1.0304 -0.0937 0.167 Uiso 0.387(17) 1 calc R . P I 2
H73B H 0.7552 1.0586 -0.0686 0.167 Uiso 0.387(17) 1 calc R . P I 2
H73C H 0.7890 1.0828 -0.1077 0.167 Uiso 0.387(17) 1 calc R . P I 2
C74 C 0.8336(9) 1.0108(5) -0.0116(5) 0.086(5) Uani 0.387(17) 1 d D U P I 2
H74A H 0.8420 0.9850 -0.0224 0.129 Uiso 0.387(17) 1 calc R . P I 2
H74B H 0.8591 1.0085 0.0105 0.129 Uiso 0.387(17) 1 calc R . P I 2
H74C H 0.7984 1.0124 0.0010 0.129 Uiso 0.387(17) 1 calc R . P I 2
C75 C 0.8882(8) 1.0519(9) -0.0749(7) 0.106(7) Uani 0.387(17) 1 d D U P I 2
H75A H 0.8961 1.0251 -0.0842 0.159 Uiso 0.387(17) 1 calc R . P I 2
H75B H 0.8851 1.0775 -0.1002 0.159 Uiso 0.387(17) 1 calc R . P I 2
H75C H 0.9165 1.0523 -0.0564 0.159 Uiso 0.387(17) 1 calc R . P I 2
Co1A Co 0.78873(2) 0.62411(2) 0.26790(2) 0.05248(16) Uani 0.3333 1 d . . P . .
Co2A Co 0.74420(2) 0.73297(2) 0.23531(2) 0.05125(15) Uani 0.3333 1 d . . P . .
Co3 Co 0.67016(2) 0.66579(2) 0.29916(2) 0.05577(16) Uani 0.3333 1 d . . P . .
Ni1A Ni 0.74661(3) 1.17846(2) -0.03834(2) 0.05312(18) Uani 0.125 1 d . . P . .
Ni2A Ni 0.61540(3) 1.18056(2) -0.01332(2) 0.05078(17) Uani 0.125 1 d . . P . .
Ni3A Ni 0.54913(3) 1.12182(2) 0.07275(2) 0.05253(17) Uani 0.125 1 d . . P . .
Ni4A Ni 0.58358(3) 1.06632(2) 0.17860(2) 0.05229(17) Uani 0.125 1 d . . P . .
Ni5A Ni 0.70012(3) 1.01199(2) 0.23372(2) 0.04995(17) Uani 0.125 1 d . . P . .
Ni6A Ni 0.83186(2) 1.01348(2) 0.21042(2) 0.04583(16) Uani 0.125 1 d . . P . .
Ni7A Ni 0.89095(3) 1.08301(2) 0.12765(2) 0.04945(16) Uani 0.125 1 d . . P . .
Ni8A Ni 0.86152(3) 1.14409(3) 0.02183(2) 0.05645(18) Uani 0.125 1 d . . P . .
Ni1B Ni 0.18752(3) 0.84079(2) 0.34736(2) 0.04942(16) Uani 0.125 1 d . . P . .
Ni2B Ni 0.13491(3) 0.75637(2) 0.41716(2) 0.05126(17) Uani 0.125 1 d . . P . .
Ni3B Ni 0.17905(3) 0.67666(2) 0.51160(2) 0.05730(19) Uani 0.125 1 d . . P . .
Ni4B Ni 0.28317(3) 0.66311(2) 0.57979(2) 0.05234(17) Uani 0.125 1 d . . P . .
Ni5B Ni 0.36629(3) 0.73014(2) 0.59284(2) 0.05180(17) Uani 0.125 1 d . . P . .
Ni6B Ni 0.40721(3) 0.82494(2) 0.52998(2) 0.05285(18) Uani 0.125 1 d . . P . .
Ni7B Ni 0.38252(2) 0.88924(2) 0.42559(2) 0.04294(15) Uani 0.125 1 d . . P . .
Ni8B Ni 0.27721(2) 0.90304(2) 0.35844(2) 0.04447(15) Uani 0.125 1 d . . P . .
Ni1C Ni 1.15844(4) 0.36928(3) 0.08416(3) 0.0719(2) Uani 0.125 1 d . . P . .
Ni2C Ni 1.13469(3) 0.27658(2) 0.16180(2) 0.05832(19) Uani 0.125 1 d . . P . .
Ni3C Ni 1.16963(3) 0.23517(2) 0.26908(3) 0.05755(19) Uani 0.125 1 d . . P . .
Ni4C Ni 1.18889(3) 0.28425(2) 0.34760(2) 0.06070(19) Uani 0.125 1 d . . P . .
Ni5C Ni 1.22378(3) 0.38380(3) 0.34459(2) 0.0617(2) Uani 0.125 1 d . . P . .
Ni6C Ni 1.22079(3) 0.48575(2) 0.26824(2) 0.05424(18) Uani 0.125 1 d . . P . .
Ni7C Ni 1.19829(3) 0.52386(2) 0.15769(2) 0.05297(17) Uani 0.125 1 d . . P . .
Ni8C Ni 1.15960(4) 0.47596(3) 0.08321(2) 0.0700(2) Uani 0.125 1 d . . P . .

loop_
_atom_site_aniso_label
_atom_site_aniso_U_11
_atom_site_aniso_U_22
_atom_site_aniso_U_33
_atom_site_aniso_U_23
_atom_site_aniso_U_13
_atom_site_aniso_U_12
Fe1 0.0431(3) 0.0600(4) 0.0570(4) -0.0212(3) 0.0086(3) -0.0112(3)
Fe2 0.0463(3) 0.0650(4) 0.0436(3) -0.0201(3) 0.0005(3) -0.0059(3)
Fe3 0.0446(3) 0.0746(5) 0.0497(4) -0.0245(3) 0.0066(3) -0.0058(3)
O1 0.068(2) 0.081(2) 0.075(2) -0.041(2) 0.0278(18) -0.0221(19)
O2 0.075(2) 0.065(2) 0.0445(17) -0.0203(16) 0.0066(15) -0.0123(17)
O3 0.0450(18) 0.101(3) 0.067(2) -0.001(2) 0.0017(16) -0.0089(18)
O4 0.0529(19) 0.078(2) 0.061(2) -0.0052(17) -0.0073(15) -0.0114(17)
O5 0.0497(18) 0.062(2) 0.077(2) -0.0098(18) -0.0062(16) -0.0120(16)
O6 0.0435(17) 0.063(2) 0.112(3) -0.033(2) -0.0053(17) -0.0079(16)
O7 0.092(2) 0.068(2) 0.0469(19) -0.0158(17) 0.0156(17) -0.0151(19)
O8 0.123(3) 0.064(2) 0.074(3) -0.021(2) 0.051(2) -0.018(2)
O9 0.0631(19) 0.067(2) 0.0538(19) -0.0186(16) 0.0052(15) 0.0034(16)
O10 0.0557(19) 0.087(2) 0.055(2) -0.0140(18) 0.0117(15) -0.0102(17)
O11 0.0559(19) 0.061(2) 0.079(2) -0.0262(18) 0.0029(16) -0.0117(16)
O12 0.0567(19) 0.099(3) 0.079(2) -0.038(2) 0.0199(17) -0.0347(19)
O13 0.0436(15) 0.0627(19) 0.0474(16) -0.0200(14) 0.0057(12) -0.0094(13)
N1 0.056(2) 0.059(2) 0.043(2) -0.0173(18) 0.0001(16) -0.0057(18)
N2 0.0484(19) 0.064(2) 0.0343(18) -0.0047(17) 0.0034(14) -0.0109(17)
N3 0.046(2) 0.062(2) 0.072(3) -0.030(2) 0.0136(19) -0.0118(18)
N4 0.050(2) 0.065(3) 0.109(4) -0.037(3) 0.003(2) -0.005(2)
N5 0.051(2) 0.079(3) 0.060(2) -0.025(2) 0.0107(18) -0.011(2)
N6 0.0381(17) 0.056(2) 0.055(2) -0.0193(18) 0.0075(15) -0.0142(16)
C253 0.134(5) 0.081(4) 0.053(3) -0.031(3) 0.043(3) -0.040(4)
C254 0.224(8) 0.098(5) 0.075(4) -0.032(4) 0.063(5) -0.030(5)
C255 0.356(14) 0.179(8) 0.198(11) -0.065(7) 0.188(10) -0.111(9)
C256 0.306(12) 0.354(16) 0.075(6) -0.073(8) -0.012(7) -0.059(10)
C257 0.276(11) 0.173(8) 0.123(7) -0.049(6) 0.098(7) 0.010(7)
C258 0.045(2) 0.060(3) 0.065(3) -0.024(3) 0.010(2) -0.013(2)
C259 0.051(3) 0.078(4) 0.112(4) -0.038(3) -0.017(3) -0.008(2)
C266 0.046(2) 0.081(4) 0.044(3) -0.030(3) -0.0035(19) 0.003(2)
C267 0.056(3) 0.084(4) 0.060(3) -0.026(3) -0.015(2) -0.002(3)
C268 0.076(4) 0.083(4) 0.074(4) -0.010(3) -0.030(3) 0.000(3)
C269 0.060(3) 0.102(4) 0.094(4) -0.039(4) -0.003(3) 0.009(3)
C270 0.081(4) 0.103(4) 0.079(4) -0.024(3) -0.029(3) -0.017(3)
C271 0.053(3) 0.057(3) 0.044(2) -0.014(2) -0.005(2) 0.006(2)
C272 0.085(3) 0.061(3) 0.040(2) -0.018(2) -0.001(2) -0.004(3)
C273 0.184(8) 0.084(5) 0.073(4) -0.033(4) -0.015(4) 0.025(5)
C274 0.170(7) 0.128(6) 0.072(4) -0.058(4) 0.049(4) -0.058(5)
C275 0.122(5) 0.113(5) 0.077(4) -0.045(4) -0.019(4) -0.016(4)
C276 0.070(3) 0.054(3) 0.056(3) -0.017(2) 0.004(2) -0.021(2)
C277 0.084(4) 0.094(4) 0.138(6) -0.055(4) -0.033(4) -0.012(3)
C278 0.396(16) 0.186(9) 0.149(7) -0.048(6) -0.107(8) -0.080(9)
C279 0.094(5) 0.264(10) 0.352(13) -0.231(10) 0.028(6) -0.074(6)
C280 0.112(5) 0.113(5) 0.218(9) -0.100(6) -0.011(5) -0.019(4)
C281 0.070(3) 0.048(3) 0.057(3) -0.014(2) 0.004(2) -0.011(2)
C282 0.095(4) 0.072(3) 0.050(3) -0.013(2) 0.001(2) 0.004(3)
C289 0.074(3) 0.062(3) 0.045(3) -0.017(2) -0.005(2) -0.013(2)
C290 0.070(3) 0.066(3) 0.038(2) -0.014(2) -0.003(2) -0.011(2)
C291 0.056(3) 0.062(3) 0.044(2) -0.013(2) 0.000(2) -0.006(2)
C292 0.055(3) 0.060(3) 0.048(3) -0.013(2) -0.003(2) -0.012(2)
C293 0.056(3) 0.066(3) 0.046(2) -0.018(2) -0.003(2) -0.006(2)
C294 0.059(3) 0.056(3) 0.041(2) -0.011(2) -0.0016(19) -0.008(2)
C295 0.046(2) 0.067(3) 0.046(2) -0.012(2) -0.0044(19) -0.003(2)
C296 0.052(2) 0.060(3) 0.044(2) -0.014(2) 0.0006(19) -0.011(2)
C297 0.054(2) 0.059(3) 0.033(2) -0.007(2) 0.0018(18) -0.009(2)
C298 0.047(2) 0.066(3) 0.050(3) -0.005(2) -0.0032(19) -0.004(2)
C299 0.057(3) 0.068(3) 0.053(3) -0.008(2) -0.006(2) -0.015(2)
C300 0.053(2) 0.066(3) 0.032(2) -0.006(2) 0.0029(18) -0.015(2)
C301 0.053(2) 0.055(3) 0.053(3) -0.008(2) 0.005(2) -0.014(2)
C302 0.061(3) 0.065(3) 0.052(3) -0.011(2) 0.006(2) -0.015(2)
C303 0.077(3) 0.068(4) 0.073(4) -0.019(3) 0.003(3) -0.020(3)
C304 0.093(4) 0.092(4) 0.092(4) -0.045(3) 0.017(3) -0.027(3)
C305 0.105(5) 0.097(4) 0.138(6) -0.061(4) -0.002(4) -0.019(4)
C306 0.250(10) 0.088(5) 0.230(9) -0.063(5) 0.094(8) -0.042(5)
C307 0.309(13) 0.106(6) 0.290(13) -0.085(7) 0.097(10) -0.041(7)
C308 0.242(12) 0.125(7) 0.259(12) -0.096(7) 0.018(9) -0.032(7)
C309 0.245(11) 0.135(7) 0.242(11) -0.117(7) 0.034(8) -0.012(6)
C310 0.170(7) 0.126(6) 0.174(7) -0.096(5) 0.018(6) -0.017(5)
C317 0.044(2) 0.101(4) 0.051(3) -0.023(3) 0.010(2) -0.009(2)
C318 0.047(3) 0.087(4) 0.055(3) -0.023(3) 0.007(2) -0.001(2)
C319 0.042(2) 0.067(3) 0.057(3) -0.022(2) 0.009(2) -0.008(2)
C320 0.047(2) 0.094(4) 0.064(3) -0.034(3) 0.010(2) -0.024(2)
C321 0.052(3) 0.098(4) 0.067(3) -0.039(3) 0.011(2) -0.020(3)
C325 0.0381(19) 0.046(2) 0.045(2) -0.0104(18) 0.0065(15) -0.0102(17)
C324 0.040(5) 0.064(11) 0.070(11) -0.032(10) 0.002(5) -0.010(5)
C323 0.038(6) 0.075(12) 0.076(12) -0.034(11) 0.000(6) -0.005(6)
C322 0.039(2) 0.061(3) 0.053(2) -0.015(2) 0.0103(17) -0.0102(18)
C327 0.049(6) 0.105(16) 0.105(16) -0.073(15) 0.024(6) -0.023(7)
C326 0.044(7) 0.096(14) 0.095(14) -0.061(14) 0.018(7) -0.022(7)
C332 0.040(2) 0.058(3) 0.043(2) -0.014(2) 0.0053(17) -0.0109(19)
C333 0.0331(19) 0.059(3) 0.047(2) -0.015(2) 0.0033(17) -0.0114(18)
C334 0.048(2) 0.075(3) 0.072(3) -0.038(3) 0.015(2) -0.017(2)
C335 0.049(2) 0.075(3) 0.060(3) -0.033(3) 0.009(2) -0.010(2)
C336 0.071(3) 0.099(4) 0.095(4) -0.054(4) 0.024(3) -0.027(3)
C337 0.070(4) 0.096(4) 0.088(4) -0.058(4) 0.018(3) -0.015(3)
C338 0.140(7) 0.146(7) 0.153(8) -0.037(6) 0.060(6) 0.034(6)
C339 0.104(7) 0.239(13) 0.222(13) -0.101(11) 0.050(8) 0.037(7)
C340 0.098(7) 0.201(12) 0.260(16) -0.158(12) 0.084(9) -0.059(7)
C341 0.180(10) 0.190(10) 0.130(8) -0.079(8) 0.095(8) -0.060(8)
C342 0.108(6) 0.189(8) 0.110(6) -0.070(6) 0.026(5) -0.002(6)
C343 0.058(3) 0.061(3) 0.055(3) -0.018(2) 0.010(2) -0.013(2)
C344 0.065(3) 0.048(3) 0.058(3) -0.010(2) 0.006(2) -0.004(2)
C345 0.046(2) 0.048(3) 0.067(3) -0.013(2) 0.009(2) -0.006(2)
C346 0.061(3) 0.107(5) 0.103(5) -0.067(4) -0.003(3) 0.007(3)
C347 0.055(3) 0.102(4) 0.092(4) -0.056(4) -0.010(3) 0.014(3)
C348 0.046(2) 0.056(3) 0.064(3) -0.020(2) 0.005(2) -0.013(2)
C351 0.059(3) 0.043(3) 0.057(3) -0.015(2) 0.006(2) -0.006(2)
C358 0.068(3) 0.055(3) 0.099(4) -0.029(3) 0.018(3) -0.008(3)
C359 0.057(3) 0.059(3) 0.061(3) -0.016(2) 0.003(2) 0.006(2)
C263 0.078(3) 0.127(5) 0.147(5) -0.044(4) -0.025(3) -0.032(3)
C264 0.078(3) 0.127(5) 0.147(5) -0.044(4) -0.025(3) -0.032(3)
C265 0.078(3) 0.127(5) 0.147(5) -0.044(4) -0.025(3) -0.032(3)
C286 0.136(8) 0.154(12) 0.042(5) -0.018(6) 0.006(5) 0.011(7)
C287 0.148(11) 0.100(7) 0.092(8) -0.015(6) -0.005(8) 0.017(6)
C288 0.175(12) 0.153(10) 0.091(9) -0.030(7) -0.030(8) -0.056(9)
C328 0.042(3) 0.081(5) 0.046(3) -0.007(3) 0.002(2) 0.000(3)
C329 0.043(3) 0.078(4) 0.045(3) -0.010(3) 0.008(2) -0.008(3)
C330 0.053(3) 0.061(4) 0.049(3) -0.008(3) 0.003(2) -0.005(3)
C331 0.050(3) 0.074(4) 0.039(3) -0.011(3) 0.006(2) -0.008(3)
C354 0.052(5) 0.063(6) 0.091(7) -0.031(5) 0.001(5) -0.011(4)
C355 0.061(5) 0.061(6) 0.093(8) -0.037(5) 0.010(5) -0.009(4)
C356 0.048(5) 0.092(8) 0.163(12) -0.079(8) 0.013(6) -0.009(5)
C357 0.055(5) 0.076(7) 0.149(11) -0.069(7) 0.011(6) -0.007(5)
C360 0.070(5) 0.105(6) 0.157(15) -0.077(9) 0.027(7) -0.022(4)
C361 0.077(7) 0.107(11) 0.048(9) -0.032(8) 0.021(6) -0.003(6)
C362 0.095(6) 0.121(11) 0.179(13) -0.035(12) 0.034(8) -0.009(6)
C363 0.140(4) 0.127(3) 0.197(7) -0.021(4) 0.073(4) 0.005(3)
C364 0.140(4) 0.127(3) 0.197(7) -0.021(4) 0.073(4) 0.005(3)
C365 0.140(4) 0.127(3) 0.197(7) -0.021(4) 0.073(4) 0.005(3)
C366 0.140(4) 0.127(3) 0.197(7) -0.021(4) 0.073(4) 0.005(3)
C367 0.140(4) 0.127(3) 0.197(7) -0.021(4) 0.073(4) 0.005(3)
C368 0.140(4) 0.127(3) 0.197(7) -0.021(4) 0.073(4) 0.005(3)
C260 0.078(3) 0.127(5) 0.147(5) -0.044(4) -0.025(3) -0.032(3)
C261 0.078(3) 0.127(5) 0.147(5) -0.044(4) -0.025(3) -0.032(3)
C262 0.078(3) 0.127(5) 0.147(5) -0.044(4) -0.025(3) -0.032(3)
C283 0.167(13) 0.130(12) 0.087(10) 0.002(9) 0.011(9) -0.049(10)
C284 0.102(7) 0.074(9) 0.050(7) -0.010(6) -0.018(5) 0.008(6)
C285 0.121(12) 0.106(8) 0.083(10) -0.043(7) -0.034(9) 0.025(7)
C349 0.068(7) 0.039(6) 0.074(9) 0.004(6) 0.030(6) -0.001(5)
C350 0.065(7) 0.050(7) 0.062(8) 0.010(6) 0.012(6) 0.002(6)
C352 0.071(8) 0.069(8) 0.054(7) -0.004(6) 0.018(6) 0.000(6)
C353 0.076(8) 0.043(7) 0.070(8) 0.000(6) 0.017(7) 0.012(6)
C369 0.070(5) 0.105(6) 0.157(15) -0.077(9) 0.027(7) -0.022(4)
C370 0.056(7) 0.055(8) 0.192(19) -0.024(9) 0.030(9) -0.007(6)
C371 0.095(6) 0.121(11) 0.179(13) -0.035(12) 0.034(8) -0.009(6)
C372 0.140(4) 0.127(3) 0.197(7) -0.021(4) 0.073(4) 0.005(3)
C373 0.140(4) 0.127(3) 0.197(7) -0.021(4) 0.073(4) 0.005(3)
C374 0.140(4) 0.127(3) 0.197(7) -0.021(4) 0.073(4) 0.005(3)
C375 0.140(4) 0.127(3) 0.197(7) -0.021(4) 0.073(4) 0.005(3)
C376 0.140(4) 0.127(3) 0.197(7) -0.021(4) 0.073(4) 0.005(3)
C377 0.140(4) 0.127(3) 0.197(7) -0.021(4) 0.073(4) 0.005(3)
Cr8B 0.0409(3) 0.0502(4) 0.0384(3) -0.0056(3) -0.0015(3) -0.0090(3)
Cr1B 0.0496(4) 0.0563(4) 0.0418(4) -0.0104(3) -0.0055(3) -0.0121(3)
Cr2B 0.0441(4) 0.0651(5) 0.0467(4) -0.0145(3) 0.0003(3) -0.0172(3)
Cr3B 0.0512(4) 0.0625(5) 0.0567(4) -0.0057(4) 0.0006(3) -0.0241(3)
Cr4B 0.0524(4) 0.0522(4) 0.0494(4) -0.0050(3) 0.0011(3) -0.0169(3)
Cr5B 0.0566(4) 0.0537(4) 0.0404(4) 0.0035(3) -0.0061(3) -0.0228(3)
Cr6B 0.0538(4) 0.0618(4) 0.0375(3) 0.0114(3) -0.0155(3) -0.0321(3)
Cr7B 0.0440(3) 0.0487(4) 0.0329(3) -0.0016(3) -0.0026(3) -0.0151(3)
F1B 0.0423(12) 0.0494(13) 0.0404(12) -0.0067(10) -0.0012(9) -0.0068(10)
F2B 0.0430(12) 0.0558(14) 0.0400(12) -0.0122(11) -0.0013(9) -0.0123(10)
F3B 0.0413(12) 0.0565(14) 0.0457(13) -0.0114(11) 0.0040(10) -0.0148(10)
F4B 0.0453(12) 0.0509(14) 0.0456(13) -0.0074(11) 0.0047(10) -0.0135(10)
F5B 0.0459(12) 0.0571(15) 0.0456(13) -0.0066(11) -0.0001(10) -0.0184(11)
F6B 0.0494(13) 0.0591(15) 0.0398(12) 0.0014(11) -0.0040(10) -0.0175(11)
F7B 0.0496(13) 0.0552(15) 0.0473(13) -0.0016(11) -0.0040(10) -0.0202(11)
F8B 0.0411(12) 0.0573(14) 0.0358(12) -0.0095(10) 0.0038(9) -0.0134(10)
O1B 0.0597(18) 0.0546(19) 0.0448(17) -0.0020(14) -0.0094(14) -0.0113(15)
O2B 0.075(2) 0.066(2) 0.0396(16) -0.0074(15) -0.0060(15) -0.0201(17)
O3B 0.0416(16) 0.066(2) 0.0602(19) -0.0260(16) -0.0053(13) -0.0071(14)
O4B 0.0407(15) 0.0577(19) 0.0589(18) -0.0139(16) -0.0065(13) -0.0073(14)
O5B 0.0629(19) 0.061(2) 0.0470(17) -0.0204(15) 0.0099(14) -0.0192(16)
O6B 0.0660(19) 0.0612(19) 0.0456(17) -0.0191(15) 0.0058(14) -0.0223(15)
O7B 0.0594(19) 0.073(2) 0.0530(18) -0.0100(16) -0.0166(15) -0.0174(16)
O8B 0.0477(17) 0.080(2) 0.060(2) -0.0097(18) -0.0106(15) -0.0137(16)
O9B 0.0602(19) 0.072(2) 0.059(2) -0.0107(18) -0.0026(15) -0.0314(17)
O10B 0.072(2) 0.074(2) 0.084(3) -0.001(2) -0.019(2) -0.0378(19)
O11B 0.0424(16) 0.072(2) 0.0538(19) -0.0137(16) 0.0096(13) -0.0092(14)
O12B 0.0430(16) 0.088(2) 0.056(2) -0.0079(18) 0.0075(14) -0.0140(17)
O13B 0.071(2) 0.052(2) 0.074(2) -0.0159(17) -0.0110(18) -0.0122(16)
O14B 0.0563(18) 0.067(2) 0.064(2) -0.0283(17) 0.0071(15) -0.0146(16)
O15B 0.062(2) 0.078(2) 0.069(2) 0.0126(18) -0.0058(17) -0.0381(18)
O16B 0.069(2) 0.0512(19) 0.061(2) -0.0008(15) -0.0007(16) -0.0269(16)
O17B 0.068(2) 0.057(2) 0.069(2) 0.0001(17) -0.0106(17) -0.0156(16)
O18B 0.087(2) 0.067(2) 0.062(2) 0.0176(17) -0.0233(18) -0.037(2)
O19B 0.0599(18) 0.064(2) 0.0438(17) -0.0122(15) 0.0067(14) -0.0245(16)
O20B 0.082(2) 0.065(2) 0.0500(18) -0.0142(16) 0.0179(16) -0.0372(18)
O21B 0.0543(19) 0.062(2) 0.094(3) -0.0137(19) -0.0063(18) -0.0134(16)
O22B 0.0506(19) 0.106(3) 0.069(2) 0.034(2) -0.0055(16) -0.0169(19)
O23B 0.100(3) 0.071(2) 0.0432(18) 0.0083(16) -0.0149(17) -0.040(2)
O24B 0.114(3) 0.101(3) 0.052(2) 0.014(2) -0.035(2) -0.065(2)
O25B 0.086(2) 0.108(3) 0.060(2) 0.020(2) -0.0256(18) -0.065(2)
O26B 0.0564(18) 0.069(2) 0.0471(17) 0.0012(15) -0.0044(14) -0.0286(15)
O27B 0.102(3) 0.070(2) 0.0392(17) -0.0057(16) -0.0025(17) -0.043(2)
O28B 0.0662(19) 0.0616(19) 0.0314(15) -0.0081(14) -0.0017(13) -0.0151(15)
O29B 0.0446(15) 0.0585(19) 0.0469(17) -0.0070(14) 0.0012(13) -0.0080(13)
O30B 0.0515(17) 0.0642(19) 0.0366(15) -0.0089(14) 0.0064(12) -0.0178(14)
O31B 0.0543(17) 0.0511(18) 0.0419(16) -0.0008(13) -0.0016(13) -0.0164(14)
O32B 0.0520(17) 0.0506(18) 0.0576(19) 0.0009(14) -0.0108(14) -0.0127(14)
C84 0.057(3) 0.058(3) 0.043(2) -0.011(2) -0.002(2) -0.005(2)
C85 0.104(4) 0.079(3) 0.033(2) -0.001(2) -0.009(2) -0.018(3)
C92 0.044(2) 0.055(3) 0.038(2) -0.007(2) -0.0032(17) -0.002(2)
C93 0.050(3) 0.077(4) 0.073(3) -0.036(3) -0.001(2) 0.000(2)
C94 0.143(6) 0.086(5) 0.103(5) -0.010(4) -0.024(5) 0.053(4)
C95 0.073(4) 0.149(7) 0.282(12) -0.134(8) 0.077(6) -0.037(4)
C96 0.095(5) 0.164(7) 0.123(6) -0.093(6) -0.024(4) 0.040(5)
C97 0.060(3) 0.060(3) 0.043(2) -0.013(2) 0.000(2) -0.011(2)
C98 0.087(4) 0.068(3) 0.052(3) -0.021(3) 0.013(3) -0.029(3)
C99 0.215(9) 0.092(5) 0.116(6) -0.065(5) 0.077(6) -0.062(5)
C100 0.094(4) 0.126(5) 0.085(4) -0.061(4) 0.009(3) 0.008(4)
C101 0.106(5) 0.142(6) 0.061(4) -0.053(4) 0.001(3) -0.024(4)
C102 0.050(3) 0.065(3) 0.060(3) -0.014(3) -0.015(2) -0.012(2)
C103 0.065(3) 0.080(4) 0.096(4) -0.008(3) -0.039(3) -0.016(3)
C104 0.080(4) 0.094(5) 0.126(6) -0.003(4) -0.049(4) -0.006(3)
C105 0.132(7) 0.217(9) 0.151(8) -0.107(7) -0.093(6) 0.025(6)
C106 0.066(4) 0.142(6) 0.168(7) 0.036(5) -0.063(4) -0.036(4)
C107 0.057(3) 0.084(4) 0.061(3) -0.023(3) 0.003(2) -0.027(3)
C108 0.083(4) 0.091(4) 0.077(4) -0.036(3) 0.008(3) -0.054(3)
C109 0.180(8) 0.193(8) 0.138(7) -0.106(7) 0.035(6) -0.118(7)
C110 0.094(5) 0.173(7) 0.142(7) -0.055(6) 0.001(5) -0.079(5)
C111 0.207(10) 0.124(6) 0.180(9) 0.019(6) -0.069(7) -0.125(7)
C112 0.042(2) 0.080(4) 0.059(3) -0.027(3) 0.009(2) -0.025(2)
C113 0.047(3) 0.088(4) 0.071(3) -0.027(3) 0.011(2) -0.014(2)
C114 0.084(4) 0.111(5) 0.136(6) -0.057(5) 0.045(4) -0.022(4)
C115 0.055(3) 0.138(6) 0.223(9) -0.099(6) 0.055(4) -0.043(4)
C116 0.132(6) 0.245(10) 0.062(4) -0.049(6) 0.025(4) 0.035(6)
C117 0.064(3) 0.048(3) 0.063(3) -0.010(2) 0.012(2) -0.017(2)
C118 0.085(4) 0.078(4) 0.093(4) -0.044(3) 0.017(3) -0.015(3)
C119 0.088(5) 0.113(6) 0.186(8) -0.088(6) 0.023(5) 0.000(4)
C120 0.184(9) 0.245(11) 0.080(5) -0.080(7) 0.033(6) 0.000(8)
C121 0.145(7) 0.076(5) 0.238(11) -0.084(6) 0.032(7) -0.030(5)
C122 0.062(3) 0.055(3) 0.062(3) -0.006(2) 0.012(2) -0.025(2)
C123 0.092(4) 0.079(4) 0.074(3) 0.013(3) 0.013(3) -0.047(3)
C124 0.087(4) 0.094(4) 0.125(5) 0.002(4) 0.011(4) -0.053(3)
C125 0.124(5) 0.120(5) 0.166(7) 0.063(5) -0.035(5) -0.062(4)
C126 0.231(9) 0.176(7) 0.099(5) -0.036(5) 0.079(6) -0.127(6)
C127 0.058(3) 0.059(3) 0.060(3) 0.004(2) -0.007(2) -0.017(2)
C128 0.082(4) 0.065(3) 0.093(4) 0.021(3) -0.024(3) -0.023(3)
C129 0.208(9) 0.111(6) 0.169(8) -0.025(5) -0.084(6) 0.058(6)
C130 0.129(6) 0.142(6) 0.116(5) 0.071(5) -0.028(4) -0.040(5)
C131 0.114(5) 0.115(5) 0.131(6) 0.028(4) -0.063(5) -0.028(4)
C132 0.059(3) 0.064(3) 0.042(2) -0.002(2) 0.005(2) -0.018(2)
C133 0.096(4) 0.092(4) 0.066(3) -0.033(3) 0.038(3) -0.042(3)
C140 0.047(3) 0.094(4) 0.048(3) -0.010(3) -0.012(2) -0.011(3)
C141 0.059(3) 0.137(6) 0.074(4) -0.037(4) -0.010(3) 0.008(3)
C142 0.064(4) 0.229(9) 0.087(5) -0.053(5) -0.021(3) 0.027(5)
C143 0.063(4) 0.184(7) 0.086(5) -0.055(5) 0.016(3) -0.022(4)
C144 0.117(6) 0.122(7) 0.156(8) -0.044(6) 0.005(5) 0.031(5)
C145 0.059(3) 0.063(3) 0.043(3) 0.001(2) -0.008(2) -0.017(2)
C146 0.047(2) 0.079(3) 0.044(2) -0.012(2) -0.0105(19) -0.003(2)
C147 0.109(5) 0.088(4) 0.082(4) -0.012(3) -0.048(4) -0.006(4)
C148 0.081(4) 0.121(5) 0.075(4) -0.034(4) -0.010(3) -0.037(4)
C149 0.082(4) 0.130(5) 0.073(4) -0.036(4) -0.010(3) -0.004(4)
C150 0.060(3) 0.078(4) 0.062(3) 0.014(3) -0.012(2) -0.037(3)
C151 0.078(4) 0.120(5) 0.100(5) 0.030(4) -0.031(4) -0.064(4)
C152 0.061(4) 0.152(7) 0.178(9) 0.013(6) 0.019(5) -0.039(4)
C153 0.113(6) 0.263(11) 0.156(8) 0.076(7) -0.075(6) -0.128(7)
C154 0.140(6) 0.160(7) 0.116(6) -0.018(5) -0.005(5) -0.117(6)
C155 0.061(3) 0.072(3) 0.047(3) -0.013(2) -0.001(2) -0.041(2)
C156 0.100(4) 0.071(4) 0.054(3) -0.028(3) 0.015(3) -0.040(3)
C157 0.145(6) 0.122(5) 0.062(4) -0.045(4) 0.034(4) -0.065(5)
C158 0.157(7) 0.119(5) 0.094(5) -0.058(4) 0.033(4) -0.084(5)
C159 0.127(6) 0.101(5) 0.090(5) -0.040(4) 0.007(4) 0.001(4)
C160 0.047(2) 0.042(2) 0.044(2) -0.0023(19) 0.0073(18) -0.0135(19)
C161 0.053(3) 0.083(4) 0.062(3) -0.026(3) 0.015(2) -0.006(2)
C162 0.086(5) 0.237(9) 0.141(7) -0.136(7) 0.000(5) 0.007(5)
C163 0.052(3) 0.087(4) 0.085(4) -0.023(3) 0.020(3) -0.008(3)
C164 0.075(4) 0.170(7) 0.100(5) 0.043(5) 0.041(4) 0.002(4)
C165 0.053(2) 0.046(3) 0.036(2) -0.0065(19) 0.0058(18) -0.009(2)
C166 0.062(3) 0.047(3) 0.056(3) -0.006(2) 0.003(2) -0.010(2)
C167 0.096(4) 0.058(3) 0.108(5) -0.009(3) -0.014(4) -0.028(3)
C168 0.082(4) 0.053(3) 0.139(6) -0.012(4) 0.021(4) -0.002(3)
C169 0.130(5) 0.076(4) 0.071(4) 0.000(3) 0.037(4) -0.037(4)
C86 0.107(6) 0.170(13) 0.055(6) 0.009(8) -0.019(5) 0.016(6)
C87 0.148(10) 0.132(8) 0.047(5) -0.016(6) 0.020(6) -0.020(7)
C88 0.177(11) 0.135(9) 0.057(6) 0.030(6) -0.003(7) -0.069(8)
C134 0.163(10) 0.114(7) 0.061(6) -0.017(5) 0.044(6) -0.050(7)
C135 0.093(6) 0.116(9) 0.126(8) -0.067(7) 0.052(5) -0.043(5)
C136 0.131(10) 0.107(8) 0.090(8) -0.054(6) 0.050(7) -0.055(7)
C89 0.159(15) 0.071(7) 0.049(8) 0.007(5) -0.024(9) -0.017(7)
C90 0.162(12) 0.113(13) 0.057(9) 0.019(9) -0.050(9) -0.051(10)
C91 0.138(9) 0.125(15) 0.067(10) 0.004(10) 0.005(7) -0.014(8)
C137 0.15(2) 0.151(19) 0.110(17) -0.046(15) 0.094(16) -0.071(17)
C138 0.083(11) 0.107(15) 0.108(14) -0.047(11) -0.002(10) 0.017(10)
C139 0.141(18) 0.18(2) 0.072(13) -0.044(14) 0.007(12) -0.041(18)
Cr7C 0.0628(4) 0.0508(4) 0.0415(4) -0.0039(3) -0.0016(3) -0.0149(3)
Cr8C 0.0939(6) 0.0707(5) 0.0474(4) -0.0071(4) 0.0008(4) -0.0347(5)
Cr1C 0.0858(6) 0.0770(6) 0.0571(5) -0.0139(4) 0.0074(4) -0.0348(5)
Cr2C 0.0557(4) 0.0616(5) 0.0593(4) -0.0182(4) 0.0110(3) -0.0159(3)
Cr3C 0.0474(4) 0.0555(5) 0.0677(5) -0.0142(4) 0.0002(3) -0.0095(3)
Cr4C 0.0661(5) 0.0549(5) 0.0542(4) -0.0041(4) -0.0020(3) -0.0116(4)
Cr5C 0.0772(5) 0.0634(5) 0.0427(4) -0.0035(3) -0.0073(3) -0.0239(4)
Cr6C 0.0673(4) 0.0463(4) 0.0451(4) -0.0061(3) -0.0080(3) -0.0089(3)
F1C 0.0773(18) 0.0680(17) 0.0494(15) -0.0070(13) -0.0022(13) -0.0256(14)
F2C 0.0850(19) 0.0675(18) 0.0662(18) -0.0136(14) -0.0017(15) -0.0336(15)
F3C 0.0607(15) 0.0608(16) 0.0585(16) -0.0154(13) 0.0072(12) -0.0156(12)
F4C 0.0466(13) 0.0545(15) 0.0630(16) -0.0163(12) 0.0058(11) -0.0118(11)
F5C 0.0470(13) 0.0492(14) 0.0590(15) -0.0114(12) 0.0007(11) -0.0075(11)
F6C 0.0546(14) 0.0544(15) 0.0480(14) -0.0084(11) -0.0016(11) -0.0101(11)
F7C 0.0591(14) 0.0564(15) 0.0454(13) -0.0102(12) -0.0011(11) -0.0090(12)
F8C 0.0582(14) 0.0456(14) 0.0506(14) -0.0073(11) 0.0002(11) -0.0082(11)
O1C 0.084(2) 0.102(3) 0.057(2) -0.026(2) 0.0135(18) -0.034(2)
O2C 0.101(3) 0.074(2) 0.063(2) -0.0167(19) 0.014(2) -0.040(2)
O3C 0.106(3) 0.077(2) 0.060(2) 0.0055(19) -0.021(2) -0.038(2)
O4C 0.111(3) 0.080(3) 0.060(2) -0.002(2) -0.019(2) -0.031(2)
O5C 0.130(4) 0.092(3) 0.054(2) -0.017(2) 0.002(2) -0.047(3)
O6C 0.117(3) 0.093(3) 0.062(2) -0.018(2) 0.019(2) -0.053(2)
O7C 0.094(3) 0.085(3) 0.063(2) -0.013(2) -0.0070(19) -0.028(2)
O8C 0.104(3) 0.066(2) 0.065(2) -0.0102(19) -0.013(2) -0.033(2)
O9C 0.068(2) 0.083(3) 0.080(3) -0.020(2) 0.0183(18) -0.025(2)
O10C 0.062(2) 0.073(2) 0.074(2) -0.0227(19) 0.0219(17) -0.0152(17)
O11C 0.097(3) 0.076(2) 0.062(2) -0.0229(19) 0.0109(19) -0.040(2)
O12C 0.074(2) 0.068(2) 0.055(2) -0.0119(17) 0.0097(16) -0.0257(17)
O13C 0.069(2) 0.056(2) 0.067(2) -0.0223(18) 0.0054(17) -0.0158(17)
O14C 0.067(2) 0.056(2) 0.081(2) -0.0202(18) -0.0082(18) -0.0074(16)
O15C 0.0482(17) 0.064(2) 0.058(2) -0.0129(16) 0.0051(14) -0.0119(15)
O16C 0.0451(16) 0.069(2) 0.0596(19) -0.0079(16) 0.0039(14) -0.0192(15)
O17C 0.0449(17) 0.064(2) 0.078(2) -0.0185(18) -0.0033(16) -0.0009(15)
O18C 0.061(2) 0.056(2) 0.081(3) -0.0135(19) -0.0152(18) -0.0001(16)
O19C 0.064(2) 0.056(2) 0.072(2) -0.0040(18) -0.0034(17) -0.0168(16)
O20C 0.090(3) 0.061(2) 0.065(2) -0.0048(18) 0.0067(18) -0.0217(19)
O21C 0.105(3) 0.061(2) 0.055(2) 0.0035(17) -0.0174(19) -0.023(2)
O22C 0.114(3) 0.077(3) 0.058(2) 0.0093(19) -0.032(2) -0.041(2)
O23C 0.066(2) 0.066(2) 0.068(2) -0.0170(19) 0.0148(17) -0.0179(17)
O24C 0.091(3) 0.065(2) 0.066(2) -0.0210(18) 0.0243(19) -0.023(2)
O25C 0.062(2) 0.063(2) 0.084(3) 0.0121(19) -0.0166(18) -0.0170(17)
O26C 0.059(2) 0.062(2) 0.088(3) 0.0117(19) -0.0227(18) -0.0148(17)
O27C 0.154(4) 0.073(3) 0.047(2) -0.0062(19) -0.015(2) -0.045(3)
O28C 0.174(4) 0.069(3) 0.055(2) -0.012(2) -0.019(2) -0.032(3)
O29C 0.111(3) 0.063(2) 0.063(2) -0.0097(19) -0.015(2) -0.030(2)
O30C 0.090(3) 0.070(2) 0.060(2) -0.0054(18) -0.0023(19) -0.0287(19)
O31C 0.086(3) 0.065(2) 0.069(2) -0.0061(19) 0.0152(19) 0.0101(19)
O32C 0.065(2) 0.061(2) 0.072(2) -0.0091(18) -0.0125(18) 0.0014(16)
C170 0.081(4) 0.080(4) 0.059(3) -0.015(3) 0.015(3) -0.027(3)
C171 0.096(5) 0.106(5) 0.093(5) -0.036(4) 0.036(4) -0.041(4)
C172 0.193(9) 0.099(6) 0.232(11) -0.011(6) 0.125(9) -0.067(6)
C173 0.112(5) 0.135(6) 0.105(5) -0.058(5) 0.037(4) -0.034(5)
C174 0.113(6) 0.319(13) 0.138(7) -0.112(9) 0.051(6) -0.121(8)
C175 0.111(5) 0.077(4) 0.058(3) -0.003(3) -0.008(3) -0.038(4)
C176 0.178(7) 0.076(4) 0.081(4) 0.016(3) -0.047(4) -0.035(4)
C177 0.176(8) 0.153(8) 0.229(11) 0.046(7) -0.025(7) 0.017(6)
C178 0.417(16) 0.105(6) 0.097(5) 0.022(4) -0.090(7) -0.060(8)
C179 0.209(8) 0.086(5) 0.150(7) 0.008(5) -0.058(6) -0.040(5)
C180 0.112(5) 0.102(5) 0.047(3) -0.013(3) 0.007(3) -0.048(4)
C181 0.148(7) 0.111(5) 0.058(4) -0.019(4) 0.012(4) -0.054(5)
C182 0.221(9) 0.132(6) 0.064(4) -0.015(4) 0.037(5) -0.087(6)
C183 0.170(8) 0.165(8) 0.069(5) -0.023(5) 0.038(5) -0.045(7)
C184 0.219(10) 0.159(8) 0.085(5) -0.028(5) -0.050(6) -0.055(7)
C185 0.085(4) 0.080(4) 0.052(3) 0.000(3) -0.019(3) -0.028(3)
C186 0.089(5) 0.155(7) 0.245(11) -0.074(7) -0.008(6) -0.003(5)
C187 0.083(4) 0.113(5) 0.115(5) -0.031(4) -0.018(4) -0.021(4)
C188 0.128(8) 0.384(15) 0.184(8) -0.093(8) -0.060(7) -0.047(9)
C189 0.096(6) 0.146(6) 0.229(9) -0.027(6) 0.042(6) -0.032(5)
C190 0.070(3) 0.095(5) 0.075(4) -0.040(3) 0.020(3) -0.018(3)
C191 0.074(4) 0.130(6) 0.118(6) -0.041(5) 0.041(4) -0.011(4)
C192 0.085(5) 0.169(9) 0.208(11) 0.020(8) 0.010(6) 0.014(5)
C193 0.071(4) 0.197(9) 0.144(7) -0.008(6) 0.038(5) -0.008(5)
C194 0.127(7) 0.266(12) 0.249(13) -0.170(11) 0.083(8) -0.007(8)
C195 0.083(4) 0.060(3) 0.060(3) -0.021(3) 0.005(3) -0.016(3)
C196 0.106(5) 0.095(4) 0.058(3) -0.022(3) 0.007(3) -0.047(4)
C197 0.165(7) 0.149(6) 0.054(4) -0.025(4) 0.006(4) -0.078(6)
C198 0.152(7) 0.132(6) 0.141(7) -0.096(6) 0.005(6) -0.026(5)
C199 0.118(5) 0.163(7) 0.072(4) -0.022(4) 0.003(4) -0.083(5)
C200 0.058(3) 0.066(4) 0.076(4) -0.020(3) 0.007(3) -0.011(3)
C201 0.107(5) 0.050(3) 0.099(5) -0.028(3) -0.006(4) -0.016(3)
C202 0.291(13) 0.075(5) 0.165(8) -0.048(5) -0.108(9) -0.019(6)
C203 0.181(8) 0.078(5) 0.132(7) -0.021(5) 0.026(6) -0.053(5)
C204 0.134(7) 0.084(5) 0.209(10) -0.073(6) 0.035(6) -0.005(5)
C205 0.047(2) 0.051(3) 0.071(3) -0.018(2) 0.005(2) -0.016(2)
C206 0.041(2) 0.101(4) 0.070(3) -0.008(3) 0.012(2) -0.025(2)
C207 0.051(3) 0.187(7) 0.117(5) 0.001(5) 0.009(3) -0.016(4)
C208 0.098(6) 0.153(6) 0.254(11) -0.030(6) 0.001(6) -0.068(5)
C209 0.068(4) 0.316(11) 0.118(5) -0.082(6) 0.024(4) -0.023(6)
C210 0.046(3) 0.049(3) 0.080(4) -0.001(3) -0.004(2) -0.012(2)
C211 0.041(2) 0.061(3) 0.110(5) -0.004(3) -0.005(3) -0.007(2)
C212 0.063(4) 0.119(6) 0.157(7) -0.022(5) 0.015(4) 0.018(4)
C213 0.075(4) 0.119(6) 0.131(6) -0.005(5) -0.031(4) 0.018(4)
C214 0.054(4) 0.087(5) 0.313(13) 0.000(6) -0.015(5) -0.024(3)
C215 0.050(3) 0.058(3) 0.073(4) -0.007(3) 0.000(2) -0.008(2)
C216 0.092(4) 0.051(3) 0.084(4) 0.003(3) 0.017(3) -0.014(3)
C223 0.072(3) 0.070(4) 0.049(3) 0.001(3) -0.007(2) -0.011(3)
C224 0.107(5) 0.099(5) 0.045(3) -0.001(3) -0.021(3) -0.023(4)
C225 0.203(9) 0.112(6) 0.130(7) -0.028(5) -0.098(7) 0.040(6)
C226 0.175(9) 0.346(15) 0.053(4) 0.049(6) -0.026(5) -0.131(10)
C227 0.141(6) 0.124(6) 0.056(4) -0.016(4) -0.029(4) -0.008(5)
C228 0.072(3) 0.072(4) 0.047(3) -0.008(3) 0.007(2) -0.001(3)
C229 0.090(5) 0.101(5) 0.128(6) -0.041(5) 0.048(4) -0.011(4)
C230 0.061(4) 0.172(8) 0.285(13) -0.094(9) 0.040(6) -0.032(5)
C231 0.208(11) 0.228(11) 0.128(8) -0.052(8) 0.111(8) -0.079(9)
C232 0.132(7) 0.113(7) 0.260(13) -0.079(7) 0.066(7) 0.009(5)
C233 0.060(3) 0.066(3) 0.061(3) -0.008(3) -0.014(2) -0.017(3)
C234 0.053(3) 0.085(4) 0.121(5) -0.010(4) -0.018(3) -0.016(3)
C235 0.062(3) 0.081(4) 0.133(6) -0.006(4) -0.017(3) -0.006(3)
C236 0.095(5) 0.130(6) 0.180(8) -0.067(6) -0.050(5) -0.022(4)
C237 0.071(4) 0.098(5) 0.204(9) 0.043(5) 0.018(5) -0.019(4)
C238 0.132(5) 0.079(4) 0.050(3) -0.015(3) -0.007(3) -0.033(4)
C239 0.208(9) 0.103(6) 0.062(4) -0.035(4) -0.019(5) -0.044(6)
C240 0.334(17) 0.229(11) 0.134(9) -0.126(9) 0.110(10) -0.103(11)
C241 0.300(14) 0.167(8) 0.114(7) -0.052(6) -0.087(9) -0.053(9)
C242 0.309(13) 0.083(5) 0.100(6) -0.045(5) -0.049(7) -0.027(6)
C243 0.066(3) 0.048(3) 0.071(4) -0.013(3) -0.005(3) -0.005(2)
C244 0.089(4) 0.058(3) 0.113(5) -0.027(3) -0.001(3) -0.032(3)
C245 0.198(9) 0.199(9) 0.167(7) -0.088(6) 0.008(6) -0.120(7)
C246 0.158(8) 0.076(5) 0.362(13) -0.001(6) -0.054(8) -0.049(5)
C247 0.107(5) 0.150(7) 0.217(9) -0.078(6) 0.043(5) -0.074(5)
C248 0.057(3) 0.051(3) 0.092(4) -0.017(3) 0.009(3) -0.002(2)
C249 0.093(5) 0.080(5) 0.133(6) -0.023(4) 0.020(4) 0.028(4)
C250 0.181(10) 0.074(6) 0.374(18) -0.097(8) 0.079(10) -0.011(6)
C251 0.119(6) 0.155(8) 0.188(10) -0.029(7) -0.018(6) 0.086(6)
C252 0.158(8) 0.205(10) 0.161(9) -0.079(8) 0.065(7) 0.050(7)
C220 0.125(6) 0.069(7) 0.100(8) -0.001(5) 0.019(5) -0.010(5)
C221 0.126(10) 0.051(6) 0.114(9) -0.001(6) 0.028(7) -0.037(7)
C222 0.135(11) 0.076(9) 0.157(13) -0.023(10) 0.082(10) -0.022(9)
C217 0.125(6) 0.069(7) 0.100(8) -0.001(5) 0.019(5) -0.010(5)
C218 0.113(11) 0.140(13) 0.114(12) -0.020(10) 0.035(9) -0.090(10)
C219 0.128(12) 0.063(8) 0.083(9) -0.005(7) 0.018(8) -0.034(9)
Cr8A 0.0454(4) 0.0733(5) 0.0440(4) -0.0047(3) 0.0010(3) -0.0132(3)
Cr1A 0.0437(4) 0.0645(5) 0.0395(4) 0.0008(3) 0.0030(3) -0.0063(3)
Cr2A 0.0434(3) 0.0625(4) 0.0401(4) -0.0067(3) 0.0042(3) -0.0075(3)
Cr3A 0.0462(4) 0.0739(5) 0.0371(3) -0.0143(3) 0.0079(3) -0.0143(3)
Cr4A 0.0478(4) 0.0667(5) 0.0376(3) -0.0073(3) 0.0081(3) -0.0126(3)
Cr5A 0.0456(3) 0.0672(5) 0.0314(3) 0.0002(3) 0.0018(3) -0.0190(3)
Cr6A 0.0404(3) 0.0631(4) 0.0308(3) -0.0077(3) 0.0004(2) -0.0107(3)
Cr7A 0.0448(3) 0.0582(4) 0.0414(4) -0.0056(3) -0.0037(3) -0.0118(3)
F1A 0.0442(12) 0.0504(14) 0.0374(12) -0.0050(10) 0.0038(9) -0.0078(10)
F2A 0.0449(12) 0.0599(15) 0.0377(12) -0.0114(11) 0.0050(9) -0.0098(11)
F3A 0.0490(13) 0.0659(16) 0.0361(12) -0.0117(11) 0.0122(10) -0.0121(11)
F4A 0.0504(13) 0.0643(15) 0.0400(13) -0.0075(11) 0.0072(10) -0.0168(11)
F5A 0.0537(13) 0.0644(16) 0.0355(12) -0.0076(11) -0.0011(10) -0.0127(11)
F6A 0.0497(13) 0.0615(15) 0.0458(13) -0.0104(12) -0.0012(10) -0.0064(11)
F7A 0.0517(13) 0.0578(15) 0.0432(13) -0.0049(11) -0.0033(10) -0.0117(11)
F8A 0.0451(12) 0.0543(14) 0.0401(12) -0.0063(11) 0.0033(10) -0.0097(10)
O1A 0.0450(17) 0.099(3) 0.0397(17) -0.0032(16) 0.0045(13) -0.0041(16)
O2A 0.0483(17) 0.076(2) 0.0403(16) 0.0013(15) 0.0031(13) -0.0057(15)
O3A 0.0499(18) 0.0514(19) 0.079(2) 0.0001(17) 0.0047(16) -0.0104(14)
O4A 0.0603(19) 0.0537(19) 0.063(2) -0.0134(16) 0.0118(15) -0.0070(15)
O5A 0.0608(18) 0.074(2) 0.0403(16) -0.0171(16) 0.0107(14) -0.0249(16)
O6A 0.0608(18) 0.072(2) 0.0417(17) -0.0185(15) 0.0130(14) -0.0215(16)
O7A 0.0434(17) 0.080(2) 0.059(2) -0.0024(17) 0.0052(14) 0.0015(15)
O8A 0.0443(16) 0.092(2) 0.0437(17) -0.0129(17) 0.0019(13) -0.0112(16)
O9A 0.0585(18) 0.091(2) 0.0452(18) -0.0212(17) 0.0122(14) -0.0296(17)
O10A 0.0471(16) 0.078(2) 0.0462(17) -0.0111(16) 0.0087(13) -0.0153(15)
O11A 0.0456(16) 0.070(2) 0.0425(16) -0.0164(15) 0.0022(13) -0.0024(14)
O12A 0.0603(19) 0.069(2) 0.0460(17) -0.0166(16) 0.0018(14) -0.0058(16)
O13A 0.0520(17) 0.0572(19) 0.0514(18) -0.0050(15) -0.0019(14) -0.0163(15)
O14A 0.0566(19) 0.063(2) 0.070(2) -0.0010(17) -0.0081(16) -0.0208(16)
O15A 0.0541(18) 0.094(2) 0.0392(17) -0.0141(17) 0.0139(14) -0.0167(17)
O16A 0.058(2) 0.111(3) 0.0376(17) 0.0053(17) 0.0062(14) -0.0235(19)
O17A 0.062(2) 0.093(3) 0.0486(19) 0.0150(17) -0.0012(15) -0.0216(18)
O18A 0.0560(19) 0.100(3) 0.0433(18) 0.0085(17) -0.0023(15) -0.0109(18)
O19A 0.0541(19) 0.110(3) 0.056(2) -0.0356(19) 0.0102(15) -0.0203(19)
O20A 0.057(2) 0.114(3) 0.073(2) -0.050(2) 0.0145(17) -0.0285(19)
O21A 0.0522(17) 0.0619(19) 0.0482(17) -0.0098(15) 0.0033(14) -0.0089(14)
O22A 0.0521(17) 0.0556(19) 0.0484(17) -0.0037(15) 0.0035(13) -0.0074(14)
O23A 0.0547(18) 0.082(2) 0.0471(18) -0.0101(16) -0.0069(14) -0.0187(17)
O24A 0.063(2) 0.074(2) 0.056(2) -0.0032(17) -0.0148(16) -0.0223(17)
O25A 0.0503(17) 0.078(2) 0.0495(19) -0.0004(16) -0.0059(14) -0.0185(16)
O26A 0.0446(17) 0.105(3) 0.0506(19) -0.0075(18) -0.0012(14) -0.0084(17)
O27A 0.078(2) 0.059(2) 0.0528(19) -0.0063(16) -0.0019(16) -0.0188(17)
O28A 0.067(2) 0.069(2) 0.0512(19) -0.0054(16) -0.0021(15) -0.0282(16)
O29A 0.0519(18) 0.085(2) 0.0485(18) -0.0211(17) -0.0062(14) 0.0071(16)
O30A 0.0484(17) 0.078(2) 0.0495(18) -0.0214(16) -0.0008(14) -0.0001(16)
O31A 0.0549(19) 0.099(3) 0.053(2) 0.0052(19) 0.0022(15) -0.0270(18)
O32A 0.0503(18) 0.086(2) 0.0491(18) 0.0159(17) 0.0052(14) -0.0104(16)
C1 0.050(3) 0.066(3) 0.043(2) -0.003(2) -0.0007(19) -0.012(2)
C2 0.060(3) 0.123(4) 0.035(2) 0.002(3) -0.007(2) -0.018(3)
C3 0.157(7) 0.211(7) 0.062(4) -0.026(5) -0.024(4) -0.081(6)
C4 0.096(5) 0.359(12) 0.037(3) 0.001(5) 0.003(3) -0.026(6)
C5 0.144(6) 0.163(6) 0.075(5) 0.019(4) -0.038(4) -0.014(5)
C6 0.065(3) 0.051(3) 0.054(3) -0.003(2) -0.005(2) -0.004(2)
C7 0.107(5) 0.054(4) 0.123(5) -0.023(3) 0.006(4) -0.017(3)
C8 0.190(8) 0.107(6) 0.227(9) -0.099(6) 0.063(7) -0.034(6)
C9 0.158(7) 0.129(7) 0.267(11) -0.111(7) -0.007(7) -0.044(5)
C10 0.409(16) 0.061(5) 0.165(7) -0.004(5) -0.049(8) -0.002(7)
C11 0.049(2) 0.076(3) 0.045(2) -0.024(2) 0.0037(19) -0.012(2)
C12 0.091(4) 0.086(4) 0.058(3) -0.037(3) 0.018(2) -0.041(3)
C13 0.183(7) 0.177(7) 0.204(9) -0.142(7) 0.115(6) -0.092(6)
C14 0.200(7) 0.140(6) 0.150(7) -0.077(5) -0.089(6) -0.020(5)
C15 0.162(7) 0.093(4) 0.099(5) -0.049(4) -0.004(4) -0.048(4)
C16 0.045(2) 0.088(4) 0.045(3) -0.021(3) 0.003(2) -0.003(2)
C17 0.047(3) 0.152(5) 0.050(3) -0.007(3) 0.002(2) 0.020(3)
C18 0.078(4) 0.215(8) 0.070(4) 0.003(4) -0.015(3) 0.031(5)
C19 0.145(7) 0.227(9) 0.158(8) -0.080(7) -0.052(6) 0.115(6)
C20 0.061(4) 0.236(9) 0.316(13) 0.061(8) -0.036(6) -0.009(5)
C21 0.048(2) 0.075(3) 0.049(3) -0.019(2) 0.011(2) -0.019(2)
C22 0.052(3) 0.094(4) 0.061(3) -0.019(3) 0.014(2) -0.029(3)
C23 0.098(5) 0.194(7) 0.142(6) 0.035(5) 0.014(4) -0.081(5)
C24 0.161(7) 0.381(13) 0.115(5) -0.095(7) 0.047(5) -0.203(9)
C25 0.064(4) 0.187(7) 0.333(13) -0.118(8) 0.070(6) -0.040(5)
C26 0.043(2) 0.075(3) 0.045(2) -0.021(2) 0.0064(19) -0.016(2)
C27 0.057(3) 0.081(3) 0.067(3) -0.040(3) -0.003(2) 0.005(2)
C28 0.123(5) 0.113(5) 0.129(6) -0.067(5) -0.031(4) -0.009(4)
C29 0.165(7) 0.124(6) 0.133(6) -0.073(5) -0.074(5) 0.067(5)
C30 0.138(6) 0.138(6) 0.112(5) -0.044(5) 0.043(5) 0.002(5)
C31 0.061(3) 0.067(3) 0.041(2) -0.007(2) 0.012(2) -0.020(2)
C32 0.054(3) 0.062(3) 0.068(3) -0.014(3) 0.009(2) -0.018(2)
C33 0.070(3) 0.056(3) 0.081(4) -0.019(3) 0.008(3) -0.016(2)
C34 0.078(4) 0.083(4) 0.118(5) -0.031(4) -0.015(4) -0.027(3)
C35 0.080(4) 0.065(3) 0.104(5) -0.013(3) 0.040(3) -0.027(3)
C36 0.059(3) 0.083(4) 0.036(2) -0.009(2) 0.006(2) -0.031(3)
C37 0.081(3) 0.119(4) 0.042(3) -0.024(3) 0.019(2) -0.050(3)
C38 0.215(8) 0.145(6) 0.097(5) -0.034(5) 0.093(5) -0.047(5)
C39 0.107(5) 0.157(5) 0.058(3) -0.017(4) 0.035(3) -0.064(4)
C40 0.116(5) 0.440(14) 0.046(3) -0.063(6) 0.022(3) -0.123(7)
C41 0.060(3) 0.072(3) 0.039(2) -0.007(2) -0.007(2) -0.019(2)
C42 0.081(4) 0.080(4) 0.043(3) 0.006(3) -0.010(2) -0.013(3)
C43 0.108(5) 0.104(5) 0.044(3) 0.015(3) -0.001(3) -0.012(4)
C44 0.121(5) 0.113(5) 0.069(4) 0.012(4) -0.040(4) -0.035(4)
C45 0.093(4) 0.075(4) 0.091(4) -0.004(3) -0.010(3) -0.010(3)
C46 0.058(3) 0.068(3) 0.038(2) -0.009(2) 0.005(2) -0.016(2)
C47 0.066(3) 0.098(4) 0.061(3) -0.037(3) 0.013(2) -0.014(3)
C48 0.117(5) 0.160(6) 0.046(3) -0.044(4) 0.002(3) -0.012(5)
C49 0.076(4) 0.108(5) 0.137(6) -0.073(5) 0.026(4) -0.036(4)
C50 0.085(4) 0.111(5) 0.125(6) -0.071(5) 0.028(4) -0.022(4)
C51 0.049(2) 0.063(3) 0.043(2) -0.014(2) -0.0081(19) -0.007(2)
C52 0.058(3) 0.059(3) 0.053(3) -0.013(2) -0.004(2) 0.001(2)
C53 0.072(3) 0.067(4) 0.082(4) -0.016(3) -0.011(3) -0.002(3)
C54 0.048(3) 0.080(4) 0.072(3) -0.013(3) -0.006(2) 0.001(2)
C55 0.086(4) 0.099(4) 0.061(3) -0.030(3) 0.001(3) 0.012(3)
C56 0.048(2) 0.073(3) 0.047(3) -0.021(2) -0.007(2) 0.000(2)
C57 0.053(3) 0.081(4) 0.060(3) -0.024(3) -0.007(2) -0.011(2)
C58 0.076(4) 0.126(5) 0.054(3) -0.020(3) -0.018(3) -0.016(3)
C59 0.059(3) 0.141(6) 0.083(4) -0.042(4) -0.016(3) -0.004(3)
C60 0.084(4) 0.117(5) 0.090(4) -0.036(4) -0.020(3) -0.031(4)
C61 0.045(2) 0.063(3) 0.061(3) -0.021(2) 0.002(2) -0.007(2)
C62 0.042(2) 0.080(3) 0.075(3) -0.021(3) 0.006(2) -0.014(2)
C63 0.057(4) 0.264(9) 0.108(5) -0.086(6) 0.001(3) 0.012(5)
C64 0.058(3) 0.162(6) 0.095(4) -0.033(4) -0.007(3) 0.001(4)
C65 0.081(5) 0.136(6) 0.329(13) -0.084(6) 0.051(6) -0.049(4)
C66 0.053(3) 0.063(3) 0.060(3) -0.010(3) 0.004(2) -0.022(2)
C67 0.110(4) 0.086(4) 0.084(4) -0.030(3) 0.022(3) -0.061(3)
C68 0.129(5) 0.263(10) 0.223(10) -0.162(8) 0.054(5) -0.123(6)
C69 0.113(5) 0.105(5) 0.094(4) -0.042(4) 0.022(4) -0.047(4)
C70 0.398(13) 0.084(5) 0.096(5) -0.010(4) -0.010(7) -0.078(6)
C71 0.054(3) 0.062(3) 0.034(2) -0.004(2) 0.0071(19) -0.006(2)
C72 0.086(3) 0.071(3) 0.055(3) -0.027(2) 0.013(2) -0.007(3)
C79 0.048(3) 0.063(3) 0.048(3) 0.002(2) 0.012(2) -0.011(2)
C80 0.061(3) 0.079(3) 0.063(3) 0.013(3) 0.016(2) -0.021(2)
C81 0.204(9) 0.147(6) 0.161(8) -0.055(5) 0.132(7) -0.066(6)
C82 0.100(5) 0.185(7) 0.104(5) 0.010(5) 0.021(4) -0.081(5)
C83 0.106(5) 0.140(5) 0.090(5) 0.052(4) 0.009(4) -0.035(4)
C76 0.111(7) 0.083(9) 0.162(13) -0.063(9) 0.022(7) -0.020(6)
C77 0.144(10) 0.074(7) 0.086(6) -0.026(5) -0.008(6) 0.025(7)
C78 0.094(7) 0.097(9) 0.062(5) -0.036(5) 0.015(5) -0.002(6)
C73 0.139(10) 0.121(17) 0.085(10) -0.050(10) -0.012(9) -0.016(9)
C74 0.109(13) 0.085(8) 0.064(7) -0.025(6) 0.017(7) -0.017(8)
C75 0.117(9) 0.100(16) 0.100(14) -0.036(12) 0.045(9) -0.018(10)
Co1A 0.0431(3) 0.0600(4) 0.0570(4) -0.0212(3) 0.0086(3) -0.0112(3)
Co2A 0.0463(3) 0.0650(4) 0.0436(3) -0.0201(3) 0.0005(3) -0.0059(3)
Co3 0.0446(3) 0.0746(5) 0.0497(4) -0.0245(3) 0.0066(3) -0.0058(3)
Ni1A 0.0437(4) 0.0645(5) 0.0395(4) 0.0008(3) 0.0030(3) -0.0063(3)
Ni2A 0.0434(3) 0.0625(4) 0.0401(4) -0.0067(3) 0.0042(3) -0.0075(3)
Ni3A 0.0462(4) 0.0739(5) 0.0371(3) -0.0143(3) 0.0079(3) -0.0143(3)
Ni4A 0.0478(4) 0.0667(5) 0.0376(3) -0.0073(3) 0.0081(3) -0.0126(3)
Ni5A 0.0456(3) 0.0672(5) 0.0314(3) 0.0002(3) 0.0018(3) -0.0190(3)
Ni6A 0.0404(3) 0.0631(4) 0.0308(3) -0.0077(3) 0.0004(2) -0.0107(3)
Ni7A 0.0448(3) 0.0582(4) 0.0414(4) -0.0056(3) -0.0037(3) -0.0118(3)
Ni8A 0.0454(4) 0.0733(5) 0.0440(4) -0.0047(3) 0.0010(3) -0.0132(3)
Ni1B 0.0496(4) 0.0563(4) 0.0418(4) -0.0104(3) -0.0055(3) -0.0121(3)
Ni2B 0.0441(4) 0.0651(5) 0.0467(4) -0.0145(3) 0.0003(3) -0.0172(3)
Ni3B 0.0512(4) 0.0625(5) 0.0567(4) -0.0057(4) 0.0006(3) -0.0241(3)
Ni4B 0.0524(4) 0.0522(4) 0.0494(4) -0.0050(3) 0.0011(3) -0.0169(3)
Ni5B 0.0566(4) 0.0537(4) 0.0404(4) 0.0035(3) -0.0061(3) -0.0228(3)
Ni6B 0.0538(4) 0.0618(4) 0.0375(3) 0.0114(3) -0.0155(3) -0.0321(3)
Ni7B 0.0440(3) 0.0487(4) 0.0329(3) -0.0016(3) -0.0026(3) -0.0151(3)
Ni8B 0.0409(3) 0.0502(4) 0.0384(3) -0.0056(3) -0.0015(3) -0.0090(3)
Ni1C 0.0858(6) 0.0770(6) 0.0571(5) -0.0139(4) 0.0074(4) -0.0348(5)
Ni2C 0.0557(4) 0.0616(5) 0.0593(4) -0.0182(4) 0.0110(3) -0.0159(3)
Ni3C 0.0474(4) 0.0555(5) 0.0677(5) -0.0142(4) 0.0002(3) -0.0095(3)
Ni4C 0.0661(5) 0.0549(5) 0.0542(4) -0.0041(4) -0.0020(3) -0.0116(4)
Ni5C 0.0772(5) 0.0634(5) 0.0427(4) -0.0035(3) -0.0073(3) -0.0239(4)
Ni6C 0.0673(4) 0.0463(4) 0.0451(4) -0.0061(3) -0.0080(3) -0.0089(3)
Ni7C 0.0628(4) 0.0508(4) 0.0415(4) -0.0039(3) -0.0016(3) -0.0149(3)
Ni8C 0.0939(6) 0.0707(5) 0.0474(4) -0.0071(4) 0.0008(4) -0.0347(5)

loop_
_atom_type_symbol
_atom_type_description
_atom_type_scat_dispersion_real
_atom_type_scat_dispersion_imag
_atom_type_scat_source
C C 0.0030 0.0010 'International Tables Vol C Tables 4.2.6.8 and 6.1.1.4'
H H 0.0000 0.0000 'International Tables Vol C Tables 4.2.6.8 and 6.1.1.4'
Co Co 0.3494 0.9721 'International Tables Vol C Tables 4.2.6.8 and 6.1.1.4'
Cr Cr 0.3170 0.5810 'International Tables Vol C Tables 4.2.6.8 and 6.1.1.4'
F F 0.0170 0.0100 'International Tables Vol C Tables 4.2.6.8 and 6.1.1.4'
Fe Fe 0.3463 0.8444 'International Tables Vol C Tables 4.2.6.8 and 6.1.1.4'
N N 0.0061 0.0033 'International Tables Vol C Tables 4.2.6.8 and 6.1.1.4'
Ni Ni 0.3393 1.1124 'International Tables Vol C Tables 4.2.6.8 and 6.1.1.4'
O O 0.0110 0.0060 'International Tables Vol C Tables 4.2.6.8 and 6.1.1.4'

loop_
_geom_angle_atom_site_label_1
_geom_angle_atom_site_label_2
_geom_angle_atom_site_label_3
_geom_angle
_geom_angle_site_symmetry_1
_geom_angle_site_symmetry_3
O6 Fe1 N3 85.98(13) . .
O8 Fe1 O6 89.14(17) . .
O8 Fe1 O9 167.84(15) . .
O8 Fe1 N3 82.22(15) . .
O9 Fe1 O6 86.24(15) . .
O9 Fe1 N3 86.24(14) . .
O11 Fe1 O6 171.17(13) . .
O11 Fe1 O8 88.16(16) . .
O11 Fe1 O9 94.73(14) . .
O11 Fe1 N3 85.33(13) . .
O13 Fe1 O6 93.98(12) . .
O13 Fe1 O8 96.30(14) . .
O13 Fe1 O9 95.23(12) . .
O13 Fe1 O11 94.67(12) . .
O13 Fe1 N3 178.53(14) . .
O2 Fe2 N1 88.93(13) . .
O4 Fe2 O2 89.78(13) . .
O4 Fe2 N1 82.41(13) . .
O5 Fe2 O2 87.85(13) . .
O5 Fe2 O4 166.97(14) . .
O5 Fe2 O7 92.00(14) . .
O5 Fe2 N1 84.74(13) . .
O7 Fe2 O2 169.90(13) . .
O7 Fe2 O4 88.11(14) . .
O7 Fe2 N1 81.00(13) . .
O13 Fe2 O2 95.67(12) . .
O13 Fe2 O4 97.05(13) . .
O13 Fe2 O5 95.93(12) . .
O13 Fe2 O7 94.39(13) . .
O13 Fe2 N1 175.37(13) . .
O1 Fe3 N5 81.87(14) . .
O3 Fe3 O1 89.92(16) . .
O3 Fe3 N5 82.34(14) . .
O10 Fe3 O1 86.94(15) . .
O10 Fe3 O3 168.57(13) . .
O10 Fe3 N5 86.34(14) . .
O12 Fe3 O1 170.27(13) . .
O12 Fe3 O3 86.78(16) . .
O12 Fe3 O10 94.51(15) . .
O12 Fe3 N5 88.61(14) . .
O13 Fe3 O1 93.24(13) . .
O13 Fe3 O3 95.77(13) . .
O13 Fe3 O10 95.38(12) . .
O13 Fe3 O12 96.19(13) . .
O13 Fe3 N5 174.74(14) . .
C271 O1 Fe3 135.3(3) . .
C271 O2 Fe2 129.9(3) . .
C266 O3 Fe3 132.9(3) . .
C266 O4 Fe2 132.5(3) . .
C258 O5 Fe2 133.2(3) . .
C258 O6 Fe1 132.0(3) . .
C253 O7 Fe2 130.1(4) . .
C253 O8 Fe1 133.1(3) . .
C281 O9 Fe1 131.0(3) . .
C281 O10 Fe3 130.7(3) . .
C276 O11 Fe1 131.2(3) . .
C276 O12 Fe3 130.5(3) . .
Fe2 O13 Fe1 120.32(14) . .
Fe2 O13 Fe3 120.50(14) . .
Fe3 O13 Fe1 119.15(15) . .
C289 N1 Fe2 118.8(3) . .
C293 N1 Fe2 123.4(3) . .
C293 N1 C289 117.7(4) . .
H2A N2 H2B 107.7 . .
C300 N2 H2A 108.8 . .
C300 N2 H2B 108.8 . .
C301 N2 H2A 108.8 . .
C301 N2 H2B 108.8 . .
C301 N2 C300 113.9(3) . .
C343 N3 Fe1 122.2(3) . .
C343 N3 C347 116.6(4) . .
C347 N3 Fe1 120.9(3) . .
H4A N4 H4B 106.9 . .
C358 N4 H4A 107.3 . .
C358 N4 H4B 107.3 . .
C358 N4 C359 120.2(4) . .
C359 N4 H4A 107.3 . .
C359 N4 H4B 107.3 . .
C317 N5 Fe3 118.3(3) . .
C317 N5 C321 117.3(4) . .
C321 N5 Fe3 122.1(3) . .
H6A N6 H6B 107.9 . .
C332 N6 H6A 109.2 . .
C332 N6 H6B 109.2 . .
C333 N6 H6A 109.2 . .
C333 N6 H6B 109.2 . .
C333 N6 C332 111.9(3) . .
O7 C253 C254 116.8(6) . .
O8 C253 O7 126.1(5) . .
O8 C253 C254 116.9(6) . .
C253 C254 C255 107.4(6) . .
C253 C254 C257 111.6(7) . .
C256 C254 C253 103.5(8) . .
C256 C254 C255 113.9(9) . .
C256 C254 C257 114.0(9) . .
C257 C254 C255 106.5(9) . .
C254 C255 H25A 109.5 . .
C254 C255 H25B 109.5 . .
C254 C255 H25C 109.5 . .
H25A C255 H25B 109.5 . .
H25A C255 H25C 109.5 . .
H25B C255 H25C 109.5 . .
C254 C256 H25D 109.5 . .
C254 C256 H25E 109.5 . .
C254 C256 H25F 109.5 . .
H25D C256 H25E 109.5 . .
H25D C256 H25F 109.5 . .
H25E C256 H25F 109.5 . .
C254 C257 H25G 109.5 . .
C254 C257 H25H 109.5 . .
C254 C257 H25I 109.5 . .
H25G C257 H25H 109.5 . .
H25G C257 H25I 109.5 . .
H25H C257 H25I 109.5 . .
O5 C258 C259 116.8(4) . .
O6 C258 O5 125.0(4) . .
O6 C258 C259 118.2(4) . .
C258 C259 C263 110.5(5) . .
C258 C259 C264 105.6(5) . .
C258 C259 C265 110.6(6) . .
C258 C259 C260 111.8(7) . .
C258 C259 C262 103.4(8) . .
C263 C259 C264 111.6(6) . .
C263 C259 C265 110.3(6) . .
C264 C259 C265 108.0(6) . .
C261 C259 C258 116.4(10) . .
C261 C259 C260 112.6(9) . .
C261 C259 C262 111.6(9) . .
C262 C259 C260 99.4(8) . .
O3 C266 O4 125.0(4) . .
O3 C266 C267 116.8(4) . .
O4 C266 C267 118.2(5) . .
C266 C267 C268 111.4(4) . .
C266 C267 C269 106.4(4) . .
C266 C267 C270 108.9(4) . .
C268 C267 C269 110.0(5) . .
C268 C267 C270 110.4(4) . .
C270 C267 C269 109.6(5) . .
C267 C268 H26A 109.5 . .
C267 C268 H26B 109.5 . .
C267 C268 H26C 109.5 . .
H26A C268 H26B 109.5 . .
H26A C268 H26C 109.5 . .
H26B C268 H26C 109.5 . .
C267 C269 H26D 109.5 . .
C267 C269 H26E 109.5 . .
C267 C269 H26F 109.5 . .
H26D C269 H26E 109.5 . .
H26D C269 H26F 109.5 . .
H26E C269 H26F 109.5 . .
C267 C270 H27A 109.5 . .
C267 C270 H27B 109.5 . .
C267 C270 H27C 109.5 . .
H27A C270 H27B 109.5 . .
H27A C270 H27C 109.5 . .
H27B C270 H27C 109.5 . .
O1 C271 C272 117.0(4) . .
O2 C271 O1 125.1(4) . .
O2 C271 C272 117.9(5) . .
C273 C272 C271 109.7(4) . .
C273 C272 C274 111.0(5) . .
C273 C272 C275 108.6(5) . .
C274 C272 C271 111.3(4) . .
C274 C272 C275 108.7(5) . .
C275 C272 C271 107.6(4) . .
C272 C273 H27D 109.5 . .
C272 C273 H27E 109.5 . .
C272 C273 H27F 109.5 . .
H27D C273 H27E 109.5 . .
H27D C273 H27F 109.5 . .
H27E C273 H27F 109.5 . .
C272 C274 H27G 109.5 . .
C272 C274 H27H 109.5 . .
C272 C274 H27I 109.5 . .
H27G C274 H27H 109.5 . .
H27G C274 H27I 109.5 . .
H27H C274 H27I 109.5 . .
C272 C275 H27J 109.5 . .
C272 C275 H27K 109.5 . .
C272 C275 H27L 109.5 . .
H27J C275 H27K 109.5 . .
H27J C275 H27L 109.5 . .
H27K C275 H27L 109.5 . .
O11 C276 C277 116.8(5) . .
O12 C276 O11 125.8(4) . .
O12 C276 C277 117.3(5) . .
C276 C277 C278 103.9(6) . .
C279 C277 C276 113.2(6) . .
C279 C277 C278 106.8(8) . .
C279 C277 C280 112.5(7) . .
C280 C277 C276 112.2(5) . .
C280 C277 C278 107.6(8) . .
C277 C278 H27M 109.5 . .
C277 C278 H27N 109.5 . .
C277 C278 H27O 109.5 . .
H27M C278 H27N 109.5 . .
H27M C278 H27O 109.5 . .
H27N C278 H27O 109.5 . .
C277 C279 H27P 109.5 . .
C277 C279 H27Q 109.5 . .
C277 C279 H27R 109.5 . .
H27P C279 H27Q 109.5 . .
H27P C279 H27R 109.5 . .
H27Q C279 H27R 109.5 . .
C277 C280 H28A 109.5 . .
C277 C280 H28B 109.5 . .
C277 C280 H28C 109.5 . .
H28A C280 H28B 109.5 . .
H28A C280 H28C 109.5 . .
H28B C280 H28C 109.5 . .
O9 C281 O10 126.0(4) . .
O9 C281 C282 117.8(4) . .
O10 C281 C282 116.2(4) . .
C281 C282 C286 114.1(6) . .
C281 C282 C287 112.0(6) . .
C281 C282 C288 105.4(6) . .
C281 C282 C283 102.1(8) . .
C281 C282 C284 110.8(6) . .
C287 C282 C286 107.9(6) . .
C287 C282 C288 110.4(7) . .
C288 C282 C286 107.1(7) . .
C284 C282 C283 108.4(8) . .
C285 C282 C281 109.6(7) . .
C285 C282 C283 113.3(9) . .
C285 C282 C284 112.2(8) . .
N1 C289 H289 118.7 . .
N1 C289 C290 122.5(4) . .
C290 C289 H289 118.7 . .
C289 C290 H290 120.1 . .
C289 C290 C291 119.8(4) . .
C291 C290 H290 120.1 . .
C290 C291 C294 121.8(4) . .
C292 C291 C290 117.4(4) . .
C292 C291 C294 120.3(4) . .
C291 C292 H292 120.4 . .
C291 C292 C293 119.1(4) . .
C293 C292 H292 120.4 . .
N1 C293 C292 123.1(4) . .
N1 C293 H293 118.4 . .
C292 C293 H293 118.4 . .
C295 C294 C291 120.6(4) . .
C295 C294 C299 118.2(4) . .
C299 C294 C291 120.8(4) . .
C294 C295 H295 119.5 . .
C294 C295 C296 121.0(4) . .
C296 C295 H295 119.5 . .
C295 C296 H296 120.0 . .
C295 C296 C297 120.0(4) . .
C297 C296 H296 120.0 . .
C296 C297 C300 119.8(4) . .
C298 C297 C296 119.3(4) . .
C298 C297 C300 120.7(4) . .
C297 C298 H298 119.9 . .
C299 C298 C297 120.1(4) . .
C299 C298 H298 119.9 . .
C294 C299 H299 119.5 . .
C298 C299 C294 121.1(5) . .
C298 C299 H299 119.5 . .
N2 C300 C297 110.5(3) . .
N2 C300 H30A 109.6 . .
N2 C300 H30B 109.6 . .
C297 C300 H30A 109.6 . .
C297 C300 H30B 109.6 . .
H30A C300 H30B 108.1 . .
N2 C301 H30C 109.0 . .
N2 C301 H30D 109.0 . .
N2 C301 C302 112.9(4) . .
H30C C301 H30D 107.8 . .
C302 C301 H30C 109.0 . .
C302 C301 H30D 109.0 . .
C301 C302 H30E 109.5 . .
C301 C302 H30F 109.5 . .
C301 C302 C303 110.8(4) . .
H30E C302 H30F 108.1 . .
C303 C302 H30E 109.5 . .
C303 C302 H30F 109.5 . .
C302 C303 H30G 108.8 . .
C302 C303 H30H 108.8 . .
C302 C303 C304 113.8(4) . .
H30G C303 H30H 107.7 . .
C304 C303 H30G 108.8 . .
C304 C303 H30H 108.8 . .
C303 C304 H30I 108.4 . .
C303 C304 H30J 108.4 . .
H30I C304 H30J 107.4 . .
C305 C304 C303 115.6(6) . .
C305 C304 H30I 108.4 . .
C305 C304 H30J 108.4 . .
C306 C305 C304 124.4(8) . .
C306 C305 C310 116.7(8) . .
C310 C305 C304 118.9(8) . .
C305 C306 H306 116.8 . .
C305 C306 C307 126.4(10) . .
C307 C306 H306 116.8 . .
C306 C307 H307 122.3 . .
C308 C307 C306 115.5(12) . .
C308 C307 H307 122.3 . .
C307 C308 H308 118.7 . .
C307 C308 C309 122.6(12) . .
C309 C308 H308 118.7 . .
C308 C309 H309 121.0 . .
C310 C309 C308 117.9(11) . .
C310 C309 H309 121.0 . .
C305 C310 C309 120.6(10) . .
C305 C310 H310 119.7 . .
C309 C310 H310 119.7 . .
N5 C317 H317 118.6 . .
N5 C317 C318 122.9(4) . .
C318 C317 H317 118.6 . .
C317 C318 H318 120.1 . .
C319 C318 C317 119.8(4) . .
C319 C318 H318 120.1 . .
C318 C319 C322 120.7(4) . .
C320 C319 C318 116.8(4) . .
C320 C319 C322 122.4(4) . .
C319 C320 H320 119.8 . .
C319 C320 C321 120.3(4) . .
C321 C320 H320 119.8 . .
N5 C321 C320 122.7(5) . .
N5 C321 H321 118.7 . .
C320 C321 H321 118.7 . .
C324 C325 C326 120.0 . .
C324 C325 C332 123.6(3) . .
C326 C325 C332 116.4(3) . .
C329 C325 C332 120.2(4) . .
C329 C325 C330 119.4(4) . .
C330 C325 C332 120.4(4) . .
C325 C324 H324 120.0 . .
C325 C324 C323 120.0 . .
C323 C324 H324 120.0 . .
C324 C323 H323 120.0 . .
C322 C323 C324 120.0 . .
C322 C323 H323 120.0 . .
C323 C322 C319 118.3(3) . .
C327 C322 C319 121.7(3) . .
C327 C322 C323 120.0 . .
C328 C322 C319 120.4(4) . .
C328 C322 C331 118.8(4) . .
C331 C322 C319 120.6(4) . .
C322 C327 H327 120.0 . .
C326 C327 C322 120.0 . .
C326 C327 H327 120.0 . .
C325 C326 H326 120.0 . .
C327 C326 C325 120.0 . .
C327 C326 H326 120.0 . .
N6 C332 C325 116.2(3) . .
N6 C332 H33A 108.2 . .
N6 C332 H33B 108.2 . .
C325 C332 H33A 108.2 . .
C325 C332 H33B 108.2 . .
H33A C332 H33B 107.4 . .
N6 C333 H33C 108.6 . .
N6 C333 H33D 108.6 . .
N6 C333 C334 114.6(3) . .
H33C C333 H33D 107.6 . .
C334 C333 H33C 108.6 . .
C334 C333 H33D 108.6 . .
C333 C334 H33E 109.6 . .
C333 C334 H33F 109.6 . .
C333 C334 C335 110.2(4) . .
H33E C334 H33F 108.1 . .
C335 C334 H33E 109.6 . .
C335 C334 H33F 109.6 . .
C334 C335 H33G 108.5 . .
C334 C335 H33H 108.5 . .
H33G C335 H33H 107.5 . .
C336 C335 C334 115.0(4) . .
C336 C335 H33G 108.5 . .
C336 C335 H33H 108.5 . .
C335 C336 H33I 108.8 . .
C335 C336 H33J 108.8 . .
H33I C336 H33J 107.7 . .
C337 C336 C335 113.8(4) . .
C337 C336 H33I 108.8 . .
C337 C336 H33J 108.8 . .
C338 C337 C336 121.6(6) . .
C338 C337 C342 114.8(6) . .
C342 C337 C336 123.6(6) . .
C337 C338 H338 117.2 . .
C337 C338 C339 125.5(9) . .
C339 C338 H338 117.2 . .
C338 C339 H339 121.7 . .
C340 C339 C338 116.7(10) . .
C340 C339 H339 121.7 . .
C339 C340 H340 119.3 . .
C341 C340 C339 121.4(10) . .
C341 C340 H340 119.3 . .
C340 C341 H341 120.3 . .
C340 C341 C342 119.4(9) . .
C342 C341 H341 120.3 . .
C337 C342 C341 122.1(8) . .
C337 C342 H342 119.0 . .
C341 C342 H342 119.0 . .
N3 C343 H343 118.6 . .
N3 C343 C344 122.8(5) . .
C344 C343 H343 118.6 . .
C343 C344 H344 119.7 . .
C345 C344 C343 120.6(5) . .
C345 C344 H344 119.7 . .
C344 C345 C346 116.4(4) . .
C344 C345 C348 121.9(4) . .
C346 C345 C348 121.8(5) . .
C345 C346 H346 120.1 . .
C345 C346 C347 119.9(5) . .
C347 C346 H346 120.1 . .
N3 C347 C346 123.6(5) . .
N3 C347 H347 118.2 . .
C346 C347 H347 118.2 . .
C354 C348 C345 123.4(5) . .
C357 C348 C345 120.8(5) . .
C357 C348 C354 115.8(6) . .
C349 C348 C345 122.9(6) . .
C349 C348 C353 119.1(7) . .
C353 C348 C345 117.9(6) . .
C355 C351 C358 118.4(5) . .
C356 C351 C358 123.2(5) . .
C356 C351 C355 118.4(6) . .
C350 C351 C358 123.0(6) . .
C350 C351 C352 115.3(7) . .
C352 C351 C358 121.5(6) . .
N4 C358 C351 118.3(4) . .
N4 C358 H35A 107.7 . .
N4 C358 H35B 107.7 . .
C351 C358 H35A 107.7 . .
C351 C358 H35B 107.7 . .
H35A C358 H35B 107.1 . .
N4 C359 H35C 108.2 . .
N4 C359 H35D 108.2 . .
N4 C359 H35E 107.8 . .
N4 C359 H35F 107.8 . .
N4 C359 C360 116.4(9) . .
H35C C359 H35D 107.4 . .
H35E C359 H35F 107.1 . .
C360 C359 H35C 108.2 . .
C360 C359 H35D 108.2 . .
C369 C359 N4 118.0(7) . .
C369 C359 H35E 107.8 . .
C369 C359 H35F 107.8 . .
C259 C263 H26G 109.5 . .
C259 C263 H26H 109.5 . .
C259 C263 H26I 109.5 . .
H26G C263 H26H 109.5 . .
H26G C263 H26I 109.5 . .
H26H C263 H26I 109.5 . .
C259 C264 H26J 109.5 . .
C259 C264 H26K 109.5 . .
C259 C264 H26L 109.5 . .
H26J C264 H26K 109.5 . .
H26J C264 H26L 109.5 . .
H26K C264 H26L 109.5 . .
C259 C265 H26M 109.5 . .
C259 C265 H26N 109.5 . .
C259 C265 H26O 109.5 . .
H26M C265 H26N 109.5 . .
H26M C265 H26O 109.5 . .
H26N C265 H26O 109.5 . .
C282 C286 H28D 109.5 . .
C282 C286 H28E 109.5 . .
C282 C286 H28F 109.5 . .
H28D C286 H28E 109.5 . .
H28D C286 H28F 109.5 . .
H28E C286 H28F 109.5 . .
C282 C287 H28G 109.5 . .
C282 C287 H28H 109.5 . .
C282 C287 H28I 109.5 . .
H28G C287 H28H 109.5 . .
H28G C287 H28I 109.5 . .
H28H C287 H28I 109.5 . .
C282 C288 H28J 109.5 . .
C282 C288 H28K 109.5 . .
C282 C288 H28L 109.5 . .
H28J C288 H28K 109.5 . .
H28J C288 H28L 109.5 . .
H28K C288 H28L 109.5 . .
C322 C328 H328 119.7 . .
C322 C328 C329 120.6(5) . .
C329 C328 H328 119.7 . .
C325 C329 C328 120.0(5) . .
C325 C329 H329 120.0 . .
C328 C329 H329 120.0 . .
C325 C330 H330 120.1 . .
C331 C330 C325 119.8(5) . .
C331 C330 H330 120.1 . .
C322 C331 H331 119.4 . .
C330 C331 C322 121.3(5) . .
C330 C331 H331 119.4 . .
C348 C354 H354 120.0 . .
C355 C354 C348 120.0(8) . .
C355 C354 H354 120.0 . .
C351 C355 C354 122.3(8) . .
C351 C355 H355 118.9 . .
C354 C355 H355 118.9 . .
C351 C356 H356 120.0 . .
C351 C356 C357 120.0(8) . .
C357 C356 H356 120.0 . .
C348 C357 C356 123.3(8) . .
C348 C357 H357 118.3 . .
C356 C357 H357 118.3 . .
C359 C360 H36A 109.1 . .
C359 C360 H36B 109.1 . .
H36A C360 H36B 107.8 . .
C361 C360 C359 112.6(15) . .
C361 C360 H36A 109.1 . .
C361 C360 H36B 109.1 . .
C360 C361 H36C 109.4 . .
C360 C361 H36D 109.4 . .
H36C C361 H36D 108.0 . .
C362 C361 C360 111.3(17) . .
C362 C361 H36C 109.4 . .
C362 C361 H36D 109.4 . .
C361 C362 H36E 107.7 . .
C361 C362 H36F 107.7 . .
H36E C362 H36F 107.1 . .
C363 C362 C361 118.3(16) . .
C363 C362 H36E 107.7 . .
C363 C362 H36F 107.7 . .
C364 C363 C362 126.0(12) . .
C364 C363 C368 120.0 . .
C368 C363 C362 113.7(12) . .
C363 C364 H364 120.0 . .
C365 C364 C363 120.0 . .
C365 C364 H364 120.0 . .
C364 C365 H365 120.0 . .
C364 C365 C366 120.0 . .
C366 C365 H365 120.0 . .
C365 C366 H366 120.0 . .
C365 C366 C367 120.0 . .
C367 C366 H366 120.0 . .
C366 C367 H367 120.0 . .
C368 C367 C366 120.0 . .
C368 C367 H367 120.0 . .
C363 C368 H368 120.0 . .
C367 C368 C363 120.0 . .
C367 C368 H368 120.0 . .
C259 C260 H26P 109.5 . .
C259 C260 H26Q 109.5 . .
C259 C260 H26R 109.5 . .
H26P C260 H26Q 109.5 . .
H26P C260 H26R 109.5 . .
H26Q C260 H26R 109.5 . .
C259 C261 H26S 109.5 . .
C259 C261 H26T 109.5 . .
C259 C261 H26U 109.5 . .
H26S C261 H26T 109.5 . .
H26S C261 H26U 109.5 . .
H26T C261 H26U 109.5 . .
C259 C262 H26V 109.5 . .
C259 C262 H26W 109.5 . .
C259 C262 H26X 109.5 . .
H26V C262 H26W 109.5 . .
H26V C262 H26X 109.5 . .
H26W C262 H26X 109.5 . .
C282 C283 H28M 109.5 . .
C282 C283 H28N 109.5 . .
C282 C283 H28O 109.5 . .
H28M C283 H28N 109.5 . .
H28M C283 H28O 109.5 . .
H28N C283 H28O 109.5 . .
C282 C284 H28P 109.5 . .
C282 C284 H28Q 109.5 . .
C282 C284 H28R 109.5 . .
H28P C284 H28Q 109.5 . .
H28P C284 H28R 109.5 . .
H28Q C284 H28R 109.5 . .
C282 C285 H28S 109.5 . .
C282 C285 H28T 109.5 . .
C282 C285 H28U 109.5 . .
H28S C285 H28T 109.5 . .
H28S C285 H28U 109.5 . .
H28T C285 H28U 109.5 . .
C348 C349 H349 118.8 . .
C348 C349 C350 122.4(10) . .
C350 C349 H349 118.8 . .
C351 C350 H350 118.1 . .
C349 C350 C351 123.7(10) . .
C349 C350 H350 118.1 . .
C351 C352 H352 120.0 . .
C353 C352 C351 119.9(10) . .
C353 C352 H352 120.0 . .
C348 C353 H353 120.4 . .
C352 C353 C348 119.2(10) . .
C352 C353 H353 120.4 . .
C359 C369 H36G 106.3 . .
C359 C369 H36H 106.3 . .
C359 C369 C370 124.0(12) . .
H36G C369 H36H 106.4 . .
C370 C369 H36G 106.3 . .
C370 C369 H36H 106.3 . .
C369 C370 H37A 105.5 . .
C369 C370 H37B 105.5 . .
C369 C370 C371 127.3(12) . .
H37A C370 H37B 106.1 . .
C371 C370 H37A 105.5 . .
C371 C370 H37B 105.5 . .
C370 C371 H37C 108.4 . .
C370 C371 H37D 108.4 . .
H37C C371 H37D 107.5 . .
C372 C371 C370 115.4(13) . .
C372 C371 H37C 108.4 . .
C372 C371 H37D 108.4 . .
C373 C372 C371 117.0(11) . .
C373 C372 C377 120.0 . .
C377 C372 C371 122.3(12) . .
C372 C373 H373 120.0 . .
C372 C373 C374 120.0 . .
C374 C373 H373 120.0 . .
C373 C374 H374 120.0 . .
C375 C374 C373 120.0 . .
C375 C374 H374 120.0 . .
C374 C375 H375 120.0 . .
C374 C375 C376 120.0 . .
C376 C375 H375 120.0 . .
C375 C376 H376 120.0 . .
C375 C376 C377 120.0 . .
C377 C376 H376 120.0 . .
C372 C377 H377 120.0 . .
C376 C377 C372 120.0 . .
C376 C377 H377 120.0 . .
F1B Cr8B O1B 92.84(11) . .
F1B Cr8B O3B 89.23(11) . .
F8B Cr8B F1B 88.60(9) . .
F8B Cr8B O1B 178.55(12) . .
F8B Cr8B O3B 88.69(11) . .
F8B Cr8B O30B 92.27(10) . .
F8B Cr8B O32B 91.95(11) . .
O3B Cr8B O1B 91.47(12) . .
O30B Cr8B F1B 90.49(11) . .
O30B Cr8B O1B 87.58(12) . .
O30B Cr8B O3B 178.99(12) . .
O30B Cr8B O32B 93.01(12) . .
O32B Cr8B F1B 176.43(11) . .
O32B Cr8B O1B 86.61(12) . .
O32B Cr8B O3B 87.26(13) . .
F1B Cr1B F2B 88.82(9) . .
F1B Cr1B O2B 91.49(12) . .
F1B Cr1B O4B 92.67(11) . .
F1B Cr1B O5B 90.45(11) . .
F1B Cr1B O7B 178.47(12) . .
F2B Cr1B O2B 178.69(12) . .
F2B Cr1B O4B 89.48(11) . .
F2B Cr1B O5B 89.75(11) . .
F2B Cr1B O7B 92.69(11) . .
O2B Cr1B O4B 91.78(13) . .
O2B Cr1B O5B 88.97(13) . .
O2B Cr1B O7B 87.01(13) . .
O5B Cr1B O4B 176.77(13) . .
O7B Cr1B O4B 87.07(13) . .
O7B Cr1B O5B 89.84(13) . .
F2B Cr2B F3B 89.82(9) . .
F2B Cr2B O6B 91.75(11) . .
F2B Cr2B O8B 91.16(12) . .
F2B Cr2B O9B 178.02(12) . .
F2B Cr2B O11B 88.86(11) . .
F3B Cr2B O6B 90.11(11) . .
F3B Cr2B O8B 178.67(13) . .
F3B Cr2B O9B 92.15(12) . .
F3B Cr2B O11B 90.44(11) . .
O8B Cr2B O6B 90.76(13) . .
O8B Cr2B O11B 88.68(13) . .
O9B Cr2B O6B 88.04(13) . .
O9B Cr2B O8B 86.87(14) . .
O9B Cr2B O11B 91.33(13) . .
O11B Cr2B O6B 179.19(13) . .
F3B Cr3B F4B 90.36(9) . .
F3B Cr3B O10B 91.01(13) . .
F3B Cr3B O12B 91.23(12) . .
F3B Cr3B O13B 89.02(12) . .
F3B Cr3B O15B 178.35(12) . .
F4B Cr3B O10B 178.32(13) . .
F4B Cr3B O12B 89.62(12) . .
F4B Cr3B O13B 91.21(12) . .
F4B Cr3B O15B 91.08(12) . .
O10B Cr3B O12B 91.32(15) . .
O10B Cr3B O13B 87.84(15) . .
O12B Cr3B O13B 179.13(14) . .
O15B Cr3B O10B 87.56(15) . .
O15B Cr3B O12B 87.97(15) . .
O15B Cr3B O13B 91.76(15) . .
F4B Cr4B O14B 90.13(12) . .
F4B Cr4B O16B 92.21(12) . .
F4B Cr4B O19B 90.38(11) . .
F5B Cr4B F4B 88.93(9) . .
F5B Cr4B O14B 88.48(12) . .
F5B Cr4B O16B 178.86(13) . .
F5B Cr4B O17B 92.01(12) . .
F5B Cr4B O19B 92.94(11) . .
O14B Cr4B O16B 91.47(13) . .
O17B Cr4B F4B 178.19(13) . .
O17B Cr4B O14B 88.35(14) . .
O17B Cr4B O16B 86.85(14) . .
O17B Cr4B O19B 91.12(14) . .
O19B Cr4B O14B 178.50(13) . .
O19B Cr4B O16B 87.10(13) . .
F5B Cr5B O18B 93.10(12) . .
F5B Cr5B O20B 89.07(12) . .
F6B Cr5B F5B 86.67(10) . .
F6B Cr5B O18B 179.49(13) . .
F6B Cr5B O20B 90.86(12) . .
F6B Cr5B O21B 93.00(12) . .
F6B Cr5B O23B 93.38(12) . .
O18B Cr5B O20B 88.68(15) . .
O21B Cr5B F5B 90.17(12) . .
O21B Cr5B O18B 87.45(15) . .
O21B Cr5B O20B 176.01(14) . .
O23B Cr5B F5B 178.55(14) . .
O23B Cr5B O18B 86.84(14) . .
O23B Cr5B O20B 89.48(15) . .
O23B Cr5B O21B 91.27(16) . .
F6B Cr6B O27B 90.12(12) . .
F7B Cr6B F6B 86.80(9) . .
F7B Cr6B O22B 88.93(13) . .
F7B Cr6B O24B 178.55(13) . .
F7B Cr6B O25B 92.40(12) . .
F7B Cr6B O27B 92.58(11) . .
O22B Cr6B F6B 91.44(13) . .
O22B Cr6B O24B 90.10(17) . .
O22B Cr6B O25B 88.27(17) . .
O22B Cr6B O27B 177.88(15) . .
O24B Cr6B F6B 92.15(12) . .
O24B Cr6B O27B 88.41(16) . .
O25B Cr6B F6B 179.15(13) . .
O25B Cr6B O24B 88.65(14) . .
O25B Cr6B O27B 90.19(16) . .
F7B Cr7B F8B 84.46(9) . .
F7B Cr7B O26B 92.05(11) . .
F7B Cr7B O28B 93.85(11) . .
F7B Cr7B O29B 92.25(11) . .
F7B Cr7B O31B 177.51(11) . .
F8B Cr7B O29B 89.25(10) . .
F8B Cr7B O31B 93.44(10) . .
O26B Cr7B F8B 176.39(11) . .
O26B Cr7B O28B 91.59(13) . .
O26B Cr7B O29B 89.96(13) . .
O26B Cr7B O31B 90.07(12) . .
O28B Cr7B F8B 89.58(11) . .
O28B Cr7B O29B 173.65(12) . .
O28B Cr7B O31B 84.78(12) . .
O29B Cr7B O31B 89.06(12) . .
Cr1B F1B Cr8B 121.98(11) . .
Cr2B F2B Cr1B 123.57(11) . .
Cr2B F3B Cr3B 124.49(11) . .
Cr3B F4B Cr4B 123.69(12) . .
Cr4B F5B Cr5B 122.01(12) . .
Cr5B F6B Cr6B 121.62(11) . .
Cr7B F7B Cr6B 120.96(12) . .
Cr8B F8B Cr7B 122.11(11) . .
C84 O1B Cr8B 134.5(3) . .
C84 O2B Cr1B 129.6(3) . .
C92 O3B Cr8B 129.5(3) . .
C92 O4B Cr1B 134.4(3) . .
C97 O5B Cr1B 128.9(3) . .
C97 O6B Cr2B 136.2(3) . .
C102 O7B Cr1B 134.3(3) . .
C102 O8B Cr2B 130.0(3) . .
C107 O9B Cr2B 135.6(3) . .
C107 O10B Cr3B 132.0(3) . .
C112 O11B Cr2B 131.7(3) . .
C112 O12B Cr3B 135.9(3) . .
C117 O13B Cr3B 136.3(3) . .
C117 O14B Cr4B 132.0(3) . .
C122 O15B Cr3B 132.3(3) . .
C122 O16B Cr4B 135.4(3) . .
C127 O17B Cr4B 130.0(3) . .
C127 O18B Cr5B 135.2(3) . .
C132 O19B Cr4B 135.3(3) . .
C132 O20B Cr5B 128.9(3) . .
C140 O21B Cr5B 131.8(3) . .
C140 O22B Cr6B 135.3(3) . .
C145 O23B Cr5B 136.0(3) . .
C145 O24B Cr6B 134.2(3) . .
C150 O25B Cr6B 134.4(3) . .
C150 O26B Cr7B 130.4(3) . .
C155 O27B Cr6B 127.4(3) . .
C155 O28B Cr7B 137.2(3) . .
C160 O29B Cr7B 129.8(3) . .
C160 O30B Cr8B 135.8(3) . .
C165 O31B Cr7B 132.6(3) . .
C165 O32B Cr8B 131.9(3) . .
O1B C84 O2B 125.8(4) . .
O1B C84 C85 118.0(4) . .
O2B C84 C85 116.3(4) . .
C84 C85 C87 106.7(6) . .
C84 C85 C88 107.3(5) . .
C84 C85 C90 109.4(7) . .
C86 C85 C84 110.7(6) . .
C86 C85 C87 114.8(8) . .
C86 C85 C88 113.6(9) . .
C87 C85 C88 103.2(8) . .
C89 C85 C84 106.7(6) . .
C89 C85 C90 107.1(8) . .
C91 C85 C84 107.5(8) . .
C91 C85 C89 113.1(9) . .
C91 C85 C90 112.9(9) . .
O3B C92 O4B 125.4(4) . .
O3B C92 C93 116.8(4) . .
O4B C92 C93 117.6(4) . .
C94 C93 C92 105.2(4) . .
C95 C93 C92 110.8(4) . .
C95 C93 C94 112.0(6) . .
C95 C93 C96 110.3(6) . .
C96 C93 C92 110.1(4) . .
C96 C93 C94 108.2(5) . .
C93 C94 H94A 109.5 . .
C93 C94 H94B 109.5 . .
C93 C94 H94C 109.5 . .
H94A C94 H94B 109.5 . .
H94A C94 H94C 109.5 . .
H94B C94 H94C 109.5 . .
C93 C95 H95A 109.5 . .
C93 C95 H95B 109.5 . .
C93 C95 H95C 109.5 . .
H95A C95 H95B 109.5 . .
H95A C95 H95C 109.5 . .
H95B C95 H95C 109.5 . .
C93 C96 H96A 109.5 . .
C93 C96 H96B 109.5 . .
C93 C96 H96C 109.5 . .
H96A C96 H96B 109.5 . .
H96A C96 H96C 109.5 . .
H96B C96 H96C 109.5 . .
O5B C97 C98 117.1(4) . .
O6B C97 O5B 125.3(4) . .
O6B C97 C98 117.5(4) . .
C99 C98 C97 111.0(4) . .
C99 C98 C100 110.9(5) . .
C99 C98 C101 109.7(5) . .
C100 C98 C97 110.4(4) . .
C101 C98 C97 106.7(4) . .
C101 C98 C100 107.9(5) . .
C98 C99 H99A 109.5 . .
C98 C99 H99B 109.5 . .
C98 C99 H99C 109.5 . .
H99A C99 H99B 109.5 . .
H99A C99 H99C 109.5 . .
H99B C99 H99C 109.5 . .
C98 C100 H10A 109.5 . .
C98 C100 H10B 109.5 . .
C98 C100 H10C 109.5 . .
H10A C100 H10B 109.5 . .
H10A C100 H10C 109.5 . .
H10B C100 H10C 109.5 . .
C98 C101 H10D 109.5 . .
C98 C101 H10E 109.5 . .
C98 C101 H10F 109.5 . .
H10D C101 H10E 109.5 . .
H10D C101 H10F 109.5 . .
H10E C101 H10F 109.5 . .
O7B C102 C103 116.3(5) . .
O8B C102 O7B 125.8(4) . .
O8B C102 C103 117.9(5) . .
C102 C103 C105 106.5(5) . .
C104 C103 C102 108.0(4) . .
C104 C103 C105 109.2(6) . .
C106 C103 C102 110.5(5) . .
C106 C103 C104 110.5(6) . .
C106 C103 C105 111.9(6) . .
C103 C104 H10G 109.5 . .
C103 C104 H10H 109.5 . .
C103 C104 H10I 109.5 . .
H10G C104 H10H 109.5 . .
H10G C104 H10I 109.5 . .
H10H C104 H10I 109.5 . .
C103 C105 H10J 109.5 . .
C103 C105 H10K 109.5 . .
C103 C105 H10L 109.5 . .
H10J C105 H10K 109.5 . .
H10J C105 H10L 109.5 . .
H10K C105 H10L 109.5 . .
C103 C106 H10M 109.5 . .
C103 C106 H10N 109.5 . .
C103 C106 H10O 109.5 . .
H10M C106 H10N 109.5 . .
H10M C106 H10O 109.5 . .
H10N C106 H10O 109.5 . .
O9B C107 C108 116.8(5) . .
O10B C107 O9B 125.6(5) . .
O10B C107 C108 117.7(5) . .
C109 C108 C107 108.4(5) . .
C109 C108 C110 107.1(6) . .
C109 C108 C111 111.8(6) . .
C110 C108 C107 108.5(5) . .
C111 C108 C107 111.6(5) . .
C111 C108 C110 109.3(6) . .
C108 C109 H10P 109.5 . .
C108 C109 H10Q 109.5 . .
C108 C109 H10R 109.5 . .
H10P C109 H10Q 109.5 . .
H10P C109 H10R 109.5 . .
H10Q C109 H10R 109.5 . .
C108 C110 H11A 109.5 . .
C108 C110 H11B 109.5 . .
C108 C110 H11C 109.5 . .
H11A C110 H11B 109.5 . .
H11A C110 H11C 109.5 . .
H11B C110 H11C 109.5 . .
C108 C111 H11D 109.5 . .
C108 C111 H11E 109.5 . .
C108 C111 H11F 109.5 . .
H11D C111 H11E 109.5 . .
H11D C111 H11F 109.5 . .
H11E C111 H11F 109.5 . .
O11B C112 O12B 125.3(4) . .
O11B C112 C113 117.9(5) . .
O12B C112 C113 116.8(4) . .
C114 C113 C112 111.1(4) . .
C114 C113 C115 110.4(5) . .
C115 C113 C112 104.0(4) . .
C116 C113 C112 112.1(5) . .
C116 C113 C114 109.4(6) . .
C116 C113 C115 109.7(6) . .
C113 C114 H11G 109.5 . .
C113 C114 H11H 109.5 . .
C113 C114 H11I 109.5 . .
H11G C114 H11H 109.5 . .
H11G C114 H11I 109.5 . .
H11H C114 H11I 109.5 . .
C113 C115 H11J 109.5 . .
C113 C115 H11K 109.5 . .
C113 C115 H11L 109.5 . .
H11J C115 H11K 109.5 . .
H11J C115 H11L 109.5 . .
H11K C115 H11L 109.5 . .
C113 C116 H11M 109.5 . .
C113 C116 H11N 109.5 . .
C113 C116 H11O 109.5 . .
H11M C116 H11N 109.5 . .
H11M C116 H11O 109.5 . .
H11N C116 H11O 109.5 . .
O13B C117 O14B 124.8(4) . .
O13B C117 C118 116.8(5) . .
O14B C117 C118 118.4(5) . .
C117 C118 C119 110.7(5) . .
C117 C118 C121 106.0(5) . .
C120 C118 C117 108.7(5) . .
C120 C118 C119 111.0(6) . .
C120 C118 C121 109.1(6) . .
C121 C118 C119 111.2(6) . .
C118 C119 H11P 109.5 . .
C118 C119 H11Q 109.5 . .
C118 C119 H11R 109.5 . .
H11P C119 H11Q 109.5 . .
H11P C119 H11R 109.5 . .
H11Q C119 H11R 109.5 . .
C118 C120 H12A 109.5 . .
C118 C120 H12B 109.5 . .
C118 C120 H12C 109.5 . .
H12A C120 H12B 109.5 . .
H12A C120 H12C 109.5 . .
H12B C120 H12C 109.5 . .
C118 C121 H12D 109.5 . .
C118 C121 H12E 109.5 . .
C118 C121 H12F 109.5 . .
H12D C121 H12E 109.5 . .
H12D C121 H12F 109.5 . .
H12E C121 H12F 109.5 . .
O15B C122 C123 117.0(4) . .
O16B C122 O15B 125.4(4) . .
O16B C122 C123 117.6(5) . .
C124 C123 C122 109.7(5) . .
C125 C123 C122 109.0(5) . .
C125 C123 C124 110.6(5) . .
C126 C123 C122 106.4(5) . .
C126 C123 C124 108.3(6) . .
C126 C123 C125 112.7(7) . .
C123 C124 H12G 109.5 . .
C123 C124 H12H 109.5 . .
C123 C124 H12I 109.5 . .
H12G C124 H12H 109.5 . .
H12G C124 H12I 109.5 . .
H12H C124 H12I 109.5 . .
C123 C125 H12J 109.5 . .
C123 C125 H12K 109.5 . .
C123 C125 H12L 109.5 . .
H12J C125 H12K 109.5 . .
H12J C125 H12L 109.5 . .
H12K C125 H12L 109.5 . .
C123 C126 H12M 109.5 . .
C123 C126 H12N 109.5 . .
C123 C126 H12O 109.5 . .
H12M C126 H12N 109.5 . .
H12M C126 H12O 109.5 . .
H12N C126 H12O 109.5 . .
O17B C127 C128 116.7(5) . .
O18B C127 O17B 125.2(4) . .
O18B C127 C128 118.0(5) . .
C129 C128 C127 109.1(6) . .
C129 C128 C130 112.4(7) . .
C129 C128 C131 110.0(6) . .
C130 C128 C127 106.3(5) . .
C130 C128 C131 108.4(6) . .
C131 C128 C127 110.5(5) . .
C128 C129 H12P 109.5 . .
C128 C129 H12Q 109.5 . .
C128 C129 H12R 109.5 . .
H12P C129 H12Q 109.5 . .
H12P C129 H12R 109.5 . .
H12Q C129 H12R 109.5 . .
C128 C130 H13A 109.5 . .
C128 C130 H13B 109.5 . .
C128 C130 H13C 109.5 . .
H13A C130 H13B 109.5 . .
H13A C130 H13C 109.5 . .
H13B C130 H13C 109.5 . .
C128 C131 H13D 109.5 . .
C128 C131 H13E 109.5 . .
C128 C131 H13F 109.5 . .
H13D C131 H13E 109.5 . .
H13D C131 H13F 109.5 . .
H13E C131 H13F 109.5 . .
O19B C132 C133 116.0(4) . .
O20B C132 O19B 125.9(4) . .
O20B C132 C133 118.0(5) . .
C132 C133 C134 102.9(6) . .
C132 C133 C138 106.8(7) . .
C135 C133 C132 108.0(6) . .
C135 C133 C134 110.4(8) . .
C135 C133 C136 115.8(8) . .
C136 C133 C132 111.4(6) . .
C136 C133 C134 107.7(8) . .
C137 C133 C132 113.9(8) . .
C137 C133 C138 107.8(13) . .
C137 C133 C139 109.3(14) . .
C139 C133 C132 111.8(10) . .
C139 C133 C138 106.8(13) . .
O21B C140 C141 116.4(5) . .
O22B C140 O21B 126.2(5) . .
O22B C140 C141 117.3(5) . .
C140 C141 C142 103.2(5) . .
C143 C141 C140 109.5(5) . .
C143 C141 C142 108.0(6) . .
C144 C141 C140 111.9(6) . .
C144 C141 C142 110.9(6) . .
C144 C141 C143 112.8(6) . .
C141 C142 H14A 109.5 . .
C141 C142 H14B 109.5 . .
C141 C142 H14C 109.5 . .
H14A C142 H14B 109.5 . .
H14A C142 H14C 109.5 . .
H14B C142 H14C 109.5 . .
C141 C143 H14D 109.5 . .
C141 C143 H14E 109.5 . .
C141 C143 H14F 109.5 . .
H14D C143 H14E 109.5 . .
H14D C143 H14F 109.5 . .
H14E C143 H14F 109.5 . .
C141 C144 H14G 109.5 . .
C141 C144 H14H 109.5 . .
C141 C144 H14I 109.5 . .
H14G C144 H14H 109.5 . .
H14G C144 H14I 109.5 . .
H14H C144 H14I 109.5 . .
O23B C145 C146 116.7(4) . .
O24B C145 O23B 125.5(4) . .
O24B C145 C146 117.7(4) . .
C145 C146 C148 109.5(4) . .
C147 C146 C145 110.7(4) . .
C147 C146 C148 109.2(4) . .
C147 C146 C149 114.7(5) . .
C149 C146 C145 105.4(4) . .
C149 C146 C148 107.2(5) . .
C146 C147 H14J 109.5 . .
C146 C147 H14K 109.5 . .
C146 C147 H14L 109.5 . .
H14J C147 H14K 109.5 . .
H14J C147 H14L 109.5 . .
H14K C147 H14L 109.5 . .
C146 C148 H14M 109.5 . .
C146 C148 H14N 109.5 . .
C146 C148 H14O 109.5 . .
H14M C148 H14N 109.5 . .
H14M C148 H14O 109.5 . .
H14N C148 H14O 109.5 . .
C146 C149 H14P 109.5 . .
C146 C149 H14Q 109.5 . .
C146 C149 H14R 109.5 . .
H14P C149 H14Q 109.5 . .
H14P C149 H14R 109.5 . .
H14Q C149 H14R 109.5 . .
O25B C150 C151 118.0(5) . .
O26B C150 O25B 125.1(4) . .
O26B C150 C151 116.8(4) . .
C150 C151 C152 108.6(6) . .
C150 C151 C153 109.3(5) . .
C152 C151 C153 110.9(7) . .
C154 C151 C150 105.5(6) . .
C154 C151 C152 110.1(5) . .
C154 C151 C153 112.1(7) . .
C151 C152 H15A 109.5 . .
C151 C152 H15B 109.5 . .
C151 C152 H15C 109.5 . .
H15A C152 H15B 109.5 . .
H15A C152 H15C 109.5 . .
H15B C152 H15C 109.5 . .
C151 C153 H15D 109.5 . .
C151 C153 H15E 109.5 . .
C151 C153 H15F 109.5 . .
H15D C153 H15E 109.5 . .
H15D C153 H15F 109.5 . .
H15E C153 H15F 109.5 . .
C151 C154 H15G 109.5 . .
C151 C154 H15H 109.5 . .
C151 C154 H15I 109.5 . .
H15G C154 H15H 109.5 . .
H15G C154 H15I 109.5 . .
H15H C154 H15I 109.5 . .
O27B C155 C156 118.6(4) . .
O28B C155 O27B 125.0(5) . .
O28B C155 C156 116.4(4) . .
C155 C156 C157 112.4(5) . .
C155 C156 C158 106.0(5) . .
C155 C156 C159 109.3(4) . .
C157 C156 C158 109.0(5) . .
C157 C156 C159 111.0(5) . .
C158 C156 C159 109.0(5) . .
C156 C157 H15J 109.5 . .
C156 C157 H15K 109.5 . .
C156 C157 H15L 109.5 . .
H15J C157 H15K 109.5 . .
H15J C157 H15L 109.5 . .
H15K C157 H15L 109.5 . .
C156 C158 H15M 109.5 . .
C156 C158 H15N 109.5 . .
C156 C158 H15O 109.5 . .
H15M C158 H15N 109.5 . .
H15M C158 H15O 109.5 . .
H15N C158 H15O 109.5 . .
C156 C159 H15P 109.5 . .
C156 C159 H15Q 109.5 . .
C156 C159 H15R 109.5 . .
H15P C159 H15Q 109.5 . .
H15P C159 H15R 109.5 . .
H15Q C159 H15R 109.5 . .
O29B C160 O30B 125.8(4) . .
O29B C160 C161 119.3(4) . .
O30B C160 C161 114.9(4) . .
C160 C161 C164 102.5(4) . .
C162 C161 C160 111.9(5) . .
C162 C161 C163 114.3(5) . .
C162 C161 C164 107.1(6) . .
C163 C161 C160 111.1(4) . .
C163 C161 C164 109.0(5) . .
C161 C162 H16A 109.5 . .
C161 C162 H16B 109.5 . .
C161 C162 H16C 109.5 . .
H16A C162 H16B 109.5 . .
H16A C162 H16C 109.5 . .
H16B C162 H16C 109.5 . .
C161 C163 H16D 109.5 . .
C161 C163 H16E 109.5 . .
C161 C163 H16F 109.5 . .
H16D C163 H16E 109.5 . .
H16D C163 H16F 109.5 . .
H16E C163 H16F 109.5 . .
C161 C164 H16G 109.5 . .
C161 C164 H16H 109.5 . .
C161 C164 H16I 109.5 . .
H16G C164 H16H 109.5 . .
H16G C164 H16I 109.5 . .
H16H C164 H16I 109.5 . .
O31B C165 C166 118.4(4) . .
O32B C165 O31B 125.4(4) . .
O32B C165 C166 116.1(4) . .
C165 C166 C167 109.4(4) . .
C168 C166 C165 109.4(4) . .
C168 C166 C167 110.3(5) . .
C169 C166 C165 106.4(4) . .
C169 C166 C167 109.6(5) . .
C169 C166 C168 111.7(5) . .
C166 C167 H16J 109.5 . .
C166 C167 H16K 109.5 . .
C166 C167 H16L 109.5 . .
H16J C167 H16K 109.5 . .
H16J C167 H16L 109.5 . .
H16K C167 H16L 109.5 . .
C166 C168 H16M 109.5 . .
C166 C168 H16N 109.5 . .
C166 C168 H16O 109.5 . .
H16M C168 H16N 109.5 . .
H16M C168 H16O 109.5 . .
H16N C168 H16O 109.5 . .
C166 C169 H16P 109.5 . .
C166 C169 H16Q 109.5 . .
C166 C169 H16R 109.5 . .
H16P C169 H16Q 109.5 . .
H16P C169 H16R 109.5 . .
H16Q C169 H16R 109.5 . .
C85 C86 H86A 109.5 . .
C85 C86 H86B 109.5 . .
C85 C86 H86C 109.5 . .
H86A C86 H86B 109.5 . .
H86A C86 H86C 109.5 . .
H86B C86 H86C 109.5 . .
C85 C87 H87A 109.5 . .
C85 C87 H87B 109.5 . .
C85 C87 H87C 109.5 . .
H87A C87 H87B 109.5 . .
H87A C87 H87C 109.5 . .
H87B C87 H87C 109.5 . .
C85 C88 H88A 109.5 . .
C85 C88 H88B 109.5 . .
C85 C88 H88C 109.5 . .
H88A C88 H88B 109.5 . .
H88A C88 H88C 109.5 . .
H88B C88 H88C 109.5 . .
C133 C134 H13G 109.5 . .
C133 C134 H13H 109.5 . .
C133 C134 H13I 109.5 . .
H13G C134 H13H 109.5 . .
H13G C134 H13I 109.5 . .
H13H C134 H13I 109.5 . .
C133 C135 H13J 109.5 . .
C133 C135 H13K 109.5 . .
C133 C135 H13L 109.5 . .
H13J C135 H13K 109.5 . .
H13J C135 H13L 109.5 . .
H13K C135 H13L 109.5 . .
C133 C136 H13M 109.5 . .
C133 C136 H13N 109.5 . .
C133 C136 H13O 109.5 . .
H13M C136 H13N 109.5 . .
H13M C136 H13O 109.5 . .
H13N C136 H13O 109.5 . .
C85 C89 H89A 109.5 . .
C85 C89 H89B 109.5 . .
C85 C89 H89C 109.5 . .
H89A C89 H89B 109.5 . .
H89A C89 H89C 109.5 . .
H89B C89 H89C 109.5 . .
C85 C90 H90A 109.5 . .
C85 C90 H90B 109.5 . .
C85 C90 H90C 109.5 . .
H90A C90 H90B 109.5 . .
H90A C90 H90C 109.5 . .
H90B C90 H90C 109.5 . .
C85 C91 H91A 109.5 . .
C85 C91 H91B 109.5 . .
C85 C91 H91C 109.5 . .
H91A C91 H91B 109.5 . .
H91A C91 H91C 109.5 . .
H91B C91 H91C 109.5 . .
C133 C137 H13P 109.5 . .
C133 C137 H13Q 109.5 . .
C133 C137 H13R 109.5 . .
H13P C137 H13Q 109.5 . .
H13P C137 H13R 109.5 . .
H13Q C137 H13R 109.5 . .
C133 C138 H13S 109.5 . .
C133 C138 H13T 109.5 . .
C133 C138 H13U 109.5 . .
H13S C138 H13T 109.5 . .
H13S C138 H13U 109.5 . .
H13T C138 H13U 109.5 . .
C133 C139 H13V 109.5 . .
C133 C139 H13W 109.5 . .
C133 C139 H13X 109.5 . .
H13V C139 H13W 109.5 . .
H13V C139 H13X 109.5 . .
H13W C139 H13X 109.5 . .
F1C Cr7C O1C 90.53(13) . .
F1C Cr7C O32C 93.23(13) . .
F8C Cr7C F1C 85.21(10) . .
F8C Cr7C O1C 90.57(13) . .
F8C Cr7C O3C 176.83(13) . .
F8C Cr7C O30C 93.15(12) . .
F8C Cr7C O32C 91.78(12) . .
O1C Cr7C O32C 175.71(15) . .
O3C Cr7C F1C 91.63(13) . .
O3C Cr7C O1C 89.77(17) . .
O3C Cr7C O32C 88.07(16) . .
O30C Cr7C F1C 176.52(14) . .
O30C Cr7C O1C 86.41(15) . .
O30C Cr7C O3C 90.02(15) . .
O30C Cr7C O32C 89.89(15) . .
F1C Cr8C F2C 86.75(11) . .
F1C Cr8C O2C 93.42(14) . .
F1C Cr8C O4C 91.47(14) . .
F1C Cr8C O5C 178.51(16) . .
F1C Cr8C O7C 89.56(13) . .
F2C Cr8C O5C 93.02(15) . .
F2C Cr8C O7C 88.57(14) . .
O2C Cr8C F2C 90.75(14) . .
O2C Cr8C O5C 85.11(16) . .
O2C Cr8C O7C 176.90(16) . .
O4C Cr8C F2C 177.16(16) . .
O4C Cr8C O2C 91.56(16) . .
O4C Cr8C O5C 88.81(17) . .
O4C Cr8C O7C 89.21(17) . .
O5C Cr8C O7C 91.91(17) . .
F2C Cr1C F3C 88.88(12) . .
F2C Cr1C O6C 91.25(14) . .
F2C Cr1C O8C 93.30(14) . .
F2C Cr1C O9C 90.64(15) . .
F2C Cr1C O11C 178.76(14) . .
F3C Cr1C O6C 178.53(17) . .
F3C Cr1C O9C 89.37(13) . .
F3C Cr1C O11C 92.36(13) . .
O6C Cr1C O9C 89.16(17) . .
O6C Cr1C O11C 87.52(15) . .
O8C Cr1C F3C 88.22(13) . .
O8C Cr1C O6C 93.24(17) . .
O8C Cr1C O9C 175.34(16) . .
O8C Cr1C O11C 86.80(16) . .
O11C Cr1C O9C 89.32(16) . .
F3C Cr2C F4C 87.85(11) . .
F3C Cr2C O10C 92.66(12) . .
F3C Cr2C O12C 90.48(12) . .
F3C Cr2C O13C 178.51(13) . .
F3C Cr2C O15C 90.79(12) . .
F4C Cr2C O10C 88.38(13) . .
F4C Cr2C O12C 177.90(12) . .
F4C Cr2C O13C 93.48(12) . .
F4C Cr2C O15C 90.27(12) . .
O10C Cr2C O12C 90.44(15) . .
O10C Cr2C O13C 86.71(14) . .
O10C Cr2C O15C 176.25(14) . .
O12C Cr2C O13C 88.18(14) . .
O12C Cr2C O15C 91.02(13) . .
O13C Cr2C O15C 89.88(13) . .
F4C Cr3C F5C 88.50(10) . .
F4C Cr3C O14C 91.20(13) . .
F4C Cr3C O16C 90.96(11) . .
F4C Cr3C O17C 89.94(12) . .
F4C Cr3C O19C 178.54(13) . .
F5C Cr3C O14C 179.62(15) . .
F5C Cr3C O16C 89.24(12) . .
F5C Cr3C O17C 90.89(12) . .
F5C Cr3C O19C 92.96(13) . .
O14C Cr3C O16C 91.00(14) . .
O14C Cr3C O17C 88.88(14) . .
O16C Cr3C O17C 179.10(15) . .
O19C Cr3C O14C 87.34(15) . .
O19C Cr3C O16C 89.10(13) . .
O19C Cr3C O17C 90.00(14) . .
F5C Cr4C F6C 88.87(10) . .
F5C Cr4C O18C 91.22(13) . .
F5C Cr4C O20C 90.54(13) . .
F5C Cr4C O21C 176.77(13) . .
F5C Cr4C O23C 89.98(13) . .
F6C Cr4C O18C 89.38(12) . .
F6C Cr4C O20C 179.39(14) . .
F6C Cr4C O21C 94.33(13) . .
F6C Cr4C O23C 90.37(12) . .
O18C Cr4C O20C 90.53(15) . .
O21C Cr4C O18C 88.34(16) . .
O21C Cr4C O20C 86.27(15) . .
O21C Cr4C O23C 90.48(16) . .
O23C Cr4C O18C 178.77(16) . .
O23C Cr4C O20C 89.73(15) . .
F6C Cr5C O22C 90.91(13) . .
F6C Cr5C O24C 90.20(13) . .
F6C Cr5C O25C 90.00(13) . .
F7C Cr5C F6C 89.72(10) . .
F7C Cr5C O22C 179.24(14) . .
F7C Cr5C O24C 89.71(13) . .
F7C Cr5C O25C 91.33(12) . .
F7C Cr5C O27C 93.01(13) . .
O24C Cr5C O22C 90.72(16) . .
O25C Cr5C O22C 88.23(16) . .
O25C Cr5C O24C 178.94(16) . .
O27C Cr5C F6C 176.32(14) . .
O27C Cr5C O22C 86.38(16) . .
O27C Cr5C O24C 87.35(17) . .
O27C Cr5C O25C 92.40(18) . .
F8C Cr6C F7C 86.48(10) . .
F8C Cr6C O26C 90.11(13) . .
F8C Cr6C O28C 178.13(16) . .
F8C Cr6C O29C 93.29(13) . .
F8C Cr6C O31C 91.63(13) . .
O26C Cr6C F7C 89.31(12) . .
O28C Cr6C F7C 92.05(13) . .
O28C Cr6C O26C 91.03(18) . .
O29C Cr6C F7C 176.07(14) . .
O29C Cr6C O26C 86.76(15) . .
O29C Cr6C O28C 88.25(16) . .
O31C Cr6C F7C 93.10(13) . .
O31C Cr6C O26C 177.11(16) . .
O31C Cr6C O28C 87.29(18) . .
O31C Cr6C O29C 90.83(16) . .
Cr8C F1C Cr7C 122.21(13) . .
Cr1C F2C Cr8C 121.09(15) . .
Cr2C F3C Cr1C 122.39(13) . .
Cr3C F4C Cr2C 123.66(12) . .
Cr4C F5C Cr3C 123.99(12) . .
Cr4C F6C Cr5C 123.40(12) . .
Cr5C F7C Cr6C 122.66(12) . .
Cr6C F8C Cr7C 122.58(12) . .
C170 O1C Cr7C 129.5(4) . .
C170 O2C Cr8C 134.9(4) . .
C175 O3C Cr7C 135.1(4) . .
C175 O4C Cr8C 131.3(4) . .
C180 O5C Cr8C 132.2(4) . .
C180 O6C Cr1C 127.6(4) . .
C185 O7C Cr8C 128.2(4) . .
C185 O8C Cr1C 133.3(3) . .
C190 O9C Cr1C 127.0(4) . .
C190 O10C Cr2C 134.1(4) . .
C195 O11C Cr1C 133.7(3) . .
C195 O12C Cr2C 127.4(3) . .
C200 O13C Cr2C 133.4(3) . .
C200 O14C Cr3C 129.6(3) . .
C205 O15C Cr2C 128.2(3) . .
C205 O16C Cr3C 136.8(3) . .
C210 O17C Cr3C 129.2(3) . .
C210 O18C Cr4C 137.0(3) . .
C215 O19C Cr3C 135.5(3) . .
C215 O20C Cr4C 129.9(3) . .
C223 O21C Cr4C 135.0(3) . .
C223 O22C Cr5C 133.1(3) . .
C228 O23C Cr4C 129.5(3) . .
C228 O24C Cr5C 136.2(3) . .
C233 O25C Cr5C 131.4(3) . .
C233 O26C Cr6C 137.8(3) . .
C238 O27C Cr5C 136.4(3) . .
C238 O28C Cr6C 133.3(4) . .
C243 O29C Cr6C 135.1(3) . .
C243 O30C Cr7C 133.6(3) . .
C248 O31C Cr6C 131.2(3) . .
C248 O32C Cr7C 132.4(3) . .
O1C C170 O2C 125.0(5) . .
O1C C170 C171 118.5(5) . .
O2C C170 C171 116.3(5) . .
C170 C171 C172 103.0(5) . .
C170 C171 C174 110.0(6) . .
C173 C171 C170 112.3(5) . .
C173 C171 C172 109.1(6) . .
C173 C171 C174 110.5(6) . .
C174 C171 C172 111.8(7) . .
C171 C172 H17A 109.5 . .
C171 C172 H17B 109.5 . .
C171 C172 H17C 109.5 . .
H17A C172 H17B 109.5 . .
H17A C172 H17C 109.5 . .
H17B C172 H17C 109.5 . .
C171 C173 H17D 109.5 . .
C171 C173 H17E 109.5 . .
C171 C173 H17F 109.5 . .
H17D C173 H17E 109.5 . .
H17D C173 H17F 109.5 . .
H17E C173 H17F 109.5 . .
C171 C174 H17G 109.5 . .
C171 C174 H17H 109.5 . .
C171 C174 H17I 109.5 . .
H17G C174 H17H 109.5 . .
H17G C174 H17I 109.5 . .
H17H C174 H17I 109.5 . .
O3C C175 O4C 126.4(5) . .
O3C C175 C176 118.0(6) . .
O4C C175 C176 115.5(5) . .
C177 C176 C175 106.7(6) . .
C177 C176 C179 109.5(8) . .
C178 C176 C175 110.3(7) . .
C178 C176 C177 112.2(9) . .
C178 C176 C179 109.0(7) . .
C179 C176 C175 109.1(6) . .
C176 C177 H17J 109.5 . .
C176 C177 H17K 109.5 . .
C176 C177 H17L 109.5 . .
H17J C177 H17K 109.5 . .
H17J C177 H17L 109.5 . .
H17K C177 H17L 109.5 . .
C176 C178 H17M 109.5 . .
C176 C178 H17N 109.5 . .
C176 C178 H17O 109.5 . .
H17M C178 H17N 109.5 . .
H17M C178 H17O 109.5 . .
H17N C178 H17O 109.5 . .
C176 C179 H17P 109.5 . .
C176 C179 H17Q 109.5 . .
C176 C179 H17R 109.5 . .
H17P C179 H17Q 109.5 . .
H17P C179 H17R 109.5 . .
H17Q C179 H17R 109.5 . .
O5C C180 O6C 126.0(5) . .
O5C C180 C181 119.3(6) . .
O6C C180 C181 114.7(6) . .
C180 C181 C184 106.9(6) . .
C182 C181 C180 110.6(6) . .
C182 C181 C184 108.6(7) . .
C183 C181 C180 108.8(6) . .
C183 C181 C182 112.1(7) . .
C183 C181 C184 109.7(7) . .
C181 C182 H18A 109.5 . .
C181 C182 H18B 109.5 . .
C181 C182 H18C 109.5 . .
H18A C182 H18B 109.5 . .
H18A C182 H18C 109.5 . .
H18B C182 H18C 109.5 . .
C181 C183 H18D 109.5 . .
C181 C183 H18E 109.5 . .
C181 C183 H18F 109.5 . .
H18D C183 H18E 109.5 . .
H18D C183 H18F 109.5 . .
H18E C183 H18F 109.5 . .
C181 C184 H18G 109.5 . .
C181 C184 H18H 109.5 . .
C181 C184 H18I 109.5 . .
H18G C184 H18H 109.5 . .
H18G C184 H18I 109.5 . .
H18H C184 H18I 109.5 . .
O7C C185 O8C 124.7(5) . .
O7C C185 C187 118.7(6) . .
O8C C185 C187 116.6(5) . .
H18J C186 H18K 109.5 . .
H18J C186 H18L 109.5 . .
H18K C186 H18L 109.5 . .
C187 C186 H18J 109.5 . .
C187 C186 H18K 109.5 . .
C187 C186 H18L 109.5 . .
C185 C187 C186 110.4(6) . .
C188 C187 C185 106.9(7) . .
C188 C187 C186 112.5(8) . .
C189 C187 C185 107.9(6) . .
C189 C187 C186 107.1(7) . .
C189 C187 C188 111.9(8) . .
C187 C188 H18M 109.5 . .
C187 C188 H18N 109.5 . .
C187 C188 H18O 109.5 . .
H18M C188 H18N 109.5 . .
H18M C188 H18O 109.5 . .
H18N C188 H18O 109.5 . .
C187 C189 H18P 109.5 . .
C187 C189 H18Q 109.5 . .
C187 C189 H18R 109.5 . .
H18P C189 H18Q 109.5 . .
H18P C189 H18R 109.5 . .
H18Q C189 H18R 109.5 . .
O9C C190 O10C 125.9(5) . .
O9C C190 C191 119.2(5) . .
O10C C190 C191 114.9(6) . .
C190 C191 C192 109.1(6) . .
C193 C191 C190 110.6(6) . .
C193 C191 C192 108.0(7) . .
C194 C191 C190 106.3(6) . .
C194 C191 C192 109.1(8) . .
C194 C191 C193 113.6(7) . .
C191 C192 H19A 109.5 . .
C191 C192 H19B 109.5 . .
C191 C192 H19C 109.5 . .
H19A C192 H19B 109.5 . .
H19A C192 H19C 109.5 . .
H19B C192 H19C 109.5 . .
C191 C193 H19D 109.5 . .
C191 C193 H19E 109.5 . .
C191 C193 H19F 109.5 . .
H19D C193 H19E 109.5 . .
H19D C193 H19F 109.5 . .
H19E C193 H19F 109.5 . .
C191 C194 H19G 109.5 . .
C191 C194 H19H 109.5 . .
C191 C194 H19I 109.5 . .
H19G C194 H19H 109.5 . .
H19G C194 H19I 109.5 . .
H19H C194 H19I 109.5 . .
O11C C195 O12C 125.1(5) . .
O11C C195 C196 116.5(5) . .
O12C C195 C196 118.4(5) . .
C197 C196 C195 109.8(5) . .
C197 C196 C198 110.0(6) . .
C198 C196 C195 105.3(5) . .
C199 C196 C195 109.8(5) . .
C199 C196 C197 109.9(6) . .
C199 C196 C198 111.9(6) . .
C196 C197 H19J 109.5 . .
C196 C197 H19K 109.5 . .
C196 C197 H19L 109.5 . .
H19J C197 H19K 109.5 . .
H19J C197 H19L 109.5 . .
H19K C197 H19L 109.5 . .
C196 C198 H19M 109.5 . .
C196 C198 H19N 109.5 . .
C196 C198 H19O 109.5 . .
H19M C198 H19N 109.5 . .
H19M C198 H19O 109.5 . .
H19N C198 H19O 109.5 . .
C196 C199 H19P 109.5 . .
C196 C199 H19Q 109.5 . .
C196 C199 H19R 109.5 . .
H19P C199 H19Q 109.5 . .
H19P C199 H19R 109.5 . .
H19Q C199 H19R 109.5 . .
O13C C200 O14C 126.2(5) . .
O13C C200 C201 117.3(5) . .
O14C C200 C201 116.5(5) . .
C202 C201 C200 110.1(5) . .
C202 C201 C203 110.4(7) . .
C202 C201 C204 115.9(7) . .
C203 C201 C200 107.0(5) . .
C204 C201 C200 105.9(5) . .
C204 C201 C203 107.1(6) . .
C201 C202 H20A 109.5 . .
C201 C202 H20B 109.5 . .
C201 C202 H20C 109.5 . .
H20A C202 H20B 109.5 . .
H20A C202 H20C 109.5 . .
H20B C202 H20C 109.5 . .
C201 C203 H20D 109.5 . .
C201 C203 H20E 109.5 . .
C201 C203 H20F 109.5 . .
H20D C203 H20E 109.5 . .
H20D C203 H20F 109.5 . .
H20E C203 H20F 109.5 . .
C201 C204 H20G 109.5 . .
C201 C204 H20H 109.5 . .
C201 C204 H20I 109.5 . .
H20G C204 H20H 109.5 . .
H20G C204 H20I 109.5 . .
H20H C204 H20I 109.5 . .
O15C C205 O16C 125.1(4) . .
O15C C205 C206 118.7(4) . .
O16C C205 C206 116.2(4) . .
C205 C206 C208 106.2(5) . .
C207 C206 C205 112.2(4) . .
C207 C206 C208 107.4(6) . .
C209 C206 C205 110.6(5) . .
C209 C206 C207 112.3(6) . .
C209 C206 C208 107.8(6) . .
C206 C207 H20J 109.5 . .
C206 C207 H20K 109.5 . .
C206 C207 H20L 109.5 . .
H20J C207 H20K 109.5 . .
H20J C207 H20L 109.5 . .
H20K C207 H20L 109.5 . .
C206 C208 H20M 109.5 . .
C206 C208 H20N 109.5 . .
C206 C208 H20O 109.5 . .
H20M C208 H20N 109.5 . .
H20M C208 H20O 109.5 . .
H20N C208 H20O 109.5 . .
C206 C209 H20P 109.5 . .
C206 C209 H20Q 109.5 . .
C206 C209 H20R 109.5 . .
H20P C209 H20Q 109.5 . .
H20P C209 H20R 109.5 . .
H20Q C209 H20R 109.5 . .
O17C C210 C211 117.2(5) . .
O18C C210 O17C 125.4(4) . .
O18C C210 C211 117.4(5) . .
C210 C211 C212 111.1(5) . .
C213 C211 C210 108.6(5) . .
C213 C211 C212 105.8(5) . .
C214 C211 C210 107.4(4) . .
C214 C211 C212 110.9(6) . .
C214 C211 C213 113.1(6) . .
C211 C212 H21A 109.5 . .
C211 C212 H21B 109.5 . .
C211 C212 H21C 109.5 . .
H21A C212 H21B 109.5 . .
H21A C212 H21C 109.5 . .
H21B C212 H21C 109.5 . .
C211 C213 H21D 109.5 . .
C211 C213 H21E 109.5 . .
C211 C213 H21F 109.5 . .
H21D C213 H21E 109.5 . .
H21D C213 H21F 109.5 . .
H21E C213 H21F 109.5 . .
C211 C214 H21G 109.5 . .
C211 C214 H21H 109.5 . .
C211 C214 H21I 109.5 . .
H21G C214 H21H 109.5 . .
H21G C214 H21I 109.5 . .
H21H C214 H21I 109.5 . .
O19C C215 O20C 125.5(5) . .
O19C C215 C216 117.1(5) . .
O20C C215 C216 117.5(5) . .
C215 C216 C220 102.5(6) . .
C215 C216 C221 111.2(6) . .
C215 C216 C218 105.1(6) . .
C215 C216 C219 110.1(6) . .
C220 C216 C221 103.0(6) . .
C222 C216 C215 112.4(8) . .
C222 C216 C220 114.4(9) . .
C222 C216 C221 112.6(8) . .
C217 C216 C215 112.1(7) . .
C217 C216 C218 116.4(10) . .
C217 C216 C219 111.0(9) . .
C218 C216 C219 101.6(8) . .
O21C C223 C224 117.5(5) . .
O22C C223 O21C 124.8(5) . .
O22C C223 C224 117.8(5) . .
C225 C224 C223 107.7(5) . .
C225 C224 C226 109.8(7) . .
C226 C224 C223 106.8(5) . .
C227 C224 C223 111.7(5) . .
C227 C224 C225 109.0(6) . .
C227 C224 C226 111.7(7) . .
C224 C225 H22A 109.5 . .
C224 C225 H22B 109.5 . .
C224 C225 H22C 109.5 . .
H22A C225 H22B 109.5 . .
H22A C225 H22C 109.5 . .
H22B C225 H22C 109.5 . .
C224 C226 H22D 109.5 . .
C224 C226 H22E 109.5 . .
C224 C226 H22F 109.5 . .
H22D C226 H22E 109.5 . .
H22D C226 H22F 109.5 . .
H22E C226 H22F 109.5 . .
C224 C227 H22G 109.5 . .
C224 C227 H22H 109.5 . .
C224 C227 H22I 109.5 . .
H22G C227 H22H 109.5 . .
H22G C227 H22I 109.5 . .
H22H C227 H22I 109.5 . .
O23C C228 C229 115.8(5) . .
O24C C228 O23C 126.5(5) . .
O24C C228 C229 117.7(5) . .
C230 C229 C228 112.4(6) . .
C230 C229 C231 109.1(7) . .
C230 C229 C232 113.2(7) . .
C231 C229 C228 103.9(6) . .
C232 C229 C228 108.6(6) . .
C232 C229 C231 109.2(7) . .
C229 C230 H23A 109.5 . .
C229 C230 H23B 109.5 . .
C229 C230 H23C 109.5 . .
H23A C230 H23B 109.5 . .
H23A C230 H23C 109.5 . .
H23B C230 H23C 109.5 . .
C229 C231 H23D 109.5 . .
C229 C231 H23E 109.5 . .
C229 C231 H23F 109.5 . .
H23D C231 H23E 109.5 . .
H23D C231 H23F 109.5 . .
H23E C231 H23F 109.5 . .
C229 C232 H23G 109.5 . .
C229 C232 H23H 109.5 . .
C229 C232 H23I 109.5 . .
H23G C232 H23H 109.5 . .
H23G C232 H23I 109.5 . .
H23H C232 H23I 109.5 . .
O25C C233 C234 117.3(5) . .
O26C C233 O25C 125.5(5) . .
O26C C233 C234 117.1(5) . .
C233 C234 C235 110.6(5) . .
C233 C234 C236 103.9(5) . .
C233 C234 C237 110.7(5) . .
C235 C234 C236 110.8(5) . .
C237 C234 C235 109.4(6) . .
C237 C234 C236 111.3(6) . .
C234 C235 H23J 109.5 . .
C234 C235 H23K 109.5 . .
C234 C235 H23L 109.5 . .
H23J C235 H23K 109.5 . .
H23J C235 H23L 109.5 . .
H23K C235 H23L 109.5 . .
C234 C236 H23M 109.5 . .
C234 C236 H23N 109.5 . .
C234 C236 H23O 109.5 . .
H23M C236 H23N 109.5 . .
H23M C236 H23O 109.5 . .
H23N C236 H23O 109.5 . .
C234 C237 H23P 109.5 . .
C234 C237 H23Q 109.5 . .
C234 C237 H23R 109.5 . .
H23P C237 H23Q 109.5 . .
H23P C237 H23R 109.5 . .
H23Q C237 H23R 109.5 . .
O27C C238 C239 116.3(5) . .
O28C C238 O27C 126.1(5) . .
O28C C238 C239 117.6(6) . .
C238 C239 C241 104.4(7) . .
C240 C239 C238 110.4(7) . .
C240 C239 C241 107.2(8) . .
C240 C239 C242 114.0(9) . .
C242 C239 C238 110.7(6) . .
C242 C239 C241 109.6(7) . .
C239 C240 H24A 109.5 . .
C239 C240 H24B 109.5 . .
C239 C240 H24C 109.5 . .
H24A C240 H24B 109.5 . .
H24A C240 H24C 109.5 . .
H24B C240 H24C 109.5 . .
C239 C241 H24D 109.5 . .
C239 C241 H24E 109.5 . .
C239 C241 H24F 109.5 . .
H24D C241 H24E 109.5 . .
H24D C241 H24F 109.5 . .
H24E C241 H24F 109.5 . .
C239 C242 H24G 109.5 . .
C239 C242 H24H 109.5 . .
C239 C242 H24I 109.5 . .
H24G C242 H24H 109.5 . .
H24G C242 H24I 109.5 . .
H24H C242 H24I 109.5 . .
O29C C243 C244 117.2(5) . .
O30C C243 O29C 125.5(5) . .
O30C C243 C244 117.3(5) . .
C245 C244 C243 110.1(6) . .
C246 C244 C243 107.6(5) . .
C246 C244 C245 109.2(7) . .
C247 C244 C243 108.8(5) . .
C247 C244 C245 108.0(7) . .
C247 C244 C246 113.1(7) . .
C244 C245 H24J 109.5 . .
C244 C245 H24K 109.5 . .
C244 C245 H24L 109.5 . .
H24J C245 H24K 109.5 . .
H24J C245 H24L 109.5 . .
H24K C245 H24L 109.5 . .
C244 C246 H24M 109.5 . .
C244 C246 H24N 109.5 . .
C244 C246 H24O 109.5 . .
H24M C246 H24N 109.5 . .
H24M C246 H24O 109.5 . .
H24N C246 H24O 109.5 . .
C244 C247 H24P 109.5 . .
C244 C247 H24Q 109.5 . .
C244 C247 H24R 109.5 . .
H24P C247 H24Q 109.5 . .
H24P C247 H24R 109.5 . .
H24Q C247 H24R 109.5 . .
O31C C248 C249 115.5(6) . .
O32C C248 O31C 126.1(5) . .
O32C C248 C249 118.3(5) . .
C250 C249 C248 104.1(6) . .
C250 C249 C251 111.3(7) . .
C251 C249 C248 109.1(6) . .
C252 C249 C248 110.6(6) . .
C252 C249 C250 109.8(8) . .
C252 C249 C251 111.6(7) . .
C249 C250 H25J 109.5 . .
C249 C250 H25K 109.5 . .
C249 C250 H25L 109.5 . .
H25J C250 H25K 109.5 . .
H25J C250 H25L 109.5 . .
H25K C250 H25L 109.5 . .
C249 C251 H25M 109.5 . .
C249 C251 H25N 109.5 . .
C249 C251 H25O 109.5 . .
H25M C251 H25N 109.5 . .
H25M C251 H25O 109.5 . .
H25N C251 H25O 109.5 . .
C249 C252 H25P 109.5 . .
C249 C252 H25Q 109.5 . .
C249 C252 H25R 109.5 . .
H25P C252 H25Q 109.5 . .
H25P C252 H25R 109.5 . .
H25Q C252 H25R 109.5 . .
C216 C220 H22J 109.5 . .
C216 C220 H22K 109.5 . .
C216 C220 H22L 109.5 . .
H22J C220 H22K 109.5 . .
H22J C220 H22L 109.5 . .
H22K C220 H22L 109.5 . .
C216 C221 H22M 109.5 . .
C216 C221 H22N 109.5 . .
C216 C221 H22O 109.5 . .
H22M C221 H22N 109.5 . .
H22M C221 H22O 109.5 . .
H22N C221 H22O 109.5 . .
C216 C222 H22P 109.5 . .
C216 C222 H22Q 109.5 . .
C216 C222 H22R 109.5 . .
H22P C222 H22Q 109.5 . .
H22P C222 H22R 109.5 . .
H22Q C222 H22R 109.5 . .
C216 C217 H21J 109.5 . .
C216 C217 H21K 109.5 . .
C216 C217 H21L 109.5 . .
H21J C217 H21K 109.5 . .
H21J C217 H21L 109.5 . .
H21K C217 H21L 109.5 . .
C216 C218 H21M 109.5 . .
C216 C218 H21N 109.5 . .
C216 C218 H21O 109.5 . .
H21M C218 H21N 109.5 . .
H21M C218 H21O 109.5 . .
H21N C218 H21O 109.5 . .
C216 C219 H21P 109.5 . .
C216 C219 H21Q 109.5 . .
C216 C219 H21R 109.5 . .
H21P C219 H21Q 109.5 . .
H21P C219 H21R 109.5 . .
H21Q C219 H21R 109.5 . .
F7A Cr8A F8A 90.48(10) . .
F7A Cr8A O26A 91.90(12) . .
F7A Cr8A O28A 93.14(12) . .
F7A Cr8A O29A 87.86(12) . .
F7A Cr8A O31A 177.19(14) . .
F8A Cr8A O26A 176.95(12) . .
F8A Cr8A O28A 90.81(12) . .
F8A Cr8A O29A 90.60(11) . .
F8A Cr8A O31A 91.45(12) . .
O26A Cr8A O28A 90.95(14) . .
O26A Cr8A O29A 87.60(14) . .
O26A Cr8A O31A 86.10(14) . .
O29A Cr8A O28A 178.27(14) . .
O29A Cr8A O31A 90.09(15) . .
O31A Cr8A O28A 88.87(14) . .
F1A Cr1A F8A 90.25(9) . .
F1A Cr1A O1A 90.51(11) . .
F1A Cr1A O3A 90.99(11) . .
F1A Cr1A O30A 87.65(11) . .
F1A Cr1A O32A 176.13(13) . .
F8A Cr1A O1A 178.51(12) . .
F8A Cr1A O3A 89.73(12) . .
F8A Cr1A O30A 90.14(11) . .
F8A Cr1A O32A 93.17(12) . .
O3A Cr1A O1A 91.54(14) . .
O30A Cr1A O1A 88.61(14) . .
O30A Cr1A O3A 178.63(14) . .
O32A Cr1A O1A 86.03(13) . .
O32A Cr1A O3A 90.84(14) . .
O32A Cr1A O30A 90.53(14) . .
F1A Cr2A F2A 88.87(9) . .
F1A Cr2A O2A 92.96(11) . .
F1A Cr2A O4A 89.86(11) . .
F1A Cr2A O5A 89.75(11) . .
F1A Cr2A O7A 178.00(14) . .
F2A Cr2A O2A 177.96(11) . .
F2A Cr2A O4A 89.67(12) . .
F2A Cr2A O5A 91.72(11) . .
F2A Cr2A O7A 90.76(11) . .
O2A Cr2A O4A 91.22(14) . .
O2A Cr2A O5A 87.40(13) . .
O2A Cr2A O7A 87.43(13) . .
O4A Cr2A O5A 178.55(13) . .
O4A Cr2A O7A 88.17(14) . .
O7A Cr2A O5A 92.23(14) . .
F2A Cr3A O6A 90.72(11) . .
F2A Cr3A O8A 91.83(11) . .
F2A Cr3A O9A 179.45(11) . .
F2A Cr3A O11A 90.02(11) . .
F3A Cr3A F2A 88.78(10) . .
F3A Cr3A O6A 89.04(12) . .
F3A Cr3A O8A 179.21(11) . .
F3A Cr3A O9A 91.63(12) . .
F3A Cr3A O11A 92.66(11) . .
O6A Cr3A O11A 178.16(13) . .
O8A Cr3A O6A 91.46(13) . .
O8A Cr3A O11A 86.83(13) . .
O9A Cr3A O6A 88.92(13) . .
O9A Cr3A O8A 87.76(13) . .
O9A Cr3A O11A 90.33(13) . .
F3A Cr4A O10A 92.46(11) . .
F3A Cr4A O12A 88.73(11) . .
F4A Cr4A F3A 87.77(10) . .
F4A Cr4A O10A 179.16(13) . .
F4A Cr4A O12A 90.72(12) . .
F4A Cr4A O13A 92.22(11) . .
F4A Cr4A O15A 92.90(11) . .
O12A Cr4A O10A 90.10(13) . .
O13A Cr4A F3A 90.83(11) . .
O13A Cr4A O10A 86.96(13) . .
O13A Cr4A O12A 177.01(13) . .
O13A Cr4A O15A 92.32(13) . .
O15A Cr4A F3A 176.75(13) . .
O15A Cr4A O10A 86.92(13) . .
O15A Cr4A O12A 88.09(13) . .
F4A Cr5A O16A 92.13(12) . .
F5A Cr5A F4A 88.25(9) . .
F5A Cr5A O14A 92.44(12) . .
F5A Cr5A O16A 179.62(15) . .
F5A Cr5A O17A 91.18(12) . .
F5A Cr5A O19A 93.91(12) . .
O14A Cr5A F4A 90.80(11) . .
O14A Cr5A O16A 87.62(15) . .
O17A Cr5A F4A 178.12(13) . .
O17A Cr5A O14A 91.01(14) . .
O17A Cr5A O16A 88.44(13) . .
O19A Cr5A F4A 87.02(12) . .
O19A Cr5A O14A 173.22(14) . .
O19A Cr5A O16A 86.05(14) . .
O19A Cr5A O17A 91.24(15) . .
F5A Cr6A F6A 84.34(10) . .
F5A Cr6A O21A 97.47(11) . .
F5A Cr6A O23A 176.82(12) . .
F6A Cr6A O21A 91.73(11) . .
F6A Cr6A O23A 95.06(12) . .
O18A Cr6A F5A 90.76(12) . .
O18A Cr6A F6A 174.99(12) . .
O18A Cr6A O21A 89.94(14) . .
O18A Cr6A O23A 89.78(13) . .
O20A Cr6A F5A 93.38(12) . .
O20A Cr6A F6A 87.97(13) . .
O20A Cr6A O18A 91.27(16) . .
O20A Cr6A O21A 169.06(13) . .
O20A Cr6A O23A 83.48(13) . .
O21A Cr6A O23A 85.66(13) . .
F6A Cr7A F7A 87.78(10) . .
F6A Cr7A O22A 91.42(11) . .
F6A Cr7A O24A 93.04(12) . .
F6A Cr7A O25A 179.24(13) . .
F6A Cr7A O27A 89.33(12) . .
F7A Cr7A O22A 92.63(11) . .
F7A Cr7A O25A 92.70(11) . .
F7A Cr7A O27A 87.79(12) . .
O22A Cr7A O27A 179.16(13) . .
O24A Cr7A F7A 174.52(13) . .
O24A Cr7A O22A 92.77(13) . .
O24A Cr7A O25A 86.53(13) . .
O24A Cr7A O27A 86.80(14) . .
O25A Cr7A O22A 87.97(13) . .
O25A Cr7A O27A 91.28(14) . .
Cr2A F1A Cr1A 124.26(11) . .
Cr3A F2A Cr2A 123.72(12) . .
Cr3A F3A Cr4A 122.77(11) . .
Cr4A F4A Cr5A 122.90(12) . .
Cr5A F5A Cr6A 121.52(11) . .
Cr7A F6A Cr6A 121.23(12) . .
Cr8A F7A Cr7A 122.33(12) . .
Cr8A F8A Cr1A 123.99(11) . .
C1 O1A Cr1A 131.2(3) . .
C1 O2A Cr2A 134.2(3) . .
C6 O3A Cr1A 135.7(3) . .
C6 O4A Cr2A 130.7(3) . .
C11 O5A Cr2A 136.0(3) . .
C11 O6A Cr3A 130.4(3) . .
C16 O7A Cr2A 130.9(3) . .
C16 O8A Cr3A 134.8(3) . .
C21 O9A Cr3A 128.4(3) . .
C21 O10A Cr4A 134.8(3) . .
C26 O11A Cr3A 134.6(3) . .
C26 O12A Cr4A 126.7(3) . .
C31 O13A Cr4A 135.2(3) . .
C31 O14A Cr5A 129.5(3) . .
C36 O15A Cr4A 132.6(3) . .
C36 O16A Cr5A 134.6(3) . .
C41 O17A Cr5A 135.4(3) . .
C41 O18A Cr6A 132.5(3) . .
C46 O19A Cr5A 132.2(3) . .
C46 O20A Cr6A 137.6(3) . .
C51 O21A Cr6A 127.1(3) . .
C51 O22A Cr7A 137.3(3) . .
C56 O23A Cr6A 131.1(3) . .
C56 O24A Cr7A 131.8(3) . .
C61 O25A Cr7A 135.1(3) . .
C61 O26A Cr8A 130.9(3) . .
C66 O27A Cr7A 128.1(3) . .
C66 O28A Cr8A 133.6(3) . .
C71 O29A Cr8A 136.4(3) . .
C71 O30A Cr1A 132.2(3) . .
C79 O31A Cr8A 131.1(3) . .
C79 O32A Cr1A 135.4(3) . .
O1A C1 O2A 125.5(4) . .
O1A C1 C2 117.3(4) . .
O2A C1 C2 117.1(4) . .
C1 C2 C5 106.5(5) . .
C3 C2 C1 110.6(5) . .
C3 C2 C5 106.5(5) . .
C4 C2 C1 111.9(4) . .
C4 C2 C3 112.3(7) . .
C4 C2 C5 108.7(6) . .
C2 C3 H3A 109.5 . .
C2 C3 H3B 109.5 . .
C2 C3 H3C 109.5 . .
H3A C3 H3B 109.5 . .
H3A C3 H3C 109.5 . .
H3B C3 H3C 109.5 . .
C2 C4 H4C 109.5 . .
C2 C4 H4D 109.5 . .
C2 C4 H4E 109.5 . .
H4C C4 H4D 109.5 . .
H4C C4 H4E 109.5 . .
H4D C4 H4E 109.5 . .
C2 C5 H5A 109.5 . .
C2 C5 H5B 109.5 . .
C2 C5 H5C 109.5 . .
H5A C5 H5B 109.5 . .
H5A C5 H5C 109.5 . .
H5B C5 H5C 109.5 . .
O3A C6 C7 117.0(5) . .
O4A C6 O3A 124.9(4) . .
O4A C6 C7 118.0(5) . .
C8 C7 C6 110.3(5) . .
C8 C7 C9 107.0(7) . .
C9 C7 C6 109.3(5) . .
C10 C7 C6 107.1(6) . .
C10 C7 C8 109.3(7) . .
C10 C7 C9 113.7(8) . .
C7 C8 H8A 109.5 . .
C7 C8 H8B 109.5 . .
C7 C8 H8C 109.5 . .
H8A C8 H8B 109.5 . .
H8A C8 H8C 109.5 . .
H8B C8 H8C 109.5 . .
C7 C9 H9A 109.5 . .
C7 C9 H9B 109.5 . .
C7 C9 H9C 109.5 . .
H9A C9 H9B 109.5 . .
H9A C9 H9C 109.5 . .
H9B C9 H9C 109.5 . .
C7 C10 H10S 109.5 . .
C7 C10 H10T 109.5 . .
C7 C10 H10U 109.5 . .
H10S C10 H10T 109.5 . .
H10S C10 H10U 109.5 . .
H10T C10 H10U 109.5 . .
O5A C11 C12 116.5(4) . .
O6A C11 O5A 125.4(4) . .
O6A C11 C12 118.1(4) . .
C13 C12 C11 109.9(5) . .
C13 C12 C14 112.5(7) . .
C13 C12 C15 108.8(6) . .
C14 C12 C11 105.4(5) . .
C14 C12 C15 109.7(6) . .
C15 C12 C11 110.5(4) . .
C12 C13 H13Y 109.5 . .
C12 C13 H 109.5 . .
C12 C13 HA 109.5 . .
H13Y C13 H 109.5 . .
H13Y C13 HA 109.5 . .
H C13 HA 109.5 . .
C12 C14 H14S 109.5 . .
C12 C14 H14T 109.5 . .
C12 C14 H14U 109.5 . .
H14S C14 H14T 109.5 . .
H14S C14 H14U 109.5 . .
H14T C14 H14U 109.5 . .
C12 C15 H15S 109.5 . .
C12 C15 H15T 109.5 . .
C12 C15 H15U 109.5 . .
H15S C15 H15T 109.5 . .
H15S C15 H15U 109.5 . .
H15T C15 H15U 109.5 . .
O7A C16 O8A 125.7(4) . .
O7A C16 C17 115.9(5) . .
O8A C16 C17 118.3(4) . .
C18 C17 C16 110.5(4) . .
C18 C17 C19 108.2(7) . .
C19 C17 C16 106.4(5) . .
C20 C17 C16 109.8(6) . .
C20 C17 C18 111.7(7) . .
C20 C17 C19 110.1(7) . .
C17 C18 H18S 109.5 . .
C17 C18 H18T 109.5 . .
C17 C18 H18U 109.5 . .
H18S C18 H18T 109.5 . .
H18S C18 H18U 109.5 . .
H18T C18 H18U 109.5 . .
C17 C19 H19S 109.5 . .
C17 C19 H19T 109.5 . .
C17 C19 H19U 109.5 . .
H19S C19 H19T 109.5 . .
H19S C19 H19U 109.5 . .
H19T C19 H19U 109.5 . .
C17 C20 H20S 109.5 . .
C17 C20 H20T 109.5 . .
C17 C20 H20U 109.5 . .
H20S C20 H20T 109.5 . .
H20S C20 H20U 109.5 . .
H20T C20 H20U 109.5 . .
O9A C21 O10A 125.2(4) . .
O9A C21 C22 117.4(4) . .
O10A C21 C22 117.4(4) . .
C23 C22 C21 111.2(5) . .
C24 C22 C21 111.0(5) . .
C24 C22 C23 107.1(6) . .
C25 C22 C21 106.0(5) . .
C25 C22 C23 106.3(6) . .
C25 C22 C24 115.1(7) . .
C22 C23 H23S 109.5 . .
C22 C23 H23T 109.5 . .
C22 C23 H23U 109.5 . .
H23S C23 H23T 109.5 . .
H23S C23 H23U 109.5 . .
H23T C23 H23U 109.5 . .
C22 C24 H24S 109.5 . .
C22 C24 H24T 109.5 . .
C22 C24 H24U 109.5 . .
H24S C24 H24T 109.5 . .
H24S C24 H24U 109.5 . .
H24T C24 H24U 109.5 . .
C22 C25 H25S 109.5 . .
C22 C25 H25T 109.5 . .
C22 C25 H25U 109.5 . .
H25S C25 H25T 109.5 . .
H25S C25 H25U 109.5 . .
H25T C25 H25U 109.5 . .
O11A C26 O12A 125.8(4) . .
O11A C26 C27 117.1(4) . .
O12A C26 C27 117.1(4) . .
C26 C27 C30 105.7(5) . .
C28 C27 C26 110.8(4) . .
C28 C27 C30 100.9(5) . .
C29 C27 C26 113.1(4) . .
C29 C27 C28 117.4(6) . .
C29 C27 C30 107.6(6) . .
C27 C28 H28V 109.5 . .
C27 C28 H28W 109.5 . .
C27 C28 H28X 109.5 . .
H28V C28 H28W 109.5 . .
H28V C28 H28X 109.5 . .
H28W C28 H28X 109.5 . .
C27 C29 H29A 109.5 . .
C27 C29 H29B 109.5 . .
C27 C29 H29C 109.5 . .
H29A C29 H29B 109.5 . .
H29A C29 H29C 109.5 . .
H29B C29 H29C 109.5 . .
C27 C30 H30K 109.5 . .
C27 C30 H30L 109.5 . .
C27 C30 H30M 109.5 . .
H30K C30 H30L 109.5 . .
H30K C30 H30M 109.5 . .
H30L C30 H30M 109.5 . .
O13A C31 C32 114.5(4) . .
O14A C31 O13A 126.5(4) . .
O14A C31 C32 118.9(4) . .
C33 C32 C31 111.5(4) . .
C33 C32 C34 111.4(4) . .
C33 C32 C35 109.1(4) . .
C34 C32 C31 111.2(4) . .
C34 C32 C35 110.1(5) . .
C35 C32 C31 103.1(4) . .
C32 C33 H33K 109.5 . .
C32 C33 H33L 109.5 . .
C32 C33 H33M 109.5 . .
H33K C33 H33L 109.5 . .
H33K C33 H33M 109.5 . .
H33L C33 H33M 109.5 . .
C32 C34 H34A 109.5 . .
C32 C34 H34B 109.5 . .
C32 C34 H34C 109.5 . .
H34A C34 H34B 109.5 . .
H34A C34 H34C 109.5 . .
H34B C34 H34C 109.5 . .
C32 C35 H35G 109.5 . .
C32 C35 H35H 109.5 . .
C32 C35 H35I 109.5 . .
H35G C35 H35H 109.5 . .
H35G C35 H35I 109.5 . .
H35H C35 H35I 109.5 . .
O15A C36 C37 115.4(4) . .
O16A C36 O15A 126.1(4) . .
O16A C36 C37 118.4(4) . .
C38 C37 C36 111.0(5) . .
C38 C37 C39 104.2(6) . .
C39 C37 C36 107.9(4) . .
C40 C37 C36 110.1(5) . .
C40 C37 C38 114.8(7) . .
C40 C37 C39 108.5(6) . .
C37 C38 H38A 109.5 . .
C37 C38 H38B 109.5 . .
C37 C38 H38C 109.5 . .
H38A C38 H38B 109.5 . .
H38A C38 H38C 109.5 . .
H38B C38 H38C 109.5 . .
C37 C39 H39A 109.5 . .
C37 C39 H39B 109.5 . .
C37 C39 H39C 109.5 . .
H39A C39 H39B 109.5 . .
H39A C39 H39C 109.5 . .
H39B C39 H39C 109.5 . .
C37 C40 H40A 109.5 . .
C37 C40 H40B 109.5 . .
C37 C40 H40C 109.5 . .
H40A C40 H40B 109.5 . .
H40A C40 H40C 109.5 . .
H40B C40 H40C 109.5 . .
O17A C41 O18A 126.4(4) . .
O17A C41 C42 117.6(4) . .
O18A C41 C42 116.0(4) . .
C43 C42 C41 109.7(4) . .
C43 C42 C44 110.6(5) . .
C44 C42 C41 107.5(4) . .
C45 C42 C41 106.9(4) . .
C45 C42 C43 111.8(5) . .
C45 C42 C44 110.1(5) . .
C42 C43 H43A 109.5 . .
C42 C43 H43B 109.5 . .
C42 C43 H43C 109.5 . .
H43A C43 H43B 109.5 . .
H43A C43 H43C 109.5 . .
H43B C43 H43C 109.5 . .
C42 C44 H44A 109.5 . .
C42 C44 H44B 109.5 . .
C42 C44 H44C 109.5 . .
H44A C44 H44B 109.5 . .
H44A C44 H44C 109.5 . .
H44B C44 H44C 109.5 . .
C42 C45 H45A 109.5 . .
C42 C45 H45B 109.5 . .
C42 C45 H45C 109.5 . .
H45A C45 H45B 109.5 . .
H45A C45 H45C 109.5 . .
H45B C45 H45C 109.5 . .
O19A C46 C47 119.8(4) . .
O20A C46 O19A 124.4(4) . .
O20A C46 C47 115.6(4) . .
C46 C47 C48 104.5(4) . .
C46 C47 C49 109.5(4) . .
C46 C47 C50 111.1(5) . .
C49 C47 C48 109.1(5) . .
C49 C47 C50 112.1(5) . .
C50 C47 C48 110.3(5) . .
C47 C48 H48A 109.5 . .
C47 C48 H48B 109.5 . .
C47 C48 H48C 109.5 . .
H48A C48 H48B 109.5 . .
H48A C48 H48C 109.5 . .
H48B C48 H48C 109.5 . .
C47 C49 H49A 109.5 . .
C47 C49 H49B 109.5 . .
C47 C49 H49C 109.5 . .
H49A C49 H49B 109.5 . .
H49A C49 H49C 109.5 . .
H49B C49 H49C 109.5 . .
C47 C50 H50A 109.5 . .
C47 C50 H50B 109.5 . .
C47 C50 H50C 109.5 . .
H50A C50 H50B 109.5 . .
H50A C50 H50C 109.5 . .
H50B C50 H50C 109.5 . .
O21A C51 C52 118.2(4) . .
O22A C51 O21A 125.4(4) . .
O22A C51 C52 116.5(4) . .
C51 C52 C53 111.9(4) . .
C51 C52 C54 106.0(4) . .
C51 C52 C55 109.3(4) . .
C53 C52 C54 109.2(4) . .
C55 C52 C53 111.0(4) . .
C55 C52 C54 109.3(4) . .
C52 C53 H53A 109.5 . .
C52 C53 H53B 109.5 . .
C52 C53 H53C 109.5 . .
H53A C53 H53B 109.5 . .
H53A C53 H53C 109.5 . .
H53B C53 H53C 109.5 . .
C52 C54 H54A 109.5 . .
C52 C54 H54B 109.5 . .
C52 C54 H54C 109.5 . .
H54A C54 H54B 109.5 . .
H54A C54 H54C 109.5 . .
H54B C54 H54C 109.5 . .
C52 C55 H55A 109.5 . .
C52 C55 H55B 109.5 . .
C52 C55 H55C 109.5 . .
H55A C55 H55B 109.5 . .
H55A C55 H55C 109.5 . .
H55B C55 H55C 109.5 . .
O23A C56 O24A 125.6(4) . .
O23A C56 C57 118.8(4) . .
O24A C56 C57 115.6(5) . .
C56 C57 C58 110.0(4) . .
C56 C57 C59 105.9(4) . .
C59 C57 C58 110.6(5) . .
C60 C57 C56 109.9(4) . .
C60 C57 C58 110.2(5) . .
C60 C57 C59 110.2(5) . .
C57 C58 H58A 109.5 . .
C57 C58 H58B 109.5 . .
C57 C58 H58C 109.5 . .
H58A C58 H58B 109.5 . .
H58A C58 H58C 109.5 . .
H58B C58 H58C 109.5 . .
C57 C59 H59A 109.5 . .
C57 C59 H59B 109.5 . .
C57 C59 H59C 109.5 . .
H59A C59 H59B 109.5 . .
H59A C59 H59C 109.5 . .
H59B C59 H59C 109.5 . .
C57 C60 H60A 109.5 . .
C57 C60 H60B 109.5 . .
C57 C60 H60C 109.5 . .
H60A C60 H60B 109.5 . .
H60A C60 H60C 109.5 . .
H60B C60 H60C 109.5 . .
O25A C61 O26A 125.0(4) . .
O25A C61 C62 118.8(4) . .
O26A C61 C62 116.2(4) . .
C61 C62 C65 105.6(4) . .
C63 C62 C61 111.4(4) . .
C63 C62 C64 111.5(5) . .
C63 C62 C65 109.4(6) . .
C64 C62 C61 111.6(4) . .
C64 C62 C65 106.9(6) . .
C62 C63 H63A 109.5 . .
C62 C63 H63B 109.5 . .
C62 C63 H63C 109.5 . .
H63A C63 H63B 109.5 . .
H63A C63 H63C 109.5 . .
H63B C63 H63C 109.5 . .
C62 C64 H64A 109.5 . .
C62 C64 H64B 109.5 . .
C62 C64 H64C 109.5 . .
H64A C64 H64B 109.5 . .
H64A C64 H64C 109.5 . .
H64B C64 H64C 109.5 . .
C62 C65 H65A 109.5 . .
C62 C65 H65B 109.5 . .
C62 C65 H65C 109.5 . .
H65A C65 H65B 109.5 . .
H65A C65 H65C 109.5 . .
H65B C65 H65C 109.5 . .
O27A C66 O28A 126.4(5) . .
O27A C66 C67 115.1(5) . .
O28A C66 C67 118.4(4) . .
C66 C67 C68 104.0(5) . .
C69 C67 C66 112.9(5) . .
C69 C67 C68 107.0(6) . .
C70 C67 C66 110.7(6) . .
C70 C67 C68 110.1(7) . .
C70 C67 C69 111.8(6) . .
C67 C68 H68A 109.5 . .
C67 C68 H68B 109.5 . .
C67 C68 H68C 109.5 . .
H68A C68 H68B 109.5 . .
H68A C68 H68C 109.5 . .
H68B C68 H68C 109.5 . .
C67 C69 H69A 109.5 . .
C67 C69 H69B 109.5 . .
C67 C69 H69C 109.5 . .
H69A C69 H69B 109.5 . .
H69A C69 H69C 109.5 . .
H69B C69 H69C 109.5 . .
C67 C70 H70A 109.5 . .
C67 C70 H70B 109.5 . .
C67 C70 H70C 109.5 . .
H70A C70 H70B 109.5 . .
H70A C70 H70C 109.5 . .
H70B C70 H70C 109.5 . .
O29A C71 C72 117.7(4) . .
O30A C71 O29A 124.8(4) . .
O30A C71 C72 117.5(4) . .
C71 C72 C77 106.4(5) . .
C71 C72 C73 106.2(9) . .
C71 C72 C74 112.3(7) . .
C71 C72 C75 110.0(11) . .
C76 C72 C71 113.3(6) . .
C76 C72 C77 109.1(8) . .
C76 C72 C78 113.0(9) . .
C78 C72 C71 107.2(7) . .
C78 C72 C77 107.5(7) . .
C74 C72 C73 106.8(9) . .
C74 C72 C75 114.0(9) . .
C75 C72 C73 107.1(9) . .
O31A C79 O32A 125.9(4) . .
O31A C79 C80 118.0(4) . .
O32A C79 C80 116.0(4) . .
C81 C80 C79 105.4(5) . .
C81 C80 C82 108.9(6) . .
C82 C80 C79 110.3(5) . .
C83 C80 C79 109.3(4) . .
C83 C80 C81 111.9(7) . .
C83 C80 C82 111.0(5) . .
C80 C81 H81A 109.5 . .
C80 C81 H81B 109.5 . .
C80 C81 H81C 109.5 . .
H81A C81 H81B 109.5 . .
H81A C81 H81C 109.5 . .
H81B C81 H81C 109.5 . .
C80 C82 H82A 109.5 . .
C80 C82 H82B 109.5 . .
C80 C82 H82C 109.5 . .
H82A C82 H82B 109.5 . .
H82A C82 H82C 109.5 . .
H82B C82 H82C 109.5 . .
C80 C83 H83A 109.5 . .
C80 C83 H83B 109.5 . .
C80 C83 H83C 109.5 . .
H83A C83 H83B 109.5 . .
H83A C83 H83C 109.5 . .
H83B C83 H83C 109.5 . .
C72 C76 H76A 109.5 . .
C72 C76 H76B 109.5 . .
C72 C76 H76C 109.5 . .
H76A C76 H76B 109.5 . .
H76A C76 H76C 109.5 . .
H76B C76 H76C 109.5 . .
C72 C77 H77A 109.5 . .
C72 C77 H77B 109.5 . .
C72 C77 H77C 109.5 . .
H77A C77 H77B 109.5 . .
H77A C77 H77C 109.5 . .
H77B C77 H77C 109.5 . .
C72 C78 H78A 109.5 . .
C72 C78 H78B 109.5 . .
C72 C78 H78C 109.5 . .
H78A C78 H78B 109.5 . .
H78A C78 H78C 109.5 . .
H78B C78 H78C 109.5 . .
C72 C73 H73A 109.5 . .
C72 C73 H73B 109.5 . .
C72 C73 H73C 109.5 . .
H73A C73 H73B 109.5 . .
H73A C73 H73C 109.5 . .
H73B C73 H73C 109.5 . .
C72 C74 H74A 109.5 . .
C72 C74 H74B 109.5 . .
C72 C74 H74C 109.5 . .
H74A C74 H74B 109.5 . .
H74A C74 H74C 109.5 . .
H74B C74 H74C 109.5 . .
C72 C75 H75A 109.5 . .
C72 C75 H75B 109.5 . .
C72 C75 H75C 109.5 . .
H75A C75 H75B 109.5 . .
H75A C75 H75C 109.5 . .
H75B C75 H75C 109.5 . .

loop_
_geom_bond_atom_site_label_1
_geom_bond_atom_site_label_2
_geom_bond_distance
_geom_bond_site_symmetry_2
Fe1 O6 2.061(3) .
Fe1 O8 2.038(4) .
Fe1 O9 2.042(3) .
Fe1 O11 2.028(3) .
Fe1 O13 1.906(3) .
Fe1 N3 2.204(4) .
Fe2 O2 2.047(3) .
Fe2 O4 2.040(3) .
Fe2 O5 2.021(3) .
Fe2 O7 2.035(3) .
Fe2 O13 1.893(3) .
Fe2 N1 2.222(4) .
Fe3 O1 2.038(3) .
Fe3 O3 2.029(3) .
Fe3 O10 2.023(3) .
Fe3 O12 2.014(3) .
Fe3 O13 1.900(3) .
Fe3 N5 2.231(4) .
O1 C271 1.247(5) .
O2 C271 1.246(5) .
O3 C266 1.250(6) .
O4 C266 1.250(5) .
O5 C258 1.250(5) .
O6 C258 1.240(5) .
O7 C253 1.267(7) .
O8 C253 1.214(7) .
O9 C281 1.244(5) .
O10 C281 1.264(5) .
O11 C276 1.253(5) .
O12 C276 1.252(5) .
N1 C289 1.344(5) .
N1 C293 1.337(5) .
N2 H2A 0.8900 .
N2 H2B 0.8900 .
N2 C300 1.499(5) .
N2 C301 1.477(5) .
N3 C343 1.324(6) .
N3 C347 1.327(6) .
N4 H4A 0.8900 .
N4 H4B 0.8900 .
N4 C358 1.413(6) .
N4 C359 1.451(5) .
N5 C317 1.329(6) .
N5 C321 1.331(6) .
N6 H6A 0.8900 .
N6 H6B 0.8900 .
N6 C332 1.495(5) .
N6 C333 1.492(5) .
C253 C254 1.512(8) .
C254 C255 1.596(12) .
C254 C256 1.493(13) .
C254 C257 1.528(11) .
C255 H25A 0.9600 .
C255 H25B 0.9600 .
C255 H25C 0.9600 .
C256 H25D 0.9600 .
C256 H25E 0.9600 .
C256 H25F 0.9600 .
C257 H25G 0.9600 .
C257 H25H 0.9600 .
C257 H25I 0.9600 .
C258 C259 1.519(6) .
C259 C263 1.529(10) .
C259 C264 1.560(10) .
C259 C265 1.583(11) .
C259 C260 1.595(16) .
C259 C261 1.381(19) .
C259 C262 1.592(16) .
C266 C267 1.529(6) .
C267 C268 1.538(7) .
C267 C269 1.543(7) .
C267 C270 1.537(7) .
C268 H26A 0.9600 .
C268 H26B 0.9600 .
C268 H26C 0.9600 .
C269 H26D 0.9600 .
C269 H26E 0.9600 .
C269 H26F 0.9600 .
C270 H27A 0.9600 .
C270 H27B 0.9600 .
C270 H27C 0.9600 .
C271 C272 1.547(6) .
C272 C273 1.484(7) .
C272 C274 1.514(7) .
C272 C275 1.530(7) .
C273 H27D 0.9600 .
C273 H27E 0.9600 .
C273 H27F 0.9600 .
C274 H27G 0.9600 .
C274 H27H 0.9600 .
C274 H27I 0.9600 .
C275 H27J 0.9600 .
C275 H27K 0.9600 .
C275 H27L 0.9600 .
C276 C277 1.526(7) .
C277 C278 1.561(12) .
C277 C279 1.441(10) .
C277 C280 1.484(8) .
C278 H27M 0.9600 .
C278 H27N 0.9600 .
C278 H27O 0.9600 .
C279 H27P 0.9600 .
C279 H27Q 0.9600 .
C279 H27R 0.9600 .
C280 H28A 0.9600 .
C280 H28B 0.9600 .
C280 H28C 0.9600 .
C281 C282 1.521(6) .
C282 C286 1.575(9) .
C282 C287 1.533(9) .
C282 C288 1.568(10) .
C282 C283 1.572(14) .
C282 C284 1.555(12) .
C282 C285 1.455(13) .
C289 H289 0.9300 .
C289 C290 1.381(6) .
C290 H290 0.9300 .
C290 C291 1.403(6) .
C291 C292 1.381(6) .
C291 C294 1.485(6) .
C292 H292 0.9300 .
C292 C293 1.397(6) .
C293 H293 0.9300 .
C294 C295 1.381(6) .
C294 C299 1.397(6) .
C295 H295 0.9300 .
C295 C296 1.385(6) .
C296 H296 0.9300 .
C296 C297 1.388(6) .
C297 C298 1.387(6) .
C297 C300 1.509(6) .
C298 H298 0.9300 .
C298 C299 1.373(6) .
C299 H299 0.9300 .
C300 H30A 0.9700 .
C300 H30B 0.9700 .
C301 H30C 0.9700 .
C301 H30D 0.9700 .
C301 C302 1.517(6) .
C302 H30E 0.9700 .
C302 H30F 0.9700 .
C302 C303 1.522(6) .
C303 H30G 0.9700 .
C303 H30H 0.9700 .
C303 C304 1.525(7) .
C304 H30I 0.9700 .
C304 H30J 0.9700 .
C304 C305 1.489(9) .
C305 C306 1.296(11) .
C305 C310 1.391(10) .
C306 H306 0.9300 .
C306 C307 1.437(12) .
C307 H307 0.9300 .
C307 C308 1.299(14) .
C308 H308 0.9300 .
C308 C309 1.418(15) .
C309 H309 0.9300 .
C309 C310 1.393(11) .
C310 H310 0.9300 .
C317 H317 0.9300 .
C317 C318 1.403(6) .
C318 H318 0.9300 .
C318 C319 1.381(6) .
C319 C320 1.373(6) .
C319 C322 1.513(5) .
C320 H320 0.9300 .
C320 C321 1.399(6) .
C321 H321 0.9300 .
C325 C324 1.3900 .
C325 C326 1.3900 .
C325 C332 1.511(4) .
C325 C329 1.375(6) .
C325 C330 1.391(7) .
C324 H324 0.9300 .
C324 C323 1.3900 .
C323 H323 0.9300 .
C323 C322 1.3900 .
C322 C327 1.3900 .
C322 C328 1.363(7) .
C322 C331 1.390(7) .
C327 H327 0.9300 .
C327 C326 1.3900 .
C326 H326 0.9300 .
C332 H33A 0.9700 .
C332 H33B 0.9700 .
C333 H33C 0.9700 .
C333 H33D 0.9700 .
C333 C334 1.505(6) .
C334 H33E 0.9700 .
C334 H33F 0.9700 .
C334 C335 1.520(6) .
C335 H33G 0.9700 .
C335 H33H 0.9700 .
C335 C336 1.520(6) .
C336 H33I 0.9700 .
C336 H33J 0.9700 .
C336 C337 1.485(7) .
C337 C338 1.353(9) .
C337 C342 1.360(7) .
C338 H338 0.9300 .
C338 C339 1.376(10) .
C339 H339 0.9300 .
C339 C340 1.348(10) .
C340 H340 0.9300 .
C340 C341 1.340(10) .
C341 H341 0.9300 .
C341 C342 1.392(8) .
C342 H342 0.9300 .
C343 H343 0.9300 .
C343 C344 1.385(6) .
C344 H344 0.9300 .
C344 C345 1.368(6) .
C345 C346 1.373(7) .
C345 C348 1.492(6) .
C346 H346 0.9300 .
C346 C347 1.380(6) .
C347 H347 0.9300 .
C348 C354 1.423(9) .
C348 C357 1.335(10) .
C348 C349 1.290(11) .
C348 C353 1.428(12) .
C351 C358 1.496(6) .
C351 C355 1.359(10) .
C351 C356 1.343(10) .
C351 C350 1.362(12) .
C351 C352 1.438(12) .
C358 H35A 0.9700 .
C358 H35B 0.9700 .
C359 H35C 0.9700 .
C359 H35D 0.9700 .
C359 H35E 0.9700 .
C359 H35F 0.9700 .
C359 C360 1.513(12) .
C359 C369 1.440(10) .
C263 H26G 0.9600 .
C263 H26H 0.9600 .
C263 H26I 0.9600 .
C264 H26J 0.9600 .
C264 H26K 0.9600 .
C264 H26L 0.9600 .
C265 H26M 0.9600 .
C265 H26N 0.9600 .
C265 H26O 0.9600 .
C286 H28D 0.9600 .
C286 H28E 0.9600 .
C286 H28F 0.9600 .
C287 H28G 0.9600 .
C287 H28H 0.9600 .
C287 H28I 0.9600 .
C288 H28J 0.9600 .
C288 H28K 0.9600 .
C288 H28L 0.9600 .
C328 H328 0.9300 .
C328 C329 1.398(7) .
C329 H329 0.9300 .
C330 H330 0.9300 .
C330 C331 1.367(7) .
C331 H331 0.9300 .
C354 H354 0.9300 .
C354 C355 1.370(11) .
C355 H355 0.9300 .
C356 H356 0.9300 .
C356 C357 1.400(11) .
C357 H357 0.9300 .
C360 H36A 0.9700 .
C360 H36B 0.9700 .
C360 C361 1.487(14) .
C361 H36C 0.9700 .
C361 H36D 0.9700 .
C361 C362 1.482(14) .
C362 H36E 0.9700 .
C362 H36F 0.9700 .
C362 C363 1.478(11) .
C363 C364 1.3900 .
C363 C368 1.3900 .
C364 H364 0.9300 .
C364 C365 1.3900 .
C365 H365 0.9300 .
C365 C366 1.3900 .
C366 H366 0.9300 .
C366 C367 1.3900 .
C367 H367 0.9300 .
C367 C368 1.3900 .
C368 H368 0.9300 .
C260 H26P 0.9600 .
C260 H26Q 0.9600 .
C260 H26R 0.9600 .
C261 H26S 0.9600 .
C261 H26T 0.9600 .
C261 H26U 0.9600 .
C262 H26V 0.9600 .
C262 H26W 0.9600 .
C262 H26X 0.9600 .
C283 H28M 0.9600 .
C283 H28N 0.9600 .
C283 H28O 0.9600 .
C284 H28P 0.9600 .
C284 H28Q 0.9600 .
C284 H28R 0.9600 .
C285 H28S 0.9600 .
C285 H28T 0.9600 .
C285 H28U 0.9600 .
C349 H349 0.9300 .
C349 C350 1.359(14) .
C350 H350 0.9300 .
C352 H352 0.9300 .
C352 C353 1.391(15) .
C353 H353 0.9300 .
C369 H36G 0.9700 .
C369 H36H 0.9700 .
C369 C370 1.480(11) .
C370 H37A 0.9700 .
C370 H37B 0.9700 .
C370 C371 1.505(12) .
C371 H37C 0.9700 .
C371 H37D 0.9700 .
C371 C372 1.505(11) .
C372 C373 1.3900 .
C372 C377 1.3900 .
C373 H373 0.9300 .
C373 C374 1.3900 .
C374 H374 0.9300 .
C374 C375 1.3900 .
C375 H375 0.9300 .
C375 C376 1.3900 .
C376 H376 0.9300 .
C376 C377 1.3900 .
C377 H377 0.9300 .
Cr8B F1B 1.949(2) .
Cr8B F8B 1.912(2) .
Cr8B O1B 1.974(3) .
Cr8B O3B 1.963(3) .
Cr8B O30B 1.940(3) .
Cr8B O32B 1.946(3) .
Cr1B F1B 1.923(2) .
Cr1B F2B 1.935(2) .
Cr1B O2B 1.955(3) .
Cr1B O4B 1.969(3) .
Cr1B O5B 1.967(3) .
Cr1B O7B 1.965(3) .
Cr2B F2B 1.916(2) .
Cr2B F3B 1.923(2) .
Cr2B O6B 1.956(3) .
Cr2B O8B 1.948(3) .
Cr2B O9B 1.940(3) .
Cr2B O11B 1.949(3) .
Cr3B F3B 1.923(2) .
Cr3B F4B 1.925(2) .
Cr3B O10B 1.957(3) .
Cr3B O12B 1.959(3) .
Cr3B O13B 1.967(3) .
Cr3B O15B 1.940(3) .
Cr4B F4B 1.937(2) .
Cr4B F5B 1.919(2) .
Cr4B O14B 1.955(3) .
Cr4B O16B 1.957(3) .
Cr4B O17B 1.936(3) .
Cr4B O19B 1.947(3) .
Cr5B F5B 1.959(2) .
Cr5B F6B 1.924(2) .
Cr5B O18B 1.969(3) .
Cr5B O20B 1.991(3) .
Cr5B O21B 1.947(3) .
Cr5B O23B 1.947(3) .
Cr6B F6B 1.983(2) .
Cr6B F7B 1.959(2) .
Cr6B O22B 1.964(4) .
Cr6B O24B 1.978(3) .
Cr6B O25B 1.976(3) .
Cr6B O27B 1.995(4) .
Cr7B F7B 1.922(2) .
Cr7B F8B 1.980(2) .
Cr7B O26B 1.959(3) .
Cr7B O28B 1.963(3) .
Cr7B O29B 1.982(3) .
Cr7B O31B 1.986(3) .
O1B C84 1.245(5) .
O2B C84 1.253(5) .
O3B C92 1.251(5) .
O4B C92 1.263(5) .
O5B C97 1.259(5) .
O6B C97 1.255(5) .
O7B C102 1.259(5) .
O8B C102 1.257(5) .
O9B C107 1.263(6) .
O10B C107 1.252(6) .
O11B C112 1.251(5) .
O12B C112 1.262(5) .
O13B C117 1.252(5) .
O14B C117 1.256(6) .
O15B C122 1.260(6) .
O16B C122 1.244(5) .
O17B C127 1.267(6) .
O18B C127 1.232(5) .
O19B C132 1.257(5) .
O20B C132 1.249(5) .
O21B C140 1.270(6) .
O22B C140 1.245(6) .
O23B C145 1.245(5) .
O24B C145 1.231(5) .
O25B C150 1.271(6) .
O26B C150 1.247(5) .
O27B C155 1.263(5) .
O28B C155 1.255(5) .
O29B C160 1.235(5) .
O30B C160 1.277(5) .
O31B C165 1.259(5) .
O32B C165 1.255(5) .
C84 C85 1.535(6) .
C85 C86 1.445(12) .
C85 C87 1.550(12) .
C85 C88 1.616(13) .
C85 C89 1.531(13) .
C85 C90 1.535(13) .
C85 C91 1.445(14) .
C92 C93 1.531(6) .
C93 C94 1.509(8) .
C93 C95 1.481(8) .
C93 C96 1.504(7) .
C94 H94A 0.9600 .
C94 H94B 0.9600 .
C94 H94C 0.9600 .
C95 H95A 0.9600 .
C95 H95B 0.9600 .
C95 H95C 0.9600 .
C96 H96A 0.9600 .
C96 H96B 0.9600 .
C96 H96C 0.9600 .
C97 C98 1.527(6) .
C98 C99 1.515(7) .
C98 C100 1.519(7) .
C98 C101 1.519(7) .
C99 H99A 0.9600 .
C99 H99B 0.9600 .
C99 H99C 0.9600 .
C100 H10A 0.9600 .
C100 H10B 0.9600 .
C100 H10C 0.9600 .
C101 H10D 0.9600 .
C101 H10E 0.9600 .
C101 H10F 0.9600 .
C102 C103 1.531(6) .
C103 C104 1.528(8) .
C103 C105 1.537(9) .
C103 C106 1.517(8) .
C104 H10G 0.9600 .
C104 H10H 0.9600 .
C104 H10I 0.9600 .
C105 H10J 0.9600 .
C105 H10K 0.9600 .
C105 H10L 0.9600 .
C106 H10M 0.9600 .
C106 H10N 0.9600 .
C106 H10O 0.9600 .
C107 C108 1.538(7) .
C108 C109 1.494(8) .
C108 C110 1.519(9) .
C108 C111 1.495(9) .
C109 H10P 0.9600 .
C109 H10Q 0.9600 .
C109 H10R 0.9600 .
C110 H11A 0.9600 .
C110 H11B 0.9600 .
C110 H11C 0.9600 .
C111 H11D 0.9600 .
C111 H11E 0.9600 .
C111 H11F 0.9600 .
C112 C113 1.524(6) .
C113 C114 1.520(8) .
C113 C115 1.519(7) .
C113 C116 1.516(8) .
C114 H11G 0.9600 .
C114 H11H 0.9600 .
C114 H11I 0.9600 .
C115 H11J 0.9600 .
C115 H11K 0.9600 .
C115 H11L 0.9600 .
C116 H11M 0.9600 .
C116 H11N 0.9600 .
C116 H11O 0.9600 .
C117 C118 1.525(7) .
C118 C119 1.534(8) .
C118 C120 1.511(9) .
C118 C121 1.529(8) .
C119 H11P 0.9600 .
C119 H11Q 0.9600 .
C119 H11R 0.9600 .
C120 H12A 0.9600 .
C120 H12B 0.9600 .
C120 H12C 0.9600 .
C121 H12D 0.9600 .
C121 H12E 0.9600 .
C121 H12F 0.9600 .
C122 C123 1.533(6) .
C123 C124 1.531(8) .
C123 C125 1.505(9) .
C123 C126 1.494(9) .
C124 H12G 0.9600 .
C124 H12H 0.9600 .
C124 H12I 0.9600 .
C125 H12J 0.9600 .
C125 H12K 0.9600 .
C125 H12L 0.9600 .
C126 H12M 0.9600 .
C126 H12N 0.9600 .
C126 H12O 0.9600 .
C127 C128 1.531(7) .
C128 C129 1.458(10) .
C128 C130 1.516(9) .
C128 C131 1.517(8) .
C129 H12P 0.9600 .
C129 H12Q 0.9600 .
C129 H12R 0.9600 .
C130 H13A 0.9600 .
C130 H13B 0.9600 .
C130 H13C 0.9600 .
C131 H13D 0.9600 .
C131 H13E 0.9600 .
C131 H13F 0.9600 .
C132 C133 1.542(7) .
C133 C134 1.586(12) .
C133 C135 1.466(12) .
C133 C136 1.477(12) .
C133 C137 1.495(19) .
C133 C138 1.641(16) .
C133 C139 1.51(2) .
C140 C141 1.544(7) .
C141 C142 1.569(8) .
C141 C143 1.524(9) .
C141 C144 1.486(9) .
C142 H14A 0.9600 .
C142 H14B 0.9600 .
C142 H14C 0.9600 .
C143 H14D 0.9600 .
C143 H14E 0.9600 .
C143 H14F 0.9600 .
C144 H14G 0.9600 .
C144 H14H 0.9600 .
C144 H14I 0.9600 .
C145 C146 1.535(6) .
C146 C147 1.486(7) .
C146 C148 1.559(7) .
C146 C149 1.492(7) .
C147 H14J 0.9600 .
C147 H14K 0.9600 .
C147 H14L 0.9600 .
C148 H14M 0.9600 .
C148 H14N 0.9600 .
C148 H14O 0.9600 .
C149 H14P 0.9600 .
C149 H14Q 0.9600 .
C149 H14R 0.9600 .
C150 C151 1.527(7) .
C151 C152 1.536(10) .
C151 C153 1.564(8) .
C151 C154 1.514(9) .
C152 H15A 0.9600 .
C152 H15B 0.9600 .
C152 H15C 0.9600 .
C153 H15D 0.9600 .
C153 H15E 0.9600 .
C153 H15F 0.9600 .
C154 H15G 0.9600 .
C154 H15H 0.9600 .
C154 H15I 0.9600 .
C155 C156 1.518(7) .
C156 C157 1.528(7) .
C156 C158 1.529(7) .
C156 C159 1.531(8) .
C157 H15J 0.9600 .
C157 H15K 0.9600 .
C157 H15L 0.9600 .
C158 H15M 0.9600 .
C158 H15N 0.9600 .
C158 H15O 0.9600 .
C159 H15P 0.9600 .
C159 H15Q 0.9600 .
C159 H15R 0.9600 .
C160 C161 1.524(6) .
C161 C162 1.511(8) .
C161 C163 1.517(7) .
C161 C164 1.602(8) .
C162 H16A 0.9600 .
C162 H16B 0.9600 .
C162 H16C 0.9600 .
C163 H16D 0.9600 .
C163 H16E 0.9600 .
C163 H16F 0.9600 .
C164 H16G 0.9600 .
C164 H16H 0.9600 .
C164 H16I 0.9600 .
C165 C166 1.537(6) .
C166 C167 1.547(7) .
C166 C168 1.510(7) .
C166 C169 1.506(7) .
C167 H16J 0.9600 .
C167 H16K 0.9600 .
C167 H16L 0.9600 .
C168 H16M 0.9600 .
C168 H16N 0.9600 .
C168 H16O 0.9600 .
C169 H16P 0.9600 .
C169 H16Q 0.9600 .
C169 H16R 0.9600 .
C86 H86A 0.9600 .
C86 H86B 0.9600 .
C86 H86C 0.9600 .
C87 H87A 0.9600 .
C87 H87B 0.9600 .
C87 H87C 0.9600 .
C88 H88A 0.9600 .
C88 H88B 0.9600 .
C88 H88C 0.9600 .
C134 H13G 0.9600 .
C134 H13H 0.9600 .
C134 H13I 0.9600 .
C135 H13J 0.9600 .
C135 H13K 0.9600 .
C135 H13L 0.9600 .
C136 H13M 0.9600 .
C136 H13N 0.9600 .
C136 H13O 0.9600 .
C89 H89A 0.9600 .
C89 H89B 0.9600 .
C89 H89C 0.9600 .
C90 H90A 0.9600 .
C90 H90B 0.9600 .
C90 H90C 0.9600 .
C91 H91A 0.9600 .
C91 H91B 0.9600 .
C91 H91C 0.9600 .
C137 H13P 0.9600 .
C137 H13Q 0.9600 .
C137 H13R 0.9600 .
C138 H13S 0.9600 .
C138 H13T 0.9600 .
C138 H13U 0.9600 .
C139 H13V 0.9600 .
C139 H13W 0.9600 .
C139 H13X 0.9600 .
Cr7C F1C 1.978(3) .
Cr7C F8C 1.959(2) .
Cr7C O1C 1.983(4) .
Cr7C O3C 1.975(3) .
Cr7C O30C 1.970(4) .
Cr7C O32C 1.986(4) .
Cr8C F1C 1.941(3) .
Cr8C F2C 1.974(3) .
Cr8C O2C 1.970(4) .
Cr8C O4C 1.944(4) .
Cr8C O5C 1.977(4) .
Cr8C O7C 1.991(4) .
Cr1C F2C 1.909(3) .
Cr1C F3C 1.942(3) .
Cr1C O6C 1.947(4) .
Cr1C O8C 1.912(4) .
Cr1C O9C 1.966(4) .
Cr1C O11C 1.960(3) .
Cr2C F3C 1.918(3) .
Cr2C F4C 1.923(3) .
Cr2C O10C 1.948(3) .
Cr2C O12C 1.949(3) .
Cr2C O13C 1.967(3) .
Cr2C O15C 1.968(3) .
Cr3C F4C 1.915(3) .
Cr3C F5C 1.925(2) .
Cr3C O14C 1.956(3) .
Cr3C O16C 1.958(3) .
Cr3C O17C 1.964(3) .
Cr3C O19C 1.952(3) .
Cr4C F5C 1.923(2) .
Cr4C F6C 1.935(2) .
Cr4C O18C 1.953(3) .
Cr4C O20C 1.967(3) .
Cr4C O21C 1.940(4) .
Cr4C O23C 1.944(3) .
Cr5C F6C 1.943(2) .
Cr5C F7C 1.927(2) .
Cr5C O22C 1.957(3) .
Cr5C O24C 1.955(4) .
Cr5C O25C 1.948(4) .
Cr5C O27C 1.928(4) .
Cr6C F7C 1.982(2) .
Cr6C F8C 1.931(2) .
Cr6C O26C 1.967(3) .
Cr6C O28C 1.965(4) .
Cr6C O29C 1.959(3) .
Cr6C O31C 1.953(4) .
O1C C170 1.253(6) .
O2C C170 1.264(6) .
O3C C175 1.250(6) .
O4C C175 1.262(6) .
O5C C180 1.251(7) .
O6C C180 1.286(7) .
O7C C185 1.260(6) .
O8C C185 1.293(7) .
O9C C190 1.257(6) .
O10C C190 1.261(6) .
O11C C195 1.267(6) .
O12C C195 1.268(6) .
O13C C200 1.257(6) .
O14C C200 1.259(6) .
O15C C205 1.262(5) .
O16C C205 1.264(5) .
O17C C210 1.271(6) .
O18C C210 1.248(6) .
O19C C215 1.250(6) .
O20C C215 1.268(6) .
O21C C223 1.261(6) .
O22C C223 1.246(6) .
O23C C228 1.270(6) .
O24C C228 1.265(6) .
O25C C233 1.273(6) .
O26C C233 1.230(5) .
O27C C238 1.258(6) .
O28C C238 1.230(6) .
O29C C243 1.264(6) .
O30C C243 1.248(6) .
O31C C248 1.262(6) .
O32C C248 1.246(6) .
C170 C171 1.530(7) .
C171 C172 1.545(10) .
C171 C173 1.501(8) .
C171 C174 1.536(10) .
C172 H17A 0.9600 .
C172 H17B 0.9600 .
C172 H17C 0.9600 .
C173 H17D 0.9600 .
C173 H17E 0.9600 .
C173 H17F 0.9600 .
C174 H17G 0.9600 .
C174 H17H 0.9600 .
C174 H17I 0.9600 .
C175 C176 1.543(8) .
C176 C177 1.503(12) .
C176 C178 1.489(10) .
C176 C179 1.517(10) .
C177 H17J 0.9600 .
C177 H17K 0.9600 .
C177 H17L 0.9600 .
C178 H17M 0.9600 .
C178 H17N 0.9600 .
C178 H17O 0.9600 .
C179 H17P 0.9600 .
C179 H17Q 0.9600 .
C179 H17R 0.9600 .
C180 C181 1.529(8) .
C181 C182 1.522(9) .
C181 C183 1.496(10) .
C181 C184 1.535(9) .
C182 H18A 0.9600 .
C182 H18B 0.9600 .
C182 H18C 0.9600 .
C183 H18D 0.9600 .
C183 H18E 0.9600 .
C183 H18F 0.9600 .
C184 H18G 0.9600 .
C184 H18H 0.9600 .
C184 H18I 0.9600 .
C185 C187 1.538(8) .
C186 H18J 0.9600 .
C186 H18K 0.9600 .
C186 H18L 0.9600 .
C186 C187 1.553(10) .
C187 C188 1.511(11) .
C187 C189 1.504(10) .
C188 H18M 0.9600 .
C188 H18N 0.9600 .
C188 H18O 0.9600 .
C189 H18P 0.9600 .
C189 H18Q 0.9600 .
C189 H18R 0.9600 .
C190 C191 1.540(8) .
C191 C192 1.551(11) .
C191 C193 1.529(9) .
C191 C194 1.524(11) .
C192 H19A 0.9600 .
C192 H19B 0.9600 .
C192 H19C 0.9600 .
C193 H19D 0.9600 .
C193 H19E 0.9600 .
C193 H19F 0.9600 .
C194 H19G 0.9600 .
C194 H19H 0.9600 .
C194 H19I 0.9600 .
C195 C196 1.539(7) .
C196 C197 1.531(8) .
C196 C198 1.534(9) .
C196 C199 1.489(8) .
C197 H19J 0.9600 .
C197 H19K 0.9600 .
C197 H19L 0.9600 .
C198 H19M 0.9600 .
C198 H19N 0.9600 .
C198 H19O 0.9600 .
C199 H19P 0.9600 .
C199 H19Q 0.9600 .
C199 H19R 0.9600 .
C200 C201 1.545(7) .
C201 C202 1.491(9) .
C201 C203 1.541(9) .
C201 C204 1.522(9) .
C202 H20A 0.9600 .
C202 H20B 0.9600 .
C202 H20C 0.9600 .
C203 H20D 0.9600 .
C203 H20E 0.9600 .
C203 H20F 0.9600 .
C204 H20G 0.9600 .
C204 H20H 0.9600 .
C204 H20I 0.9600 .
C205 C206 1.514(6) .
C206 C207 1.496(8) .
C206 C208 1.554(9) .
C206 C209 1.476(9) .
C207 H20J 0.9600 .
C207 H20K 0.9600 .
C207 H20L 0.9600 .
C208 H20M 0.9600 .
C208 H20N 0.9600 .
C208 H20O 0.9600 .
C209 H20P 0.9600 .
C209 H20Q 0.9600 .
C209 H20R 0.9600 .
C210 C211 1.523(6) .
C211 C212 1.532(9) .
C211 C213 1.506(8) .
C211 C214 1.492(8) .
C212 H21A 0.9600 .
C212 H21B 0.9600 .
C212 H21C 0.9600 .
C213 H21D 0.9600 .
C213 H21E 0.9600 .
C213 H21F 0.9600 .
C214 H21G 0.9600 .
C214 H21H 0.9600 .
C214 H21I 0.9600 .
C215 C216 1.521(7) .
C216 C220 1.565(12) .
C216 C221 1.571(11) .
C216 C222 1.410(12) .
C216 C217 1.402(14) .
C216 C218 1.572(14) .
C216 C219 1.622(14) .
C223 C224 1.533(7) .
C224 C225 1.500(9) .
C224 C226 1.516(9) .
C224 C227 1.488(8) .
C225 H22A 0.9600 .
C225 H22B 0.9600 .
C225 H22C 0.9600 .
C226 H22D 0.9600 .
C226 H22E 0.9600 .
C226 H22F 0.9600 .
C227 H22G 0.9600 .
C227 H22H 0.9600 .
C227 H22I 0.9600 .
C228 C229 1.547(7) .
C229 C230 1.521(10) .
C229 C231 1.540(11) .
C229 C232 1.529(9) .
C230 H23A 0.9600 .
C230 H23B 0.9600 .
C230 H23C 0.9600 .
C231 H23D 0.9600 .
C231 H23E 0.9600 .
C231 H23F 0.9600 .
C232 H23G 0.9600 .
C232 H23H 0.9600 .
C232 H23I 0.9600 .
C233 C234 1.528(7) .
C234 C235 1.540(8) .
C234 C236 1.545(9) .
C234 C237 1.537(9) .
C235 H23J 0.9600 .
C235 H23K 0.9600 .
C235 H23L 0.9600 .
C236 H23M 0.9600 .
C236 H23N 0.9600 .
C236 H23O 0.9600 .
C237 H23P 0.9600 .
C237 H23Q 0.9600 .
C237 H23R 0.9600 .
C238 C239 1.536(8) .
C239 C240 1.457(12) .
C239 C241 1.584(12) .
C239 C242 1.519(9) .
C240 H24A 0.9600 .
C240 H24B 0.9600 .
C240 H24C 0.9600 .
C241 H24D 0.9600 .
C241 H24E 0.9600 .
C241 H24F 0.9600 .
C242 H24G 0.9600 .
C242 H24H 0.9600 .
C242 H24I 0.9600 .
C243 C244 1.528(7) .
C244 C245 1.505(10) .
C244 C246 1.505(9) .
C244 C247 1.462(9) .
C245 H24J 0.9600 .
C245 H24K 0.9600 .
C245 H24L 0.9600 .
C246 H24M 0.9600 .
C246 H24N 0.9600 .
C246 H24O 0.9600 .
C247 H24P 0.9600 .
C247 H24Q 0.9600 .
C247 H24R 0.9600 .
C248 C249 1.551(7) .
C249 C250 1.526(11) .
C249 C251 1.530(11) .
C249 C252 1.525(10) .
C250 H25J 0.9600 .
C250 H25K 0.9600 .
C250 H25L 0.9600 .
C251 H25M 0.9600 .
C251 H25N 0.9600 .
C251 H25O 0.9600 .
C252 H25P 0.9600 .
C252 H25Q 0.9600 .
C252 H25R 0.9600 .
C220 H22J 0.9600 .
C220 H22K 0.9600 .
C220 H22L 0.9600 .
C221 H22M 0.9600 .
C221 H22N 0.9600 .
C221 H22O 0.9600 .
C222 H22P 0.9600 .
C222 H22Q 0.9600 .
C222 H22R 0.9600 .
C217 H21J 0.9600 .
C217 H21K 0.9600 .
C217 H21L 0.9600 .
C218 H21M 0.9600 .
C218 H21N 0.9600 .
C218 H21O 0.9600 .
C219 H21P 0.9600 .
C219 H21Q 0.9600 .
C219 H21R 0.9600 .
Cr8A F7A 1.921(2) .
Cr8A F8A 1.927(2) .
Cr8A O26A 1.946(3) .
Cr8A O28A 1.972(3) .
Cr8A O29A 1.953(3) .
Cr8A O31A 1.963(3) .
Cr1A F1A 1.918(2) .
Cr1A F8A 1.936(2) .
Cr1A O1A 1.954(3) .
Cr1A O3A 1.954(3) .
Cr1A O30A 1.953(3) .
Cr1A O32A 1.948(3) .
Cr2A F1A 1.915(2) .
Cr2A F2A 1.929(2) .
Cr2A O2A 1.945(3) .
Cr2A O4A 1.946(3) .
Cr2A O5A 1.955(3) .
Cr2A O7A 1.947(3) .
Cr3A F2A 1.928(2) .
Cr3A F3A 1.917(2) .
Cr3A O6A 1.961(3) .
Cr3A O8A 1.957(3) .
Cr3A O9A 1.952(3) .
Cr3A O11A 1.967(3) .
Cr4A F3A 1.948(2) .
Cr4A F4A 1.911(2) .
Cr4A O10A 1.972(3) .
Cr4A O12A 1.971(3) .
Cr4A O13A 1.937(3) .
Cr4A O15A 1.946(3) .
Cr5A F4A 1.992(2) .
Cr5A F5A 1.944(2) .
Cr5A O14A 1.992(3) .
Cr5A O16A 1.995(3) .
Cr5A O17A 1.975(3) .
Cr5A O19A 1.971(3) .
Cr6A F5A 1.960(2) .
Cr6A F6A 1.989(2) .
Cr6A O18A 1.960(3) .
Cr6A O20A 1.955(3) .
Cr6A O21A 1.989(3) .
Cr6A O23A 2.007(3) .
Cr7A F6A 1.910(2) .
Cr7A F7A 1.967(2) .
Cr7A O22A 1.973(3) .
Cr7A O24A 1.947(3) .
Cr7A O25A 1.972(3) .
Cr7A O27A 1.990(3) .
O1A C1 1.252(5) .
O2A C1 1.260(5) .
O3A C6 1.267(5) .
O4A C6 1.259(5) .
O5A C11 1.268(5) .
O6A C11 1.255(5) .
O7A C16 1.255(5) .
O8A C16 1.263(6) .
O9A C21 1.265(5) .
O10A C21 1.267(5) .
O11A C26 1.258(5) .
O12A C26 1.261(5) .
O13A C31 1.270(5) .
O14A C31 1.252(5) .
O15A C36 1.265(5) .
O16A C36 1.236(5) .
O17A C41 1.243(5) .
O18A C41 1.247(5) .
O19A C46 1.254(5) .
O20A C46 1.245(5) .
O21A C51 1.276(5) .
O22A C51 1.262(5) .
O23A C56 1.254(5) .
O24A C56 1.267(5) .
O25A C61 1.248(5) .
O26A C61 1.261(5) .
O27A C66 1.246(5) .
O28A C66 1.260(5) .
O29A C71 1.265(5) .
O30A C71 1.250(5) .
O31A C79 1.245(5) .
O32A C79 1.259(5) .
C1 C2 1.504(6) .
C2 C3 1.502(8) .
C2 C4 1.491(8) .
C2 C5 1.572(9) .
C3 H3A 0.9600 .
C3 H3B 0.9600 .
C3 H3C 0.9600 .
C4 H4C 0.9600 .
C4 H4D 0.9600 .
C4 H4E 0.9600 .
C5 H5A 0.9600 .
C5 H5B 0.9600 .
C5 H5C 0.9600 .
C6 C7 1.531(7) .
C7 C8 1.486(10) .
C7 C9 1.507(10) .
C7 C10 1.473(11) .
C8 H8A 0.9600 .
C8 H8B 0.9600 .
C8 H8C 0.9600 .
C9 H9A 0.9600 .
C9 H9B 0.9600 .
C9 H9C 0.9600 .
C10 H10S 0.9600 .
C10 H10T 0.9600 .
C10 H10U 0.9600 .
C11 C12 1.542(6) .
C12 C13 1.478(8) .
C12 C14 1.501(9) .
C12 C15 1.504(8) .
C13 H13Y 0.9600 .
C13 H 0.9600 .
C13 HA 0.9600 .
C14 H14S 0.9600 .
C14 H14T 0.9600 .
C14 H14U 0.9600 .
C15 H15S 0.9600 .
C15 H15T 0.9600 .
C15 H15U 0.9600 .
C16 C17 1.524(6) .
C17 C18 1.486(8) .
C17 C19 1.499(10) .
C17 C20 1.478(11) .
C18 H18S 0.9600 .
C18 H18T 0.9600 .
C18 H18U 0.9600 .
C19 H19S 0.9600 .
C19 H19T 0.9600 .
C19 H19U 0.9600 .
C20 H20S 0.9600 .
C20 H20T 0.9600 .
C20 H20U 0.9600 .
C21 C22 1.508(6) .
C22 C23 1.505(8) .
C22 C24 1.471(8) .
C22 C25 1.471(9) .
C23 H23S 0.9600 .
C23 H23T 0.9600 .
C23 H23U 0.9600 .
C24 H24S 0.9600 .
C24 H24T 0.9600 .
C24 H24U 0.9600 .
C25 H25S 0.9600 .
C25 H25T 0.9600 .
C25 H25U 0.9600 .
C26 C27 1.527(6) .
C27 C28 1.483(7) .
C27 C29 1.442(7) .
C27 C30 1.578(8) .
C28 H28V 0.9600 .
C28 H28W 0.9600 .
C28 H28X 0.9600 .
C29 H29A 0.9600 .
C29 H29B 0.9600 .
C29 H29C 0.9600 .
C30 H30K 0.9600 .
C30 H30L 0.9600 .
C30 H30M 0.9600 .
C31 C32 1.543(6) .
C32 C33 1.523(6) .
C32 C34 1.530(7) .
C32 C35 1.532(7) .
C33 H33K 0.9600 .
C33 H33L 0.9600 .
C33 H33M 0.9600 .
C34 H34A 0.9600 .
C34 H34B 0.9600 .
C34 H34C 0.9600 .
C35 H35G 0.9600 .
C35 H35H 0.9600 .
C35 H35I 0.9600 .
C36 C37 1.527(6) .
C37 C38 1.503(9) .
C37 C39 1.526(7) .
C37 C40 1.489(8) .
C38 H38A 0.9600 .
C38 H38B 0.9600 .
C38 H38C 0.9600 .
C39 H39A 0.9600 .
C39 H39B 0.9600 .
C39 H39C 0.9600 .
C40 H40A 0.9600 .
C40 H40B 0.9600 .
C40 H40C 0.9600 .
C41 C42 1.545(6) .
C42 C43 1.525(7) .
C42 C44 1.539(7) .
C42 C45 1.517(8) .
C43 H43A 0.9600 .
C43 H43B 0.9600 .
C43 H43C 0.9600 .
C44 H44A 0.9600 .
C44 H44B 0.9600 .
C44 H44C 0.9600 .
C45 H45A 0.9600 .
C45 H45B 0.9600 .
C45 H45C 0.9600 .
C46 C47 1.512(7) .
C47 C48 1.566(8) .
C47 C49 1.518(7) .
C47 C50 1.521(7) .
C48 H48A 0.9600 .
C48 H48B 0.9600 .
C48 H48C 0.9600 .
C49 H49A 0.9600 .
C49 H49B 0.9600 .
C49 H49C 0.9600 .
C50 H50A 0.9600 .
C50 H50B 0.9600 .
C50 H50C 0.9600 .
C51 C52 1.522(6) .
C52 C53 1.533(7) .
C52 C54 1.534(6) .
C52 C55 1.531(6) .
C53 H53A 0.9600 .
C53 H53B 0.9600 .
C53 H53C 0.9600 .
C54 H54A 0.9600 .
C54 H54B 0.9600 .
C54 H54C 0.9600 .
C55 H55A 0.9600 .
C55 H55B 0.9600 .
C55 H55C 0.9600 .
C56 C57 1.535(6) .
C57 C58 1.539(7) .
C57 C59 1.538(7) .
C57 C60 1.492(7) .
C58 H58A 0.9600 .
C58 H58B 0.9600 .
C58 H58C 0.9600 .
C59 H59A 0.9600 .
C59 H59B 0.9600 .
C59 H59C 0.9600 .
C60 H60A 0.9600 .
C60 H60B 0.9600 .
C60 H60C 0.9600 .
C61 C62 1.524(6) .
C62 C63 1.464(8) .
C62 C64 1.497(7) .
C62 C65 1.537(8) .
C63 H63A 0.9600 .
C63 H63B 0.9600 .
C63 H63C 0.9600 .
C64 H64A 0.9600 .
C64 H64B 0.9600 .
C64 H64C 0.9600 .
C65 H65A 0.9600 .
C65 H65B 0.9600 .
C65 H65C 0.9600 .
C66 C67 1.528(7) .
C67 C68 1.547(10) .
C67 C69 1.488(8) .
C67 C70 1.458(9) .
C68 H68A 0.9600 .
C68 H68B 0.9600 .
C68 H68C 0.9600 .
C69 H69A 0.9600 .
C69 H69B 0.9600 .
C69 H69C 0.9600 .
C70 H70A 0.9600 .
C70 H70B 0.9600 .
C70 H70C 0.9600 .
C71 C72 1.514(7) .
C72 C76 1.463(12) .
C72 C77 1.610(12) .
C72 C78 1.483(12) .
C72 C73 1.611(14) .
C72 C74 1.524(13) .
C72 C75 1.531(15) .
C79 C80 1.542(6) .
C80 C81 1.492(9) .
C80 C82 1.497(8) .
C80 C83 1.490(8) .
C81 H81A 0.9600 .
C81 H81B 0.9600 .
C81 H81C 0.9600 .
C82 H82A 0.9600 .
C82 H82B 0.9600 .
C82 H82C 0.9600 .
C83 H83A 0.9600 .
C83 H83B 0.9600 .
C83 H83C 0.9600 .
C76 H76A 0.9600 .
C76 H76B 0.9600 .
C76 H76C 0.9600 .
C77 H77A 0.9600 .
C77 H77B 0.9600 .
C77 H77C 0.9600 .
C78 H78A 0.9600 .
C78 H78B 0.9600 .
C78 H78C 0.9600 .
C73 H73A 0.9600 .
C73 H73B 0.9600 .
C73 H73C 0.9600 .
C74 H74A 0.9600 .
C74 H74B 0.9600 .
C74 H74C 0.9600 .
C75 H75A 0.9600 .
C75 H75B 0.9600 .
C75 H75C 0.9600 .

loop_
_geom_torsion_atom_site_label_1
_geom_torsion_atom_site_label_2
_geom_torsion_atom_site_label_3
_geom_torsion_atom_site_label_4
_geom_torsion
_geom_torsion_site_symmetry_1
_geom_torsion_site_symmetry_2
_geom_torsion_site_symmetry_3
_geom_torsion_site_symmetry_4
Fe1 O6 C258 O5 -1.6(7) . . . .
Fe1 O6 C258 C259 177.8(3) . . . .
Fe1 O8 C253 O7 -2.7(11) . . . .
Fe1 O8 C253 C254 171.3(5) . . . .
Fe1 O9 C281 O10 20.8(7) . . . .
Fe1 O9 C281 C282 -156.2(3) . . . .
Fe1 O11 C276 O12 -18.6(8) . . . .
Fe1 O11 C276 C277 159.7(4) . . . .
Fe1 N3 C343 C344 -170.1(3) . . . .
Fe1 N3 C347 C346 169.9(5) . . . .
Fe2 O2 C271 O1 -5.5(7) . . . .
Fe2 O2 C271 C272 173.4(3) . . . .
Fe2 O4 C266 O3 -0.4(7) . . . .
Fe2 O4 C266 C267 179.0(3) . . . .
Fe2 O5 C258 O6 11.1(7) . . . .
Fe2 O5 C258 C259 -168.4(3) . . . .
Fe2 O7 C253 O8 17.1(10) . . . .
Fe2 O7 C253 C254 -156.9(5) . . . .
Fe2 N1 C289 C290 172.2(4) . . . .
Fe2 N1 C293 C292 -172.1(3) . . . .
Fe3 O1 C271 O2 10.9(7) . . . .
Fe3 O1 C271 C272 -168.0(3) . . . .
Fe3 O3 C266 O4 7.6(8) . . . .
Fe3 O3 C266 C267 -171.8(3) . . . .
Fe3 O10 C281 O9 -17.5(8) . . . .
Fe3 O10 C281 C282 159.5(3) . . . .
Fe3 O12 C276 O11 22.9(8) . . . .
Fe3 O12 C276 C277 -155.3(4) . . . .
Fe3 N5 C317 C318 158.6(4) . . . .
Fe3 N5 C321 C320 -157.7(4) . . . .
O1 C271 C272 C273 -122.7(5) . . . .
O1 C271 C272 C274 0.5(6) . . . .
O1 C271 C272 C275 119.4(5) . . . .
O2 Fe2 O13 Fe1 -132.52(17) . . . .
O2 Fe2 O13 Fe3 49.48(18) . . . .
O2 C271 C272 C273 58.3(6) . . . .
O2 C271 C272 C274 -178.5(5) . . . .
O2 C271 C272 C275 -59.6(6) . . . .
O3 C266 C267 C268 -168.6(4) . . . .
O3 C266 C267 C269 71.5(6) . . . .
O3 C266 C267 C270 -46.5(6) . . . .
O4 Fe2 O13 Fe1 137.00(17) . . . .
O4 Fe2 O13 Fe3 -41.00(18) . . . .
O4 C266 C267 C268 12.0(6) . . . .
O4 C266 C267 C269 -107.9(5) . . . .
O4 C266 C267 C270 134.1(5) . . . .
O5 Fe2 O13 Fe1 -44.10(18) . . . .
O5 Fe2 O13 Fe3 137.89(17) . . . .
O5 C258 C259 C263 48.9(8) . . . .
O5 C258 C259 C264 -72.0(7) . . . .
O5 C258 C259 C265 171.4(6) . . . .
O5 C258 C259 C260 -23.6(10) . . . .
O5 C258 C259 C261 -155.0(10) . . . .
O5 C258 C259 C262 82.3(9) . . . .
O6 C258 C259 C263 -130.6(7) . . . .
O6 C258 C259 C264 108.6(7) . . . .
O6 C258 C259 C265 -8.1(8) . . . .
O6 C258 C259 C260 156.9(9) . . . .
O6 C258 C259 C261 25.6(11) . . . .
O6 C258 C259 C262 -97.2(9) . . . .
O7 Fe2 O13 Fe1 48.37(18) . . . .
O7 Fe2 O13 Fe3 -129.63(18) . . . .
O7 C253 C254 C255 48.5(11) . . . .
O7 C253 C254 C256 -72.2(9) . . . .
O7 C253 C254 C257 164.9(8) . . . .
O8 C253 C254 C255 -126.0(8) . . . .
O8 C253 C254 C256 113.3(9) . . . .
O8 C253 C254 C257 -9.6(11) . . . .
O9 C281 C282 C286 -168.6(7) . . . .
O9 C281 C282 C287 -45.8(9) . . . .
O9 C281 C282 C288 74.2(8) . . . .
O9 C281 C282 C283 -117.1(9) . . . .
O9 C281 C282 C284 -1.8(9) . . . .
O9 C281 C282 C285 122.5(10) . . . .
O10 C281 C282 C286 14.1(9) . . . .
O10 C281 C282 C287 137.0(8) . . . .
O10 C281 C282 C288 -103.0(8) . . . .
O10 C281 C282 C283 65.6(10) . . . .
O10 C281 C282 C284 -179.1(8) . . . .
O10 C281 C282 C285 -54.8(10) . . . .
O11 C276 C277 C278 -81.7(8) . . . .
O11 C276 C277 C279 162.8(7) . . . .
O11 C276 C277 C280 34.2(9) . . . .
O12 C276 C277 C278 96.7(8) . . . .
O12 C276 C277 C279 -18.8(9) . . . .
O12 C276 C277 C280 -147.3(6) . . . .
N1 C289 C290 C291 0.1(7) . . . .
N2 C301 C302 C303 -178.0(4) . . . .
N3 C343 C344 C345 0.3(7) . . . .
N4 C359 C360 C361 172.5(14) . . . .
N4 C359 C369 C370 -157.2(13) . . . .
N5 C317 C318 C319 0.8(8) . . . .
N6 C333 C334 C335 -177.7(4) . . . .
C289 N1 C293 C292 3.7(7) . . . .
C289 C290 C291 C292 3.8(7) . . . .
C289 C290 C291 C294 -168.5(4) . . . .
C290 C291 C292 C293 -3.9(6) . . . .
C290 C291 C294 C295 -139.9(5) . . . .
C290 C291 C294 C299 47.5(6) . . . .
C291 C292 C293 N1 0.2(7) . . . .
C291 C294 C295 C296 -169.4(4) . . . .
C291 C294 C299 C298 167.0(4) . . . .
C292 C291 C294 C295 48.0(6) . . . .
C292 C291 C294 C299 -124.6(5) . . . .
C293 N1 C289 C290 -3.8(7) . . . .
C294 C291 C292 C293 168.5(4) . . . .
C294 C295 C296 C297 1.9(6) . . . .
C295 C294 C299 C298 -5.7(7) . . . .
C295 C296 C297 C298 -5.0(6) . . . .
C295 C296 C297 C300 171.2(4) . . . .
C296 C297 C298 C299 2.7(6) . . . .
C296 C297 C300 N2 -75.4(5) . . . .
C297 C298 C299 C294 2.7(7) . . . .
C298 C297 C300 N2 100.8(4) . . . .
C299 C294 C295 C296 3.4(6) . . . .
C300 N2 C301 C302 179.4(3) . . . .
C300 C297 C298 C299 -173.5(4) . . . .
C301 N2 C300 C297 -177.8(3) . . . .
C301 C302 C303 C304 177.7(4) . . . .
C302 C303 C304 C305 -176.8(5) . . . .
C303 C304 C305 C306 -48.6(12) . . . .
C303 C304 C305 C310 133.1(7) . . . .
C304 C305 C306 C307 -178.0(11) . . . .
C304 C305 C310 C309 178.6(9) . . . .
C305 C306 C307 C308 2(2) . . . .
C306 C305 C310 C309 0.2(15) . . . .
C306 C307 C308 C309 -5(2) . . . .
C307 C308 C309 C310 6(2) . . . .
C308 C309 C310 C305 -2.9(18) . . . .
C310 C305 C306 C307 0.4(19) . . . .
C317 N5 C321 C320 4.8(8) . . . .
C317 C318 C319 C320 2.7(7) . . . .
C317 C318 C319 C322 -174.6(4) . . . .
C318 C319 C320 C321 -2.4(7) . . . .
C318 C319 C322 C323 32.8(8) . . . .
C318 C319 C322 C327 -148.5(7) . . . .
C318 C319 C322 C328 -29.8(7) . . . .
C318 C319 C322 C331 145.0(5) . . . .
C319 C320 C321 N5 -1.3(8) . . . .
C319 C322 C327 C326 -178.7(4) . . . .
C319 C322 C328 C329 178.5(5) . . . .
C319 C322 C331 C330 -177.6(5) . . . .
C320 C319 C322 C323 -144.4(7) . . . .
C320 C319 C322 C327 34.3(8) . . . .
C320 C319 C322 C328 153.0(5) . . . .
C320 C319 C322 C331 -32.2(7) . . . .
C321 N5 C317 C318 -4.5(8) . . . .
C325 C324 C323 C322 0.0 . . . .
C325 C330 C331 C322 -0.2(9) . . . .
C324 C325 C326 C327 0.0 . . . .
C324 C325 C332 N6 15.4(8) . . . .
C324 C323 C322 C319 178.8(4) . . . .
C324 C323 C322 C327 0.0 . . . .
C323 C322 C327 C326 0.0 . . . .
C322 C319 C320 C321 174.9(5) . . . .
C322 C327 C326 C325 0.0 . . . .
C322 C328 C329 C325 -1.7(10) . . . .
C326 C325 C324 C323 0.0 . . . .
C326 C325 C332 N6 -166.8(6) . . . .
C332 N6 C333 C334 -178.1(4) . . . .
C332 C325 C324 C323 177.8(4) . . . .
C332 C325 C326 C327 -177.9(3) . . . .
C332 C325 C329 C328 176.1(5) . . . .
C332 C325 C330 C331 -175.2(5) . . . .
C333 N6 C332 C325 -178.6(3) . . . .
C333 C334 C335 C336 177.2(4) . . . .
C334 C335 C336 C337 -179.8(5) . . . .
C335 C336 C337 C338 -90.4(8) . . . .
C335 C336 C337 C342 85.2(8) . . . .
C336 C337 C338 C339 179.8(9) . . . .
C336 C337 C342 C341 -177.4(7) . . . .
C337 C338 C339 C340 -4.1(18) . . . .
C338 C337 C342 C341 -1.5(12) . . . .
C338 C339 C340 C341 2(2) . . . .
C339 C340 C341 C342 -0.1(19) . . . .
C340 C341 C342 C337 -0.2(15) . . . .
C342 C337 C338 C339 3.7(14) . . . .
C343 N3 C347 C346 -3.4(8) . . . .
C343 C344 C345 C346 -3.5(7) . . . .
C343 C344 C345 C348 175.6(4) . . . .
C344 C345 C346 C347 3.2(9) . . . .
C344 C345 C348 C354 130.4(7) . . . .
C344 C345 C348 C357 -46.3(9) . . . .
C344 C345 C348 C349 58.3(10) . . . .
C344 C345 C348 C353 -118.7(8) . . . .
C345 C346 C347 N3 0.2(10) . . . .
C345 C348 C354 C355 177.9(8) . . . .
C345 C348 C357 C356 -176.4(10) . . . .
C345 C348 C349 C350 -179.8(10) . . . .
C345 C348 C353 C352 -178.7(10) . . . .
C346 C345 C348 C354 -50.6(9) . . . .
C346 C345 C348 C357 132.7(8) . . . .
C346 C345 C348 C349 -122.7(9) . . . .
C346 C345 C348 C353 60.2(9) . . . .
C347 N3 C343 C344 3.1(7) . . . .
C348 C345 C346 C347 -175.8(5) . . . .
C348 C354 C355 C351 2.3(15) . . . .
C348 C349 C350 C351 3(2) . . . .
C351 C356 C357 C348 -5(2) . . . .
C351 C352 C353 C348 -5.6(19) . . . .
C358 N4 C359 C360 156.4(12) . . . .
C358 N4 C359 C369 -172.0(9) . . . .
C358 C351 C355 C354 177.8(8) . . . .
C358 C351 C356 C357 -176.5(9) . . . .
C358 C351 C350 C349 -179.3(11) . . . .
C358 C351 C352 C353 -179.3(10) . . . .
C359 N4 C358 C351 -179.8(5) . . . .
C359 C360 C361 C362 -155.0(17) . . . .
C359 C369 C370 C371 130(2) . . . .
C328 C322 C331 C330 -2.7(9) . . . .
C329 C325 C332 N6 80.6(5) . . . .
C329 C325 C330 C331 2.1(8) . . . .
C330 C325 C332 N6 -102.1(5) . . . .
C330 C325 C329 C328 -1.2(8) . . . .
C331 C322 C328 C329 3.6(9) . . . .
C354 C348 C357 C356 6.7(16) . . . .
C355 C351 C358 N4 166.7(7) . . . .
C355 C351 C356 C357 1.6(16) . . . .
C356 C351 C358 N4 -15.1(10) . . . .
C356 C351 C355 C354 -0.4(14) . . . .
C357 C348 C354 C355 -5.2(13) . . . .
C360 C361 C362 C363 -135(2) . . . .
C361 C362 C363 C364 46(3) . . . .
C361 C362 C363 C368 -141.1(18) . . . .
C362 C363 C364 C365 172.6(18) . . . .
C362 C363 C368 C367 -173.5(16) . . . .
C363 C364 C365 C366 0.0 . . . .
C364 C363 C368 C367 0.0 . . . .
C364 C365 C366 C367 0.0 . . . .
C365 C366 C367 C368 0.0 . . . .
C366 C367 C368 C363 0.0 . . . .
C368 C363 C364 C365 0.0 . . . .
C349 C348 C353 C352 4.1(17) . . . .
C350 C351 C358 N4 -124.5(9) . . . .
C350 C351 C352 C353 5.4(16) . . . .
C352 C351 C358 N4 60.6(10) . . . .
C352 C351 C350 C349 -4.1(18) . . . .
C353 C348 C349 C350 -2.7(18) . . . .
C369 C370 C371 C372 153.6(18) . . . .
C370 C371 C372 C373 131.7(14) . . . .
C370 C371 C372 C377 -58(2) . . . .
C371 C372 C373 C374 170.9(13) . . . .
C371 C372 C377 C376 -170.4(13) . . . .
C372 C373 C374 C375 0.0 . . . .
C373 C372 C377 C376 0.0 . . . .
C373 C374 C375 C376 0.0 . . . .
C374 C375 C376 C377 0.0 . . . .
C375 C376 C377 C372 0.0 . . . .
C377 C372 C373 C374 0.0 . . . .
Cr8B O1B C84 O2B 18.7(7) . . . .
Cr8B O1B C84 C85 -162.9(3) . . . .
Cr8B O3B C92 O4B 21.7(6) . . . .
Cr8B O3B C92 C93 -153.9(3) . . . .
Cr8B O30B C160 O29B 2.6(7) . . . .
Cr8B O30B C160 C161 -174.1(3) . . . .
Cr8B O32B C165 O31B -5.9(6) . . . .
Cr8B O32B C165 C166 173.1(3) . . . .
Cr1B O2B C84 O1B 13.5(7) . . . .
Cr1B O2B C84 C85 -164.9(3) . . . .
Cr1B O4B C92 O3B 10.0(7) . . . .
Cr1B O4B C92 C93 -174.4(3) . . . .
Cr1B O5B C97 O6B -22.0(7) . . . .
Cr1B O5B C97 C98 155.1(3) . . . .
Cr1B O7B C102 O8B -16.9(8) . . . .
Cr1B O7B C102 C103 164.8(3) . . . .
Cr2B O6B C97 O5B -6.8(7) . . . .
Cr2B O6B C97 C98 176.1(3) . . . .
Cr2B O8B C102 O7B -14.3(8) . . . .
Cr2B O8B C102 C103 164.1(4) . . . .
Cr2B O9B C107 O10B 12.9(8) . . . .
Cr2B O9B C107 C108 -167.4(3) . . . .
Cr2B O11B C112 O12B 18.0(7) . . . .
Cr2B O11B C112 C113 -158.8(3) . . . .
Cr3B O10B C107 O9B 7.1(8) . . . .
Cr3B O10B C107 C108 -172.6(4) . . . .
Cr3B O12B C112 O11B 1.2(7) . . . .
Cr3B O12B C112 C113 178.0(3) . . . .
Cr3B O13B C117 O14B 8.6(8) . . . .
Cr3B O13B C117 C118 -174.0(4) . . . .
Cr3B O15B C122 O16B 8.4(8) . . . .
Cr3B O15B C122 C123 -172.4(4) . . . .
Cr4B O14B C117 O13B 13.2(7) . . . .
Cr4B O14B C117 C118 -164.2(3) . . . .
Cr4B O16B C122 O15B 14.4(8) . . . .
Cr4B O16B C122 C123 -164.8(4) . . . .
Cr4B O17B C127 O18B -16.0(8) . . . .
Cr4B O17B C127 C128 161.4(4) . . . .
Cr4B O19B C132 O20B -3.9(7) . . . .
Cr4B O19B C132 C133 176.7(3) . . . .
Cr5B O18B C127 O17B -16.7(9) . . . .
Cr5B O18B C127 C128 166.0(4) . . . .
Cr5B O20B C132 O19B -23.9(7) . . . .
Cr5B O20B C132 C133 155.5(4) . . . .
Cr5B O21B C140 O22B -17.6(8) . . . .
Cr5B O21B C140 C141 157.3(4) . . . .
Cr5B O23B C145 O24B 2.2(9) . . . .
Cr5B O23B C145 C146 180.0(3) . . . .
Cr6B O22B C140 O21B 12.2(8) . . . .
Cr6B O22B C140 C141 -162.8(4) . . . .
Cr6B O24B C145 O23B -7.1(9) . . . .
Cr6B O24B C145 C146 175.2(3) . . . .
Cr6B O25B C150 O26B 23.5(10) . . . .
Cr6B O25B C150 C151 -160.0(5) . . . .
Cr6B O27B C155 O28B 27.0(6) . . . .
Cr6B O27B C155 C156 -153.2(3) . . . .
Cr7B O26B C150 O25B 4.8(9) . . . .
Cr7B O26B C150 C151 -171.7(4) . . . .
Cr7B O28B C155 O27B -3.1(7) . . . .
Cr7B O28B C155 C156 177.0(3) . . . .
Cr7B O29B C160 O30B -24.7(6) . . . .
Cr7B O29B C160 C161 151.9(3) . . . .
Cr7B O31B C165 O32B -25.0(6) . . . .
Cr7B O31B C165 C166 156.1(3) . . . .
O1B C84 C85 C86 -109.4(9) . . . .
O1B C84 C85 C87 125.0(7) . . . .
O1B C84 C85 C88 15.0(9) . . . .
O1B C84 C85 C89 -44.1(10) . . . .
O1B C84 C85 C90 -159.6(10) . . . .
O1B C84 C85 C91 77.5(11) . . . .
O2B C84 C85 C86 69.2(10) . . . .
O2B C84 C85 C87 -56.4(8) . . . .
O2B C84 C85 C88 -166.5(8) . . . .
O2B C84 C85 C89 134.5(9) . . . .
O2B C84 C85 C90 18.9(10) . . . .
O2B C84 C85 C91 -103.9(10) . . . .
O3B C92 C93 C94 89.2(5) . . . .
O3B C92 C93 C95 -149.5(5) . . . .
O3B C92 C93 C96 -27.2(7) . . . .
O4B C92 C93 C94 -86.8(6) . . . .
O4B C92 C93 C95 34.5(7) . . . .
O4B C92 C93 C96 156.8(5) . . . .
O5B C97 C98 C99 171.7(5) . . . .
O5B C97 C98 C100 48.2(6) . . . .
O5B C97 C98 C101 -68.8(6) . . . .
O6B C97 C98 C99 -11.0(7) . . . .
O6B C97 C98 C100 -134.4(5) . . . .
O6B C97 C98 C101 108.6(5) . . . .
O7B C102 C103 C104 -57.3(7) . . . .
O7B C102 C103 C105 59.9(7) . . . .
O7B C102 C103 C106 -178.3(5) . . . .
O8B C102 C103 C104 124.2(6) . . . .
O8B C102 C103 C105 -118.6(6) . . . .
O8B C102 C103 C106 3.2(8) . . . .
O9B C107 C108 C109 63.9(7) . . . .
O9B C107 C108 C110 -52.1(7) . . . .
O9B C107 C108 C111 -172.6(6) . . . .
O10B C107 C108 C109 -116.4(6) . . . .
O10B C107 C108 C110 127.7(6) . . . .
O10B C107 C108 C111 7.2(8) . . . .
O11B C112 C113 C114 -30.5(6) . . . .
O11B C112 C113 C115 88.3(6) . . . .
O11B C112 C113 C116 -153.3(6) . . . .
O12B C112 C113 C114 152.4(5) . . . .
O12B C112 C113 C115 -88.8(6) . . . .
O12B C112 C113 C116 29.6(7) . . . .
O13B C117 C118 C119 174.8(5) . . . .
O13B C117 C118 C120 52.7(7) . . . .
O13B C117 C118 C121 -64.5(7) . . . .
O14B C117 C118 C119 -7.6(7) . . . .
O14B C117 C118 C120 -129.7(6) . . . .
O14B C117 C118 C121 113.1(6) . . . .
O15B C122 C123 C124 23.4(7) . . . .
O15B C122 C123 C125 144.7(6) . . . .
O15B C122 C123 C126 -93.5(7) . . . .
O16B C122 C123 C124 -157.3(5) . . . .
O16B C122 C123 C125 -36.0(8) . . . .
O16B C122 C123 C126 85.8(7) . . . .
O17B C127 C128 C129 51.8(8) . . . .
O17B C127 C128 C130 -69.7(7) . . . .
O17B C127 C128 C131 172.9(6) . . . .
O18B C127 C128 C129 -130.6(7) . . . .
O18B C127 C128 C130 107.9(6) . . . .
O18B C127 C128 C131 -9.5(8) . . . .
O19B C132 C133 C134 64.5(8) . . . .
O19B C132 C133 C135 -52.2(8) . . . .
O19B C132 C133 C136 179.6(8) . . . .
O19B C132 C133 C137 8.8(15) . . . .
O19B C132 C133 C138 -110.2(9) . . . .
O19B C132 C133 C139 133.4(13) . . . .
O20B C132 C133 C134 -114.9(7) . . . .
O20B C132 C133 C135 128.3(7) . . . .
O20B C132 C133 C136 0.2(10) . . . .
O20B C132 C133 C137 -170.6(14) . . . .
O20B C132 C133 C138 70.4(9) . . . .
O20B C132 C133 C139 -46.1(14) . . . .
O21B C140 C141 C142 -91.4(7) . . . .
O21B C140 C141 C143 153.8(5) . . . .
O21B C140 C141 C144 28.0(7) . . . .
O22B C140 C141 C142 84.0(7) . . . .
O22B C140 C141 C143 -30.8(7) . . . .
O22B C140 C141 C144 -156.6(6) . . . .
O23B C145 C146 C147 36.8(6) . . . .
O23B C145 C146 C148 157.1(5) . . . .
O23B C145 C146 C149 -87.8(6) . . . .
O24B C145 C146 C147 -145.3(5) . . . .
O24B C145 C146 C148 -24.9(6) . . . .
O24B C145 C146 C149 90.1(6) . . . .
O25B C150 C151 C152 136.7(6) . . . .
O25B C150 C151 C153 15.5(10) . . . .
O25B C150 C151 C154 -105.2(6) . . . .
O26B C150 C151 C152 -46.5(8) . . . .
O26B C150 C151 C153 -167.7(7) . . . .
O26B C150 C151 C154 71.6(7) . . . .
O27B C155 C156 C157 -10.4(7) . . . .
O27B C155 C156 C158 108.6(5) . . . .
O27B C155 C156 C159 -134.2(5) . . . .
O28B C155 C156 C157 169.4(5) . . . .
O28B C155 C156 C158 -71.6(6) . . . .
O28B C155 C156 C159 45.7(6) . . . .
O29B C160 C161 C162 144.4(5) . . . .
O29B C160 C161 C163 15.2(6) . . . .
O29B C160 C161 C164 -101.1(5) . . . .
O30B C160 C161 C162 -38.7(6) . . . .
O30B C160 C161 C163 -167.9(4) . . . .
O30B C160 C161 C164 75.8(5) . . . .
O31B C165 C166 C167 -23.9(6) . . . .
O31B C165 C166 C168 -144.8(5) . . . .
O31B C165 C166 C169 94.4(5) . . . .
O32B C165 C166 C167 157.1(4) . . . .
O32B C165 C166 C168 36.1(6) . . . .
O32B C165 C166 C169 -84.6(5) . . . .
Cr7C O1C C170 O2C -35.0(8) . . . .
Cr7C O1C C170 C171 140.6(5) . . . .
Cr7C O3C C175 O4C -16.8(11) . . . .
Cr7C O3C C175 C176 159.7(5) . . . .
Cr7C O30C C243 O29C -8.0(9) . . . .
Cr7C O30C C243 C244 172.1(4) . . . .
Cr7C O32C C248 O31C -25.2(8) . . . .
Cr7C O32C C248 C249 151.2(4) . . . .
Cr8C O2C C170 O1C 14.9(9) . . . .
Cr8C O2C C170 C171 -160.8(4) . . . .
Cr8C O4C C175 O3C -7.0(10) . . . .
Cr8C O4C C175 C176 176.4(5) . . . .
Cr8C O5C C180 O6C 28.5(10) . . . .
Cr8C O5C C180 C181 -153.2(5) . . . .
Cr8C O7C C185 O8C 7.3(7) . . . .
Cr8C O7C C185 C187 -173.3(4) . . . .
Cr1C O6C C180 O5C 11.0(9) . . . .
Cr1C O6C C180 C181 -167.4(4) . . . .
Cr1C O8C C185 O7C 31.2(8) . . . .
Cr1C O8C C185 C187 -148.1(4) . . . .
Cr1C O9C C190 O10C -19.3(8) . . . .
Cr1C O9C C190 C191 160.4(5) . . . .
Cr1C O11C C195 O12C -24.8(8) . . . .
Cr1C O11C C195 C196 158.7(4) . . . .
Cr2C O10C C190 O9C -19.8(9) . . . .
Cr2C O10C C190 C191 160.5(5) . . . .
Cr2C O12C C195 O11C -16.2(8) . . . .
Cr2C O12C C195 C196 160.2(4) . . . .
Cr2C O13C C200 O14C 18.4(8) . . . .
Cr2C O13C C200 C201 -161.5(4) . . . .
Cr2C O15C C205 O16C 18.8(7) . . . .
Cr2C O15C C205 C206 -159.1(3) . . . .
Cr3C O14C C200 O13C 14.0(8) . . . .
Cr3C O14C C200 C201 -166.0(4) . . . .
Cr3C O16C C205 O15C 10.0(8) . . . .
Cr3C O16C C205 C206 -172.1(3) . . . .
Cr3C O17C C210 O18C -13.3(7) . . . .
Cr3C O17C C210 C211 167.1(3) . . . .
Cr3C O19C C215 O20C -7.9(8) . . . .
Cr3C O19C C215 C216 171.7(3) . . . .
Cr4C O18C C210 O17C -12.3(8) . . . .
Cr4C O18C C210 C211 167.2(3) . . . .
Cr4C O20C C215 O19C -19.8(7) . . . .
Cr4C O20C C215 C216 160.5(4) . . . .
Cr4C O21C C223 O22C 8.0(9) . . . .
Cr4C O21C C223 C224 -171.0(4) . . . .
Cr4C O23C C228 O24C 17.0(8) . . . .
Cr4C O23C C228 C229 -160.0(4) . . . .
Cr5C O22C C223 O21C 16.8(9) . . . .
Cr5C O22C C223 C224 -164.2(4) . . . .
Cr5C O24C C228 O23C 3.2(8) . . . .
Cr5C O24C C228 C229 -179.8(4) . . . .
Cr5C O25C C233 O26C -15.0(8) . . . .
Cr5C O25C C233 C234 162.7(4) . . . .
Cr5C O27C C238 O28C -7.8(12) . . . .
Cr5C O27C C238 C239 171.9(5) . . . .
Cr6C O26C C233 O25C 4.3(9) . . . .
Cr6C O26C C233 C234 -173.4(4) . . . .
Cr6C O28C C238 O27C -2.5(12) . . . .
Cr6C O28C C238 C239 177.8(5) . . . .
Cr6C O29C C243 O30C 13.1(9) . . . .
Cr6C O29C C243 C244 -167.0(4) . . . .
Cr6C O31C C248 O32C 31.8(8) . . . .
Cr6C O31C C248 C249 -144.7(5) . . . .
O1C C170 C171 C172 -92.9(7) . . . .
O1C C170 C171 C173 149.8(6) . . . .
O1C C170 C171 C174 26.3(9) . . . .
O2C C170 C171 C172 83.1(7) . . . .
O2C C170 C171 C173 -34.2(8) . . . .
O2C C170 C171 C174 -157.6(6) . . . .
O3C C175 C176 C177 -93.2(9) . . . .
O3C C175 C176 C178 144.7(8) . . . .
O3C C175 C176 C179 24.9(10) . . . .
O4C C175 C176 C177 83.7(9) . . . .
O4C C175 C176 C178 -38.4(10) . . . .
O4C C175 C176 C179 -158.2(7) . . . .
O5C C180 C181 C182 9.3(9) . . . .
O5C C180 C181 C183 132.9(7) . . . .
O5C C180 C181 C184 -108.8(7) . . . .
O6C C180 C181 C182 -172.3(6) . . . .
O6C C180 C181 C183 -48.7(8) . . . .
O6C C180 C181 C184 69.7(8) . . . .
O7C C185 C187 C186 -2.4(9) . . . .
O7C C185 C187 C188 120.3(8) . . . .
O7C C185 C187 C189 -119.1(7) . . . .
O8C C185 C187 C186 177.0(6) . . . .
O8C C185 C187 C188 -60.3(9) . . . .
O8C C185 C187 C189 60.3(8) . . . .
O9C C190 C191 C192 120.9(7) . . . .
O9C C190 C191 C193 2.2(9) . . . .
O9C C190 C191 C194 -121.6(7) . . . .
O10C C190 C191 C192 -59.4(8) . . . .
O10C C190 C191 C193 -178.1(6) . . . .
O10C C190 C191 C194 58.1(8) . . . .
O11C C195 C196 C197 -28.3(8) . . . .
O11C C195 C196 C198 90.2(6) . . . .
O11C C195 C196 C199 -149.3(5) . . . .
O12C C195 C196 C197 155.0(5) . . . .
O12C C195 C196 C198 -86.5(6) . . . .
O12C C195 C196 C199 34.0(8) . . . .
O13C C200 C201 C202 -11.1(8) . . . .
O13C C200 C201 C203 -131.1(6) . . . .
O13C C200 C201 C204 114.8(6) . . . .
O14C C200 C201 C202 168.9(6) . . . .
O14C C200 C201 C203 48.9(7) . . . .
O14C C200 C201 C204 -65.1(7) . . . .
O15C C205 C206 C207 -10.6(7) . . . .
O15C C205 C206 C208 106.5(6) . . . .
O15C C205 C206 C209 -136.9(6) . . . .
O16C C205 C206 C207 171.3(5) . . . .
O16C C205 C206 C208 -71.6(6) . . . .
O16C C205 C206 C209 45.1(7) . . . .
O17C C210 C211 C212 -16.5(7) . . . .
O17C C210 C211 C213 -132.5(5) . . . .
O17C C210 C211 C214 104.9(7) . . . .
O18C C210 C211 C212 163.9(5) . . . .
O18C C210 C211 C213 48.0(6) . . . .
O18C C210 C211 C214 -74.7(7) . . . .
O19C C215 C216 C220 98.8(7) . . . .
O19C C215 C216 C221 -10.6(8) . . . .
O19C C215 C216 C222 -137.9(9) . . . .
O19C C215 C216 C217 52.0(10) . . . .
O19C C215 C216 C218 -75.3(8) . . . .
O19C C215 C216 C219 176.1(7) . . . .
O20C C215 C216 C220 -81.5(7) . . . .
O20C C215 C216 C221 169.0(7) . . . .
O20C C215 C216 C222 41.8(10) . . . .
O20C C215 C216 C217 -128.3(9) . . . .
O20C C215 C216 C218 104.4(8) . . . .
O20C C215 C216 C219 -4.2(9) . . . .
O21C C223 C224 C225 68.8(7) . . . .
O21C C223 C224 C226 -49.2(8) . . . .
O21C C223 C224 C227 -171.6(6) . . . .
O22C C223 C224 C225 -110.4(7) . . . .
O22C C223 C224 C226 131.7(7) . . . .
O22C C223 C224 C227 9.3(8) . . . .
O23C C228 C229 C230 -25.6(9) . . . .
O23C C228 C229 C231 92.1(7) . . . .
O23C C228 C229 C232 -151.7(6) . . . .
O24C C228 C229 C230 157.0(6) . . . .
O24C C228 C229 C231 -85.2(7) . . . .
O24C C228 C229 C232 31.0(9) . . . .
O25C C233 C234 C235 34.6(7) . . . .
O25C C233 C234 C236 -84.4(6) . . . .
O25C C233 C234 C237 156.0(6) . . . .
O26C C233 C234 C235 -147.5(5) . . . .
O26C C233 C234 C236 93.5(6) . . . .
O26C C233 C234 C237 -26.1(8) . . . .
O27C C238 C239 C240 -56.2(10) . . . .
O27C C238 C239 C241 58.6(9) . . . .
O27C C238 C239 C242 176.5(7) . . . .
O28C C238 C239 C240 123.5(9) . . . .
O28C C238 C239 C241 -121.7(8) . . . .
O28C C238 C239 C242 -3.8(11) . . . .
O29C C243 C244 C245 -6.0(8) . . . .
O29C C243 C244 C246 -125.0(7) . . . .
O29C C243 C244 C247 112.1(7) . . . .
O30C C243 C244 C245 173.9(6) . . . .
O30C C243 C244 C246 55.0(8) . . . .
O30C C243 C244 C247 -67.9(7) . . . .
O31C C248 C249 C250 95.6(8) . . . .
O31C C248 C249 C251 -145.4(6) . . . .
O31C C248 C249 C252 -22.2(9) . . . .
O32C C248 C249 C250 -81.2(8) . . . .
O32C C248 C249 C251 37.8(9) . . . .
O32C C248 C249 C252 161.0(7) . . . .
Cr8A O26A C61 O25A 11.7(8) . . . .
Cr8A O26A C61 C62 -167.6(3) . . . .
Cr8A O28A C66 O27A -1.1(8) . . . .
Cr8A O28A C66 C67 175.8(4) . . . .
Cr8A O29A C71 O30A 14.7(7) . . . .
Cr8A O29A C71 C72 -166.5(3) . . . .
Cr8A O31A C79 O32A 22.3(8) . . . .
Cr8A O31A C79 C80 -154.3(4) . . . .
Cr1A O1A C1 O2A -9.7(8) . . . .
Cr1A O1A C1 C2 171.4(4) . . . .
Cr1A O3A C6 O4A -14.0(8) . . . .
Cr1A O3A C6 C7 169.6(4) . . . .
Cr1A O30A C71 O29A 6.2(7) . . . .
Cr1A O30A C71 C72 -172.6(3) . . . .
Cr1A O32A C79 O31A -2.1(8) . . . .
Cr1A O32A C79 C80 174.6(4) . . . .
Cr2A O2A C1 O1A -18.9(8) . . . .
Cr2A O2A C1 C2 160.0(4) . . . .
Cr2A O4A C6 O3A -12.9(7) . . . .
Cr2A O4A C6 C7 163.5(4) . . . .
Cr2A O5A C11 O6A 9.7(7) . . . .
Cr2A O5A C11 C12 -171.7(3) . . . .
Cr2A O7A C16 O8A 7.7(8) . . . .
Cr2A O7A C16 C17 -175.0(4) . . . .
Cr3A O6A C11 O5A 15.0(7) . . . .
Cr3A O6A C11 C12 -163.5(3) . . . .
Cr3A O8A C16 O7A 18.8(8) . . . .
Cr3A O8A C16 C17 -158.4(4) . . . .
Cr3A O9A C21 O10A -16.3(7) . . . .
Cr3A O9A C21 C22 161.3(3) . . . .
Cr3A O11A C26 O12A -4.1(7) . . . .
Cr3A O11A C26 C27 175.6(3) . . . .
Cr4A O10A C21 O9A -19.2(8) . . . .
Cr4A O10A C21 C22 163.2(3) . . . .
Cr4A O12A C26 O11A -30.8(6) . . . .
Cr4A O12A C26 C27 149.5(3) . . . .
Cr4A O13A C31 O14A -18.7(7) . . . .
Cr4A O13A C31 C32 157.3(3) . . . .
Cr4A O15A C36 O16A 1.0(8) . . . .
Cr4A O15A C36 C37 -175.1(3) . . . .
Cr5A O14A C31 O13A 27.6(7) . . . .
Cr5A O14A C31 C32 -148.2(3) . . . .
Cr5A O16A C36 O15A 19.0(8) . . . .
Cr5A O16A C36 C37 -164.9(4) . . . .
Cr5A O17A C41 O18A 0.9(9) . . . .
Cr5A O17A C41 C42 -178.1(4) . . . .
Cr5A O19A C46 O20A 16.3(7) . . . .
Cr5A O19A C46 C47 -160.2(4) . . . .
Cr6A O18A C41 O17A 10.7(8) . . . .
Cr6A O18A C41 C42 -170.3(3) . . . .
Cr6A O20A C46 O19A -5.2(8) . . . .
Cr6A O20A C46 C47 171.4(4) . . . .
Cr6A O21A C51 O22A -28.1(6) . . . .
Cr6A O21A C51 C52 150.6(3) . . . .
Cr6A O23A C56 O24A -25.9(7) . . . .
Cr6A O23A C56 C57 155.7(3) . . . .
Cr7A O22A C51 O21A 13.6(7) . . . .
Cr7A O22A C51 C52 -165.1(3) . . . .
Cr7A O24A C56 O23A -7.5(7) . . . .
Cr7A O24A C56 C57 171.0(3) . . . .
Cr7A O25A C61 O26A 18.6(8) . . . .
Cr7A O25A C61 C62 -162.1(3) . . . .
Cr7A O27A C66 O28A 32.1(7) . . . .
Cr7A O27A C66 C67 -144.8(4) . . . .
O1A C1 C2 C3 118.4(6) . . . .
O1A C1 C2 C4 -7.6(8) . . . .
O1A C1 C2 C5 -126.2(5) . . . .
O2A C1 C2 C3 -60.5(7) . . . .
O2A C1 C2 C4 173.5(6) . . . .
O2A C1 C2 C5 54.8(6) . . . .
O3A C6 C7 C8 -164.9(6) . . . .
O3A C6 C7 C9 -47.5(8) . . . .
O3A C6 C7 C10 76.2(8) . . . .
O4A C6 C7 C8 18.4(9) . . . .
O4A C6 C7 C9 135.8(6) . . . .
O4A C6 C7 C10 -100.5(8) . . . .
O5A C11 C12 C13 46.5(7) . . . .
O5A C11 C12 C14 -75.1(6) . . . .
O5A C11 C12 C15 166.5(5) . . . .
O6A C11 C12 C13 -134.8(6) . . . .
O6A C11 C12 C14 103.6(6) . . . .
O6A C11 C12 C15 -14.8(7) . . . .
O7A C16 C17 C18 33.1(8) . . . .
O7A C16 C17 C19 -84.2(7) . . . .
O7A C16 C17 C20 156.7(7) . . . .
O8A C16 C17 C18 -149.4(6) . . . .
O8A C16 C17 C19 93.3(7) . . . .
O8A C16 C17 C20 -25.8(9) . . . .
O9A C21 C22 C23 143.1(6) . . . .
O9A C21 C22 C24 23.9(8) . . . .
O9A C21 C22 C25 -101.8(7) . . . .
O10A C21 C22 C23 -39.1(7) . . . .
O10A C21 C22 C24 -158.2(7) . . . .
O10A C21 C22 C25 76.0(7) . . . .
O11A C26 C27 C28 -129.0(5) . . . .
O11A C26 C27 C29 5.2(7) . . . .
O11A C26 C27 C30 122.6(5) . . . .
O12A C26 C27 C28 50.7(6) . . . .
O12A C26 C27 C29 -175.1(6) . . . .
O12A C26 C27 C30 -57.7(6) . . . .
O13A C31 C32 C33 159.1(4) . . . .
O13A C31 C32 C34 34.0(6) . . . .
O13A C31 C32 C35 -84.0(5) . . . .
O14A C31 C32 C33 -24.6(6) . . . .
O14A C31 C32 C34 -149.6(5) . . . .
O14A C31 C32 C35 92.4(5) . . . .
O15A C36 C37 C38 -31.4(7) . . . .
O15A C36 C37 C39 82.1(6) . . . .
O15A C36 C37 C40 -159.7(6) . . . .
O16A C36 C37 C38 152.1(6) . . . .
O16A C36 C37 C39 -94.4(6) . . . .
O16A C36 C37 C40 23.8(8) . . . .
O17A C41 C42 C43 -15.0(7) . . . .
O17A C41 C42 C44 -135.4(5) . . . .
O17A C41 C42 C45 106.5(5) . . . .
O18A C41 C42 C43 166.0(5) . . . .
O18A C41 C42 C44 45.6(7) . . . .
O18A C41 C42 C45 -72.6(6) . . . .
O19A C46 C47 C48 100.5(5) . . . .
O19A C46 C47 C49 -142.8(5) . . . .
O19A C46 C47 C50 -18.4(7) . . . .
O20A C46 C47 C48 -76.3(5) . . . .
O20A C46 C47 C49 40.5(6) . . . .
O20A C46 C47 C50 164.8(5) . . . .
O21A C51 C52 C53 5.9(6) . . . .
O21A C51 C52 C54 -113.1(4) . . . .
O21A C51 C52 C55 129.2(5) . . . .
O22A C51 C52 C53 -175.3(4) . . . .
O22A C51 C52 C54 65.7(5) . . . .
O22A C51 C52 C55 -52.0(5) . . . .
O23A C56 C57 C58 -19.6(6) . . . .
O23A C56 C57 C59 99.9(5) . . . .
O23A C56 C57 C60 -141.1(5) . . . .
O24A C56 C57 C58 161.8(4) . . . .
O24A C56 C57 C59 -78.6(6) . . . .
O24A C56 C57 C60 40.3(6) . . . .
O25A C61 C62 C63 147.9(6) . . . .
O25A C61 C62 C64 22.5(7) . . . .
O25A C61 C62 C65 -93.3(7) . . . .
O26A C61 C62 C63 -32.7(7) . . . .
O26A C61 C62 C64 -158.1(5) . . . .
O26A C61 C62 C65 86.1(7) . . . .
O27A C66 C67 C68 86.9(6) . . . .
O27A C66 C67 C69 -28.7(7) . . . .
O27A C66 C67 C70 -154.9(7) . . . .
O28A C66 C67 C68 -90.3(7) . . . .
O28A C66 C67 C69 154.1(5) . . . .
O28A C66 C67 C70 27.9(8) . . . .
O29A C71 C72 C76 152.6(9) . . . .
O29A C71 C72 C77 32.8(9) . . . .
O29A C71 C72 C78 -82.0(7) . . . .
O29A C71 C72 C73 -168.1(10) . . . .
O29A C71 C72 C74 75.5(11) . . . .
O29A C71 C72 C75 -52.5(11) . . . .
O30A C71 C72 C76 -28.5(10) . . . .
O30A C71 C72 C77 -148.4(8) . . . .
O30A C71 C72 C78 96.9(7) . . . .
O30A C71 C72 C73 10.7(11) . . . .
O30A C71 C72 C74 -105.6(11) . . . .
O30A C71 C72 C75 126.3(11) . . . .
O31A C79 C80 C81 93.6(7) . . . .
O31A C79 C80 C82 -23.8(7) . . . .
O31A C79 C80 C83 -146.0(6) . . . .
O32A C79 C80 C81 -83.4(7) . . . .
O32A C79 C80 C82 159.3(5) . . . .
O32A C79 C80 C83 37.0(7) . . . .
